data_1576222
loop_
_publ_author_name
'Mondal, Bijan'
'Riesinger, Christoph'
'Scheer, Manfred'

_publ_section_title
;
 Two in one: a facile modular approach for the assembly of pnictogen-rich
 heteroleptic organometallic complexes
;
_journal_name_full 'Chemical Science'
_journal_paper_doi 10.1039/D5SC07723K
_journal_year 2025
_chemical_formula_moiety 'C52 H45 Ag3 Fe Mo6 O12 P8 Sb3, 3(C H2 Cl2), 3(Al C16 F36 O4)'
_chemical_formula_sum 'C103 H51 Ag3 Al3 Cl6 F108 Fe Mo6 O24 P8 Sb3'
_chemical_formula_weight 5586.18
_space_group_crystal_system triclinic
_space_group_IT_number 1
_space_group_name_Hall 'P 1'
_space_group_name_H-M_alt 'P 1'
_atom_sites_solution_hydrogens geom
_audit_creation_date 2023-06-18
_audit_creation_method
;
Olex2 1.5-alpha
(compiled 2023.03.06 svn.rbb2c1857 for OlexSys, GUI svn.r6748)
;
_audit_update_record
;
2025-06-22 deposited with the CCDC.	2025-10-27 downloaded from the CCDC.
;
_cell_angle_alpha 61.798(2)
_cell_angle_beta 61.781(2)
_cell_angle_gamma 60.021(2)
_cell_formula_units_Z 1
_cell_length_a 17.5136(3)
_cell_length_b 17.5204(4)
_cell_length_c 18.5072(3)
_cell_measurement_reflns_used 41067
_cell_measurement_temperature 100.01(10)
_cell_measurement_theta_max 38.2790
_cell_measurement_theta_min 2.3200
_cell_volume 4121.44(17)
_computing_cell_refinement 'CrysAlisPro 1.171.41.123a (Rigaku OD, 2022)'
_computing_data_collection 'CrysAlisPro 1.171.41.123a (Rigaku OD, 2022)'
_computing_data_reduction 'CrysAlisPro 1.171.41.123a (Rigaku OD, 2022)'
_computing_molecular_graphics 'Olex2 1.5-alpha (Dolomanov et al., 2009)'
_computing_publication_material 'Olex2 1.5-alpha (Dolomanov et al., 2009)'
_computing_structure_refinement 'SHELXL 2018/3 (Sheldrick, 2015)'
_computing_structure_solution 'SHELXT 2018/2 (Sheldrick, 2018)'
_diffrn_ambient_environment N~2~
_diffrn_ambient_temperature 100.01(10)
_diffrn_detector 'Hybrid Pixel Array Detector'
_diffrn_detector_area_resol_mean 10.0000
_diffrn_detector_type 'HyPix-Arc 150'
_diffrn_measured_fraction_theta_full 0.999
_diffrn_measured_fraction_theta_max 0.999
_diffrn_measurement_details
;
List of Runs (angles in degrees, time in seconds):

  # Type    Start    End  Width  t~exp~   \w     \q     \k     \f   Frames
#--------------------------------------------------------------------------
  1  \w     -6.00  34.00   0.25    3.00    --    4.15  94.00-157.25  160
  2  \w     -8.00  23.00   0.25    3.00    --    4.15  99.00  81.43  124
  3  \w     13.00  50.00   0.25    3.00    --    4.15  52.00  11.73  148
  4  \w      7.00  42.00   0.25    3.00    --    4.15  75.00 -81.85  140
  5  \w     12.00  48.00   0.25    3.00    --    4.15  59.00 168.79  144
  6  \w     13.00  50.00   0.25    3.00    --    4.15  51.00 137.02  148
  7  \w    -10.00  18.00   0.25    3.00    --    4.15 101.00 -31.80  112
  8  \w     12.00  48.00   0.25    3.00    --    4.15  60.00  40.87  144
  9  \w    -44.00  15.00   0.25    3.00    --    6.00 -26.00  26.16  236
 10  \w    -44.00   9.00   0.25    3.00    --    6.00 -28.00 124.20  212
 11  \w    -44.00   7.00   0.25    3.00    --    6.00 -29.00 174.20  204
 12  \w    -43.00   3.00   0.25    3.00    --    6.00 -32.00 -92.67  184
;
_diffrn_measurement_device 'four-circle diffractometer'
_diffrn_measurement_device_type 'XtaLAB Synergy R, DW system, HyPix-Arc 150'
_diffrn_measurement_method '\w scans'
_diffrn_orient_matrix_type 'CrysAlisPro convention (1999,Acta A55,543-557)'
_diffrn_orient_matrix_UB_11 0.0187643000
_diffrn_orient_matrix_UB_12 -0.0436439000
_diffrn_orient_matrix_UB_13 -0.0062931000
_diffrn_orient_matrix_UB_21 -0.0191083000
_diffrn_orient_matrix_UB_22 0.0208776000
_diffrn_orient_matrix_UB_23 -0.0340922000
_diffrn_orient_matrix_UB_31 0.0412479000
_diffrn_orient_matrix_UB_32 0.0086794000
_diffrn_orient_matrix_UB_33 -0.0298417000
_diffrn_radiation_monochromator mirror
_diffrn_radiation_probe x-ray
_diffrn_radiation_type 'Mo K\a'
_diffrn_radiation_wavelength 0.71073
_diffrn_reflns_av_R_equivalents 0.0237
_diffrn_reflns_av_unetI/netI 0.0316
_diffrn_reflns_Laue_measured_fraction_full 0.999
_diffrn_reflns_Laue_measured_fraction_max 0.999
_diffrn_reflns_limit_h_max 24
_diffrn_reflns_limit_h_min -25
_diffrn_reflns_limit_k_max 25
_diffrn_reflns_limit_k_min -25
_diffrn_reflns_limit_l_max 26
_diffrn_reflns_limit_l_min -26
_diffrn_reflns_number 96507
_diffrn_reflns_point_group_measured_fraction_full 0.892
_diffrn_reflns_point_group_measured_fraction_max 0.858
_diffrn_reflns_theta_full 25.242
_diffrn_reflns_theta_max 30.508
_diffrn_reflns_theta_min 2.206
_diffrn_source 'Rotating-anode X-ray tube'
_diffrn_source_type 'Rigaku (Mo) X-ray Source'
_exptl_absorpt_coefficient_mu 1.728
_exptl_absorpt_correction_T_max 1.000
_exptl_absorpt_correction_T_min 0.634
_exptl_absorpt_correction_type gaussian
_exptl_absorpt_process_details
;
CrysAlisPro 1.171.41.123a (Rigaku Oxford Diffraction, 2022)
Numerical absorption correction based on gaussian integration over
a multifaceted crystal model
Empirical absorption correction using spherical harmonics,
implemented in SCALE3 ABSPACK scaling algorithm.
;
_exptl_crystal_colour 'clear brown'
_exptl_crystal_density_diffrn 2.251
_exptl_crystal_description block
_exptl_crystal_F_000 2666
_exptl_crystal_size_max 0.18
_exptl_crystal_size_mid 0.14
_exptl_crystal_size_min 0.14
_refine_diff_density_max 1.675
_refine_diff_density_min -1.120
_refine_diff_density_rms 0.196
_refine_ls_abs_structure_details
;
 Refined as an inversion twin.
;
_refine_ls_abs_structure_Flack 0.04(3)
_refine_ls_extinction_method none
_refine_ls_goodness_of_fit_ref 1.256
_refine_ls_hydrogen_treatment constr
_refine_ls_matrix_type full
_refine_ls_number_parameters 4572
_refine_ls_number_reflns 43235
_refine_ls_number_restraints 7306
_refine_ls_restrained_S_all 1.228
_refine_ls_R_factor_all 0.1080
_refine_ls_R_factor_gt 0.1009
_refine_ls_shift/su_max 0.001
_refine_ls_shift/su_mean 0.000
_refine_ls_structure_factor_coef Fsqd
_refine_ls_weighting_details 'w=1/[\s^2^(Fo^2^)+(0.2000P)^2^] where P=(Fo^2^+2Fc^2^)/3'
_refine_ls_weighting_scheme calc
_refine_ls_wR_factor_gt 0.2708
_refine_ls_wR_factor_ref 0.2801
_reflns_Friedel_coverage 0.717
_reflns_Friedel_fraction_full 0.786
_reflns_Friedel_fraction_max 0.717
_reflns_number_gt 37726
_reflns_number_total 43235
_reflns_threshold_expression 'I > 2\s(I)'
_cod_data_source_file d5sc07723k2.cif
_cod_data_source_block bm377r2_ap
_cod_original_cell_volume 4121.45(18)
_cod_database_code 1576222
_shelx_shelxl_version_number 2018/3
_chemical_oxdiff_formula C100H45O24F108Al3P8FeMo6Sb3Ag3
_shelx_space_group_comment
;
The symmetry employed for this shelxl refinement is uniquely defined
by the following loop, which should always be used as a source of
symmetry information in preference to the above space-group names.
They are only intended as comments.
;
_shelx_estimated_absorpt_t_max 0.794
_shelx_estimated_absorpt_t_min 0.746
_olex2_refinement_description
;
1. Twinned data refinement
 Scales: 0.96(3)
 0.04(3)
2. Fixed Uiso
 At 1.2 times of:
  All C(H) groups, All C(H,H) groups
 At 1.5 times of:
  All C(H,H,H) groups
3. Restrained distances
 C10-C12 = C10-C18 = C12-C14 = C14-C16 = C16-C18
 1.42 with sigma of 0.02
 C10-C28 = C18-C20
 1.5 with sigma of 0.02
 C12-C26 = C14-C24 = C16-C22
 1.51 with sigma of 0.02
 O18-C46 = O19-C136
 1.4 with sigma of 0.02
 F62-C58 = F64-C58 = F66-C58 = F58-C56 = F56-C56 = F60-C56 = F72-C60 = F68-C60
 = F70-C60 = F92-C70 = F96-C70 = F94-C70 = F100-C74 = F98-C74 = F102-C74 = F108-
 C76 = F106-C76 = F104-C76 = F50-C52 = F54-C52 = F52-C52 = F44-C50 = F46-C50 =
 F48-C50 = F40-C48 = F38-C48 = F42-C48 = F76-C64 = F74-C64 = F78-C64 = F88-C68 =
  F90-C68 = F86-C68 = F80-C66 = F84-C66 = F82-C66
 1.33 with sigma of 0.02
 O19-C46 = O18-C136
 1.4 with sigma of 0.02
 C68-C62 = C64-C62 = C66-C62 = C48-C46 = C52-C46 = C50-C46 = C74-C72 = C76-C72
 = C72-C70 = C60-C54 = C56-C54 = C58-C54
 1.53 with sigma of 0.02
 P16-P12 = P12-P8 = P14-P8 = P16-P10 = P14-P10
 2.1 with sigma of 0.02
 F180-C108 = F178-C108 = F176-C108 = F170-C106 = F174-C106 = F172-C106 = F168-
 C102 = F166-C102 = F164-C102 = F142-C92 = F144-C92 = F140-C92 = F138-C90 =
 F134-C90 = F136-C90 = F128-C88 = F130-C88 = F132-C88 = F152-C98 = F154-C98 =
 F156-C98 = F146-C96 = F150-C96 = F148-C96 = F158-C100 = F162-C100 = F160-C100 =
  F114-C80 = F110-C80 = F112-C80 = F120-C82 = F116-C82 = F118-C82 = F122-C84 =
 F124-C84 = F126-C84
 1.33 with sigma of 0.02
 C108-C104 = C104-C102 = C106-C104 = C84-C78 = C82-C78 = C80-C78 = C100-C94 =
 C98-C94 = C96-C94 = C90-C86 = C88-C86 = C92-C86
 1.53 with sigma of 0.02
 F24-C38 = F20-C38 = F22-C38 = F32-C44 = F36-C44 = F34-C44 = F30-C42 = F28-C42
 = F26-C42 = F4-C32 = F6-C32 = F1-C32 = F14-C36 = F16-C36 = F18-C36 = F10-C34 =
 F8-C34 = F12-C34
 1.33 with sigma of 0.02
 C32-C30 = F34-C44 = C34-C30 = C36-C30 = C40-C38 = C44-C40 = C42-C40
 1.53 with sigma of 0.02
 C128-C62
 1.53 with sigma of 0.02
 C132-C62 = C130-C62
 1.53 with sigma of 0.02
 F27-C128 = F55-C128 = F109-C128
 1.33 with sigma of 0.02
 C23-C91 = C23-C119 = C23-C29
 1.53 with sigma of 0.02
 C69-C45 = C117-C45 = C59-C45
 1.53 with sigma of 0.02
 F83-C117 = F165-C117 = F167-C117 = F21-C59 = F173-C59 = F169-C59 = F171-C69 =
 F43-C69 = F85-C69
 1.33 with sigma of 0.02
 F179-C29 = F175-C29 = F11-C29 = F41-C91 = F81-C91 = F177-C119 = F87-C119 =
 F89-C119 = F163-C91
 1.33 with sigma of 0.02
 C141-C139 = C35-C139 = C71-C139
 1.53 with sigma of 0.02
 F93-C71 = F187-C71 = F185-C71 = F47-C141 = F183-C141 = F23-C141 = F45-C35 =
 F91-C35 = F181-C35
 1.33 with sigma of 0.02
 C73-C143 = C143-C9 = C145-C143
 1.53 with sigma of 0.02
 F3-C145 = F193-C145 = F49-C145 = F97-C73 = F195-C73 = F197-C73 = F189-C9 =
 F191-C9 = F95-C9
 1.33 with sigma of 0.02
 C134-C64
 1.53 with sigma of 0.02
 O10-C23 = O33-C143
 1.4 with sigma of 0.02
 Al1-O10 = Al1-O33
 1.75 with sigma of 0.02
 O9-C134
 1.4 with sigma of 0.02
 Al3-O9
 1.7 with sigma of 0.02
 O9A-C170
 1.4 with sigma of 0.02
 Al3-O9A
 1.7 with sigma of 0.02
 C10-C14 = C10-C16
 2.29 with sigma of 0.04
 C10-C26 = C10-C20 = C12-C24
 2.6 with sigma of 0.04
 C12-C16 = C14-C18
 2.3 with sigma of 0.04
 C14-C22 = C16-C20
 2.61 with sigma of 0.04
 C48-O19
 2.2 with sigma of 0.04
 F54-F52
 2.2 with sigma of 0.04
 F50-F52
 2.2 with sigma of 0.04
 F56-F60
 2.2 with sigma of 0.04
 F52-F60
 2.3 with sigma of 0.04
 F58-F56
 2.2 with sigma of 0.04
 F52-C46
 2.3 with sigma of 0.04
 F148-F146
 2.2 with sigma of 0.04
 F146-F150
 2.2 with sigma of 0.04
 F150-F148
 2.2 with sigma of 0.04
 F160-F158
 2.2 with sigma of 0.04
 F158-F162
 2.2 with sigma of 0.04
 F162-F160
 2.2 with sigma of 0.04
 F152-F156
 2.2 with sigma of 0.04
 F156-F154
 2.2 with sigma of 0.04
 F154-F152
 2.2 with sigma of 0.04
 F110-F114
 2.2 with sigma of 0.04
 F114-F112
 2.2 with sigma of 0.04
 F112-F110
 2.2 with sigma of 0.04
 F124-F122
 2.2 with sigma of 0.04
 F122-F126
 2.2 with sigma of 0.04
 F126-F124
 2.2 with sigma of 0.04
 F118-F120
 2.2 with sigma of 0.04
 F120-F116
 2.2 with sigma of 0.04
 F116-F118
 2.2 with sigma of 0.04
 F134-F138
 2.2 with sigma of 0.04
 F138-F136
 2.2 with sigma of 0.04
 F136-F134
 2.2 with sigma of 0.04
 F130-F128
 2.2 with sigma of 0.04
 F128-F132
 2.2 with sigma of 0.04
 F132-F130
 2.2 with sigma of 0.04
 F144-F142
 2.2 with sigma of 0.04
 F142-F140
 2.2 with sigma of 0.04
 F140-F144
 2.2 with sigma of 0.04
 F178-F180
 2.2 with sigma of 0.04
 F180-F176
 2.2 with sigma of 0.04
 F176-F178
 2.2 with sigma of 0.04
 F170-F174
 2.2 with sigma of 0.04
 F174-F172
 2.2 with sigma of 0.04
 F172-F170
 2.2 with sigma of 0.04
 F164-F166
 2.2 with sigma of 0.04
 F166-F168
 2.2 with sigma of 0.04
 F168-F164
 2.2 with sigma of 0.04
 C108-C102
 2.5 with sigma of 0.04
 C102-C106
 2.5 with sigma of 0.04
 C106-C108
 2.5 with sigma of 0.04
 C84-C82
 2.5 with sigma of 0.04
 C82-C80
 2.5 with sigma of 0.04
 C80-C84
 2.5 with sigma of 0.04
 C100-C96
 2.5 with sigma of 0.04
 C96-C98
 2.5 with sigma of 0.04
 C98-C100
 2.5 with sigma of 0.04
 C90-C92
 2.5 with sigma of 0.04
 C92-C88
 2.5 with sigma of 0.04
 C88-C90
 2.5 with sigma of 0.04
 F108-F106
 2.2 with sigma of 0.04
 F106-F104
 2.2 with sigma of 0.04
 F104-F108
 2.2 with sigma of 0.04
 F98-F100
 2.2 with sigma of 0.04
 F100-F102
 2.2 with sigma of 0.04
 F102-F98
 2.2 with sigma of 0.04
 F94-F92
 2.2 with sigma of 0.04
 F92-F96
 2.2 with sigma of 0.04
 F96-F94
 2.2 with sigma of 0.04
 F72-F70
 2.2 with sigma of 0.04
 F70-F68
 2.2 with sigma of 0.04
 F68-F72
 2.2 with sigma of 0.04
 F62-F66
 2.2 with sigma of 0.04
 F66-F64
 2.2 with sigma of 0.04
 F64-F62
 2.2 with sigma of 0.04
 F60-F58
 2.2 with sigma of 0.04
 F84-F82
 2.2 with sigma of 0.04
 F82-F80
 2.2 with sigma of 0.04
 F80-F84
 2.2 with sigma of 0.04
 F74-F78
 2.2 with sigma of 0.04
 F78-F76
 2.2 with sigma of 0.04
 F76-F74
 2.2 with sigma of 0.04
 F86-F88
 2.2 with sigma of 0.04
 F88-F90
 2.2 with sigma of 0.04
 F90-F86
 2.2 with sigma of 0.04
 F42-F38
 2.2 with sigma of 0.04
 F38-F40
 2.2 with sigma of 0.04
 F40-F42
 2.2 with sigma of 0.04
 F46-F44
 2.2 with sigma of 0.04
 F44-F48
 2.2 with sigma of 0.04
 F48-F46
 2.2 with sigma of 0.04
 F54-F50
 2.2 with sigma of 0.04
 C66-C68
 2.5 with sigma of 0.04
 C68-C64
 2.5 with sigma of 0.04
 C64-C66
 2.5 with sigma of 0.04
 C74-C76
 2.5 with sigma of 0.04
 C76-C70
 2.5 with sigma of 0.04
 C70-C74
 2.5 with sigma of 0.04
 C50-C48
 2.5 with sigma of 0.04
 C48-C52
 2.5 with sigma of 0.04
 C52-C50
 2.5 with sigma of 0.04
 C58-C60
 2.5 with sigma of 0.04
 C60-C56
 2.5 with sigma of 0.04
 C56-C58
 2.5 with sigma of 0.04
 F51-F107
 2.5 with sigma of 0.04
 F60-C54
 2.3 with sigma of 0.04
 C54-F68
 2.4 with sigma of 0.04
 F56-C54
 2.4 with sigma of 0.04
 F105-F99
 2.3 with sigma of 0.04
 F68-F56
 2.3 with sigma of 0.04
 F55-F57
 2.3 with sigma of 0.04
 F50-C46
 2.3 with sigma of 0.04
 F14-F18
 2.2 with sigma of 0.04
 F18-F16
 2.2 with sigma of 0.04
 F16-F14
 2.2 with sigma of 0.04
 F1-F4
 2.2 with sigma of 0.04
 F4-F6
 2.2 with sigma of 0.04
 F6-F1
 2.2 with sigma of 0.04
 F10-F12
 2.2 with sigma of 0.04
 F12-F8
 2.2 with sigma of 0.04
 F8-F10
 2.2 with sigma of 0.04
 F28-F26
 2.2 with sigma of 0.04
 F26-F30
 2.2 with sigma of 0.04
 F30-F28
 2.2 with sigma of 0.04
 F20-F22
 2.2 with sigma of 0.04
 F22-F24
 2.2 with sigma of 0.04
 F24-F20
 2.2 with sigma of 0.04
 F32-F36
 2.2 with sigma of 0.04
 F36-F34
 2.2 with sigma of 0.04
 F34-F32
 2.2 with sigma of 0.04
 C32-C34
 2.5 with sigma of 0.04
 C34-C36
 2.5 with sigma of 0.04
 C36-C32
 2.5 with sigma of 0.04
 C42-C44
 2.5 with sigma of 0.04
 C44-C38
 2.5 with sigma of 0.04
 C38-C42
 2.5 with sigma of 0.04
 F20-F28
 2.3 with sigma of 0.04
 F132-C86
 2.3 with sigma of 0.04
 F130-C86
 2.3 with sigma of 0.04
 C86-F128
 2.3 with sigma of 0.04
 C128-C132
 2.5 with sigma of 0.04
 C128-C130
 2.5 with sigma of 0.04
 C130-C132
 2.5 with sigma of 0.04
 C62-F55
 2.3 with sigma of 0.04
 F109-C62
 2.3 with sigma of 0.04
 C62-F27
 2.3 with sigma of 0.04
 F76-C134
 2.3 with sigma of 0.04
 F78-C134
 2.3 with sigma of 0.04
 F74-C134
 2.3 with sigma of 0.04
 F10-C30
 2.3 with sigma of 0.04
 F8-C30
 2.3 with sigma of 0.04
 F34-C40
 2.3 with sigma of 0.04
 F32-C40
 2.3 with sigma of 0.04
 F36-C40
 2.3 with sigma of 0.04
 C83-C5
 2.5 with sigma of 0.04
 C83-C41
 2.5 with sigma of 0.04
 C41-C5
 2.5 with sigma of 0.04
 F151-C81
 2.3 with sigma of 0.04
 F19-C81
 2.3 with sigma of 0.04
 F75-C81
 2.3 with sigma of 0.04
 C79-C39
 2.5 with sigma of 0.04
 C39-C77
 2.5 with sigma of 0.04
 C77-C79
 2.5 with sigma of 0.04
 F141-C19
 2.3 with sigma of 0.04
 F35-C19
 2.3 with sigma of 0.04
 F71-C19
 2.3 with sigma of 0.04
 C29-C91
 2.5 with sigma of 0.04
 C91-C119
 2.5 with sigma of 0.04
 C119-C29
 2.5 with sigma of 0.04
 F46-C46
 2.3 with sigma of 0.04
 F44-C46
 2.3 with sigma of 0.04
 F48-C46
 2.3 with sigma of 0.04
 F14-C30
 2.3 with sigma of 0.04
 F18-C30
 2.3 with sigma of 0.04
 F16-C30
 2.3 with sigma of 0.04
 C69-C59
 2.5 with sigma of 0.04
 C59-C117
 2.5 with sigma of 0.04
 C117-C69
 2.5 with sigma of 0.04
 F85-F43
 2.2 with sigma of 0.04
 F43-F171
 2.2 with sigma of 0.04
 F171-F85
 2.2 with sigma of 0.04
 F169-F21
 2.2 with sigma of 0.04
 F21-F173
 2.2 with sigma of 0.04
 F173-F169
 2.2 with sigma of 0.04
 F165-F167
 2.2 with sigma of 0.04
 F167-F83
 2.2 with sigma of 0.04
 F83-F165
 2.2 with sigma of 0.04
 F43-C45
 2.3 with sigma of 0.04
 F85-C45
 2.3 with sigma of 0.04
 F171-C45
 2.3 with sigma of 0.04
 F179-F11
 2.2 with sigma of 0.04
 F11-F175
 2.2 with sigma of 0.04
 F175-F179
 2.2 with sigma of 0.04
 F87-F89
 2.2 with sigma of 0.04
 F89-F177
 2.2 with sigma of 0.04
 F177-F87
 2.2 with sigma of 0.04
 F41-F81
 2.2 with sigma of 0.04
 F81-F163
 2.2 with sigma of 0.04
 F163-F41
 2.2 with sigma of 0.04
 C71-C141
 2.5 with sigma of 0.04
 C141-C35
 2.5 with sigma of 0.04
 C35-C71
 2.5 with sigma of 0.04
 F187-F93
 2.2 with sigma of 0.04
 F187-F185
 2.2 with sigma of 0.04
 F185-F93
 2.2 with sigma of 0.04
 F181-F91
 2.2 with sigma of 0.04
 F91-F45
 2.2 with sigma of 0.04
 F45-F181
 2.2 with sigma of 0.04
 F47-F23
 2.2 with sigma of 0.04
 F23-F183
 2.2 with sigma of 0.04
 F183-F47
 2.2 with sigma of 0.04
 F3-F193
 2.2 with sigma of 0.04
 F193-F49
 2.2 with sigma of 0.04
 F49-F3
 2.2 with sigma of 0.04
 F197-F97
 2.2 with sigma of 0.04
 F97-F195
 2.2 with sigma of 0.04
 F195-F197
 2.2 with sigma of 0.04
 F95-F191
 2.2 with sigma of 0.04
 F191-F189
 2.2 with sigma of 0.04
 F189-F95
 2.2 with sigma of 0.04
 C73-C145
 2.5 with sigma of 0.04
 C145-C9
 2.5 with sigma of 0.04
 C9-C73
 2.5 with sigma of 0.04
 O22-C130
 2.4 with sigma of 0.04
 F24-C40
 2.3 with sigma of 0.04
 C40-F20
 2.3 with sigma of 0.04
 C40-F22
 2.3 with sigma of 0.04
 F30-C40
 2.3 with sigma of 0.04
 F149-C81
 2.3 with sigma of 0.04
 F87_$1-C158
 2.4 with sigma of 0.04
 C3A-C166
 2.3 with sigma of 0.04
 C127-C63
 2.3 with sigma of 0.04
 C138-O18
 2.2 with sigma of 0.04
 C31A-C63A
 2.3 with sigma of 0.04
 C12-C26 \\sim C12A-C26A
 with sigma of 0.02
 Fe1-C26 \\sim Fe1-C26A
 with sigma of 0.04
 C10-C26 \\sim C10A-C26A
 with sigma of 0.04
 O18-F46 \\sim O19-F121
 with sigma of 0.04
 C14-C26 \\sim C14A-C26A
 with sigma of 0.04
 O39-C163 \\sim O25-C33
 with sigma of 0.02
 O18-C46 \\sim O19-C136
 with sigma of 0.02
 Mo5-C163 \\sim Mo4-C33
 with sigma of 0.02
 C10-C12 \\sim C12-C14 \\sim C14-C16 \\sim C16-C18 \\sim C18-C10
 with sigma of 0.02
 Al3-O18 \\sim Al3-O19
 with sigma of 0.02
 C10-C14 \\sim C12-C16 \\sim C14-C18 \\sim C18-C12 \\sim C10-C16
 with sigma of 0.04
 O18-C48 \\sim O19-C138
 with sigma of 0.04
 C10-C28 \\sim C12-C26 \\sim C14-C24 \\sim C16-C22 \\sim C18-C20
 with sigma of 0.02
 C28-C12 \\sim C28-C18 \\sim C26-C10 \\sim C26-C14 \\sim C24-C12 \\sim C24-C16
\\sim C22-C14 \\sim C22-C18
 \\sim C20-C16 \\sim C20-C10
 with sigma of 0.04
 O18-C50 \\sim O19-C140
 with sigma of 0.04
 O18-C52 \\sim O19-C142
 with sigma of 0.04
 C10-C12 \\sim C10A-C12A
 with sigma of 0.02
 C46-F46 \\sim C136-F121
 with sigma of 0.04
 C10-C18 \\sim C10A-C18A
 with sigma of 0.02
 C10-C28 \\sim C10A-C28A
 with sigma of 0.02
 C12-C14 \\sim C12A-C14A
 with sigma of 0.02
 C14-C16 \\sim C14A-C16A
 with sigma of 0.02
 C48-F46 \\sim C138-F121
 with sigma of 0.04
 C14-C24 \\sim C14A-C24A
 with sigma of 0.02
 C16-C18 \\sim C16A-C18A
 with sigma of 0.02
 C50-F46 \\sim C140-F121
 with sigma of 0.04
 C16-C22 \\sim C16A-C22A
 with sigma of 0.02
 C18-C20 \\sim C18A-C20A
 with sigma of 0.02
 F44-F46 \\sim F15-F121
 with sigma of 0.04
 Fe1-C10 \\sim Fe1-C10A
 with sigma of 0.04
 C52-F52 \\sim C142-F31
 with sigma of 0.02
 Fe1-C12 \\sim Fe1-C12A
 with sigma of 0.04
 F46-F48 \\sim F121-F61
 with sigma of 0.04
 Fe1-C14 \\sim Fe1-C14A
 with sigma of 0.04
 Fe1-C16 \\sim Fe1-C16A
 with sigma of 0.04
 F52-F60 \\sim F31-F60
 with sigma of 0.02
 Fe1-C18 \\sim Fe1-C18A
 with sigma of 0.04
 C46-F52 \\sim C136-F31
 with sigma of 0.04
 Fe1-C20 \\sim Fe1-C20A
 with sigma of 0.04
 F50-F52 \\sim F123-F31
 with sigma of 0.04
 Fe1-C22 \\sim Fe1-C22A
 with sigma of 0.04
 F52-F54 \\sim F31-F125
 with sigma of 0.04
 Fe1-C24 \\sim Fe1-C24A
 with sigma of 0.04
 Fe1-C28 \\sim Fe1-C28A
 with sigma of 0.04
 C10-C14 \\sim C10A-C14A
 with sigma of 0.04
 C10-C16 \\sim C10A-C16A
 with sigma of 0.04
 C10-C20 \\sim C10A-C20A
 with sigma of 0.04
 C12-C16 \\sim C12A-C16A
 with sigma of 0.04
 C46-C48 \\sim C136-C138
 with sigma of 0.02
 C12-C18 \\sim C12A-C18A
 with sigma of 0.04
 C56-F56 \\sim C122-F99
 with sigma of 0.02
 C12-C24 \\sim C12A-C24A
 with sigma of 0.04
 C46-C52 \\sim C136-C142
 with sigma of 0.02
 C12-C28 \\sim C12A-C28A
 with sigma of 0.04
 C14-C18 \\sim C14A-C18A
 with sigma of 0.04
 C14-C22 \\sim C14A-C22A
 with sigma of 0.04
 F56-F68 \\sim F99-F105
 with sigma of 0.02
 C16-C20 \\sim C16A-C20A
 with sigma of 0.04
 Al3-C46 \\sim Al3-C136
 with sigma of 0.04
 C16-C24 \\sim C16A-C24A
 with sigma of 0.04
 C18-C22 \\sim C18A-C22A
 with sigma of 0.04
 C46-F38 \\sim C136-F117
 with sigma of 0.04
 C54-F56 \\sim C120-F99
 with sigma of 0.04
 C18-C28 \\sim C18A-C28A
 with sigma of 0.04
 C46-F40 \\sim C136-F59
 with sigma of 0.04
 F56-F58 \\sim F99-F25
 with sigma of 0.04
 C46-F42 \\sim C136-F119
 with sigma of 0.04
 C46-C50 \\sim C136-C140
 with sigma of 0.04
 C46-F44 \\sim C136-F15
 with sigma of 0.04
 F56-F60 \\sim F99-F101
 with sigma of 0.04
 C46-F48 \\sim C136-F61
 with sigma of 0.04
 F56-C60 \\sim F99-C126
 with sigma of 0.04
 C46-F50 \\sim C136-F123
 with sigma of 0.04
 C46-F54 \\sim C136-F125
 with sigma of 0.04
 Sb3-P2 \\sim Sb4-P4
 with sigma of 0.02
 Sb2-P9 \\sim Sb6-P6
 with sigma of 0.02
 Sb5-P5 \\sim Sb1-P1
 with sigma of 0.02
 Ag2-P12 \\sim Ag2-P13
 with sigma of 0.02
 P8-P12 \\sim P11-P13
 with sigma of 0.02
 P8-P14 \\sim P11-P7
 with sigma of 0.02
 P10-P14 \\sim P3-P7
 with sigma of 0.02
 P10-P16 \\sim P3-P15
 with sigma of 0.02
 P12-P16 \\sim P13-P15
 with sigma of 0.02
 Ag1-P8 \\sim Ag1-P11
 with sigma of 0.04
 Ag1-P10 \\sim Ag1-P3
 with sigma of 0.04
 Ag1-P12 \\sim Ag1-P13
 with sigma of 0.04
 Ag1-P14 \\sim Ag1-P7
 with sigma of 0.04
 Ag3-P10 \\sim Ag3-P3
 with sigma of 0.04
 Ag3-P12 \\sim Ag3-P13
 with sigma of 0.04
 Ag3-P14 \\sim Ag3-P7
 with sigma of 0.04
 Ag3-P16 \\sim Ag3-P15
 with sigma of 0.04
 Ag2-P8 \\sim Ag2-P11
 with sigma of 0.04
 Ag2-P16 \\sim Ag2-P15
 with sigma of 0.04
 Fe1-P8 \\sim Fe1-P11
 with sigma of 0.04
 Fe1-P10 \\sim Fe1-P3
 with sigma of 0.04
 Fe1-P12 \\sim Fe1-P13
 with sigma of 0.04
 Fe1-P14 \\sim Fe1-P7
 with sigma of 0.04
 Fe1-P16 \\sim Fe1-P15
 with sigma of 0.04
 P8-P10 \\sim P11-P3
 with sigma of 0.04
 P8-P16 \\sim P11-P15
 with sigma of 0.04
 P10-P12 \\sim P3-P13
 with sigma of 0.04
 P12-P14 \\sim P13-P7
 with sigma of 0.04
 P14-P16 \\sim P7-P15
 with sigma of 0.04
 Al2-O26 \\sim Al2-O34
 with sigma of 0.02
 O26-C78 \\sim O34-C112
 with sigma of 0.02
 C78-C80 \\sim C112-C114
 with sigma of 0.02
 C78-C82 \\sim C112-C116
 with sigma of 0.02
 C78-C84 \\sim C112-C118
 with sigma of 0.02
 C80-F110 \\sim C114-F182
 with sigma of 0.02
 C80-F112 \\sim C114-F184
 with sigma of 0.02
 C80-F114 \\sim C114-F186
 with sigma of 0.02
 C82-F116 \\sim C116-F188
 with sigma of 0.02
 C82-F118 \\sim C116-F190
 with sigma of 0.02
 C82-F120 \\sim C116-F192
 with sigma of 0.02
 C84-F122 \\sim C118-F194
 with sigma of 0.02
 C84-F124 \\sim C118-F196
 with sigma of 0.02
 C84-F126 \\sim C118-F198
 with sigma of 0.02
 Al2-C78 \\sim Al2-C112
 with sigma of 0.04
 O26-C80 \\sim O34-C114
 with sigma of 0.04
 O26-C82 \\sim O34-C116
 with sigma of 0.04
 O26-C84 \\sim O34-C118
 with sigma of 0.04
 C78-F110 \\sim C112-F182
 with sigma of 0.04
 C78-F112 \\sim C112-F184
 with sigma of 0.04
 C78-F114 \\sim C112-F186
 with sigma of 0.04
 C78-F116 \\sim C112-F188
 with sigma of 0.04
 C78-F118 \\sim C112-F190
 with sigma of 0.04
 C78-F120 \\sim C112-F192
 with sigma of 0.04
 C78-F122 \\sim C112-F194
 with sigma of 0.04
 C78-F124 \\sim C112-F196
 with sigma of 0.04
 C78-F126 \\sim C112-F198
 with sigma of 0.04
 C80-C82 \\sim C114-C116
 with sigma of 0.04
 C80-C84 \\sim C114-C118
 with sigma of 0.04
 F110-F112 \\sim F182-F184
 with sigma of 0.04
 F110-F114 \\sim F182-F186
 with sigma of 0.04
 F112-F114 \\sim F184-F186
 with sigma of 0.04
 C82-C84 \\sim C116-C118
 with sigma of 0.04
 F116-F118 \\sim F188-F190
 with sigma of 0.04
 F116-F120 \\sim F188-F192
 with sigma of 0.04
 F118-F120 \\sim F190-F192
 with sigma of 0.04
 F122-F124 \\sim F194-F196
 with sigma of 0.04
 F122-F126 \\sim F194-F198
 with sigma of 0.04
 F124-F126 \\sim F196-F198
 with sigma of 0.04
 Al3-O20 \\sim Al3-O17
 with sigma of 0.02
 O20-C54 \\sim O17-C120
 with sigma of 0.02
 C54-C56 \\sim C120-C122
 with sigma of 0.02
 C54-C58 \\sim C120-C124
 with sigma of 0.02
 C54-C60 \\sim C120-C126
 with sigma of 0.02
 C56-F58 \\sim C122-F25
 with sigma of 0.02
 C56-F60 \\sim C122-F101
 with sigma of 0.02
 C58-F62 \\sim C124-F51
 with sigma of 0.02
 C58-F64 \\sim C124-F103
 with sigma of 0.02
 C58-F66 \\sim C124-F13
 with sigma of 0.02
 C60-F68 \\sim C126-F105
 with sigma of 0.02
 C60-F70 \\sim C126-F53
 with sigma of 0.02
 C60-F72 \\sim C126-F107
 with sigma of 0.02
 Al3-C54 \\sim Al3-C120
 with sigma of 0.04
 O20-C56 \\sim O17-C122
 with sigma of 0.04
 O20-C58 \\sim O17-C124
 with sigma of 0.04
 O20-C60 \\sim O17-C126
 with sigma of 0.04
 C54-F58 \\sim C120-F25
 with sigma of 0.04
 C54-F60 \\sim C120-F101
 with sigma of 0.04
 C54-F62 \\sim C120-F51
 with sigma of 0.04
 C54-F64 \\sim C120-F103
 with sigma of 0.04
 C54-F66 \\sim C120-F13
 with sigma of 0.04
 C54-F68 \\sim C120-F105
 with sigma of 0.04
 C54-F70 \\sim C120-F53
 with sigma of 0.04
 C54-F72 \\sim C120-F107
 with sigma of 0.04
 C56-C58 \\sim C122-C124
 with sigma of 0.04
 C56-C60 \\sim C122-C126
 with sigma of 0.04
 C56-F68 \\sim C122-F105
 with sigma of 0.04
 F58-F60 \\sim F25-F101
 with sigma of 0.04
 C58-C60 \\sim C124-C126
 with sigma of 0.04
 F62-F64 \\sim F51-F103
 with sigma of 0.04
 F62-F66 \\sim F51-F13
 with sigma of 0.04
 F64-F66 \\sim F103-F13
 with sigma of 0.04
 F68-F70 \\sim F105-F53
 with sigma of 0.04
 F68-F72 \\sim F105-F107
 with sigma of 0.04
 F70-F72 \\sim F53-F107
 with sigma of 0.04
 Al3-O22 \\sim Al3-O9
 with sigma of 0.02
 C64-F74 \\sim C128-F27
 with sigma of 0.02
 C64-F76 \\sim C128-F109
 with sigma of 0.02
 C64-F78 \\sim C128-F55
 with sigma of 0.02
 F78-F84 \\sim F55-F113
 with sigma of 0.02
 C66-F80 \\sim C130-F111
 with sigma of 0.02
 C66-F82 \\sim C130-F7
 with sigma of 0.02
 C66-F84 \\sim C130-F113
 with sigma of 0.02
 C68-F86 \\sim C132-F57
 with sigma of 0.02
 C68-F88 \\sim C132-F115
 with sigma of 0.02
 C68-F90 \\sim C132-F29
 with sigma of 0.02
 O22-C64 \\sim O9-C128
 with sigma of 0.04
 O22-C66 \\sim O9-C130
 with sigma of 0.04
 O22-C68 \\sim O9-C132
 with sigma of 0.04
 C64-C66 \\sim C128-C130
 with sigma of 0.04
 C64-F84 \\sim C128-F113
 with sigma of 0.04
 C64-C68 \\sim C128-C132
 with sigma of 0.04
 F74-F76 \\sim F27-F109
 with sigma of 0.04
 F74-F78 \\sim F27-F55
 with sigma of 0.04
 F76-F78 \\sim F109-F55
 with sigma of 0.04
 F78-C66 \\sim F55-C130
 with sigma of 0.04
 C66-C68 \\sim C130-C132
 with sigma of 0.04
 F80-F82 \\sim F111-F7
 with sigma of 0.04
 F80-F84 \\sim F111-F113
 with sigma of 0.04
 F82-F84 \\sim F7-F113
 with sigma of 0.04
 F86-F88 \\sim F57-F115
 with sigma of 0.04
 F86-F90 \\sim F57-F29
 with sigma of 0.04
 F88-F90 \\sim F115-F29
 with sigma of 0.04
 C48-F38 \\sim C138-F117
 with sigma of 0.02
 C48-F40 \\sim C138-F59
 with sigma of 0.02
 C48-F42 \\sim C138-F119
 with sigma of 0.02
 C50-F44 \\sim C140-F15
 with sigma of 0.02
 C50-F48 \\sim C140-F61
 with sigma of 0.02
 C52-F50 \\sim C142-F123
 with sigma of 0.02
 C52-F54 \\sim C142-F125
 with sigma of 0.02
 C48-C50 \\sim C138-C140
 with sigma of 0.04
 C48-C52 \\sim C138-C142
 with sigma of 0.04
 F38-F40 \\sim F117-F59
 with sigma of 0.04
 F38-F42 \\sim F117-F119
 with sigma of 0.04
 F40-F42 \\sim F59-F119
 with sigma of 0.04
 C50-C52 \\sim C140-C142
 with sigma of 0.04
 F44-F48 \\sim F15-F61
 with sigma of 0.04
 C52-F60 \\sim C142-F60
 with sigma of 0.04
 F50-F54 \\sim F123-F125
 with sigma of 0.04
 Al3-O24 \\sim Al3-O5
 with sigma of 0.02
 O24-C72 \\sim O5-C146
 with sigma of 0.02
 C70-C72 \\sim C144-C146
 with sigma of 0.02
 C70-F92 \\sim C144-F63
 with sigma of 0.02
 C70-F94 \\sim C144-F127
 with sigma of 0.02
 C70-F96 \\sim C144-F2
 with sigma of 0.02
 C72-C74 \\sim C146-C147
 with sigma of 0.02
 C72-C76 \\sim C146-C37
 with sigma of 0.02
 C74-F98 \\sim C147-F129
 with sigma of 0.02
 C74-F100 \\sim C147-F65
 with sigma of 0.02
 C74-F102 \\sim C147-F131
 with sigma of 0.02
 C76-F104 \\sim C37-F33
 with sigma of 0.02
 C76-F106 \\sim C37-F133
 with sigma of 0.02
 C76-F108 \\sim C37-F67
 with sigma of 0.02
 Al3-C72 \\sim Al3-C146
 with sigma of 0.04
 O24-C70 \\sim O5-C144
 with sigma of 0.04
 O24-C74 \\sim O5-C147
 with sigma of 0.04
 O24-C76 \\sim O5-C37
 with sigma of 0.04
 C70-C74 \\sim C144-C147
 with sigma of 0.04
 C70-C76 \\sim C144-C37
 with sigma of 0.04
 C72-F92 \\sim C146-F63
 with sigma of 0.04
 C72-F94 \\sim C146-F127
 with sigma of 0.04
 C72-F96 \\sim C146-F2
 with sigma of 0.04
 C72-F98 \\sim C146-F129
 with sigma of 0.04
 C72-F100 \\sim C146-F65
 with sigma of 0.04
 C72-F102 \\sim C146-F131
 with sigma of 0.04
 C72-F104 \\sim C146-F33
 with sigma of 0.04
 C72-F106 \\sim C146-F133
 with sigma of 0.04
 C72-F108 \\sim C146-F67
 with sigma of 0.04
 F92-F94 \\sim F63-F127
 with sigma of 0.04
 F92-F96 \\sim F63-F2
 with sigma of 0.04
 F94-F96 \\sim F127-F2
 with sigma of 0.04
 C74-C76 \\sim C147-C37
 with sigma of 0.04
 F98-F100 \\sim F129-F65
 with sigma of 0.04
 F98-F102 \\sim F129-F131
 with sigma of 0.04
 F100-F102 \\sim F65-F131
 with sigma of 0.04
 F104-F106 \\sim F33-F133
 with sigma of 0.04
 F104-F108 \\sim F33-F67
 with sigma of 0.04
 F106-F108 \\sim F133-F67
 with sigma of 0.04
 Al1-O12 \\sim Al1-O21
 with sigma of 0.02
 O12-C30 \\sim O21-C19
 with sigma of 0.02
 C30-C32 \\sim C19-C77
 with sigma of 0.02
 C30-C34 \\sim C19-C39
 with sigma of 0.02
 C30-C36 \\sim C19-C79
 with sigma of 0.02
 C32-F1 \\sim C77-F135
 with sigma of 0.02
 C32-F4 \\sim C77-F17
 with sigma of 0.02
 C32-F6 \\sim C77-F137
 with sigma of 0.02
 C34-F8 \\sim C39-F143
 with sigma of 0.02
 C34-F10 \\sim C39-F69
 with sigma of 0.02
 C34-F12 \\sim C39-F139
 with sigma of 0.02
 C36-F14 \\sim C79-F35
 with sigma of 0.02
 C36-F16 \\sim C79-F141
 with sigma of 0.02
 C36-F18 \\sim C79-F71
 with sigma of 0.02
 Al1-C30 \\sim Al1-C19
 with sigma of 0.04
 O12-C32 \\sim O21-C77
 with sigma of 0.04
 O12-C34 \\sim O21-C39
 with sigma of 0.04
 O12-C36 \\sim O21-C79
 with sigma of 0.04
 C30-F1 \\sim C19-F135
 with sigma of 0.04
 C30-F4 \\sim C19-F17
 with sigma of 0.04
 C30-F6 \\sim C19-F137
 with sigma of 0.04
 C30-F8 \\sim C19-F143
 with sigma of 0.04
 C30-F10 \\sim C19-F69
 with sigma of 0.04
 C30-F12 \\sim C19-F139
 with sigma of 0.04
 C30-F14 \\sim C19-F35
 with sigma of 0.04
 C30-F16 \\sim C19-F141
 with sigma of 0.04
 C30-F18 \\sim C19-F71
 with sigma of 0.04
 C32-C34 \\sim C77-C39
 with sigma of 0.04
 C32-C36 \\sim C77-C79
 with sigma of 0.04
 F1-F4 \\sim F135-F17
 with sigma of 0.04
 F1-F6 \\sim F135-F137
 with sigma of 0.04
 F4-F6 \\sim F17-F137
 with sigma of 0.04
 C34-C36 \\sim C39-C79
 with sigma of 0.04
 F8-F10 \\sim F143-F69
 with sigma of 0.04
 F8-F12 \\sim F143-F139
 with sigma of 0.04
 F10-F12 \\sim F69-F139
 with sigma of 0.04
 F14-F16 \\sim F35-F141
 with sigma of 0.04
 F14-F18 \\sim F35-F71
 with sigma of 0.04
 F16-F18 \\sim F141-F71
 with sigma of 0.04
 Al1-O16 \\sim Al1-O11
 with sigma of 0.02
 O16-C40 \\sim O11-C81
 with sigma of 0.02
 C38-C40 \\sim C5-C81
 with sigma of 0.02
 C38-F20 \\sim C5-F9
 with sigma of 0.02
 C38-F22 \\sim C5-F145
 with sigma of 0.02
 C38-F24 \\sim C5-F73
 with sigma of 0.02
 C40-C42 \\sim C81-C41
 with sigma of 0.02
 C40-C44 \\sim C81-C83
 with sigma of 0.02
 C42-F26 \\sim C41-F147
 with sigma of 0.02
 C42-F28 \\sim C41-F37
 with sigma of 0.02
 C42-F30 \\sim C41-F149
 with sigma of 0.02
 C44-F32 \\sim C83-F75
 with sigma of 0.02
 C44-F34 \\sim C83-F151
 with sigma of 0.02
 C44-F36 \\sim C83-F19
 with sigma of 0.02
 Al1-C40 \\sim Al1-C81
 with sigma of 0.04
 O16-C38 \\sim O11-C5
 with sigma of 0.04
 O16-C42 \\sim O11-C41
 with sigma of 0.04
 O16-C44 \\sim O11-C83
 with sigma of 0.04
 C38-C42 \\sim C5-C41
 with sigma of 0.04
 C38-C44 \\sim C5-C83
 with sigma of 0.04
 C40-F20 \\sim C81-F9
 with sigma of 0.04
 C40-F22 \\sim C81-F145
 with sigma of 0.04
 C40-F24 \\sim C81-F73
 with sigma of 0.04
 C40-F26 \\sim C81-F147
 with sigma of 0.04
 C40-F28 \\sim C81-F37
 with sigma of 0.04
 C40-F30 \\sim C81-F149
 with sigma of 0.04
 C40-F32 \\sim C81-F75
 with sigma of 0.04
 C40-F34 \\sim C81-F151
 with sigma of 0.04
 C40-F36 \\sim C81-F19
 with sigma of 0.04
 F20-F22 \\sim F9-F145
 with sigma of 0.04
 F20-F24 \\sim F9-F73
 with sigma of 0.04
 F22-F24 \\sim F145-F73
 with sigma of 0.04
 C42-C44 \\sim C41-C83
 with sigma of 0.04
 F26-F28 \\sim F147-F37
 with sigma of 0.04
 F26-F30 \\sim F147-F149
 with sigma of 0.04
 F28-F30 \\sim F37-F149
 with sigma of 0.04
 F32-F34 \\sim F75-F151
 with sigma of 0.04
 F32-F36 \\sim F75-F19
 with sigma of 0.04
 F34-F36 \\sim F151-F19
 with sigma of 0.04
 Al2-O28 \\sim Al2-O23
 with sigma of 0.02
 O28-C86 \\sim O23-C21
 with sigma of 0.02
 C86-C88 \\sim C21-C85
 with sigma of 0.02
 C86-C90 \\sim C21-C43
 with sigma of 0.02
 C86-C92 \\sim C21-C87
 with sigma of 0.02
 C88-F128 \\sim C85-F161
 with sigma of 0.02
 C88-F130 \\sim C85-F153
 with sigma of 0.02
 C88-F132 \\sim C85-F77
 with sigma of 0.02
 C90-F134 \\sim C43-F155
 with sigma of 0.02
 C90-F136 \\sim C43-F39
 with sigma of 0.02
 C90-F138 \\sim C43-F157
 with sigma of 0.02
 C92-F140 \\sim C87-F79
 with sigma of 0.02
 C92-F142 \\sim C87-F159
 with sigma of 0.02
 C92-F144 \\sim C87-F5
 with sigma of 0.02
 Al2-C86 \\sim Al2-C21
 with sigma of 0.04
 O28-C88 \\sim O23-C85
 with sigma of 0.04
 O28-C90 \\sim O23-C43
 with sigma of 0.04
 O28-C92 \\sim O23-C87
 with sigma of 0.04
 C86-F128 \\sim C21-F161
 with sigma of 0.04
 C86-F130 \\sim C21-F153
 with sigma of 0.04
 C86-F132 \\sim C21-F77
 with sigma of 0.04
 C86-F134 \\sim C21-F155
 with sigma of 0.04
 C86-F136 \\sim C21-F39
 with sigma of 0.04
 C86-F138 \\sim C21-F157
 with sigma of 0.04
 C86-F140 \\sim C21-F79
 with sigma of 0.04
 C86-F142 \\sim C21-F159
 with sigma of 0.04
 C86-F144 \\sim C21-F5
 with sigma of 0.04
 C88-C90 \\sim C85-C43
 with sigma of 0.04
 C88-C92 \\sim C85-C87
 with sigma of 0.04
 F128-F130 \\sim F161-F153
 with sigma of 0.04
 F128-F132 \\sim F161-F77
 with sigma of 0.04
 F130-F132 \\sim F153-F77
 with sigma of 0.04
 C90-C92 \\sim C43-C87
 with sigma of 0.04
 F134-F136 \\sim F155-F39
 with sigma of 0.04
 F134-F138 \\sim F155-F157
 with sigma of 0.04
 F136-F138 \\sim F39-F157
 with sigma of 0.04
 F140-F142 \\sim F79-F159
 with sigma of 0.04
 F140-F144 \\sim F79-F5
 with sigma of 0.04
 F142-F144 \\sim F159-F5
 with sigma of 0.04
 Cl1-C8 \\sim Cl3-C11
 with sigma of 0.02
 Cl4-C8 \\sim Cl7-C11
 with sigma of 0.02
 Cl1-Cl4 \\sim Cl3-Cl7
 with sigma of 0.04
 Cl8-C110 \\sim Cl9-C89
 with sigma of 0.02
 Cl10-C110 \\sim Cl2-C89
 with sigma of 0.02
 Cl8-Cl10 \\sim Cl9-Cl2
 with sigma of 0.04
 Cl6-C75 \\sim Cl5-C93
 with sigma of 0.02
 Cl12-C75 \\sim Cl11-C93
 with sigma of 0.02
 Cl6-Cl12 \\sim Cl5-Cl11
 with sigma of 0.04
 O14-C45 \\sim O14-C139
 with sigma of 0.02
 C45-C117 \\sim C139-C35
 with sigma of 0.02
 C45-C59 \\sim C139-C141
 with sigma of 0.02
 C45-C69 \\sim C139-C71
 with sigma of 0.02
 F165-C117 \\sim F45-C35
 with sigma of 0.02
 F83-C117 \\sim F181-C35
 with sigma of 0.02
 F167-C117 \\sim F91-C35
 with sigma of 0.02
 F21-C59 \\sim F183-C141
 with sigma of 0.02
 F169-C59 \\sim F23-C141
 with sigma of 0.02
 C59-F173 \\sim C141-F47
 with sigma of 0.02
 F85-C69 \\sim F185-C71
 with sigma of 0.02
 F171-C69 \\sim F93-C71
 with sigma of 0.02
 F43-C69 \\sim F187-C71
 with sigma of 0.02
 O14-C117 \\sim O14-C35
 with sigma of 0.04
 O14-C59 \\sim O14-C141
 with sigma of 0.04
 O14-C69 \\sim O14-C71
 with sigma of 0.04
 C45-F165 \\sim C139-F45
 with sigma of 0.04
 C45-F83 \\sim C139-F181
 with sigma of 0.04
 C45-F167 \\sim C139-F91
 with sigma of 0.04
 C45-F21 \\sim C139-F183
 with sigma of 0.04
 C45-F169 \\sim C139-F23
 with sigma of 0.04
 C45-F85 \\sim C139-F185
 with sigma of 0.04
 C45-F171 \\sim C139-F93
 with sigma of 0.04
 C45-F43 \\sim C139-F187
 with sigma of 0.04
 C45-F173 \\sim C139-F47
 with sigma of 0.04
 F165-F83 \\sim F45-F181
 with sigma of 0.04
 F165-F167 \\sim F45-F91
 with sigma of 0.04
 F83-F167 \\sim F181-F91
 with sigma of 0.04
 F21-F169 \\sim F183-F23
 with sigma of 0.04
 F21-F173 \\sim F183-F47
 with sigma of 0.04
 F169-F173 \\sim F23-F47
 with sigma of 0.04
 C117-C59 \\sim C35-C141
 with sigma of 0.04
 C117-C69 \\sim C35-C71
 with sigma of 0.04
 C59-C69 \\sim C141-C71
 with sigma of 0.04
 F85-F171 \\sim F185-F93
 with sigma of 0.04
 F85-F43 \\sim F185-F187
 with sigma of 0.04
 F171-F43 \\sim F93-F187
 with sigma of 0.04
 Al1-O10 \\sim Al1-O33
 with sigma of 0.02
 O10-C23 \\sim O33-C23
 with sigma of 0.02
 F81-C91 \\sim F189-C9
 with sigma of 0.02
 F163-C91 \\sim F95-C9
 with sigma of 0.02
 C91-F41 \\sim C9-F191
 with sigma of 0.02
 C91-C23 \\sim C9-C23
 with sigma of 0.02
 C23-C29 \\sim C23-C145
 with sigma of 0.02
 C23-C119 \\sim C23-C73
 with sigma of 0.02
 C29-F175 \\sim C145-F3
 with sigma of 0.02
 C29-F11 \\sim C145-F193
 with sigma of 0.02
 C29-F179 \\sim C145-F49
 with sigma of 0.02
 C119-F87 \\sim C73-F197
 with sigma of 0.02
 C119-F177 \\sim C73-F97
 with sigma of 0.02
 C119-F89 \\sim C73-F195
 with sigma of 0.02
 F89-C143 \\sim F195-C143
 with sigma of 0.02
 F81-F163 \\sim F189-F95
 with sigma of 0.04
 F81-F41 \\sim F189-F191
 with sigma of 0.04
 F81-C23 \\sim F189-C23
 with sigma of 0.04
 F163-F41 \\sim F95-F191
 with sigma of 0.04
 F163-C23 \\sim F95-C23
 with sigma of 0.04
 F41-C23 \\sim F191-C23
 with sigma of 0.04
 C23-F87 \\sim C23-F197
 with sigma of 0.04
 C23-F175 \\sim C23-F3
 with sigma of 0.04
 C23-F11 \\sim C23-F193
 with sigma of 0.04
 C23-F177 \\sim C23-F97
 with sigma of 0.04
 C23-F89 \\sim C23-F195
 with sigma of 0.04
 C23-F179 \\sim C23-F49
 with sigma of 0.04
 C119-C143 \\sim C73-C143
 with sigma of 0.04
 F87-F177 \\sim F197-F97
 with sigma of 0.04
 F87-F89 \\sim F197-F195
 with sigma of 0.04
 F175-F11 \\sim F3-F193
 with sigma of 0.04
 F175-F179 \\sim F3-F49
 with sigma of 0.04
 F11-F179 \\sim F193-F49
 with sigma of 0.04
 F177-F89 \\sim F97-F195
 with sigma of 0.04
 Mo10-C61 \\sim Mo11-C137
 with sigma of 0.02
 O31-C61 \\sim O2-C137
 with sigma of 0.02
 O36-C160 \\sim O6-C113
 with sigma of 0.02
 Mo2-C160 \\sim Mo1-C113
 with sigma of 0.02
 C1D-C168 \\sim C7A-C1D \\sim C7A-C57A \\sim C57A-C1E \\sim C1E-C168
 with sigma of 0.02
 Mo9-C169 \\sim Mo12-C125
 with sigma of 0.02
 O40-C169 \\sim O7-C125
 with sigma of 0.02
 Mo3-C161 \\sim Mo3-C165
 with sigma of 0.02
 O44-C165 \\sim O37-C161
 with sigma of 0.02
 C152-C149 \\sim C152-C151 \\sim C151-C150 \\sim C150-C148 \\sim C149-C148
 with sigma of 0.02
 Mo7-C153 \\sim Mo8-C2
 with sigma of 0.02
 O35-C153 \\sim O15-C2
 with sigma of 0.02
 C31A-C167 \\sim C65A-C31A \\sim C65A-C63A \\sim C63A-C17A \\sim C17A-C167
 with sigma of 0.02
 C159-C158 \\sim C159-C155 \\sim C156-C155 \\sim C157-C156 \\sim C158-C157
 with sigma of 0.02
 C64-F74 \\sim C64A-F74A
 with sigma of 0.02
 C64-F76 \\sim C64A-F76A
 with sigma of 0.02
 C64-F78 \\sim C64A-F78A
 with sigma of 0.02
 C64-C134 \\sim C64A-C170
 with sigma of 0.02
 C66-F80 \\sim C66A-F80A
 with sigma of 0.02
 C66-F82 \\sim C66A-F82A
 with sigma of 0.02
 C66-F84 \\sim C66A-F84A
 with sigma of 0.02
 C66-C134 \\sim C66A-C170
 with sigma of 0.02
 C68-F86 \\sim C68A-F86A
 with sigma of 0.02
 C68-F88 \\sim C68A-F88A
 with sigma of 0.02
 C68-F90 \\sim C68A-F90A
 with sigma of 0.02
 C68-C134 \\sim C68A-C170
 with sigma of 0.02
 O9-C134 \\sim O9-C170
 with sigma of 0.02
 C64-C66 \\sim C64A-C66A
 with sigma of 0.04
 C64-C68 \\sim C64A-C68A
 with sigma of 0.04
 F74-F76 \\sim F74A-F76A
 with sigma of 0.04
 F74-F78 \\sim F74A-F78A
 with sigma of 0.04
 F74-C134 \\sim F74A-C170
 with sigma of 0.04
 F76-F78 \\sim F76A-F78A
 with sigma of 0.04
 F76-C134 \\sim F76A-C170
 with sigma of 0.04
 C66-C68 \\sim C66A-C68A
 with sigma of 0.04
 C66-O9 \\sim C66A-O9
 with sigma of 0.04
 F80-F82 \\sim F80A-F82A
 with sigma of 0.04
 F80-F84 \\sim F80A-F84A
 with sigma of 0.04
 F80-C134 \\sim F80A-C170
 with sigma of 0.04
 F82-F84 \\sim F82A-F84A
 with sigma of 0.04
 F82-C134 \\sim F82A-C170
 with sigma of 0.04
 F84-C134 \\sim F84A-C170
 with sigma of 0.04
 C68-O9 \\sim C68A-O9
 with sigma of 0.04
 F86-F88 \\sim F86A-F88A
 with sigma of 0.04
 F86-F90 \\sim F86A-F90A
 with sigma of 0.04
 F86-C134 \\sim F86A-C170
 with sigma of 0.04
 F88-F90 \\sim F88A-F90A
 with sigma of 0.04
 F88-C134 \\sim F88A-C170
 with sigma of 0.04
 Al3-O9 \\sim Al3-O9A
 with sigma of 0.02
 O9-C134 \\sim O9A-C134
 with sigma of 0.02
 Al2-O32 \\sim Al2-O32A
 with sigma of 0.02
 O32-C104 \\sim O32A-C1F
 with sigma of 0.02
 C102-C104 \\sim C171-C1F
 with sigma of 0.02
 C102-F164 \\sim C171-F199
 with sigma of 0.02
 C102-F166 \\sim C171-F1A
 with sigma of 0.02
 C102-F168 \\sim C171-F1B
 with sigma of 0.02
 C104-C106 \\sim C1F-C1G
 with sigma of 0.02
 C104-C108 \\sim C1F-C1H
 with sigma of 0.02
 C106-F170 \\sim C1G-F1C
 with sigma of 0.02
 C106-F172 \\sim C1G-F1D
 with sigma of 0.02
 C106-F174 \\sim C1G-F1E
 with sigma of 0.02
 C108-F176 \\sim C1H-F1F
 with sigma of 0.02
 C108-F178 \\sim C1H-F1G
 with sigma of 0.02
 C108-F180 \\sim C1H-F1H
 with sigma of 0.02
 Al2-C104 \\sim Al2-C1F
 with sigma of 0.04
 O32-C102 \\sim O32A-C171
 with sigma of 0.04
 O32-C106 \\sim O32A-C1G
 with sigma of 0.04
 O32-C108 \\sim O32A-C1H
 with sigma of 0.04
 C102-C106 \\sim C171-C1G
 with sigma of 0.04
 C102-C108 \\sim C171-C1H
 with sigma of 0.04
 C104-F164 \\sim C1F-F199
 with sigma of 0.04
 C104-F166 \\sim C1F-F1A
 with sigma of 0.04
 C104-F168 \\sim C1F-F1B
 with sigma of 0.04
 C104-F170 \\sim C1F-F1C
 with sigma of 0.04
 C104-F172 \\sim C1F-F1D
 with sigma of 0.04
 C104-F174 \\sim C1F-F1E
 with sigma of 0.04
 C104-F176 \\sim C1F-F1F
 with sigma of 0.04
 C104-F178 \\sim C1F-F1G
 with sigma of 0.04
 C104-F180 \\sim C1F-F1H
 with sigma of 0.04
 F164-F166 \\sim F199-F1A
 with sigma of 0.04
 F164-F168 \\sim F199-F1B
 with sigma of 0.04
 F166-F168 \\sim F1A-F1B
 with sigma of 0.04
 C106-C108 \\sim C1G-C1H
 with sigma of 0.04
 F170-F172 \\sim F1C-F1D
 with sigma of 0.04
 F170-F174 \\sim F1C-F1E
 with sigma of 0.04
 F172-F174 \\sim F1D-F1E
 with sigma of 0.04
 F176-F178 \\sim F1F-F1G
 with sigma of 0.04
 F176-F180 \\sim F1F-F1H
 with sigma of 0.04
 F178-F180 \\sim F1G-F1H
 with sigma of 0.04
4. Restrained planarity
 C10, C12, C14, C16, C18, C20, C22, C24, C26, C28
 with sigma of 0.1
 P8, P10, P12, P14, P16
 with sigma of 0.1
 P11, P3, P13, P7, P15
 with sigma of 0.1
 C31A, C167, C17A, C63A, C65A
 with sigma of 0.1
 C57A, C1D, C7A, C168, C1E
 with sigma of 0.1
 C164, C1A, C1B, C1C, C67A
 with sigma of 0.1
 C3A, C49A, C25A, C166, C99A
 with sigma of 0.1
 C148, C150, C149, C151, C152
 with sigma of 0.1
 C156, C155, C157, C159, C158, H156, H155, H157, H158, H159
 with sigma of 0.1
5. Uiso/Uaniso restraints and constraints
C46 \\sim C48 \\sim F40 \\sim F42 \\sim C50 \\sim F44 \\sim F46 \\sim F48 \\sim
C52 \\sim F50 \\sim F52 \\sim F54 \\sim C136 \\sim C138 \\sim F117 \\sim F59
\\sim C140 \\sim F15 \\sim F121 \\sim F61 \\sim C142 \\sim F123 \\sim F31 \\sim
F125 \\sim O18 \\sim F38 \\sim O19 \\sim F119: within 1.7A with sigma of 0.01
and sigma for terminal atoms of 0.02 within 1.7A
C10 \\sim C12 \\sim C14 \\sim C16 \\sim C18 \\sim C20 \\sim C22 \\sim C24 \\sim
C26 \\sim C28 \\sim C10A \\sim C12A \\sim C14A \\sim C16A \\sim C18A \\sim C20A
\\sim C22A \\sim C24A \\sim C26A \\sim C28A: within 1.7A with sigma of 0.02 and
sigma for terminal atoms of 0.04 within 1.7A
P8 \\sim P10 \\sim P12 \\sim P14 \\sim P16 \\sim P11 \\sim P3 \\sim P13 \\sim
P7 \\sim P15: within 2.4A with sigma of 0.01 and sigma for terminal atoms of
0.02 within 2.4A
O12 \\sim C30 \\sim C32 \\sim F1 \\sim F4 \\sim F6 \\sim C34 \\sim F8 \\sim F10
\\sim F12 \\sim C36 \\sim F14 \\sim F16 \\sim F18 \\sim O21 \\sim C19 \\sim C77
\\sim F135 \\sim F17 \\sim F137 \\sim C39 \\sim F69 \\sim F139 \\sim C79 \\sim
F35 \\sim F141 \\sim F71 \\sim F143: within 1.7A with sigma of 0.01 and sigma
for terminal atoms of 0.02 within 1.7A
O16 \\sim C38 \\sim C40 \\sim F20 \\sim F22 \\sim F24 \\sim C42 \\sim F26 \\sim
F28 \\sim C44 \\sim F32 \\sim F36 \\sim O11 \\sim C5 \\sim C81 \\sim F9 \\sim
F145 \\sim C41 \\sim F147 \\sim F37 \\sim F149 \\sim C83 \\sim F151 \\sim F19
\\sim F30 \\sim F34 \\sim F73 \\sim F75: within 1.7A with sigma of 0.01 and
sigma for terminal atoms of 0.02 within 1.7A
O20 \\sim C54 \\sim C56 \\sim F56 \\sim F58 \\sim F60 \\sim C58 \\sim F62 \\sim
F64 \\sim F66 \\sim C60 \\sim F68 \\sim F70 \\sim F72 \\sim O17 \\sim C120
\\sim C122 \\sim F99 \\sim F25 \\sim F101 \\sim C124 \\sim F51 \\sim F103 \\sim
F13 \\sim C126 \\sim F105 \\sim F53 \\sim F107: within 1.7A with sigma of 0.01
and sigma for terminal atoms of 0.02 within 1.7A
C62 \\sim C64 \\sim F74 \\sim F78 \\sim C66 \\sim F80 \\sim F82 \\sim F84 \\sim
C68 \\sim F86 \\sim F90 \\sim C128 \\sim F27 \\sim F109 \\sim F55 \\sim C130
\\sim F111 \\sim F7 \\sim F113 \\sim C132 \\sim F57 \\sim F115 \\sim F29 \\sim
C134 \\sim O22 \\sim F76 \\sim F88 \\sim O9: within 1.7A with sigma of 0.01 and
sigma for terminal atoms of 0.02 within 1.7A
O24 \\sim C70 \\sim C72 \\sim F92 \\sim F94 \\sim F96 \\sim C74 \\sim F98 \\sim
F100 \\sim F102 \\sim C76 \\sim F104 \\sim F106 \\sim F108 \\sim C144 \\sim
C146 \\sim F63 \\sim F127 \\sim F2 \\sim C147 \\sim F129 \\sim F65 \\sim F131
\\sim C37 \\sim F33 \\sim F133 \\sim F67 \\sim O5: within 1.7A with sigma of
0.01 and sigma for terminal atoms of 0.02 within 1.7A
O28 \\sim C86 \\sim C88 \\sim F128 \\sim F130 \\sim F132 \\sim C90 \\sim F134
\\sim F136 \\sim F138 \\sim C92 \\sim F140 \\sim F142 \\sim F144 \\sim O23
\\sim C21 \\sim C85 \\sim F153 \\sim F77 \\sim C43 \\sim F155 \\sim F39 \\sim
F157 \\sim C87 \\sim F79 \\sim F159 \\sim F5 \\sim F161: within 1.7A with sigma
of 0.01 and sigma for terminal atoms of 0.02 within 1.7A
C78 \\sim C80 \\sim F112 \\sim C82 \\sim F116 \\sim F118 \\sim F120 \\sim C84
\\sim F122 \\sim F124 \\sim F126 \\sim C112 \\sim C114 \\sim F182 \\sim F184
\\sim C116 \\sim F188 \\sim F190 \\sim C118 \\sim F194 \\sim F196 \\sim F198
\\sim O26 \\sim F110 \\sim F114 \\sim O34 \\sim F186 \\sim F192: within 1.7A
with sigma of 0.01 and sigma for terminal atoms of 0.02 within 1.7A
C94 \\sim C96 \\sim F146 \\sim F148 \\sim F150 \\sim C98 \\sim F152 \\sim F154
\\sim F156 \\sim C100 \\sim F158 \\sim F160 \\sim F162: within 1.7A with sigma
of 0.01 and sigma for terminal atoms of 0.02 within 1.7A
C102 \\sim C104 \\sim F164 \\sim F168 \\sim C106 \\sim F170 \\sim F172 \\sim
F174 \\sim C108 \\sim F176 \\sim F178 \\sim F180 \\sim F166: within 1.7A with
sigma of 0.01 and sigma for terminal atoms of 0.02 within 1.7A
C45 \\sim F165 \\sim F83 \\sim F167 \\sim F21 \\sim F169 \\sim C117 \\sim C59
\\sim F85 \\sim F171 \\sim F43 \\sim C69 \\sim F173 \\sim C139 \\sim F45 \\sim
F181 \\sim F91 \\sim F183 \\sim F23 \\sim C35 \\sim C141 \\sim F185 \\sim F93
\\sim F187 \\sim C71 \\sim F47 \\sim O14: within 1.7A with sigma of 0.01 and
sigma for terminal atoms of 0.02 within 1.7A
O10 \\sim F81 \\sim F163 \\sim C91 \\sim F41 \\sim C23 \\sim C29 \\sim C119
\\sim F87 \\sim F175 \\sim F11 \\sim F177 \\sim F89 \\sim C143 \\sim O33 \\sim
F189 \\sim F95 \\sim C9 \\sim F191 \\sim C145 \\sim C73 \\sim F3 \\sim F193
\\sim F97 \\sim F195 \\sim F49 \\sim F197 \\sim F179: within 1.7A with sigma of
0.01 and sigma for terminal atoms of 0.02 within 1.7A
C8 \\sim C11: within 1.7A with sigma of 0.01 and sigma for terminal atoms of
0.02 within 1.7A
C110 \\sim C89: within 1.7A with sigma of 0.01 and sigma for terminal atoms of
0.02 within 1.7A
Cl10 \\sim Cl2: within 1.7A with sigma of 0.01 and sigma for terminal atoms of
0.02 within 1.7A
C93 \\sim C75: within 1.7A with sigma of 0.01 and sigma for terminal atoms of
0.02 within 1.7A
O31 \\sim C137 \\sim C61 \\sim O2: within 1.7A with sigma of 0.01 and sigma for
terminal atoms of 0.02 within 1.7A
C168 \\sim C107 \\sim C109 \\sim C7 \\sim C57 \\sim C121 \\sim C1D \\sim C7A
\\sim C57A \\sim C1E: within 1.7A with sigma of 0.01 and sigma for terminal
atoms of 0.02 within 1.7A
C95 \\sim C97 \\sim C51 \\sim C105 \\sim C53 \\sim C148 \\sim C150 \\sim C149
\\sim C151 \\sim C152: within 1.7A with sigma of 0.01 and sigma for terminal
atoms of 0.02 within 1.7A
C169 \\sim O40 \\sim C125 \\sim O7: within 1.7A with sigma of 0.01 and sigma
for terminal atoms of 0.02 within 1.7A
C13 \\sim C55 \\sim C111 \\sim C15 \\sim C156 \\sim C155 \\sim C157 \\sim C159
\\sim C158 \\sim C115: within 1.7A with sigma of 0.01 and sigma for terminal
atoms of 0.02 within 1.7A
C162 \\sim O38 \\sim C27 \\sim O27: within 1.7A with sigma of 0.01 and sigma
for terminal atoms of 0.02 within 1.7A
C3 \\sim C49 \\sim C99 \\sim C25 \\sim C103 \\sim C3A \\sim C49A \\sim C99A
\\sim C25A \\sim C166: within 1.7A with sigma of 0.01 and sigma for terminal
atoms of 0.02 within 1.7A
C164 \\sim C1A \\sim C1B \\sim C1C \\sim C67A \\sim C129 \\sim C131 \\sim C133
\\sim C67 \\sim C135: within 1.7A with sigma of 0.01 and sigma for terminal
atoms of 0.02 within 1.7A
C31 \\sim C63 \\sim C127 \\sim C65 \\sim C17 \\sim C31A \\sim C63A \\sim C167
\\sim C65A \\sim C17A: within 1.7A with sigma of 0.01 and sigma for terminal
atoms of 0.02 within 1.7A
C165 \\sim O44 \\sim C123 \\sim O29: within 1.7A with sigma of 0.01 and sigma
for terminal atoms of 0.02 within 1.7A
Ag3A \\sim Ag3 \\sim Ag2 \\sim Ag2A \\sim Ag1A \\sim Ag1: within 1.5A with
sigma of 0.01 and sigma for terminal atoms of 0.02 within 1.5A
C153 \\sim O35 \\sim C2 \\sim O15: within 2A with sigma of 0.01 and sigma for
terminal atoms of 0.02 within 2A
O22 \\sim C62 \\sim C64 \\sim F74 \\sim F76 \\sim F78 \\sim C66 \\sim F80 \\sim
F82 \\sim F84 \\sim C68 \\sim F86 \\sim F88 \\sim F90 \\sim O9 \\sim C128 \\sim
F27 \\sim F109 \\sim F55 \\sim C130 \\sim F111 \\sim F7 \\sim F113 \\sim C132
\\sim F57 \\sim F115 \\sim F29 \\sim C134 \\sim C64A \\sim F74A \\sim F76A
\\sim F78A \\sim C66A \\sim F80A \\sim F82A \\sim F84A \\sim C68A \\sim F86A
\\sim F88A \\sim F90A \\sim C170 \\sim O9A: within 1.7A with sigma of 0.01 and
sigma for terminal atoms of 0.02 within 1.7A
O32 \\sim C102 \\sim C104 \\sim F164 \\sim F166 \\sim F168 \\sim C106 \\sim
F170 \\sim F172 \\sim F174 \\sim C108 \\sim F176 \\sim F178 \\sim F180 \\sim
O32A \\sim C171 \\sim C1F \\sim F199 \\sim F1A \\sim F1B \\sim C1G \\sim F1C
\\sim F1D \\sim F1E \\sim C1H \\sim F1F \\sim F1G \\sim F1H: within 1.7A with
sigma of 0.01 and sigma for terminal atoms of 0.02 within 1.7A
Uanis(O10) \\sim Ueq: with sigma of 0.005 and sigma for terminal atoms of 0.01
Uanis(C161) \\sim Ueq: with sigma of 0.001 and sigma for terminal atoms of 0.002
Uanis(C163) \\sim Ueq: with sigma of 0.001 and sigma for terminal atoms of 0.002
Uanis(O37) \\sim Ueq: with sigma of 0.002 and sigma for terminal atoms of 0.004
Uanis(Al1) \\sim Ueq: with sigma of 0.002 and sigma for terminal atoms of 0.004
6. Others
 Sof(O32A)=Sof(C171)=Sof(C1F)=Sof(F199)=Sof(F1A)=Sof(F1B)=Sof(C1G)=Sof(F1C)=
 Sof(F1D)=Sof(F1E)=Sof(C1H)=Sof(F1F)=Sof(F1G)=Sof(F1H)=1-FVAR(1)
 Sof(O32)=Sof(C102)=Sof(C104)=Sof(F164)=Sof(F166)=Sof(F168)=Sof(C106)=
 Sof(F170)=Sof(F172)=Sof(F174)=Sof(C108)=Sof(F176)=Sof(F178)=Sof(F180)=FVAR(1)
 Fixed Sof: Ag1(0.65474) Ag3(0.65474) Ag2(0.65474) Sb1(0.72993) Sb4(0.72531)
 Sb6(0.71734) Mo1(0.71734) Mo4(0.72993) Mo6(0.72531) Mo8(0.71734) Mo10(0.72531)
 Mo12(0.72993) P1(0.72993) P4(0.72531) P6(0.71734) P8(0.29) Cl1(0.69453)
 P10(0.29) P12(0.29) P14(0.29) P16(0.29) Cl4(0.69453) O6(0.71734) C4(0.71734)
 O8(0.71734) C8(0.69453) H8A(0.69453) H8B(0.69453) C10(0.4505) C12(0.4505)
 C14(0.4505) C16(0.4505) C18(0.4505) C20(0.4505) H20A(0.4505) H20B(0.4505)
 H20C(0.4505) C22(0.4505) H22A(0.4505) H22B(0.4505) H22C(0.4505) C24(0.4505)
 H24A(0.4505) H24B(0.4505) H24C(0.4505) C26(0.4505) H26A(0.4505) H26B(0.4505)
 H26C(0.4505) C28(0.4505) H28A(0.4505) H28B(0.4505) H28C(0.4505) O10(0.27324)
 O12(0.50863) C30(0.50863) C32(0.50863) F1(0.50863) F4(0.50863) F6(0.50863)
 C34(0.50863) F8(0.50863) F10(0.50863) F12(0.50863) C36(0.50863) F14(0.50863)
 F16(0.50863) F18(0.50863) O16(0.47762) C38(0.47762) C40(0.47762) F20(0.47762)
 F22(0.47762) F24(0.47762) C42(0.47762) F26(0.47762) F28(0.47762) F30(0.47762)
 C44(0.47762) F32(0.47762) F34(0.47762) F36(0.47762) O18(0.47943) C46(0.47943)
 C48(0.47943) F38(0.47943) F40(0.47943) F42(0.47943) C50(0.47943) F44(0.47943)
 F46(0.47943) F48(0.47943) C52(0.47943) F50(0.47943) F52(0.47943) F54(0.47943)
 O20(0.50936) C54(0.50936) C56(0.50936) F56(0.50936) F58(0.50936) F60(0.50936)
 C58(0.50936) F62(0.50936) F64(0.50936) F66(0.50936) C60(0.50936) F68(0.50936)
 F70(0.50936) F72(0.50936) O22(0.35) C62(0.35) C64(0.17) F74(0.17) F76(0.17)
 F78(0.17) C66(0.17) F80(0.17) F82(0.17) F84(0.17) C68(0.17) F86(0.17)
 F88(0.17) F90(0.17) O24(0.51667) C70(0.51667) C72(0.51667) F92(0.51667)
 F94(0.51667) F96(0.51667) C74(0.51667) F98(0.51667) F100(0.51667)
 F102(0.51667) C76(0.51667) F104(0.51667) F106(0.51667) F108(0.51667)
 O26(0.37618) C78(0.37618) C80(0.37618) F110(0.37618) F112(0.37618)
 F114(0.37618) C82(0.37618) F116(0.37618) F118(0.37618) F120(0.37618)
 C84(0.37618) F122(0.37618) F124(0.37618) F126(0.37618) O28(0.22995)
 C86(0.22995) C88(0.22995) F128(0.22995) F130(0.22995) F132(0.22995)
 C90(0.22995) F134(0.22995) F136(0.22995) F138(0.22995) C92(0.22995)
 F140(0.22995) F142(0.22995) F144(0.22995) Cl6(0.79251) Cl8(0.79431)
 Cl10(0.79431) Cl12(0.79251) P2(0.27469) Mo3(0.27469) Sb3(0.27469) Mo7(0.28266)
 Mo2(0.28266) Sb2(0.28266) P9(0.28266) Mo9(0.27007) Mo5(0.27007) Sb5(0.27007)
 P5(0.27007) P11(0.31) P3(0.31) P13(0.31) P7(0.31) P15(0.31) Mo11(0.27469)
 C110(0.79431) H11A(0.79431) H11B(0.79431) O34(0.62382) C112(0.62382)
 C114(0.62382) F182(0.62382) F184(0.62382) F186(0.62382) C116(0.62382)
 F188(0.62382) F190(0.62382) F192(0.62382) C118(0.62382) F194(0.62382)
 F196(0.62382) F198(0.62382) O17(0.49064) C120(0.49064) C122(0.49064)
 F99(0.49064) F25(0.49064) F101(0.49064) C124(0.49064) F51(0.49064)
 F103(0.49064) F13(0.49064) C126(0.49064) F105(0.49064) F53(0.49064)
 F107(0.49064) O9(0.17) C128(0.35) F27(0.35) F109(0.35) F55(0.35) C130(0.35)
 F111(0.35) F7(0.35) F113(0.35) C132(0.35) F57(0.35) F115(0.35) F29(0.35)
 C134(0.17) O19(0.52057) C136(0.52057) C138(0.52057) F117(0.52057) F59(0.52057)
 F119(0.52057) C140(0.52057) F15(0.52057) F121(0.52057) F61(0.52057)
 C142(0.52057) F123(0.52057) F31(0.52057) F125(0.52057) C144(0.48333)
 C146(0.48333) F63(0.48333) F127(0.48333) F2(0.48333) C147(0.48333)
 F129(0.48333) F65(0.48333) F131(0.48333) C37(0.48333) F33(0.48333)
 F133(0.48333) F67(0.48333) O5(0.48333) C75(0.79251) H75A(0.79251)
 H75B(0.79251) O21(0.49137) C19(0.49137) C77(0.49137) F135(0.49137)
 F17(0.49137) F137(0.49137) C39(0.49137) F69(0.49137) F139(0.49137)
 C79(0.49137) F35(0.49137) F141(0.49137) F71(0.49137) F143(0.49137)
 O11(0.52238) C5(0.52238) C81(0.52238) F9(0.52238) F145(0.52238) F73(0.52238)
 C41(0.52238) F147(0.52238) F37(0.52238) F149(0.52238) C83(0.52238)
 F75(0.52238) F151(0.52238) F19(0.52238) O23(0.77005) C21(0.77005) C85(0.77005)
 F153(0.77005) F77(0.77005) C43(0.77005) F155(0.77005) F39(0.77005)
 F157(0.77005) C87(0.77005) F79(0.77005) F159(0.77005) F5(0.77005)
 F161(0.77005) C11(0.30547) H11C(0.30547) H11D(0.30547) Cl3(0.30547)
 Cl7(0.30547) C89(0.20569) H89A(0.20569) H89B(0.20569) Cl2(0.20569)
 Cl9(0.20569) F81(0.27324) C45(0.43918) F163(0.27324) C91(0.27324) F41(0.27324)
 C23(0.27324) C93(0.20749) H93A(0.20749) H93B(0.20749) Cl5(0.20749)
 Cl11(0.20749) O25(0.72993) C95(0.71734) H95(0.71734) C3(0.72531) H3(0.72531)
 C97(0.71734) H97(0.71734) C49(0.72531) H49(0.72531) O13(0.72531) C99(0.72531)
 H99(0.72531) C25(0.72531) H25(0.72531) C101(0.72531) C51(0.71734) H51(0.71734)
 C103(0.72531) H103(0.72531) C13(0.71734) H13(0.71734) C105(0.71734)
 H105(0.71734) C53(0.71734) H53(0.71734) O27(0.72993) F165(0.43918)
 F83(0.43918) C107(0.72993) H107(0.72993) C27(0.72993) F167(0.43918)
 F21(0.43918) F169(0.43918) C109(0.72993) H109(0.72993) C55(0.71734)
 H55(0.71734) C111(0.71734) H111(0.71734) C7(0.72993) H7(0.72993) C113(0.71734)
 C57(0.72993) H57(0.72993) C115(0.71734) H115(0.71734) C29(0.27324)
 C117(0.43918) C59(0.43918) C119(0.27324) C15(0.71734) H15(0.71734)
 C121(0.72993) H121(0.72993) C61(0.72531) O7(0.72993) O29(0.72531)
 C123(0.72531) C31(0.72993) H31(0.72993) C125(0.72993) C63(0.72993)
 H63(0.72993) O15(0.71734) C127(0.72993) H127(0.72993) C2(0.71734)
 C129(0.72531) H129(0.72531) C65(0.72993) H65(0.72993) C131(0.72531)
 H131(0.72531) C33(0.72993) C133(0.72531) H133(0.72531) O31(0.72531)
 C67(0.72531) H67(0.72531) C135(0.72531) H135(0.72531) C17(0.72993)
 H17(0.72993) C137(0.27469) F85(0.43918) F171(0.43918) F43(0.43918)
 C69(0.43918) O2(0.27469) F173(0.43918) F87(0.27324) F175(0.27324) F11(0.27324)
 F177(0.27324) F89(0.27324) F179(0.27324) C139(0.56082) F45(0.56082)
 F181(0.56082) F91(0.56082) F183(0.56082) F23(0.56082) C35(0.56082)
 C141(0.56082) F185(0.56082) F93(0.56082) F187(0.56082) C71(0.56082)
 F47(0.56082) C143(0.72676) O33(0.72676) F189(0.72676) F95(0.72676) C9(0.72676)
 F191(0.72676) C145(0.72676) C73(0.72676) F3(0.72676) F193(0.72676)
 F97(0.72676) F195(0.72676) F49(0.72676) F197(0.72676) C10A(0.5495)
 C12A(0.5495) C14A(0.5495) C16A(0.5495) C18A(0.5495) C20A(0.5495) H20D(0.5495)
 H20E(0.5495) H20F(0.5495) C22A(0.5495) H22D(0.5495) H22E(0.5495) H22F(0.5495)
 C24A(0.5495) H24D(0.5495) H24E(0.5495) H24F(0.5495) C26A(0.5495) H26D(0.5495)
 H26E(0.5495) H26F(0.5495) C28A(0.5495) H28D(0.5495) H28E(0.5495) H28F(0.5495)
 C148(0.28266) H148(0.28266) C150(0.28266) H150(0.28266) C149(0.28266)
 H149(0.28266) C151(0.28266) H151(0.28266) C152(0.28266) H152(0.28266)
 C154(0.28266) O35(0.28266) C156(0.28266) H156(0.28266) C155(0.28266)
 H155(0.28266) C157(0.28266) H157(0.28266) C153(0.28266) O98(0.28266)
 C159(0.28266) H159(0.28266) C158(0.28266) H158(0.28266) O36(0.28266)
 C160(0.28266) O38(0.27007) O39(0.27007) O37(0.27469) O44(0.27469)
 C162(0.27007) C161(0.27469) C163(0.27007) C165(0.27469) C164(0.27469)
 H164(0.27469) C1A(0.27469) H1A(0.27469) C1B(0.27469) H1B(0.27469) C1C(0.27469)
 H1C(0.27469) C67A(0.27469) H67A(0.27469) C3A(0.27469) H3A(0.27469)
 C49A(0.27469) H49A(0.27469) C99A(0.27469) H99A(0.27469) C25A(0.27469)
 H25A(0.27469) C166(0.27469) H166(0.27469) C31A(0.27007) H31A(0.27007)
 C63A(0.27007) H63A(0.27007) C167(0.27007) H167(0.27007) C65A(0.27007)
 H65A(0.27007) C17A(0.27007) H17A(0.27007) C168(0.27007) H168(0.27007)
 C1D(0.27007) H1D(0.27007) C7A(0.27007) H7A(0.27007) C57A(0.27007)
 H57A(0.27007) C1E(0.27007) H1E(0.27007) O40(0.27007) C169(0.27007)
 Ag2A(0.34526) Ag1A(0.34526) Ag3A(0.34526) P11A(0.4) P3A(0.4) P13A(0.4)
 P7A(0.4) P15A(0.4) C64A(0.48) F74A(0.48) F76A(0.48) F78A(0.48) C66A(0.48)
 F80A(0.48) F82A(0.48) F84A(0.48) C68A(0.48) F86A(0.48) F88A(0.48) F90A(0.48)
 C170(0.48) O9A(0.48)
 Fixed X: O10(1.660601) C34(1.60266) F8(1.61911) F10(1.603371) F12(1.52497)
 C36(1.7737) F14(1.768681) F16(1.847409) F18(1.74517) C38(1.9581) F20(1.90172)
 F22(1.981689) F24(2.02161) C42(1.889) F26(1.821141) F28(1.87922) F30(1.95904)
 F34(1.98774) O22(1.52069) C68(1.438549) F86(1.43876) F88(1.36642) F90(1.42293)
 O9(1.5335) F117(1.49037) F59(1.36727) F119(1.435399) C41(1.90882)
 F147(1.831221) F37(1.90176) F149(1.984229) C29(1.49192) C119(1.6595)
 F87(1.626181) F175(1.45708) F11(1.486019) F177(1.64248) F89(1.7522)
 F179(1.46856) F185(1.523761) F93(1.48889) F187(1.44566) C71(1.50869)
 O33(1.7005) C73(1.69071) F97(1.675301) F195(1.783999) F197(1.65217)
 O9A(1.508301)
 Fixed Y: O10(0.71331) C34(0.977839) F8(0.91386) F10(1.05921) F12(0.977209)
 C36(0.92223) F14(1.01058) F16(0.863201) F18(0.876169) C38(0.634729)
 F20(0.64766) F22(0.70232) F24(0.549419) C42(0.52875) F26(0.52769) F28(0.52977)
 F30(0.443069) F34(0.536079) O22(0.440439) C68(0.34915) F86(0.284269)
 F88(0.423361) F90(0.33402) O9(0.4222) F117(0.69635) F59(0.774639)
 F119(0.646569) C41(0.546309) F147(0.53379) F37(0.56089) F149(0.483769)
 C29(0.700569) C119(0.560781) F87(0.549069) F175(0.6527) F11(0.782479)
 F177(0.50162) F89(0.540429) F179(0.706519) F185(0.644361) F93(0.79871)
 F187(0.736689) C71(0.72319) O33(0.68006) C73(0.56409) F97(0.51082)
 F195(0.530769) F197(0.54938) O9A(0.42141)
 Fixed Z: O10(0.01772) C34(-0.18512) F8(-0.219531) F10(-0.245851) F12(-
 0.110491) C36(-0.228451) F14(-0.27942) F16(-0.19998) F18(-0.25016) C38(-0.067)
 F20(-0.000771) F22(-0.13315) F24(-0.04278) C42(-0.031879) F26(-0.040911)
 F28(0.04361) F30(-0.040351) F34(-0.220461) O22(0.521271) C68(0.55821)
 F86(0.539689) F88(0.534049) F90(0.64101) O9(0.536489) F117(0.426809)
 F59(0.39039) F119(0.383841) C41(-0.069031) F147(-0.05122) F37(0.0002) F149(-
 0.100619) C29(0.15675) C119(0.126981) F87(0.082479) F175(0.235729)
 F11(0.148141) F177(0.205029) F89(0.08289) F179(0.09484) F185(-0.005441) F93(-
 0.05584) F187(-0.10042) C71(-0.069901) O33(0.01612) C73(0.108341) F97(0.18891)
 F195(0.063951) F197(0.06985) O9A(0.556449)
7.a Ternary CH refined with riding coordinates:
 C156(H156), C155(H155), C157(H157), C159(H159), C158(H158)
7.b Secondary CH2 refined with riding coordinates:
 C8(H8A,H8B), C110(H11A,H11B), C75(H75A,H75B), C11(H11C,H11D), C89(H89A,H89B),
 C93(H93A,H93B)
7.c Aromatic/amide H refined with riding coordinates:
 C95(H95), C3(H3), C97(H97), C49(H49), C99(H99), C25(H25), C51(H51),
 C103(H103), C13(H13), C105(H105), C53(H53), C107(H107), C109(H109), C55(H55),
 C111(H111), C7(H7), C57(H57), C115(H115), C15(H15), C121(H121), C31(H31),
 C63(H63), C127(H127), C129(H129), C65(H65), C131(H131), C133(H133), C67(H67),
 C135(H135), C17(H17), C148(H148), C150(H150), C149(H149), C151(H151),
 C152(H152), C164(H164), C1A(H1A), C1B(H1B), C1C(H1C), C67A(H67A), C3A(H3A),
 C49A(H49A), C99A(H99A), C25A(H25A), C166(H166), C31A(H31A), C63A(H63A),
 C167(H167), C65A(H65A), C17A(H17A), C168(H168), C1D(H1D), C7A(H7A), C57A(H57A),
  C1E(H1E)
7.d Idealised Me refined with everything fixed:
 C20(H20A,H20B,H20C), C22(H22A,H22B,H22C), C24(H24A,H24B,H24C), C26(H26A,H26B,
 H26C), C28(H28A,H28B,H28C), C20A(H20D,H20E,H20F), C22A(H22D,H22E,H22F),
 C24A(H24D,H24E,H24F), C26A(H26D,H26E,H26F), C28A(H28D,H28E,H28F)
;
_olex2_submission_special_instructions 'No special instructions were received'
_oxdiff_exptl_absorpt_empirical_details
;
Empirical correction (ABSPACK) includes:
- Absorption correction using spherical harmonics
- Frame scaling
;
_oxdiff_exptl_absorpt_empirical_full_max 2.019
_oxdiff_exptl_absorpt_empirical_full_min 0.565

loop_
_space_group_symop_operation_xyz
'x, y, z'

loop_
_atom_site_label
_atom_site_type_symbol
_atom_site_fract_x
_atom_site_fract_y
_atom_site_fract_z
_atom_site_U_iso_or_equiv
_atom_site_adp_type
_atom_site_occupancy
_atom_site_site_symmetry_order
_atom_site_calc_flag
_atom_site_refinement_flags_posn
_atom_site_refinement_flags_adp
_atom_site_refinement_flags_occupancy
_atom_site_disorder_assembly
_atom_site_disorder_group
Ag1 Ag 0.9401(5) 1.1034(5) 0.1351(5) 0.0423(5) Uani 0.6547 1 d . U P A 1
Ag3 Ag 1.0843(5) 0.9177(5) 0.1351(5) 0.0436(5) Uani 0.6547 1 d . U P A 1
Ag2 Ag 0.8981(5) 0.9593(4) 0.1348(5) 0.0424(5) Uani 0.6547 1 d . U P A 1
Sb1 Sb 1.2036(5) 0.7593(4) 0.0744(4) 0.0467(2) Uani 0.7299 1 d D . P A 1
Sb4 Sb 1.0397(5) 1.2230(4) 0.0744(4) 0.0461(2) Uani 0.7253 1 d D . P A 1
Sb6 Sb 0.7400(5) 1.0590(4) 0.0743(4) 0.0459(2) Uani 0.7173 1 d D . P A 1
Fe1 Fe 0.8869(5) 0.9062(4) 0.3970(4) 0.0357(3) Uani 1 1 d D . . . .
Mo1 Mo 0.7764(5) 1.2137(4) -0.0546(4) 0.0592(4) Uani 0.7173 1 d D . P A 1
Mo4 Mo 1.1415(5) 0.7956(4) -0.0546(4) 0.0606(4) Uani 0.7299 1 d D . P A 1
Mo6 Mo 1.1981(5) 1.0997(4) 0.1304(4) 0.0598(4) Uani 0.7253 1 d . . P A 1
Mo8 Mo 0.6491(5) 1.2175(4) 0.1302(4) 0.0587(4) Uani 0.7173 1 d D . P A 1
Mo10 Mo 1.1947(5) 1.1608(4) -0.0545(4) 0.0604(4) Uani 0.7253 1 d D . P A 1
Mo12 Mo 1.0805(5) 0.6681(4) 0.1303(4) 0.0594(4) Uani 0.7299 1 d D . P A 1
P1 P 1.0379(6) 0.8359(5) 0.0812(5) 0.0421(9) Uani 0.7299 1 d D . P A 1
P4 P 1.1223(6) 1.0573(6) 0.0812(5) 0.0417(8) Uani 0.7253 1 d D . P A 1
P6 P 0.8164(6) 1.1407(5) 0.0810(5) 0.0422(10) Uani 0.7173 1 d D . P A 1
P8 P 0.8133(10) 1.0396(11) 0.3053(8) 0.046(3) Uani 0.29 1 d D U P A 1
Cl1 Cl 0.9540(10) 1.3774(9) 0.2107(10) 0.094(3) Uani 0.6945 1 d D . P B 1
P10 P 1.0395(9) 0.9006(12) 0.3053(8) 0.036(2) Uani 0.29 1 d D U P A 1
P12 P 0.8447(10) 0.9091(11) 0.2976(8) 0.0448(19) Uani 0.29 1 d D U P A 1
P14 P 0.9339(13) 1.0344(10) 0.3115(9) 0.047(2) Uani 0.29 1 d D U P A 1
P16 P 0.9818(13) 0.8256(10) 0.2974(8) 0.047(2) Uani 0.29 1 d D U P A 1
Cl4 Cl 0.8306(8) 1.2792(8) 0.2744(8) 0.096(3) Uani 0.6945 1 d D . P B 1
C1 C 0.9014(16) 1.1293(18) -0.0947(12) 0.079(5) Uani 1 1 d . . . . .
O1 O 1.0547(15) 1.1776(12) -0.1194(10) 0.084(4) Uani 1 1 d . . . . .
O4 O 0.9665(13) 1.0757(15) -0.1210(11) 0.085(4) Uani 1 1 d . . . . .
O6 O 0.866(4) 1.333(3) -0.056(4) 0.15(2) Uani 0.7173 1 d D . P A 1
C4 C 0.6207(14) 1.120(2) 0.2348(19) 0.068(6) Uani 0.7173 1 d . . P A 1
O8 O 0.5960(17) 1.065(2) 0.3011(15) 0.085(6) Uani 0.7173 1 d . . P A 1
C6 C 1.1104(19) 1.1609(19) -0.0944(12) 0.081(5) Uani 1 1 d . . . . .
C8 C 0.855(3) 1.350(3) 0.295(2) 0.078(8) Uani 0.6945 1 d D U P B 1
H8A H 0.868128 1.317751 0.351045 0.094 Uiso 0.6945 1 calc R U P B 1
H8B H 0.800797 1.407609 0.299437 0.094 Uiso 0.6945 1 calc R U P B 1
C10 C 0.7836(14) 0.8584(14) 0.5083(14) 0.046(4) Uani 0.4505 1 d D U P A 1
C12 C 0.8733(16) 0.7968(13) 0.5116(13) 0.051(6) Uani 0.4505 1 d D U P A 1
C14 C 0.9192(14) 0.8456(15) 0.5095(14) 0.058(7) Uani 0.4505 1 d D U P A 1
C16 C 0.8575(14) 0.9377(13) 0.5046(14) 0.036(4) Uani 0.4505 1 d D U P A 1
C18 C 0.7734(13) 0.9439(13) 0.5060(14) 0.040(4) Uani 0.4505 1 d D U P A 1
C20 C 0.691(2) 1.033(2) 0.498(3) 0.085(12) Uani 0.4505 1 d D U P A 1
H20A H 0.709631 1.081291 0.471636 0.128 Uiso 0.4505 1 calc . U P C 1
H20B H 0.651008 1.034791 0.551276 0.128 Uiso 0.4505 1 calc . U P D 1
H20C H 0.662148 1.034781 0.467425 0.128 Uiso 0.4505 1 calc . U P E 1
C22 C 0.870(3) 1.017(2) 0.503(2) 0.077(10) Uani 0.4505 1 d D U P A 1
H22A H 0.930142 1.011349 0.478129 0.116 Uiso 0.4505 1 calc . U P F 1
H22B H 0.851415 1.017509 0.557621 0.116 Uiso 0.4505 1 calc . U P G 1
H22C H 0.835744 1.071048 0.473182 0.116 Uiso 0.4505 1 calc . U P H 1
C24 C 1.0161(19) 0.806(4) 0.514(3) 0.12(2) Uani 0.4505 1 d D U P A 1
H24A H 1.051218 0.759922 0.489661 0.180 Uiso 0.4505 1 calc . U P I 1
H24B H 1.014197 0.782408 0.569746 0.180 Uiso 0.4505 1 calc . U P J 1
H24C H 1.040651 0.850240 0.485975 0.180 Uiso 0.4505 1 calc . U P K 1
C26 C 0.910(3) 0.6962(15) 0.518(3) 0.107(18) Uani 0.4505 1 d D U P A 1
H26A H 0.883410 0.689712 0.490590 0.160 Uiso 0.4505 1 calc . U P L 1
H26B H 0.897003 0.661604 0.573355 0.160 Uiso 0.4505 1 calc . U P M 1
H26C H 0.971971 0.677491 0.492280 0.160 Uiso 0.4505 1 calc . U P N 1
C28 C 0.705(2) 0.844(3) 0.510(2) 0.076(9) Uani 0.4505 1 d D U P A 1
H28A H 0.668506 0.897450 0.482020 0.114 Uiso 0.4505 1 calc . U P O 1
H28B H 0.671301 0.823124 0.564607 0.114 Uiso 0.4505 1 calc . U P P 1
H28C H 0.728202 0.801288 0.483047 0.114 Uiso 0.4505 1 calc . U P Q 1
Al1 Al 1.7159(6) 0.7358(6) -0.0917(5) 0.0715(12) Uani 1 1 d D U . . .
O10 O 1.660601 0.713310 0.017720 0.244(12) Uani 0.2732 1 d D U P R 2
O12 O 1.691(4) 0.850(2) -0.115(3) 0.118(8) Uani 0.5086 1 d D U P R 1
C30 C 1.6854(14) 0.938(2) -0.1507(15) 0.139(7) Uani 0.5086 1 d D U P R 1
C32 C 1.672(3) 1.007(3) -0.113(2) 0.148(9) Uani 0.5086 1 d D U P R 1
F1 F 1.584(3) 1.068(3) -0.100(3) 0.149(11) Uani 0.5086 1 d D U P R 1
F4 F 1.677(4) 0.958(3) -0.032(2) 0.140(10) Uani 0.5086 1 d D U P R 1
F6 F 1.741(3) 1.037(4) -0.167(3) 0.169(14) Uani 0.5086 1 d D U P R 1
C34 C 1.602661 0.977839 -0.185120 0.163(11) Uani 0.5086 1 d D U P R 1
F8 F 1.619110 0.913860 -0.219531 0.21(2) Uani 0.5086 1 d D U P R 1
F10 F 1.603371 1.059210 -0.245851 0.182(19) Uani 0.5086 1 d D U P R 1
F12 F 1.524971 0.977209 -0.110491 0.21(2) Uani 0.5086 1 d D U P R 1
C36 C 1.773701 0.922230 -0.228451 0.160(10) Uani 0.5086 1 d D U P R 1
F14 F 1.768681 1.010580 -0.279420 0.228(19) Uani 0.5086 1 d D U P R 1
F16 F 1.847408 0.863201 -0.199980 0.166(16) Uani 0.5086 1 d D U P R 1
F18 F 1.745171 0.876169 -0.250160 0.190(17) Uani 0.5086 1 d D U P R 1
O14 O 1.6660(19) 0.7035(18) -0.1261(15) 0.112(5) Uani 1 1 d D U . . .
O16 O 1.839(2) 0.676(3) -0.120(3) 0.127(8) Uani 0.4776 1 d D U P R 2
C38 C 1.958099 0.634729 -0.067000 0.167(11) Uani 0.4776 1 d D U P R 2
C40 C 1.916(2) 0.6072(18) -0.1077(13) 0.158(8) Uani 0.4776 1 d D U P R 2
F20 F 1.901720 0.647660 -0.000771 0.22(2) Uani 0.4776 1 d D U P R 2
F22 F 1.981689 0.702320 -0.133150 0.155(11) Uani 0.4776 1 d D U P R 2
F24 F 2.021610 0.549419 -0.042780 0.23(2) Uani 0.4776 1 d D U P R 2
C42 C 1.889000 0.528750 -0.031879 0.191(12) Uani 0.4776 1 d D U P R 2
F26 F 1.821140 0.527690 -0.040911 0.215(18) Uani 0.4776 1 d D U P R 2
F28 F 1.879219 0.529770 0.043610 0.23(2) Uani 0.4776 1 d D U P R 2
F30 F 1.959040 0.443069 -0.040351 0.223(19) Uani 0.4776 1 d D U P R 2
C44 C 1.991(3) 0.594(2) -0.1893(18) 0.158(9) Uani 0.4776 1 d D U P R 2
F32 F 2.074(3) 0.556(5) -0.177(5) 0.179(16) Uani 0.4776 1 d D U P R 2
F34 F 1.987740 0.536079 -0.220461 0.200(17) Uani 0.4776 1 d D U P R 2
F36 F 1.983(4) 0.681(3) -0.247(3) 0.166(16) Uani 0.4776 1 d D U P R 2
Al3 Al 1.4954(5) 0.5147(4) 0.5719(5) 0.0357(5) Uani 1 1 d D . . . .
O18 O 1.406(2) 0.6136(18) 0.556(3) 0.086(6) Uani 0.4794 1 d D U P S 1
C46 C 1.3585(19) 0.6962(17) 0.500(2) 0.108(6) Uani 0.4794 1 d D U P S 2
C48 C 1.434(2) 0.689(3) 0.413(2) 0.158(11) Uani 0.4794 1 d D U P S 2
F38 F 1.496(3) 0.731(3) 0.378(4) 0.171(16) Uani 0.4794 1 d D U P S 2
F40 F 1.383(3) 0.719(4) 0.367(3) 0.187(17) Uani 0.4794 1 d D U P S 2
F42 F 1.486(3) 0.603(3) 0.414(4) 0.196(18) Uani 0.4794 1 d D U P S 2
C50 C 1.261(2) 0.708(2) 0.513(3) 0.116(8) Uani 0.4794 1 d D U P S 2
F44 F 1.221(3) 0.679(3) 0.599(2) 0.162(14) Uani 0.4794 1 d D U P S 2
F46 F 1.218(2) 0.797(2) 0.477(3) 0.152(13) Uani 0.4794 1 d D U P S 2
F48 F 1.258(2) 0.658(2) 0.479(3) 0.105(6) Uani 0.4794 1 d D U P S 2
C52 C 1.366(2) 0.760(2) 0.528(2) 0.108(7) Uani 0.4794 1 d D U P S 2
F50 F 1.302(3) 0.842(2) 0.513(3) 0.132(9) Uani 0.4794 1 d D U P S 2
F52 F 1.356(3) 0.722(2) 0.613(2) 0.128(9) Uani 0.4794 1 d D U P S 2
F54 F 1.450(2) 0.768(2) 0.494(3) 0.117(9) Uani 0.4794 1 d D U P S 2
O20 O 1.594(2) 0.536(4) 0.538(4) 0.095(7) Uani 0.5094 1 d D U P S 1
C54 C 1.6581(19) 0.562(2) 0.526(2) 0.101(5) Uani 0.5094 1 d D U P S 1
C56 C 1.602(2) 0.663(2) 0.532(2) 0.106(7) Uani 0.5094 1 d D U P S 1
F56 F 1.656(2) 0.701(2) 0.522(3) 0.134(10) Uani 0.5094 1 d D U P S 1
F58 F 1.554(3) 0.724(2) 0.475(3) 0.132(11) Uani 0.5094 1 d D U P S 1
F60 F 1.536(2) 0.657(2) 0.607(2) 0.114(9) Uani 0.5094 1 d D U P S 1
C58 C 1.731(2) 0.571(3) 0.434(2) 0.122(7) Uani 0.5094 1 d D U P S 1
F62 F 1.784(3) 0.488(3) 0.418(3) 0.151(12) Uani 0.5094 1 d D U P S 1
F64 F 1.788(2) 0.604(3) 0.434(3) 0.136(9) Uani 0.5094 1 d D U P S 1
F66 F 1.679(3) 0.611(3) 0.382(3) 0.134(9) Uani 0.5094 1 d D U P S 1
C60 C 1.715(2) 0.503(2) 0.589(2) 0.125(8) Uani 0.5094 1 d D U P S 1
F68 F 1.754(3) 0.556(3) 0.584(3) 0.154(12) Uani 0.5094 1 d D U P S 1
F70 F 1.655(3) 0.494(3) 0.667(2) 0.133(9) Uani 0.5094 1 d D U P S 1
F72 F 1.780(3) 0.425(3) 0.569(4) 0.159(13) Uani 0.5094 1 d D U P S 1
O22 O 1.520691 0.440439 0.521271 0.070(4) Uani 0.35 1 d D U P S 1
C62 C 1.546(3) 0.349(2) 0.526(2) 0.076(4) Uani 0.35 1 d D U P S 1
C64 C 1.550(3) 0.379(3) 0.414(2) 0.093(7) Uani 0.17 1 d D U P S 2
F74 F 1.625(4) 0.400(5) 0.363(3) 0.093(10) Uani 0.17 1 d D U P S 2
F76 F 1.478(4) 0.450(4) 0.392(4) 0.101(10) Uani 0.17 1 d D U P S 2
F78 F 1.555(5) 0.303(4) 0.410(3) 0.089(8) Uani 0.17 1 d D U P S 2
C66 C 1.609(2) 0.276(3) 0.540(3) 0.092(8) Uani 0.17 1 d D U P S 2
F80 F 1.693(3) 0.271(6) 0.479(5) 0.107(13) Uani 0.17 1 d D U P S 2
F82 F 1.617(5) 0.273(5) 0.610(4) 0.081(9) Uani 0.17 1 d D U P S 2
F84 F 1.589(6) 0.202(3) 0.562(4) 0.096(10) Uani 0.17 1 d D U P S 2
C68 C 1.438549 0.349150 0.558210 0.092(7) Uani 0.17 1 d D U P S 2
F86 F 1.438759 0.284269 0.539689 0.098(10) Uani 0.17 1 d D U P S 2
F88 F 1.366421 0.423361 0.534049 0.119(14) Uani 0.17 1 d D U P S 2
F90 F 1.422930 0.334020 0.641010 0.103(12) Uani 0.17 1 d D U P S 2
O24 O 1.468(2) 0.503(2) 0.6781(14) 0.077(5) Uani 0.5167 1 d D U P S 1
C70 C 1.436(2) 0.5009(17) 0.8149(18) 0.077(5) Uani 0.5167 1 d D U P S 1
C72 C 1.4304(18) 0.4588(16) 0.7623(15) 0.076(5) Uani 0.5167 1 d D U P S 1
F92 F 1.5216(19) 0.471(2) 0.817(2) 0.094(5) Uani 0.5167 1 d D U P S 1
F94 F 1.378(2) 0.487(2) 0.8967(15) 0.112(10) Uani 0.5167 1 d D U P S 1
F96 F 1.4126(19) 0.5926(14) 0.7772(16) 0.077(4) Uani 0.5167 1 d D U P S 1
C74 C 1.3279(18) 0.4856(18) 0.7779(19) 0.080(6) Uani 0.5167 1 d D U P S 1
F98 F 1.319(2) 0.464(2) 0.7236(19) 0.092(6) Uani 0.5167 1 d D U P S 1
F100 F 1.2876(17) 0.5770(14) 0.7626(15) 0.072(4) Uani 0.5167 1 d D U P S 1
F102 F 1.286(2) 0.444(2) 0.8582(19) 0.122(10) Uani 0.5167 1 d D U P S 1
C76 C 1.4802(19) 0.3544(17) 0.7817(19) 0.085(7) Uani 0.5167 1 d D U P S 1
F104 F 1.480(3) 0.309(2) 0.8637(19) 0.114(10) Uani 0.5167 1 d D U P S 1
F106 F 1.4482(16) 0.3111(18) 0.7637(16) 0.079(5) Uani 0.5167 1 d D U P S 1
F108 F 1.5682(16) 0.335(2) 0.728(2) 0.103(8) Uani 0.5167 1 d D U P S 1
Al2 Al 1.1832(5) 1.2024(5) 0.5080(5) 0.0415(6) Uani 1 1 d D . . . .
O26 O 1.153(4) 1.286(2) 0.549(3) 0.076(7) Uani 0.3762 1 d D U P T 1
C78 C 1.104(2) 1.3675(18) 0.558(2) 0.080(6) Uani 0.3762 1 d D U P T 1
C80 C 1.010(2) 1.410(2) 0.544(2) 0.093(7) Uani 0.3762 1 d D U P T 1
F110 F 1.012(3) 1.386(2) 0.486(3) 0.087(6) Uani 0.3762 1 d D U P T 1
F112 F 0.978(3) 1.5020(19) 0.518(3) 0.089(7) Uani 0.3762 1 d D U P T 1
F114 F 0.949(3) 1.376(3) 0.617(3) 0.109(11) Uani 0.3762 1 d D U P T 1
C82 C 1.102(2) 1.362(2) 0.644(2) 0.093(6) Uani 0.3762 1 d D U P T 1
F116 F 1.186(2) 1.370(2) 0.623(3) 0.093(6) Uani 0.3762 1 d D U P T 1
F118 F 1.028(3) 1.430(3) 0.676(3) 0.135(13) Uani 0.3762 1 d D U P T 1
F120 F 1.097(4) 1.281(3) 0.702(3) 0.134(13) Uani 0.3762 1 d D U P T 1
C84 C 1.154(2) 1.439(2) 0.494(2) 0.106(9) Uani 0.3762 1 d D U P T 1
F122 F 1.244(2) 1.401(3) 0.480(4) 0.119(10) Uani 0.3762 1 d D U P T 1
F124 F 1.128(4) 1.477(4) 0.424(3) 0.17(2) Uani 0.3762 1 d D U P T 1
F126 F 1.119(3) 1.508(2) 0.527(3) 0.094(7) Uani 0.3762 1 d D U P T 1
O28 O 1.209(4) 1.273(3) 0.4027(19) 0.074(5) Uani 0.2299 1 d D U P T 1
C86 C 1.227(3) 1.296(3) 0.318(2) 0.100(6) Uani 0.2299 1 d D U P T 1
C88 C 1.274(3) 1.367(3) 0.259(3) 0.105(9) Uani 0.2299 1 d D U P T 1
F128 F 1.317(5) 1.357(5) 0.180(3) 0.133(19) Uani 0.2299 1 d D U P T 1
F130 F 1.208(3) 1.451(3) 0.254(3) 0.079(9) Uani 0.2299 1 d D U P T 1
F132 F 1.329(4) 1.362(4) 0.293(4) 0.091(7) Uani 0.2299 1 d D U P T 1
C90 C 1.129(3) 1.329(3) 0.315(3) 0.104(9) Uani 0.2299 1 d D U P T 1
F134 F 1.122(4) 1.257(3) 0.310(4) 0.087(6) Uani 0.2299 1 d D U P T 1
F136 F 1.105(5) 1.400(4) 0.247(4) 0.121(13) Uani 0.2299 1 d D U P T 1
F138 F 1.059(3) 1.351(4) 0.384(3) 0.101(9) Uani 0.2299 1 d D U P T 1
C92 C 1.284(4) 1.208(3) 0.292(3) 0.118(9) Uani 0.2299 1 d D U P T 1
F140 F 1.255(6) 1.219(5) 0.233(4) 0.121(12) Uani 0.2299 1 d D U P T 1
F142 F 1.369(4) 1.213(6) 0.255(5) 0.138(15) Uani 0.2299 1 d D U P T 1
F144 F 1.293(6) 1.126(3) 0.352(4) 0.111(11) Uani 0.2299 1 d D U P T 1
O30 O 1.0890(10) 1.1751(10) 0.5421(13) 0.077(4) Uani 1 1 d . . . . .
C94 C 1.0442(13) 1.1184(14) 0.5705(16) 0.084(4) Uani 1 1 d D U . . .
C96 C 0.9567(14) 1.1703(15) 0.5428(17) 0.106(5) Uani 1 1 d D U . . .
F146 F 0.972(2) 1.170(2) 0.4658(17) 0.160(8) Uani 1 1 d D U . . .
F148 F 0.9083(13) 1.2463(14) 0.563(2) 0.147(7) Uani 1 1 d D U . . .
F150 F 0.8981(14) 1.1258(14) 0.5833(19) 0.137(7) Uani 1 1 d D U . . .
C98 C 1.1073(14) 1.0326(15) 0.5427(17) 0.105(5) Uani 1 1 d D U . . .
F152 F 1.1764(19) 1.0455(18) 0.4680(17) 0.166(10) Uani 1 1 d D U . . .
F154 F 1.1680(14) 0.9745(13) 0.5872(16) 0.118(5) Uani 1 1 d D U . . .
F156 F 1.0660(16) 0.9905(15) 0.5405(19) 0.142(7) Uani 1 1 d D U . . .
C100 C 1.0153(17) 1.0875(19) 0.6723(16) 0.117(7) Uani 1 1 d D U . . .
F158 F 0.993(2) 1.013(2) 0.7010(19) 0.198(14) Uani 1 1 d D U . . .
F160 F 0.941(2) 1.155(2) 0.699(2) 0.202(15) Uani 1 1 d D U . . .
F162 F 1.0802(17) 1.060(2) 0.7073(18) 0.151(8) Uani 1 1 d D U . . .
O32 O 1.2729(15) 1.1071(15) 0.5382(19) 0.070(4) Uani 0.656(14) 1 d D U P T 1
C102 C 1.3936(14) 1.1277(15) 0.5406(18) 0.078(4) Uani 0.656(14) 1 d D U P T 1
C104 C 1.3427(14) 1.0641(13) 0.5691(16) 0.070(4) Uani 0.656(14) 1 d D U P T 1
F164 F 1.3459(12) 1.1888(13) 0.5845(15) 0.080(4) Uani 0.656(14) 1 d D U P T 1
F166 F 1.394(2) 1.184(2) 0.4594(17) 0.123(9) Uani 0.656(14) 1 d D U P T 1
F168 F 1.4762(14) 1.087(2) 0.547(2) 0.105(7) Uani 0.656(14) 1 d D U P T 1
C106 C 1.2998(18) 1.0355(17) 0.6697(16) 0.088(7) Uani 0.656(14) 1 d D U P T 1
F170 F 1.278(2) 0.9610(17) 0.697(2) 0.121(9) Uani 0.656(14) 1 d D U P T 1
F172 F 1.2248(17) 1.1052(17) 0.6980(18) 0.128(10) Uani 0.656(14) 1 d D U P T 1
F174 F 1.3601(19) 1.0095(19) 0.7088(18) 0.120(8) Uani 0.656(14) 1 d D U P T 1
C108 C 1.4109(16) 0.9763(14) 0.5416(17) 0.080(5) Uani 0.656(14) 1 d D U P T 1
F176 F 1.4696(15) 0.9175(14) 0.5873(18) 0.097(6) Uani 0.656(14) 1 d D U P T 1
F178 F 1.3616(16) 0.9354(17) 0.544(2) 0.102(6) Uani 0.656(14) 1 d D U P T 1
F180 F 1.463(2) 0.998(2) 0.4600(17) 0.132(9) Uani 0.656(14) 1 d D U P T 1
Cl6 Cl 0.6926(8) 0.8505(7) 0.2736(8) 0.102(3) Uani 0.7925 1 d D . P U 1
Cl8 Cl 1.2615(8) 0.7122(7) 0.2735(8) 0.102(3) Uani 0.7943 1 d D . P V 1
Cl10 Cl 1.3601(8) 0.5553(8) 0.2075(10) 0.099(3) Uani 0.7943 1 d D U P V 1
Cl12 Cl 0.5364(8) 0.9721(8) 0.2073(10) 0.103(3) Uani 0.7925 1 d D . P U 1
P2 P 1.1479(9) 1.0177(9) 0.0756(7) 0.0291(15) Uani 0.2747 1 d D . P A 2
Mo3 Mo 1.2544(5) 1.0219(5) 0.1213(5) 0.0491(9) Uani 0.2747 1 d D . P A 2
Sb3 Sb 1.1002(5) 1.1774(4) 0.0748(4) 0.0448(6) Uani 0.2747 1 d D . P A 2
Mo7 Mo 0.6792(5) 1.2736(5) 0.1211(5) 0.0506(9) Uani 0.2827 1 d D . P A 2
Mo2 Mo 0.7922(5) 1.2551(5) -0.0597(5) 0.0378(6) Uani 0.2827 1 d D . P A 2
Sb2 Sb 0.7244(5) 1.1196(5) 0.0748(4) 0.0462(6) Uani 0.2827 1 d D . P A 2
P9 P 0.8352(9) 1.1663(9) 0.0755(7) 0.0321(17) Uani 0.2827 1 d D . P A 2
Mo9 Mo 1.0030(6) 0.6985(5) 0.1214(5) 0.0489(9) Uani 0.2701 1 d D . P A 2
Mo5 Mo 1.0892(5) 0.8120(5) -0.0601(5) 0.0360(6) Uani 0.2701 1 d D . P A 2
Sb5 Sb 1.1584(5) 0.7437(4) 0.0745(4) 0.0439(6) Uani 0.2701 1 d D . P A 2
P5 P 0.9990(10) 0.8551(8) 0.0752(7) 0.0292(16) Uani 0.2701 1 d D . P A 2
P11 P 0.8300(11) 1.0605(10) 0.3067(8) 0.041(2) Uani 0.31 1 d D U P A 2
P3 P 1.0276(11) 0.8667(12) 0.2985(8) 0.059(3) Uani 0.31 1 d D U P A 2
P13 P 0.8020(11) 0.9527(14) 0.3097(8) 0.051(2) Uani 0.31 1 d D U P A 2
P7 P 0.9705(11) 1.0069(12) 0.2993(8) 0.051(3) Uani 0.31 1 d D U P A 2
P15 P 0.9234(15) 0.8335(10) 0.3040(9) 0.052(3) Uani 0.31 1 d D U P A 2
Mo11 Mo 1.2359(5) 1.1081(5) -0.0597(5) 0.0365(6) Uani 0.2747 1 d D . P A 2
C110 C 1.329(2) 0.5967(19) 0.292(2) 0.077(7) Uani 0.7943 1 d D U P V 1
H11A H 1.295628 0.560275 0.346671 0.092 Uiso 0.7943 1 calc R U P V 1
H11B H 1.386684 0.586777 0.299107 0.092 Uiso 0.7943 1 calc R U P V 1
O34 O 1.156(2) 1.2931(17) 0.538(2) 0.078(5) Uani 0.6238 1 d D U P T 2
C112 C 1.1001(18) 1.3615(15) 0.5709(17) 0.075(4) Uani 0.6238 1 d D U P T 2
C114 C 1.016(2) 1.4176(18) 0.540(2) 0.092(6) Uani 0.6238 1 d D U P T 2
F182 F 1.036(2) 1.432(2) 0.4581(19) 0.126(8) Uani 0.6238 1 d D U P T 2
F184 F 0.967(2) 1.4959(16) 0.556(3) 0.127(11) Uani 0.6238 1 d D U P T 2
F186 F 0.9598(15) 1.3648(14) 0.5806(18) 0.081(4) Uani 0.6238 1 d D U P T 2
C116 C 1.073(2) 1.3210(19) 0.6701(18) 0.085(5) Uani 0.6238 1 d D U P T 2
F188 F 1.148(2) 1.2995(18) 0.693(2) 0.108(6) Uani 0.6238 1 d D U P T 2
F190 F 0.993(2) 1.380(2) 0.7096(19) 0.117(7) Uani 0.6238 1 d D U P T 2
F192 F 1.050(2) 1.2470(16) 0.6996(18) 0.107(6) Uani 0.6238 1 d D U P T 2
C118 C 1.152(2) 1.4265(17) 0.544(2) 0.083(4) Uani 0.6238 1 d D U P T 2
F194 F 1.2360(18) 1.3789(16) 0.550(3) 0.104(6) Uani 0.6238 1 d D U P T 2
F196 F 1.151(3) 1.489(2) 0.468(2) 0.124(8) Uani 0.6238 1 d D U P T 2
F198 F 1.1044(18) 1.4867(15) 0.589(2) 0.095(6) Uani 0.6238 1 d D U P T 2
O17 O 1.591(2) 0.540(3) 0.537(4) 0.092(6) Uani 0.4906 1 d D U P S 2
C120 C 1.672(2) 0.543(2) 0.508(2) 0.100(5) Uani 0.4906 1 d D U P S 2
C122 C 1.666(3) 0.640(3) 0.440(3) 0.123(7) Uani 0.4906 1 d D U P S 2
F99 F 1.753(3) 0.631(3) 0.392(3) 0.174(14) Uani 0.4906 1 d D U P S 2
F25 F 1.611(3) 0.666(4) 0.394(3) 0.151(15) Uani 0.4906 1 d D U P S 2
F101 F 1.634(3) 0.704(2) 0.477(3) 0.106(6) Uani 0.4906 1 d D U P S 2
C124 C 1.747(3) 0.473(3) 0.455(3) 0.127(9) Uani 0.4906 1 d D U P S 2
F51 F 1.741(2) 0.387(2) 0.497(3) 0.133(12) Uani 0.4906 1 d D U P S 2
F103 F 1.826(2) 0.451(3) 0.473(3) 0.128(9) Uani 0.4906 1 d D U P S 2
F13 F 1.710(3) 0.499(3) 0.393(3) 0.146(12) Uani 0.4906 1 d D U P S 2
C126 C 1.720(3) 0.518(3) 0.571(3) 0.125(8) Uani 0.4906 1 d D U P S 2
F105 F 1.794(2) 0.546(3) 0.519(3) 0.120(7) Uani 0.4906 1 d D U P S 2
F53 F 1.669(3) 0.579(3) 0.613(3) 0.128(7) Uani 0.4906 1 d D U P S 2
F107 F 1.736(4) 0.426(3) 0.612(3) 0.149(13) Uani 0.4906 1 d D U P S 2
O9 O 1.533501 0.422200 0.536489 0.075(7) Uani 0.17 1 d D U P S 2
C128 C 1.551(2) 0.355(2) 0.438(2) 0.090(5) Uani 0.35 1 d D U P S 1
F27 F 1.576(4) 0.425(3) 0.381(3) 0.110(9) Uani 0.35 1 d D U P S 1
F109 F 1.464(3) 0.383(3) 0.440(3) 0.111(9) Uani 0.35 1 d D U P S 1
F55 F 1.605(3) 0.277(2) 0.419(2) 0.101(8) Uani 0.35 1 d D U P S 1
C130 C 1.645(2) 0.298(2) 0.534(3) 0.091(7) Uani 0.35 1 d D U P S 1
F111 F 1.707(3) 0.343(3) 0.478(3) 0.100(9) Uani 0.35 1 d D U P S 1
F7 F 1.636(3) 0.302(3) 0.609(2) 0.082(7) Uani 0.35 1 d D U P S 1
F113 F 1.689(3) 0.210(2) 0.537(3) 0.091(6) Uani 0.35 1 d D U P S 1
C132 C 1.489(2) 0.285(3) 0.592(2) 0.094(6) Uani 0.35 1 d D U P S 1
F57 F 1.508(3) 0.229(2) 0.552(3) 0.096(7) Uani 0.35 1 d D U P S 1
F115 F 1.398(2) 0.332(3) 0.602(3) 0.104(9) Uani 0.35 1 d D U P S 1
F29 F 1.497(4) 0.264(3) 0.667(3) 0.106(10) Uani 0.35 1 d D U P S 1
C134 C 1.536(3) 0.360(3) 0.509(2) 0.085(5) Uani 0.17 1 d D U P S 2
O19 O 1.409(2) 0.6052(15) 0.534(2) 0.081(5) Uani 0.5206 1 d D U P S 2
C136 C 1.3359(19) 0.6795(18) 0.519(2) 0.096(5) Uani 0.5206 1 d D U P S 1
C138 C 1.409(2) 0.697(2) 0.429(2) 0.149(9) Uani 0.5206 1 d D U P S 1
F117 F 1.490370 0.696350 0.426809 0.190(17) Uani 0.5206 1 d D U P S 1
F59 F 1.367271 0.774639 0.390390 0.211(19) Uani 0.5206 1 d D U P S 1
F119 F 1.435398 0.646569 0.383841 0.179(15) Uani 0.5206 1 d D U P S 1
C140 C 1.280(3) 0.624(2) 0.533(3) 0.104(6) Uani 0.5206 1 d D U P S 1
F15 F 1.284(3) 0.557(3) 0.608(2) 0.130(11) Uani 0.5206 1 d D U P S 1
F121 F 1.200(2) 0.680(3) 0.527(3) 0.136(9) Uani 0.5206 1 d D U P S 1
F61 F 1.320(2) 0.575(3) 0.478(3) 0.118(8) Uani 0.5206 1 d D U P S 1
C142 C 1.295(2) 0.774(2) 0.531(3) 0.123(8) Uani 0.5206 1 d D U P S 1
F123 F 1.208(2) 0.812(2) 0.537(3) 0.134(10) Uani 0.5206 1 d D U P S 1
F31 F 1.311(3) 0.766(3) 0.599(3) 0.118(7) Uani 0.5206 1 d D U P S 1
F125 F 1.338(3) 0.835(3) 0.466(3) 0.155(13) Uani 0.5206 1 d D U P S 1
C144 C 1.464(2) 0.501(2) 0.780(2) 0.076(5) Uani 0.4833 1 d D U P S 2
C146 C 1.431(2) 0.4443(19) 0.7659(16) 0.078(5) Uani 0.4833 1 d D U P S 2
F63 F 1.5574(17) 0.4699(16) 0.7623(16) 0.072(5) Uani 0.4833 1 d D U P S 2
F127 F 1.424(2) 0.505(2) 0.861(2) 0.096(6) Uani 0.4833 1 d D U P S 2
F2 F 1.445(2) 0.5872(16) 0.725(2) 0.088(5) Uani 0.4833 1 d D U P S 2
C147 C 1.330(2) 0.454(2) 0.811(2) 0.076(5) Uani 0.4833 1 d D U P S 2
F129 F 1.2986(18) 0.4305(18) 0.7748(17) 0.071(4) Uani 0.4833 1 d D U P S 2
F65 F 1.269(2) 0.5374(18) 0.816(2) 0.086(5) Uani 0.4833 1 d D U P S 2
F131 F 1.310(3) 0.399(2) 0.8932(15) 0.101(8) Uani 0.4833 1 d D U P S 2
C37 C 1.484(2) 0.344(2) 0.813(2) 0.084(7) Uani 0.4833 1 d D U P S 2
F33 F 1.464(3) 0.331(3) 0.8962(17) 0.129(15) Uani 0.4833 1 d D U P S 2
F133 F 1.453(2) 0.2845(18) 0.815(2) 0.088(6) Uani 0.4833 1 d D U P S 2
F67 F 1.5749(16) 0.3118(17) 0.7760(16) 0.071(4) Uani 0.4833 1 d D U P S 2
O5 O 1.462(2) 0.458(2) 0.6802(14) 0.076(4) Uani 0.4833 1 d D U P S 2
C75 C 0.5767(19) 0.877(2) 0.2918(19) 0.079(7) Uani 0.7925 1 d D U P U 1
H75A H 0.539072 0.891671 0.346778 0.094 Uiso 0.7925 1 calc R U P U 1
H75B H 0.568543 0.822250 0.297266 0.094 Uiso 0.7925 1 calc R U P U 1
O21 O 1.686(3) 0.855(2) -0.134(3) 0.114(8) Uani 0.4914 1 d D U P R 2
C19 C 1.703(3) 0.932(2) -0.155(2) 0.134(7) Uani 0.4914 1 d D U P R 2
C77 C 1.781(3) 0.924(3) -0.130(3) 0.140(10) Uani 0.4914 1 d D U P R 2
F135 F 1.756(4) 0.999(3) -0.110(3) 0.131(8) Uani 0.4914 1 d D U P R 2
F17 F 1.772(4) 0.861(3) -0.048(3) 0.142(11) Uani 0.4914 1 d D U P R 2
F137 F 1.857(3) 0.888(3) -0.186(3) 0.136(10) Uani 0.4914 1 d D U P R 2
C39 C 1.613(3) 1.004(2) -0.116(2) 0.144(9) Uani 0.4914 1 d D U P R 2
F69 F 1.621(3) 1.088(2) -0.171(2) 0.122(9) Uani 0.4914 1 d D U P R 2
F139 F 1.600(4) 0.976(3) -0.027(2) 0.151(12) Uani 0.4914 1 d D U P R 2
C79 C 1.720(3) 0.969(3) -0.252(2) 0.160(10) Uani 0.4914 1 d D U P R 2
F35 F 1.752(4) 1.041(3) -0.286(3) 0.24(2) Uani 0.4914 1 d D U P R 2
F141 F 1.782(4) 0.896(3) -0.283(3) 0.176(16) Uani 0.4914 1 d D U P R 2
F71 F 1.630(3) 1.003(3) -0.254(3) 0.151(13) Uani 0.4914 1 d D U P R 2
F143 F 1.535(3) 1.008(3) -0.122(3) 0.178(16) Uani 0.4914 1 d D U P R 2
O11 O 1.837(2) 0.694(3) -0.133(3) 0.135(8) Uani 0.5224 1 d D U P R 1
C5 C 2.000(3) 0.641(3) -0.172(2) 0.155(9) Uani 0.5224 1 d D U P R 1
C81 C 1.910(2) 0.626(2) -0.1556(17) 0.138(7) Uani 0.5224 1 d D U P R 1
F9 F 1.988(4) 0.639(4) -0.100(3) 0.165(12) Uani 0.5224 1 d D U P R 1
F145 F 2.004(4) 0.712(3) -0.241(3) 0.156(15) Uani 0.5224 1 d D U P R 1
F73 F 2.068(3) 0.555(4) -0.170(5) 0.179(15) Uani 0.5224 1 d D U P R 1
C41 C 1.908821 0.546309 -0.069031 0.178(10) Uani 0.5224 1 d D U P R 1
F147 F 1.831221 0.533790 -0.051220 0.219(18) Uani 0.5224 1 d D U P R 1
F37 F 1.901760 0.560890 0.000200 0.200(15) Uani 0.5224 1 d D U P R 1
F149 F 1.984230 0.483769 -0.100619 0.223(19) Uani 0.5224 1 d D U P R 1
C83 C 1.911(3) 0.611(3) -0.227(2) 0.140(9) Uani 0.5224 1 d D U P R 1
F75 F 1.860(3) 0.691(3) -0.274(2) 0.157(14) Uani 0.5224 1 d D U P R 1
F151 F 2.001(3) 0.579(4) -0.282(3) 0.166(12) Uani 0.5224 1 d D U P R 1
F19 F 1.866(3) 0.549(3) -0.194(3) 0.135(10) Uani 0.5224 1 d D U P R 1
O23 O 1.2170(19) 1.2356(17) 0.3985(12) 0.087(4) Uani 0.77 1 d D U P T 2
C21 C 1.254(2) 1.264(2) 0.314(2) 0.106(5) Uani 0.77 1 d D U P T 2
C85 C 1.289(2) 1.339(2) 0.287(2) 0.117(7) Uani 0.77 1 d D U P T 2
F153 F 1.215(2) 1.4147(15) 0.3029(18) 0.123(7) Uani 0.77 1 d D U P T 2
F77 F 1.334(2) 1.317(2) 0.339(2) 0.135(8) Uani 0.77 1 d D U P T 2
C43 C 1.169(2) 1.300(2) 0.286(2) 0.104(5) Uani 0.77 1 d D U P T 2
F155 F 1.167(3) 1.2230(19) 0.283(2) 0.145(9) Uani 0.77 1 d D U P T 2
F39 F 1.180(2) 1.3502(19) 0.2021(17) 0.124(7) Uani 0.77 1 d D U P T 2
F157 F 1.086(2) 1.347(2) 0.326(2) 0.141(8) Uani 0.77 1 d D U P T 2
C87 C 1.325(2) 1.182(2) 0.283(2) 0.123(8) Uani 0.77 1 d D U P T 2
F79 F 1.346(2) 1.202(2) 0.2003(17) 0.123(6) Uani 0.77 1 d D U P T 2
F159 F 1.4000(19) 1.171(2) 0.296(2) 0.135(8) Uani 0.77 1 d D U P T 2
F5 F 1.321(3) 1.098(2) 0.328(2) 0.142(9) Uani 0.77 1 d D U P T 2
F161 F 1.332(2) 1.365(2) 0.2022(18) 0.127(8) Uani 0.77 1 d D U P T 2
C11 C 0.885(6) 1.358(4) 0.270(4) 0.071(10) Uani 0.3055 1 d D U P W 2
H11C H 0.906603 1.357615 0.310713 0.085 Uiso 0.3055 1 calc R U P W 2
H11D H 0.819473 1.400592 0.277414 0.085 Uiso 0.3055 1 calc R U P W 2
Cl3 Cl 0.956(3) 1.395(2) 0.160(3) 0.130(13) Uani 0.3055 1 d D . P W 2
Cl7 Cl 0.8920(16) 1.2466(11) 0.2922(14) 0.084(4) Uani 0.3055 1 d D . P W 2
C89 C 1.336(4) 0.584(5) 0.271(4) 0.065(11) Uani 0.2057 1 d D U P X 2
H89A H 1.332906 0.521306 0.306880 0.077 Uiso 0.2057 1 calc R U P X 2
H89B H 1.376423 0.593834 0.285800 0.077 Uiso 0.2057 1 calc R U P X 2
Cl2 Cl 1.383(2) 0.590(3) 0.160(3) 0.104(10) Uani 0.2057 1 d D U P X 2
Cl9 Cl 1.2259(12) 0.6657(17) 0.2921(13) 0.063(4) Uani 0.2057 1 d D . P X 2
F81 F 1.719(7) 0.701(12) 0.132(13) 0.243(17) Uani 0.2732 1 d D U P R 2
C45 C 1.607(2) 0.705(2) -0.152(2) 0.124(7) Uani 0.4392 1 d D U P Y 1
F163 F 1.577(9) 0.786(8) 0.127(13) 0.259(15) Uani 0.2732 1 d D U P R 2
C91 C 1.637(5) 0.700(6) 0.147(8) 0.258(13) Uani 0.2732 1 d D U P R 2
F41 F 1.604(10) 0.651(10) 0.229(9) 0.23(3) Uani 0.2732 1 d D U P R 2
C23 C 1.603(2) 0.6703(19) 0.103(3) 0.263(13) Uani 0.2732 1 d D U P R 2
C93 C 0.568(7) 0.909(9) 0.264(4) 0.075(13) Uani 0.2075 1 d D U P Z 2
H93A H 0.505349 0.931793 0.302978 0.090 Uiso 0.2075 1 calc R U P Z 2
H93B H 0.582473 0.843206 0.272925 0.090 Uiso 0.2075 1 calc R U P Z 2
Cl5 Cl 0.6472(15) 0.9127(14) 0.2931(12) 0.059(4) Uani 0.2075 1 d D . P Z 2
Cl11 Cl 0.569(3) 0.974(3) 0.155(2) 0.094(9) Uani 0.2075 1 d D . P Z 2
O3 O 1.1565(12) 0.9860(12) -0.1202(10) 0.083(4) Uani 1 1 d . . . . .
O25 O 0.934(2) 0.894(3) -0.061(2) 0.108(10) Uani 0.7299 1 d D . P A 1
C47 C 1.1412(18) 0.9209(13) -0.0963(11) 0.079(6) Uani 1 1 d . . . . .
C95 C 0.642(3) 1.313(3) -0.092(2) 0.095(6) Uani 0.7173 1 d . U P A 1
H95 H 0.588434 1.338788 -0.051064 0.114 Uiso 0.7173 1 calc R U P A 1
C3 C 1.298(3) 1.230(3) -0.095(2) 0.095(8) Uani 0.7253 1 d . U P A 1
H3 H 1.325605 1.214503 -0.054440 0.114 Uiso 0.7253 1 calc R U P A 1
C97 C 0.759(3) 1.213(2) -0.169(2) 0.088(6) Uani 0.7173 1 d . U P A 1
H97 H 0.797669 1.160010 -0.188423 0.106 Uiso 0.7173 1 calc R U P A 1
C49 C 1.208(2) 1.308(3) -0.105(2) 0.091(6) Uani 0.7253 1 d . U P A 1
H49 H 1.171691 1.354988 -0.076905 0.109 Uiso 0.7253 1 calc R U P A 1
O13 O 1.199(2) 1.2977(19) 0.080(2) 0.112(10) Uani 0.7253 1 d . . P A 1
C99 C 1.334(3) 1.184(3) -0.151(2) 0.097(6) Uani 0.7253 1 d . U P A 1
H99 H 1.392966 1.136089 -0.160693 0.117 Uiso 0.7253 1 calc R U P A 1
C25 C 1.192(3) 1.295(3) -0.169(2) 0.096(7) Uani 0.7253 1 d . U P A 1
H25 H 1.139523 1.328982 -0.188164 0.116 Uiso 0.7253 1 calc R U P A 1
C101 C 1.190(2) 1.2304(19) 0.099(2) 0.076(7) Uani 0.7253 1 d . . P A 1
C51 C 0.777(4) 1.287(3) -0.194(2) 0.090(6) Uani 0.7173 1 d . U P A 1
H51 H 0.831373 1.296255 -0.239146 0.108 Uiso 0.7173 1 calc R U P A 1
C103 C 1.268(3) 1.223(4) -0.194(3) 0.102(8) Uani 0.7253 1 d . U P A 1
H103 H 1.275305 1.200570 -0.235860 0.123 Uiso 0.7253 1 calc R U P A 1
C13 C 0.633(2) 1.285(2) 0.221(3) 0.090(6) Uani 0.7173 1 d . U P A 1
H13 H 0.652531 1.247491 0.270430 0.108 Uiso 0.7173 1 calc R U P A 1
C105 C 0.664(3) 1.227(2) -0.102(2) 0.095(6) Uani 0.7173 1 d . U P A 1
H105 H 0.627715 1.189315 -0.073927 0.114 Uiso 0.7173 1 calc R U P A 1
C53 C 0.710(3) 1.354(3) -0.151(2) 0.098(6) Uani 0.7173 1 d . U P A 1
H53 H 0.710971 1.411465 -0.159832 0.117 Uiso 0.7173 1 calc R U P A 1
O27 O 1.2831(19) 0.5189(13) 0.0796(18) 0.106(8) Uani 0.7299 1 d . U P A 1
F165 F 1.528(3) 0.603(4) -0.090(4) 0.151(14) Uani 0.4392 1 d D U P Y 1
F83 F 1.604(5) 0.587(4) -0.019(3) 0.189(18) Uani 0.4392 1 d D U P Y 1
C107 C 1.007(3) 0.563(3) 0.215(3) 0.098(6) Uani 0.7299 1 d . U P A 1
H107 H 1.029926 0.514314 0.260595 0.117 Uiso 0.7299 1 calc R U P A 1
C27 C 1.212(2) 0.5756(17) 0.101(2) 0.079(6) Uani 0.7299 1 d . U P A 1
F167 F 1.687(3) 0.548(3) -0.138(3) 0.129(9) Uani 0.4392 1 d D U P Y 1
F21 F 1.706(4) 0.766(4) -0.279(3) 0.152(15) Uani 0.4392 1 d D U P Y 1
F169 F 1.697(4) 0.639(3) -0.260(3) 0.119(8) Uani 0.4392 1 d D U P Y 1
C109 C 0.934(3) 0.656(2) 0.215(3) 0.091(6) Uani 0.7299 1 d . U P A 1
H109 H 0.895698 0.676572 0.263865 0.110 Uiso 0.7299 1 calc R U P A 1
C55 C 0.688(3) 1.327(2) 0.133(3) 0.090(5) Uani 0.7173 1 d . U P A 1
H55 H 0.749917 1.323175 0.116500 0.108 Uiso 0.7173 1 calc R U P A 1
C111 C 0.541(2) 1.313(3) 0.214(3) 0.093(6) Uani 0.7173 1 d . U P A 1
H111 H 0.489534 1.297055 0.259175 0.111 Uiso 0.7173 1 calc R U P A 1
C7 C 0.932(2) 0.703(2) 0.139(2) 0.086(5) Uani 0.7299 1 d . U P A 1
H7 H 0.893982 0.765870 0.120837 0.103 Uiso 0.7299 1 calc R U P A 1
C113 C 0.840(3) 1.2877(19) -0.0592(18) 0.077(7) Uani 0.7173 1 d D . P A 1
C57 C 0.991(3) 0.649(3) 0.085(3) 0.088(5) Uani 0.7299 1 d . U P A 1
H57 H 0.997729 0.670884 0.025428 0.106 Uiso 0.7299 1 calc R U P A 1
C115 C 0.544(3) 1.367(2) 0.130(3) 0.094(6) Uani 0.7173 1 d . U P A 1
H115 H 0.493556 1.397606 0.108000 0.113 Uiso 0.7173 1 calc R U P A 1
C29 C 1.491920 0.700569 0.156750 0.266(15) Uani 0.2732 1 d D U P R 2
C117 C 1.608(3) 0.605(2) -0.100(3) 0.139(10) Uani 0.4392 1 d D U P Y 1
C59 C 1.647(3) 0.723(3) -0.249(2) 0.129(8) Uani 0.4392 1 d D U P Y 1
C119 C 1.659500 0.560781 0.126981 0.277(14) Uani 0.2732 1 d D U P R 2
C15 C 0.635(3) 1.371(3) 0.082(3) 0.103(7) Uani 0.7173 1 d . U P A 1
H15 H 0.654515 1.400082 0.021340 0.124 Uiso 0.7173 1 calc R U P A 1
C121 C 1.036(3) 0.568(2) 0.121(3) 0.092(6) Uani 0.7299 1 d . U P A 1
H121 H 1.078933 0.520095 0.096321 0.111 Uiso 0.7299 1 calc R U P A 1
C61 C 1.264(2) 1.033(2) -0.0614(17) 0.073(6) Uani 0.7253 1 d D U P A 1
O7 O 1.106(2) 0.6180(14) 0.3004(14) 0.100(7) Uani 0.7299 1 d D U P A 1
O29 O 1.048(2) 1.131(2) 0.2992(15) 0.090(5) Uani 0.7253 1 d . U P A 1
C123 C 1.096(2) 1.1218(17) 0.2382(16) 0.064(4) Uani 0.7253 1 d . U P A 1
C31 C 1.278(3) 0.773(3) -0.168(2) 0.094(6) Uani 0.7299 1 d . U P A 1
H31 H 1.314300 0.808710 -0.187915 0.113 Uiso 0.7299 1 calc R U P A 1
C125 C 1.101(2) 0.6398(13) 0.2392(15) 0.071(6) Uani 0.7299 1 d D U P A 1
C63 C 1.212(3) 0.660(3) -0.092(2) 0.096(6) Uani 0.7299 1 d D U P A 1
H63 H 1.197906 0.606345 -0.050599 0.116 Uiso 0.7299 1 calc R U P A 1
O15 O 0.5013(15) 1.216(2) 0.0795(18) 0.100(7) Uani 0.7173 1 d D U P A 1
C127 C 1.206(3) 0.797(3) -0.194(2) 0.095(6) Uani 0.7299 1 d D U P A 1
H127 H 1.184736 0.853673 -0.236567 0.114 Uiso 0.7299 1 calc R U P A 1
C2 C 0.5583(18) 1.207(2) 0.099(2) 0.082(6) Uani 0.7173 1 d D U P A 1
C129 C 1.352(3) 1.005(3) 0.084(3) 0.103(7) Uani 0.7253 1 d . U P A 1
H129 H 1.382129 1.010239 0.024457 0.124 Uiso 0.7253 1 calc R U P A 1
C65 C 1.288(3) 0.685(3) -0.105(2) 0.098(6) Uani 0.7299 1 d . U P A 1
H65 H 1.334584 0.648753 -0.077143 0.118 Uiso 0.7299 1 calc R U P A 1
C131 C 1.267(2) 0.955(2) 0.219(3) 0.089(5) Uani 0.7253 1 d . U P A 1
H131 H 1.229388 0.923849 0.270020 0.107 Uiso 0.7253 1 calc R U P A 1
C33 C 1.012(2) 0.861(2) -0.0636(18) 0.072(6) Uani 0.7299 1 d D . P A 1
C133 C 1.303(2) 0.950(3) 0.138(3) 0.093(5) Uani 0.7253 1 d . U P A 1
H133 H 1.294899 0.911040 0.121589 0.112 Uiso 0.7253 1 calc R U P A 1
O31 O 1.308(2) 0.958(2) -0.0624(19) 0.094(8) Uani 0.7253 1 d D U P A 1
C67 C 1.354(3) 1.052(3) 0.122(3) 0.099(6) Uani 0.7253 1 d . U P A 1
H67 H 1.383197 1.095470 0.096197 0.118 Uiso 0.7253 1 calc R U P A 1
C135 C 1.304(3) 1.023(3) 0.206(3) 0.091(5) Uani 0.7253 1 d . U P A 1
H135 H 1.294398 1.042752 0.250719 0.109 Uiso 0.7253 1 calc R U P A 1
C17 C 1.169(3) 0.724(3) -0.148(2) 0.090(5) Uani 0.7299 1 d . U P A 1
H17 H 1.120535 0.723357 -0.157173 0.108 Uiso 0.7299 1 calc R U P A 1
C137 C 1.287(6) 0.985(3) -0.074(6) 0.063(9) Uani 0.2747 1 d D U P A 2
F85 F 1.472(3) 0.708(4) -0.041(3) 0.164(13) Uani 0.4392 1 d D U P Y 1
F171 F 1.510(4) 0.839(3) -0.119(4) 0.147(13) Uani 0.4392 1 d D U P Y 1
F43 F 1.460(3) 0.792(4) -0.170(3) 0.147(12) Uani 0.4392 1 d D U P Y 1
C69 C 1.506(2) 0.765(2) -0.118(2) 0.136(9) Uani 0.4392 1 d D U P Y 1
O2 O 1.313(3) 0.907(3) -0.067(3) 0.055(6) Uani 0.2747 1 d D U P A 2
F173 F 1.593(4) 0.771(4) -0.299(3) 0.142(12) Uani 0.4392 1 d D U P Y 1
F87 F 1.626181 0.549069 0.082479 0.28(2) Uani 0.2732 1 d D U P R 2
F175 F 1.457081 0.652700 0.235729 0.30(3) Uani 0.2732 1 d D U P R 2
F11 F 1.486019 0.782479 0.148141 0.262(15) Uani 0.2732 1 d D U P R 2
F177 F 1.642479 0.501620 0.205029 0.31(2) Uani 0.2732 1 d D U P R 2
F89 F 1.752201 0.540429 0.082890 0.30(2) Uani 0.2732 1 d D U P R 2
F179 F 1.468559 0.706519 0.094840 0.25(3) Uani 0.2732 1 d D U P R 2
C139 C 1.5965(17) 0.721(2) -0.1487(15) 0.121(6) Uani 0.5608 1 d D U P Y 2
F45 F 1.549(2) 0.633(3) -0.177(2) 0.115(7) Uani 0.5608 1 d D U P Y 2
F181 F 1.633(3) 0.561(3) -0.094(2) 0.152(11) Uani 0.5608 1 d D U P Y 2
F91 F 1.699(3) 0.623(4) -0.232(2) 0.146(12) Uani 0.5608 1 d D U P Y 2
F183 F 1.528(2) 0.881(2) -0.190(2) 0.120(8) Uani 0.5608 1 d D U P Y 2
F23 F 1.663(2) 0.822(3) -0.274(2) 0.137(11) Uani 0.5608 1 d D U P Y 2
C35 C 1.620(2) 0.633(2) -0.167(2) 0.130(7) Uani 0.5608 1 d D U P Y 2
C141 C 1.582(2) 0.811(2) -0.2232(18) 0.124(7) Uani 0.5608 1 d D U P Y 2
F185 F 1.523762 0.644361 -0.005441 0.191(17) Uani 0.5608 1 d D U P Y 2
F93 F 1.488890 0.798710 -0.055840 0.147(10) Uani 0.5608 1 d D U P Y 2
F187 F 1.445660 0.736689 -0.100420 0.150(10) Uani 0.5608 1 d D U P Y 2
C71 C 1.508690 0.723190 -0.069901 0.139(9) Uani 0.5608 1 d D U P Y 2
F47 F 1.536(3) 0.820(3) -0.269(3) 0.168(13) Uani 0.5608 1 d D U P Y 2
C143 C 1.658(3) 0.664(2) 0.1044(19) 0.259(12) Uani 0.7268 1 d D U P R 1
O33 O 1.700500 0.680060 0.016120 0.238(14) Uani 0.7268 1 d D U P R 1
F189 F 1.775(4) 0.602(3) 0.148(4) 0.222(15) Uani 0.7268 1 d D U P R 1
F95 F 1.770(5) 0.738(4) 0.050(4) 0.248(19) Uani 0.7268 1 d D U P R 1
C9 C 1.720(4) 0.689(3) 0.118(4) 0.254(14) Uani 0.7268 1 d D U P R 1
F191 F 1.667(5) 0.731(5) 0.179(4) 0.258(18) Uani 0.7268 1 d D U P R 1
C145 C 1.557(3) 0.722(3) 0.123(4) 0.263(13) Uani 0.7268 1 d D U P R 1
C73 C 1.690710 0.564090 0.108341 0.283(15) Uani 0.7268 1 d D U P R 1
F3 F 1.537(6) 0.646(4) 0.176(5) 0.30(2) Uani 0.7268 1 d D U P R 1
F193 F 1.541(6) 0.778(5) 0.162(5) 0.261(18) Uani 0.7268 1 d D U P R 1
F97 F 1.675301 0.510820 0.188910 0.32(2) Uani 0.7268 1 d D U P R 1
F195 F 1.784000 0.530769 0.063951 0.33(3) Uani 0.7268 1 d D U P R 1
F49 F 1.515(6) 0.771(5) 0.061(4) 0.258(18) Uani 0.7268 1 d D U P R 1
F197 F 1.652170 0.549380 0.069850 0.27(2) Uani 0.7268 1 d D U P R 1
C10A C 0.8427(14) 0.8013(14) 0.5059(15) 0.051(5) Uani 0.5495 1 d D U P A 2
C12A C 0.9241(13) 0.7986(11) 0.5048(13) 0.043(4) Uani 0.5495 1 d D U P A 2
C14A C 0.9082(15) 0.8830(12) 0.5089(14) 0.048(4) Uani 0.5495 1 d D U P A 2
C16A C 0.8148(16) 0.9391(14) 0.5116(16) 0.075(10) Uani 0.5495 1 d D U P A 2
C18A C 0.7752(15) 0.8891(16) 0.508(2) 0.080(10) Uani 0.5495 1 d D U P A 2
C20A C 0.6776(17) 0.919(3) 0.509(2) 0.13(2) Uani 0.5495 1 d D U P A 2
H20D H 0.656680 0.980423 0.481693 0.191 Uiso 0.5495 1 calc . U P A 2
H20E H 0.640480 0.906256 0.563364 0.191 Uiso 0.5495 1 calc . U P B 2
H20F H 0.677581 0.888432 0.480873 0.191 Uiso 0.5495 1 calc . U P C 2
C22A C 0.766(3) 1.0366(19) 0.516(3) 0.120(17) Uani 0.5495 1 d D U P A 2
H22D H 0.806202 1.066419 0.486539 0.180 Uiso 0.5495 1 calc . U P D 2
H22E H 0.741312 1.035618 0.570942 0.180 Uiso 0.5495 1 calc . U P E 2
H22F H 0.719976 1.066290 0.491539 0.180 Uiso 0.5495 1 calc . U P F 2
C24A C 0.975(3) 0.905(3) 0.518(3) 0.099(11) Uani 0.5495 1 d D U P A 2
H24D H 1.033561 0.874722 0.489891 0.148 Uiso 0.5495 1 calc . U P G 2
H24E H 0.969000 0.887088 0.574053 0.148 Uiso 0.5495 1 calc . U P H 2
H24F H 0.963504 0.966445 0.494986 0.148 Uiso 0.5495 1 calc . U P I 2
C26A C 1.010(2) 0.713(2) 0.5068(19) 0.12(2) Uani 0.5495 1 d D U P A 2
H26D H 1.013898 0.679989 0.479067 0.182 Uiso 0.5495 1 calc . U P J 2
H26E H 1.007588 0.678171 0.561893 0.182 Uiso 0.5495 1 calc . U P K 2
H26F H 1.060368 0.729359 0.480607 0.182 Uiso 0.5495 1 calc . U P L 2
C28A C 0.838(3) 0.720(2) 0.499(3) 0.094(11) Uani 0.5495 1 d D U P A 2
H28D H 0.796785 0.742294 0.471603 0.141 Uiso 0.5495 1 calc . U P M 2
H28E H 0.819045 0.682833 0.552714 0.141 Uiso 0.5495 1 calc . U P N 2
H28F H 0.893930 0.688560 0.470033 0.141 Uiso 0.5495 1 calc . U P O 2
C148 C 0.755(5) 1.387(5) -0.162(4) 0.087(8) Uani 0.2827 1 d D U P A 2
H148 H 0.776821 1.432769 -0.173152 0.104 Uiso 0.2827 1 calc R U P A 2
C150 C 0.807(7) 1.316(4) -0.203(5) 0.085(8) Uani 0.2827 1 d D U P A 2
H150 H 0.866612 1.307647 -0.245420 0.102 Uiso 0.2827 1 calc R U P A 2
C149 C 0.668(6) 1.381(5) -0.103(4) 0.085(8) Uani 0.2827 1 d D U P A 2
H149 H 0.622060 1.417573 -0.066213 0.102 Uiso 0.2827 1 calc R U P A 2
C151 C 0.751(6) 1.262(7) -0.167(5) 0.092(8) Uani 0.2827 1 d D U P A 2
H151 H 0.768557 1.206412 -0.177879 0.110 Uiso 0.2827 1 calc R U P A 2
C152 C 0.665(7) 1.306(6) -0.113(6) 0.094(8) Uani 0.2827 1 d D U P A 2
H152 H 0.612737 1.288117 -0.086211 0.112 Uiso 0.2827 1 calc R U P A 2
C154 C 0.632(4) 1.189(6) 0.237(3) 0.069(16) Uani 0.2827 1 d . . P A 2
O35 O 0.504(3) 1.322(5) 0.074(4) 0.094(11) Uani 0.2827 1 d D U P A 2
C156 C 0.759(6) 1.353(4) 0.117(5) 0.091(9) Uani 0.2827 1 d D U P A 2
H156 H 0.827820 1.338285 0.095786 0.109 Uiso 0.2827 1 calc R U P A 2
C155 C 0.697(4) 1.327(4) 0.210(6) 0.095(9) Uani 0.2827 1 d D U P A 2
H155 H 0.711361 1.293535 0.265776 0.114 Uiso 0.2827 1 calc R U P A 2
C157 C 0.693(4) 1.412(4) 0.062(7) 0.098(9) Uani 0.2827 1 d D U P A 2
H157 H 0.719151 1.435359 -0.001914 0.117 Uiso 0.2827 1 calc R U P A 2
C153 C 0.566(4) 1.296(6) 0.096(5) 0.084(11) Uani 0.2827 1 d D U P A 2
O98 O 0.601(3) 1.142(7) 0.303(3) 0.13(4) Uani 0.2827 1 d . . P A 2
C159 C 0.604(6) 1.380(4) 0.190(6) 0.098(9) Uani 0.2827 1 d D U P A 2
H159 H 0.548615 1.371694 0.240725 0.117 Uiso 0.2827 1 calc R U P A 2
C158 C 0.588(5) 1.429(4) 0.101(5) 0.104(9) Uani 0.2827 1 d D U P A 2
H158 H 0.532892 1.471419 0.080641 0.124 Uiso 0.2827 1 calc R U P A 2
O36 O 0.927(2) 1.333(2) -0.067(3) 0.052(7) Uani 0.2827 1 d D . P A 2
C160 C 0.877(2) 1.311(3) -0.069(2) 0.036(8) Uani 0.2827 1 d D . P A 2
O38 O 1.172(5) 0.524(2) 0.072(4) 0.086(12) Uani 0.2701 1 d . U P A 2
O39 O 0.883(3) 0.9457(19) -0.069(2) 0.045(7) Uani 0.2701 1 d D . P A 2
O37 O 1.313(4) 1.189(3) 0.070(3) 0.072(10) Uani 0.2747 1 d D U P A 2
O44 O 1.120(4) 1.058(4) 0.300(3) 0.083(10) Uani 0.2747 1 d D U P A 2
C162 C 1.110(6) 0.582(5) 0.106(6) 0.082(10) Uani 0.2701 1 d . U P A 2
C161 C 1.280(4) 1.135(4) 0.095(4) 0.061(11) Uani 0.2747 1 d D U P A 2
C163 C 0.963(2) 0.899(3) -0.074(3) 0.037(8) Uani 0.2701 1 d D U P A 2
C165 C 1.167(4) 1.033(4) 0.240(3) 0.060(7) Uani 0.2747 1 d D U P A 2
C164 C 1.403(6) 0.934(6) 0.054(8) 0.098(8) Uani 0.2747 1 d . U P A 2
H164 H 1.432748 0.948982 -0.006157 0.117 Uiso 0.2747 1 calc R U P A 2
C1A C 1.351(5) 0.931(5) 0.197(7) 0.088(7) Uani 0.2747 1 d . U P A 2
H1A H 1.344272 0.946667 0.243265 0.106 Uiso 0.2747 1 calc R U P A 2
C1B C 1.305(5) 0.867(5) 0.213(7) 0.087(7) Uani 0.2747 1 d . U P A 2
H1B H 1.267001 0.837689 0.264926 0.104 Uiso 0.2747 1 calc R U P A 2
C1C C 1.340(5) 0.865(5) 0.113(7) 0.089(8) Uani 0.2747 1 d . U P A 2
H1C H 1.327007 0.831755 0.093365 0.107 Uiso 0.2747 1 calc R U P A 2
C67A C 1.402(6) 0.966(6) 0.112(8) 0.097(8) Uani 0.2747 1 d . U P A 2
H67A H 1.433609 1.005956 0.094836 0.117 Uiso 0.2747 1 calc R U P A 2
C3A C 1.287(7) 1.229(7) -0.110(6) 0.088(9) Uani 0.2747 1 d D U P A 2
H3A H 1.265462 1.264840 -0.074576 0.106 Uiso 0.2747 1 calc R U P A 2
C49A C 1.240(9) 1.259(9) -0.167(6) 0.091(8) Uani 0.2747 1 d . U P A 2
H49A H 1.187322 1.311371 -0.178368 0.109 Uiso 0.2747 1 calc R U P A 2
C99A C 1.370(6) 1.142(6) -0.102(5) 0.083(8) Uani 0.2747 1 d . U P A 2
H99A H 1.404910 1.116112 -0.063941 0.100 Uiso 0.2747 1 calc R U P A 2
C25A C 1.320(7) 1.158(7) -0.214(6) 0.093(10) Uani 0.2747 1 d . U P A 2
H25A H 1.317333 1.145105 -0.257321 0.112 Uiso 0.2747 1 calc R U P A 2
C166 C 1.385(5) 1.108(6) -0.167(5) 0.084(9) Uani 0.2747 1 d D U P A 2
H166 H 1.435892 1.054166 -0.177940 0.101 Uiso 0.2747 1 calc R U P A 2
C31A C 1.151(6) 0.824(5) -0.206(4) 0.094(9) Uani 0.2701 1 d D U P A 2
H31A H 1.143610 0.882062 -0.249785 0.113 Uiso 0.2701 1 calc R U P A 2
C63A C 1.213(5) 0.688(5) -0.111(5) 0.086(7) Uani 0.2701 1 d D U P A 2
H63A H 1.255856 0.638437 -0.080496 0.103 Uiso 0.2701 1 calc R U P A 2
C167 C 1.097(6) 0.771(5) -0.167(4) 0.087(8) Uani 0.2701 1 d D U P A 2
H167 H 1.042978 0.787333 -0.178878 0.105 Uiso 0.2701 1 calc R U P A 2
C65A C 1.219(7) 0.772(5) -0.167(5) 0.089(8) Uani 0.2701 1 d D U P A 2
H65A H 1.265946 0.792507 -0.177783 0.106 Uiso 0.2701 1 calc R U P A 2
C17A C 1.132(5) 0.690(5) -0.107(4) 0.082(7) Uani 0.2701 1 d D U P A 2
H17A H 1.105325 0.643456 -0.070651 0.099 Uiso 0.2701 1 calc R U P A 2
C168 C 0.911(6) 0.614(5) 0.200(5) 0.093(8) Uani 0.2701 1 d D U P A 2
H168 H 0.926680 0.559207 0.246378 0.112 Uiso 0.2701 1 calc R U P A 2
C1D C 0.852(5) 0.710(4) 0.205(5) 0.087(7) Uani 0.2701 1 d D U P A 2
H1D H 0.822970 0.726185 0.257079 0.104 Uiso 0.2701 1 calc R U P A 2
C7A C 0.845(5) 0.778(5) 0.118(4) 0.080(7) Uani 0.2701 1 d D U P A 2
H7A H 0.812257 0.842957 0.104502 0.096 Uiso 0.2701 1 calc R U P A 2
C57A C 0.901(5) 0.720(4) 0.058(5) 0.082(7) Uani 0.2701 1 d D U P A 2
H57A H 0.910000 0.743781 -0.001916 0.099 Uiso 0.2701 1 calc R U P A 2
C1E C 0.941(6) 0.621(5) 0.107(4) 0.087(7) Uani 0.2701 1 d D U P A 2
H1E H 0.978649 0.570641 0.083972 0.105 Uiso 0.2701 1 calc R U P A 2
O40 O 1.018(5) 0.624(3) 0.301(2) 0.094(13) Uani 0.2701 1 d D U P A 2
C169 C 1.019(5) 0.654(3) 0.237(3) 0.077(12) Uani 0.2701 1 d D U P A 2
Ag2A Ag 0.8821(6) 0.9855(5) 0.1317(6) 0.0412(9) Uani 0.3453 1 d . U P A 2
Ag1A Ag 0.9659(6) 1.0985(6) 0.1316(6) 0.0404(9) Uani 0.3453 1 d . U P A 2
Ag3A Ag 1.0787(6) 0.9008(6) 0.1322(6) 0.0402(9) Uani 0.3453 1 d . U P A 2
P11A P 0.8005(12) 0.9928(12) 0.2993(9) 0.076(5) Uani 0.4 1 d . . P A 3
P3A P 1.0182(17) 0.941(2) 0.3051(10) 0.084(6) Uani 0.4 1 d . . P A 3
P13A P 0.8808(11) 0.8505(10) 0.3058(7) 0.045(2) Uani 0.4 1 d . . P A 3
P7A P 0.887(2) 1.0461(10) 0.2990(7) 0.081(6) Uani 0.4 1 d . . P A 3
P15A P 1.0144(10) 0.8173(13) 0.3106(8) 0.068(4) Uani 0.4 1 d . . P A 3
C64A C 1.557(2) 0.434(2) 0.409(2) 0.099(7) Uani 0.48 1 d D U P S 3
F74A F 1.623(3) 0.461(3) 0.392(2) 0.125(11) Uani 0.48 1 d D U P S 3
F76A F 1.489(2) 0.511(2) 0.386(2) 0.104(7) Uani 0.48 1 d D U P S 3
F78A F 1.588(3) 0.380(2) 0.364(2) 0.108(7) Uani 0.48 1 d D U P S 3
C66A C 1.588(2) 0.280(2) 0.520(2) 0.093(5) Uani 0.48 1 d D U P S 3
F80A F 1.679(2) 0.273(3) 0.485(3) 0.116(9) Uani 0.48 1 d D U P S 3
F82A F 1.577(3) 0.235(2) 0.605(2) 0.127(9) Uani 0.48 1 d D U P S 3
F84A F 1.571(3) 0.238(2) 0.489(3) 0.109(7) Uani 0.48 1 d D U P S 3
C68A C 1.423(2) 0.391(2) 0.521(2) 0.089(5) Uani 0.48 1 d D U P S 3
F86A F 1.426(2) 0.336(2) 0.489(2) 0.094(5) Uani 0.48 1 d D U P S 3
F88A F 1.383(3) 0.473(2) 0.466(2) 0.112(8) Uani 0.48 1 d D U P S 3
F90A F 1.368(2) 0.405(3) 0.596(2) 0.106(7) Uani 0.48 1 d D U P S 3
C170 C 1.526(3) 0.377(2) 0.5031(19) 0.077(4) Uani 0.48 1 d D U P S 3
O9A O 1.508301 0.421410 0.556449 0.077(4) Uani 0.48 1 d D U P S 3
O32A O 1.263(2) 1.111(3) 0.555(3) 0.072(7) Uani 0.344(14) 1 d D U P T 2
C171 C 1.410(3) 1.123(2) 0.495(3) 0.085(7) Uani 0.344(14) 1 d D U P T 2
C1F C 1.349(2) 1.0657(18) 0.558(2) 0.074(6) Uani 0.344(14) 1 d D U P T 2
F199 F 1.366(2) 1.211(2) 0.494(3) 0.082(7) Uani 0.344(14) 1 d D U P T 2
F1A F 1.433(3) 1.127(4) 0.413(3) 0.129(15) Uani 0.344(14) 1 d D U P T 2
F1B F 1.486(3) 1.097(3) 0.511(4) 0.099(12) Uani 0.344(14) 1 d D U P T 2
C1G C 1.342(3) 1.046(3) 0.652(3) 0.086(7) Uani 0.344(14) 1 d D U P T 2
F1C F 1.272(3) 1.014(4) 0.704(3) 0.121(12) Uani 0.344(14) 1 d D U P T 2
F1D F 1.322(4) 1.125(3) 0.664(4) 0.118(12) Uani 0.344(14) 1 d D U P T 2
F1E F 1.415(3) 0.979(3) 0.678(3) 0.116(13) Uani 0.344(14) 1 d D U P T 2
C1H C 1.394(3) 0.971(2) 0.541(3) 0.082(7) Uani 0.344(14) 1 d D U P T 2
F1F F 1.485(2) 0.945(3) 0.514(4) 0.110(10) Uani 0.344(14) 1 d D U P T 2
F1G F 1.352(2) 0.9123(16) 0.609(2) 0.072(6) Uani 0.344(14) 1 d D U P T 2
F1H F 1.369(3) 0.980(3) 0.478(3) 0.112(10) Uani 0.344(14) 1 d D U P T 2

loop_
_atom_site_aniso_label
_atom_site_aniso_U_11
_atom_site_aniso_U_22
_atom_site_aniso_U_33
_atom_site_aniso_U_23
_atom_site_aniso_U_13
_atom_site_aniso_U_12
Ag1 0.0346(13) 0.0392(8) 0.0581(10) -0.0165(6) -0.0137(12) -0.0160(10)
Ag3 0.0403(9) 0.0367(12) 0.0600(10) -0.0245(8) -0.0164(7) -0.0083(7)
Ag2 0.0392(11) 0.0328(11) 0.0595(9) -0.0157(11) -0.0244(8) -0.0058(9)
Sb1 0.0434(5) 0.0430(5) 0.0485(5) -0.0218(4) -0.0106(4) -0.0081(4)
Sb4 0.0511(6) 0.0418(5) 0.0482(5) -0.0109(4) -0.0124(4) -0.0239(5)
Sb6 0.0438(5) 0.0498(6) 0.0480(5) -0.0125(4) -0.0223(4) -0.0143(4)
Fe1 0.0394(7) 0.0383(6) 0.0262(5) -0.0082(4) -0.0080(5) -0.0153(5)
Mo1 0.0746(12) 0.0468(8) 0.0487(8) -0.0026(6) -0.0332(8) -0.0148(8)
Mo4 0.0691(12) 0.0753(11) 0.0496(8) -0.0339(8) -0.0099(8) -0.0282(9)
Mo6 0.0604(9) 0.0653(9) 0.0669(10) -0.0058(7) -0.0279(8) -0.0373(8)
Mo8 0.0461(8) 0.0574(8) 0.0663(10) -0.0269(7) -0.0295(7) 0.0042(6)
Mo10 0.0502(9) 0.0678(11) 0.0479(8) -0.0096(7) -0.0012(7) -0.0316(9)
Mo12 0.0655(10) 0.0462(7) 0.0663(9) -0.0296(7) -0.0052(8) -0.0225(7)
P1 0.044(2) 0.040(2) 0.044(2) -0.0180(16) -0.015(2) -0.0097(18)
P4 0.042(2) 0.044(2) 0.041(2) -0.0144(18) -0.0070(16) -0.0203(18)
P6 0.044(2) 0.039(2) 0.044(2) -0.0084(16) -0.0186(17) -0.0144(17)
P8 0.040(5) 0.049(6) 0.029(4) -0.004(4) -0.016(3) -0.005(4)
Cl1 0.096(6) 0.074(5) 0.123(8) -0.048(6) -0.007(6) -0.046(4)
P10 0.038(4) 0.050(5) 0.025(4) -0.009(4) -0.008(3) -0.024(4)
P12 0.048(5) 0.053(5) 0.043(4) -0.010(4) -0.020(4) -0.022(4)
P14 0.052(6) 0.046(5) 0.037(4) -0.005(4) -0.011(5) -0.022(4)
P16 0.056(6) 0.047(5) 0.035(4) -0.019(3) -0.006(5) -0.017(5)
Cl4 0.084(5) 0.110(6) 0.101(6) -0.072(5) 0.024(5) -0.052(5)
C1 0.073(11) 0.106(14) 0.040(7) -0.025(8) -0.005(7) -0.029(10)
O1 0.129(13) 0.080(8) 0.064(7) -0.004(6) -0.051(8) -0.048(9)
O4 0.080(9) 0.120(12) 0.064(7) -0.040(8) -0.009(7) -0.043(9)
O6 0.18(5) 0.074(19) 0.22(5) 0.00(2) -0.10(4) -0.06(3)
C4 0.034(8) 0.096(16) 0.083(15) -0.050(14) -0.019(9) -0.008(9)
O8 0.077(13) 0.114(17) 0.061(11) -0.033(11) -0.006(9) -0.040(13)
C6 0.101(14) 0.111(15) 0.045(7) -0.007(8) -0.025(8) -0.060(13)
C8 0.10(3) 0.089(15) 0.068(19) -0.026(14) -0.008(15) -0.063(16)
C10 0.056(10) 0.063(11) 0.035(8) -0.020(8) -0.002(8) -0.041(9)
C12 0.060(12) 0.053(9) 0.034(8) -0.006(7) -0.014(10) -0.022(10)
C14 0.063(11) 0.058(13) 0.032(8) -0.011(11) -0.020(8) -0.006(12)
C16 0.054(10) 0.042(8) 0.027(7) -0.008(6) -0.013(8) -0.030(8)
C18 0.043(10) 0.058(10) 0.020(7) -0.019(7) -0.002(7) -0.019(9)
C20 0.061(19) 0.10(2) 0.073(19) -0.057(18) -0.012(16) 0.009(18)
C22 0.14(3) 0.083(18) 0.046(13) -0.034(13) -0.004(15) -0.072(19)
C24 0.09(3) 0.16(3) 0.044(16) -0.03(2) -0.016(18) 0.00(3)
C26 0.12(3) 0.067(19) 0.055(17) 0.003(15) -0.025(19) -0.01(2)
C28 0.065(18) 0.12(3) 0.063(18) -0.024(19) -0.011(15) -0.056(19)
Al1 0.077(2) 0.079(2) 0.0430(17) -0.0136(16) -0.0144(16) -0.0268(18)
O10 0.243(13) 0.243(13) 0.242(13) -0.070(7) -0.073(7) -0.090(7)
O12 0.142(12) 0.115(10) 0.114(12) -0.035(9) -0.009(10) -0.088(9)
C30 0.157(11) 0.123(9) 0.121(10) -0.037(8) -0.003(9) -0.077(9)
C32 0.163(12) 0.131(10) 0.125(10) -0.042(9) -0.006(10) -0.068(10)
F1 0.163(17) 0.138(15) 0.120(15) -0.051(13) -0.010(14) -0.056(14)
F4 0.165(19) 0.151(16) 0.110(15) -0.063(13) -0.022(15) -0.058(16)
F6 0.188(19) 0.144(17) 0.129(17) -0.039(15) -0.018(17) -0.059(16)
C34 0.165(13) 0.134(12) 0.132(12) -0.034(11) 0.004(11) -0.067(11)
F8 0.19(2) 0.15(2) 0.14(2) -0.032(19) 0.02(2) -0.05(2)
F10 0.16(2) 0.15(2) 0.13(2) -0.01(2) -0.014(19) -0.05(2)
F12 0.17(2) 0.15(2) 0.18(2) -0.04(2) 0.03(2) -0.05(2)
C36 0.169(12) 0.130(11) 0.128(11) -0.032(10) 0.006(10) -0.073(10)
F14 0.201(19) 0.140(18) 0.152(18) -0.005(17) 0.053(17) -0.068(17)
F16 0.171(19) 0.142(18) 0.147(18) -0.041(16) -0.011(17) -0.070(16)
F18 0.19(2) 0.146(18) 0.151(19) -0.029(17) 0.006(18) -0.070(17)
O14 0.132(11) 0.134(11) 0.096(9) -0.032(8) -0.055(8) -0.050(9)
O16 0.115(11) 0.188(15) 0.120(11) -0.099(11) -0.017(10) -0.053(11)
C38 0.134(12) 0.215(16) 0.136(12) -0.073(12) -0.035(11) -0.039(12)
C40 0.126(9) 0.208(14) 0.132(10) -0.079(10) -0.027(9) -0.041(9)
F20 0.16(2) 0.23(2) 0.17(2) -0.05(2) -0.04(2) -0.03(2)
F22 0.125(16) 0.22(2) 0.138(17) -0.078(16) -0.048(15) -0.043(17)
F24 0.17(2) 0.22(2) 0.15(2) -0.04(2) -0.02(2) -0.02(2)
C42 0.135(12) 0.222(16) 0.147(13) -0.056(13) -0.028(11) -0.033(12)
F26 0.149(18) 0.23(2) 0.159(19) -0.036(19) -0.033(17) -0.034(18)
F28 0.16(2) 0.23(2) 0.17(2) -0.03(2) -0.03(2) -0.04(2)
F30 0.127(18) 0.24(2) 0.16(2) -0.040(19) -0.020(18) -0.015(19)
C44 0.129(10) 0.212(14) 0.130(11) -0.084(11) -0.031(9) -0.037(10)
F32 0.138(17) 0.22(2) 0.136(17) -0.077(17) -0.029(16) -0.032(17)
F34 0.145(18) 0.23(2) 0.153(18) -0.079(18) -0.020(18) -0.023(18)
F36 0.133(18) 0.21(2) 0.121(16) -0.085(17) -0.020(15) -0.020(18)
Al3 0.0355(13) 0.0334(12) 0.0389(14) -0.0126(10) -0.0125(11) -0.0106(10)
O18 0.074(8) 0.060(7) 0.170(13) -0.064(8) -0.075(9) 0.005(7)
C46 0.090(8) 0.083(7) 0.173(11) -0.064(7) -0.071(8) 0.005(7)
C48 0.117(11) 0.113(11) 0.186(14) -0.048(11) -0.049(11) 0.002(10)
F38 0.115(16) 0.138(18) 0.18(2) -0.020(17) -0.058(17) -0.002(16)
F40 0.129(16) 0.128(16) 0.186(19) -0.033(16) -0.033(16) 0.007(15)
F42 0.138(18) 0.141(18) 0.19(2) -0.049(17) -0.031(18) 0.007(17)
C50 0.090(9) 0.100(9) 0.172(12) -0.063(9) -0.068(9) 0.001(8)
F44 0.098(15) 0.150(17) 0.176(19) -0.044(16) -0.056(15) 0.005(15)
F46 0.097(15) 0.124(17) 0.20(2) -0.053(17) -0.099(15) 0.034(14)
F48 0.080(12) 0.110(12) 0.169(16) -0.074(12) -0.050(12) -0.025(10)
C52 0.100(10) 0.085(9) 0.174(13) -0.070(9) -0.076(10) 0.003(9)
F50 0.115(15) 0.076(11) 0.196(17) -0.078(12) -0.061(14) 0.019(11)
F52 0.157(19) 0.090(14) 0.150(18) -0.076(14) -0.074(16) 0.008(14)
F54 0.087(16) 0.095(15) 0.20(2) -0.085(16) -0.049(17) -0.011(13)
O20 0.066(8) 0.105(9) 0.149(11) -0.048(9) -0.032(8) -0.047(8)
C54 0.078(7) 0.109(8) 0.151(10) -0.042(7) -0.035(7) -0.056(6)
C56 0.101(10) 0.099(10) 0.148(12) -0.046(9) -0.038(9) -0.048(8)
F56 0.114(17) 0.101(15) 0.18(2) -0.043(16) -0.042(17) -0.039(14)
F58 0.138(18) 0.090(14) 0.152(19) -0.047(14) -0.044(17) -0.020(14)
F60 0.14(2) 0.092(14) 0.125(19) -0.057(14) -0.029(16) -0.045(14)
C58 0.088(8) 0.120(9) 0.157(11) -0.035(9) -0.031(8) -0.050(8)
F62 0.103(14) 0.135(15) 0.170(17) -0.039(14) -0.014(14) -0.045(13)
F64 0.087(12) 0.143(15) 0.179(18) -0.017(15) -0.039(13) -0.076(12)
F66 0.116(13) 0.141(14) 0.143(15) -0.056(12) -0.033(12) -0.040(12)
C60 0.095(9) 0.125(9) 0.153(11) -0.039(9) -0.031(9) -0.049(8)
F68 0.122(14) 0.157(15) 0.164(17) -0.040(15) -0.037(14) -0.051(14)
F70 0.106(13) 0.145(15) 0.145(16) -0.035(14) -0.039(12) -0.051(12)
F72 0.118(15) 0.121(14) 0.159(17) -0.041(14) -0.005(14) -0.028(13)
O22 0.092(8) 0.058(7) 0.099(8) -0.047(6) -0.035(7) -0.028(6)
C62 0.099(7) 0.068(6) 0.100(7) -0.051(5) -0.035(6) -0.030(5)
C64 0.110(8) 0.082(8) 0.098(8) -0.045(7) -0.032(8) -0.025(7)
F74 0.121(14) 0.087(12) 0.086(12) -0.046(11) -0.032(12) -0.029(12)
F76 0.117(12) 0.091(11) 0.096(11) -0.038(10) -0.040(11) -0.023(11)
F78 0.117(13) 0.090(12) 0.093(12) -0.057(10) -0.039(12) -0.027(12)
C66 0.101(8) 0.075(8) 0.106(9) -0.043(7) -0.032(8) -0.023(7)
F80 0.093(13) 0.087(12) 0.115(13) -0.036(12) -0.026(13) -0.015(12)
F82 0.098(15) 0.078(15) 0.096(14) -0.038(13) -0.050(13) -0.022(13)
F84 0.110(12) 0.074(11) 0.112(12) -0.045(11) -0.032(11) -0.026(11)
C68 0.102(8) 0.079(7) 0.107(8) -0.043(7) -0.030(8) -0.028(7)
F86 0.104(13) 0.084(12) 0.120(13) -0.036(12) -0.037(12) -0.038(11)
F88 0.103(14) 0.106(14) 0.114(14) -0.029(14) -0.027(14) -0.024(13)
F90 0.103(14) 0.087(13) 0.114(15) -0.035(13) -0.018(14) -0.042(13)
O24 0.107(9) 0.076(8) 0.052(7) -0.021(7) -0.020(7) -0.039(8)
C70 0.103(8) 0.082(8) 0.059(8) -0.021(7) -0.031(7) -0.037(7)
C72 0.101(7) 0.078(7) 0.054(6) -0.019(6) -0.023(6) -0.037(6)
F92 0.115(12) 0.095(11) 0.092(11) -0.033(10) -0.051(10) -0.030(10)
F94 0.124(17) 0.114(15) 0.053(11) -0.001(11) -0.032(12) -0.029(14)
F96 0.097(11) 0.075(9) 0.066(9) -0.022(8) -0.036(9) -0.028(8)
C74 0.095(8) 0.082(8) 0.061(8) -0.030(7) -0.014(7) -0.032(7)
F98 0.086(12) 0.095(12) 0.094(13) -0.035(10) -0.007(11) -0.044(10)
F100 0.083(11) 0.086(11) 0.060(9) -0.031(8) -0.016(8) -0.036(9)
F102 0.100(12) 0.092(11) 0.087(12) -0.024(10) 0.004(11) -0.009(11)
C76 0.092(8) 0.075(8) 0.064(8) -0.001(7) -0.019(8) -0.038(7)
F104 0.115(12) 0.079(11) 0.082(12) 0.010(10) -0.016(11) -0.037(10)
F106 0.063(9) 0.087(11) 0.064(10) -0.006(9) -0.005(9) -0.041(9)
F108 0.078(11) 0.081(11) 0.101(14) 0.000(11) -0.028(11) -0.021(10)
Al2 0.0438(16) 0.0439(14) 0.0344(14) -0.0107(11) -0.0104(12) -0.0167(13)
O26 0.088(9) 0.059(8) 0.111(9) -0.041(8) -0.058(8) -0.007(7)
C78 0.094(7) 0.058(6) 0.117(8) -0.035(6) -0.057(7) -0.016(6)
C80 0.095(8) 0.065(7) 0.124(9) -0.032(7) -0.060(8) -0.005(7)
F110 0.098(12) 0.080(12) 0.113(12) -0.040(10) -0.076(10) -0.004(10)
F112 0.088(12) 0.062(11) 0.131(15) -0.039(11) -0.065(12) -0.001(10)
F114 0.098(14) 0.077(13) 0.144(17) -0.034(14) -0.043(15) -0.020(12)
C82 0.115(9) 0.070(8) 0.114(9) -0.039(7) -0.048(8) -0.026(7)
F116 0.118(13) 0.070(10) 0.125(14) -0.045(10) -0.054(11) -0.028(10)
F118 0.15(2) 0.111(18) 0.119(19) -0.047(16) -0.024(18) -0.038(17)
F120 0.146(16) 0.103(14) 0.120(15) -0.030(13) -0.030(15) -0.037(14)
C84 0.112(10) 0.069(9) 0.128(11) -0.024(10) -0.044(10) -0.026(9)
F122 0.108(13) 0.093(13) 0.140(16) -0.009(14) -0.041(14) -0.048(11)
F124 0.14(2) 0.102(18) 0.14(2) 0.013(19) -0.03(2) -0.033(18)
F126 0.112(13) 0.066(10) 0.128(15) -0.032(12) -0.047(13) -0.037(10)
O28 0.110(10) 0.099(10) 0.071(9) -0.043(8) -0.043(8) -0.048(9)
C86 0.119(8) 0.106(8) 0.094(7) -0.039(7) -0.038(7) -0.042(7)
C88 0.119(11) 0.104(10) 0.102(10) -0.033(9) -0.039(10) -0.042(10)
F128 0.121(18) 0.123(18) 0.117(18) -0.023(17) -0.034(17) -0.033(17)
F130 0.100(17) 0.076(17) 0.076(16) -0.012(14) -0.061(14) -0.020(15)
F132 0.116(13) 0.099(13) 0.110(14) -0.037(11) -0.045(12) -0.060(11)
C90 0.117(11) 0.114(11) 0.110(11) -0.040(10) -0.047(10) -0.045(10)
F134 0.113(15) 0.106(14) 0.110(14) -0.045(12) -0.052(12) -0.059(12)
F136 0.119(16) 0.123(16) 0.118(16) -0.025(14) -0.049(14) -0.041(14)
F138 0.107(18) 0.127(19) 0.116(19) -0.027(18) -0.073(16) -0.048(16)
C92 0.128(10) 0.112(10) 0.110(9) -0.045(9) -0.034(9) -0.033(9)
F140 0.134(16) 0.108(15) 0.126(15) -0.050(14) -0.035(15) -0.040(15)
F142 0.131(16) 0.130(16) 0.128(16) -0.050(15) -0.041(15) -0.020(15)
F144 0.127(18) 0.110(17) 0.115(17) -0.063(15) -0.035(16) -0.031(16)
O30 0.047(5) 0.065(6) 0.124(12) -0.039(7) -0.019(6) -0.022(5)
C94 0.071(7) 0.095(8) 0.144(10) -0.068(7) -0.052(7) -0.022(6)
C96 0.088(9) 0.106(9) 0.172(12) -0.058(9) -0.073(9) -0.024(8)
F146 0.168(17) 0.166(17) 0.163(17) -0.055(14) -0.100(15) -0.022(14)
F148 0.079(9) 0.115(11) 0.28(2) -0.098(13) -0.095(12) 0.010(7)
F150 0.101(10) 0.115(11) 0.24(2) -0.050(12) -0.088(12) -0.039(9)
C98 0.090(9) 0.105(9) 0.164(12) -0.092(9) -0.037(9) -0.021(8)
F152 0.141(15) 0.146(14) 0.176(17) -0.116(13) 0.044(13) -0.053(12)
F154 0.098(10) 0.101(9) 0.186(16) -0.079(11) -0.051(11) -0.017(8)
F156 0.149(14) 0.117(11) 0.233(19) -0.095(12) -0.063(13) -0.056(10)
C100 0.084(10) 0.133(12) 0.137(12) -0.042(10) -0.038(9) -0.037(9)
F158 0.149(17) 0.179(18) 0.145(18) 0.033(15) 0.000(14) -0.096(15)
F160 0.17(2) 0.19(2) 0.131(17) -0.068(16) 0.011(15) -0.020(18)
F162 0.118(13) 0.21(2) 0.137(15) -0.071(15) -0.051(12) -0.045(14)
O32 0.064(7) 0.050(6) 0.104(9) -0.021(6) -0.048(6) -0.009(5)
C102 0.055(6) 0.072(7) 0.120(9) -0.031(7) -0.026(7) -0.031(6)
C104 0.055(5) 0.063(5) 0.108(7) -0.031(5) -0.040(5) -0.013(5)
F164 0.056(7) 0.085(8) 0.126(11) -0.049(8) -0.025(8) -0.032(6)
F166 0.088(12) 0.090(11) 0.138(14) -0.022(11) -0.012(11) -0.031(10)
F168 0.056(8) 0.114(12) 0.148(16) -0.027(12) -0.045(10) -0.034(8)
C106 0.069(9) 0.076(8) 0.103(10) -0.028(8) -0.033(8) -0.007(8)
F170 0.101(14) 0.076(11) 0.128(16) -0.021(11) -0.014(12) -0.023(10)
F172 0.086(11) 0.100(12) 0.099(12) -0.030(10) -0.014(10) 0.019(10)
F174 0.099(11) 0.110(11) 0.095(10) -0.035(9) -0.046(9) 0.019(10)
C108 0.061(7) 0.073(7) 0.117(8) -0.040(7) -0.043(7) -0.006(6)
F176 0.067(8) 0.075(9) 0.137(13) -0.055(9) -0.047(9) 0.018(7)
F178 0.089(10) 0.078(9) 0.130(13) -0.049(9) -0.032(11) -0.011(8)
F180 0.108(12) 0.114(12) 0.119(13) -0.048(11) -0.024(11) -0.001(11)
Cl6 0.090(5) 0.085(4) 0.113(6) 0.017(4) -0.049(4) -0.048(4)
Cl8 0.110(6) 0.095(4) 0.110(5) -0.051(4) -0.071(5) 0.011(4)
Cl10 0.074(5) 0.083(5) 0.141(8) -0.063(5) -0.048(5) 0.011(4)
Cl12 0.087(5) 0.102(5) 0.135(8) -0.003(5) -0.067(6) -0.045(4)
P2 0.032(4) 0.032(4) 0.028(4) -0.009(3) -0.011(3) -0.015(4)
Mo3 0.055(2) 0.073(2) 0.0390(15) -0.0037(14) -0.0236(15) -0.0412(19)
Sb3 0.0557(17) 0.0456(13) 0.0406(12) -0.0173(10) -0.0014(11) -0.0319(14)
Mo7 0.0312(14) 0.0576(19) 0.0364(14) -0.0224(13) -0.0093(12) 0.0085(13)
Mo2 0.0383(14) 0.0355(13) 0.0293(13) -0.0075(10) -0.0129(11) -0.0062(12)
Sb2 0.0393(12) 0.0557(16) 0.0425(12) -0.0039(10) -0.0196(10) -0.0203(11)
P9 0.030(4) 0.033(4) 0.026(4) -0.009(3) -0.012(3) -0.004(3)
Mo9 0.077(3) 0.0266(12) 0.0369(15) -0.0085(10) -0.0047(15) -0.0273(15)
Mo5 0.0461(18) 0.0345(12) 0.0284(13) -0.0119(10) -0.0067(12) -0.0174(12)
Sb5 0.0470(14) 0.0384(11) 0.0386(12) -0.0198(9) -0.0152(10) -0.0009(10)
P5 0.033(5) 0.023(4) 0.031(4) -0.007(3) -0.010(4) -0.010(3)
P11 0.037(5) 0.044(5) 0.032(4) -0.010(3) -0.013(4) -0.006(4)
P3 0.051(5) 0.047(5) 0.030(4) -0.006(4) -0.005(4) 0.004(5)
P13 0.053(5) 0.053(6) 0.042(4) -0.012(5) -0.028(4) -0.005(5)
P7 0.039(5) 0.055(5) 0.036(4) -0.002(4) -0.010(4) -0.014(4)
P15 0.062(6) 0.042(4) 0.040(4) -0.016(3) -0.015(5) -0.009(5)
Mo11 0.0382(15) 0.0444(16) 0.0286(13) -0.0079(11) -0.0079(11) -0.0214(14)
C110 0.086(14) 0.062(12) 0.080(16) -0.025(10) -0.042(13) -0.005(10)
O34 0.085(8) 0.064(7) 0.114(9) -0.044(7) -0.054(7) -0.009(6)
C112 0.092(6) 0.054(5) 0.113(7) -0.036(5) -0.058(6) -0.016(5)
C114 0.093(8) 0.063(7) 0.125(9) -0.031(7) -0.061(7) -0.004(6)
F182 0.125(13) 0.094(12) 0.131(13) -0.025(11) -0.066(11) -0.003(11)
F184 0.099(12) 0.061(9) 0.158(16) -0.037(11) -0.048(13) 0.026(9)
F186 0.072(8) 0.065(7) 0.130(12) -0.044(8) -0.054(9) -0.007(6)
C116 0.116(10) 0.069(8) 0.104(9) -0.038(7) -0.052(8) -0.028(8)
F188 0.134(13) 0.087(10) 0.125(12) -0.027(9) -0.062(11) -0.039(10)
F190 0.148(15) 0.099(12) 0.098(12) -0.056(10) -0.011(12) -0.041(11)
F192 0.167(17) 0.079(10) 0.099(13) -0.024(9) -0.039(12) -0.064(11)
C118 0.101(8) 0.058(6) 0.120(9) -0.035(7) -0.050(7) -0.028(6)
F194 0.107(12) 0.081(10) 0.155(15) -0.040(11) -0.054(12) -0.039(9)
F196 0.129(12) 0.091(11) 0.127(14) -0.004(11) -0.042(12) -0.048(10)
F198 0.110(13) 0.066(9) 0.130(15) -0.049(10) -0.029(12) -0.035(8)
O17 0.066(8) 0.104(9) 0.148(11) -0.051(9) -0.033(8) -0.048(7)
C120 0.076(7) 0.111(8) 0.151(10) -0.043(7) -0.036(7) -0.056(6)
C122 0.095(8) 0.115(9) 0.153(11) -0.037(9) -0.030(8) -0.046(8)
F99 0.109(14) 0.136(15) 0.173(17) -0.002(15) -0.013(14) -0.044(13)
F25 0.111(18) 0.144(19) 0.14(2) -0.021(17) -0.027(17) -0.034(16)
F101 0.112(13) 0.084(11) 0.152(16) -0.048(11) -0.052(12) -0.035(10)
C124 0.089(10) 0.122(10) 0.163(12) -0.040(10) -0.031(10) -0.045(9)
F51 0.064(13) 0.12(2) 0.19(2) -0.053(19) -0.062(16) 0.007(13)
F103 0.087(13) 0.126(15) 0.176(18) -0.048(15) -0.024(14) -0.056(12)
F13 0.124(16) 0.123(15) 0.156(18) -0.058(15) -0.009(15) -0.038(14)
C126 0.095(9) 0.126(9) 0.153(11) -0.038(9) -0.032(9) -0.049(8)
F105 0.087(11) 0.149(14) 0.165(16) -0.048(13) -0.048(11) -0.061(11)
F53 0.121(13) 0.146(14) 0.157(16) -0.048(13) -0.047(13) -0.069(12)
F107 0.109(15) 0.129(15) 0.145(16) -0.021(15) -0.029(14) -0.029(14)
O9 0.094(9) 0.061(7) 0.103(9) -0.046(7) -0.034(8) -0.029(7)
C128 0.108(8) 0.080(7) 0.098(7) -0.046(6) -0.033(7) -0.027(6)
F27 0.127(12) 0.088(11) 0.094(11) -0.035(10) -0.029(11) -0.023(10)
F109 0.112(12) 0.101(11) 0.104(11) -0.036(10) -0.040(10) -0.018(11)
F55 0.120(14) 0.097(12) 0.095(12) -0.060(10) -0.032(12) -0.017(11)
C130 0.097(9) 0.077(8) 0.104(9) -0.042(8) -0.032(8) -0.020(8)
F111 0.072(13) 0.097(15) 0.115(16) -0.027(14) -0.034(13) -0.020(12)
F7 0.086(15) 0.076(14) 0.100(16) -0.033(13) -0.049(13) -0.016(12)
F113 0.099(12) 0.076(10) 0.117(12) -0.049(9) -0.035(11) -0.026(10)
C132 0.105(8) 0.078(7) 0.107(8) -0.041(7) -0.030(8) -0.028(7)
F57 0.111(14) 0.073(11) 0.133(14) -0.044(11) -0.031(12) -0.048(10)
F115 0.092(12) 0.091(11) 0.109(12) -0.029(11) -0.019(11) -0.031(10)
F29 0.114(16) 0.085(14) 0.107(16) -0.024(13) -0.021(14) -0.044(13)
C134 0.101(7) 0.072(6) 0.102(7) -0.045(6) -0.032(6) -0.027(6)
O19 0.067(7) 0.056(7) 0.166(13) -0.065(8) -0.074(8) 0.009(6)
C136 0.084(7) 0.078(7) 0.166(11) -0.067(7) -0.076(8) 0.005(6)
C138 0.108(10) 0.108(10) 0.184(13) -0.049(10) -0.053(10) 0.004(9)
F117 0.115(16) 0.139(18) 0.21(2) -0.017(18) -0.036(18) -0.020(16)
F59 0.138(17) 0.125(17) 0.21(2) -0.028(17) -0.027(17) 0.019(16)
F119 0.135(16) 0.128(16) 0.185(19) -0.045(16) -0.043(16) 0.003(15)
C140 0.086(9) 0.100(9) 0.165(12) -0.063(9) -0.069(9) -0.013(8)
F15 0.114(19) 0.13(2) 0.12(2) -0.031(17) -0.065(16) -0.005(16)
F121 0.089(12) 0.131(14) 0.189(17) -0.053(14) -0.076(12) -0.007(12)
F61 0.092(14) 0.116(15) 0.163(19) -0.062(14) -0.026(14) -0.045(12)
C142 0.102(9) 0.090(9) 0.180(12) -0.065(9) -0.069(9) 0.009(8)
F123 0.102(15) 0.099(14) 0.20(2) -0.087(14) -0.084(15) 0.041(12)
F31 0.119(14) 0.105(12) 0.168(15) -0.080(12) -0.081(12) 0.003(11)
F125 0.119(16) 0.110(15) 0.198(19) -0.045(16) -0.068(15) 0.001(14)
C144 0.104(8) 0.083(8) 0.055(7) -0.023(7) -0.037(7) -0.030(7)
C146 0.100(7) 0.079(6) 0.055(6) -0.017(5) -0.023(6) -0.035(6)
F63 0.090(12) 0.068(9) 0.064(10) -0.005(8) -0.040(10) -0.033(9)
F127 0.114(12) 0.120(11) 0.068(10) -0.036(9) -0.040(9) -0.035(10)
F2 0.110(13) 0.080(10) 0.096(12) -0.040(10) -0.040(11) -0.030(10)
C147 0.096(8) 0.081(8) 0.057(8) -0.028(7) -0.020(7) -0.032(7)
F129 0.078(10) 0.078(10) 0.068(10) -0.028(8) -0.018(8) -0.033(8)
F65 0.090(11) 0.081(10) 0.091(11) -0.045(9) -0.007(10) -0.035(9)
F131 0.120(16) 0.109(15) 0.048(10) -0.027(10) -0.009(11) -0.037(14)
C37 0.093(9) 0.077(9) 0.064(9) -0.008(8) -0.018(9) -0.037(8)
F33 0.120(17) 0.097(16) 0.057(13) -0.004(12) 0.016(13) -0.021(14)
F133 0.081(10) 0.076(10) 0.088(12) 0.006(10) -0.031(10) -0.039(9)
F67 0.079(10) 0.073(9) 0.060(9) -0.009(8) -0.024(8) -0.035(8)
O5 0.110(9) 0.077(8) 0.052(7) -0.017(7) -0.017(7) -0.051(8)
C75 0.064(11) 0.10(2) 0.060(15) -0.002(12) -0.010(10) -0.054(14)
O21 0.143(12) 0.113(10) 0.110(12) -0.039(9) -0.011(10) -0.085(9)
C19 0.157(11) 0.122(9) 0.120(10) -0.040(8) -0.005(9) -0.080(9)
C77 0.168(14) 0.131(12) 0.128(13) -0.048(11) -0.017(12) -0.077(12)
F135 0.178(17) 0.112(13) 0.133(15) -0.056(12) -0.023(14) -0.078(13)
F17 0.19(3) 0.14(2) 0.14(2) -0.054(18) -0.06(2) -0.08(2)
F137 0.161(18) 0.138(16) 0.128(16) -0.055(14) -0.016(15) -0.080(14)
C39 0.158(12) 0.128(10) 0.125(10) -0.041(9) -0.003(10) -0.074(10)
F69 0.140(17) 0.111(14) 0.112(15) -0.044(12) 0.003(14) -0.072(13)
F139 0.171(17) 0.145(15) 0.112(14) -0.064(12) -0.008(15) -0.051(15)
C79 0.170(12) 0.127(11) 0.127(11) -0.028(10) 0.007(10) -0.076(10)
F35 0.21(2) 0.14(2) 0.16(2) 0.011(19) 0.055(19) -0.074(19)
F141 0.188(19) 0.135(17) 0.108(17) -0.018(15) 0.026(17) -0.077(16)
F71 0.168(17) 0.117(16) 0.111(15) -0.024(14) 0.008(15) -0.069(15)
F143 0.153(18) 0.130(17) 0.155(18) -0.021(16) 0.033(16) -0.081(15)
O11 0.115(11) 0.193(15) 0.119(11) -0.093(11) -0.018(10) -0.047(11)
C5 0.129(10) 0.209(14) 0.128(11) -0.085(11) -0.030(9) -0.039(10)
C81 0.120(10) 0.202(14) 0.121(10) -0.092(10) -0.032(9) -0.044(9)
F9 0.137(14) 0.215(19) 0.132(15) -0.069(15) -0.038(13) -0.045(15)
F145 0.13(2) 0.19(2) 0.130(18) -0.089(18) -0.016(17) -0.029(19)
F73 0.139(17) 0.22(2) 0.139(17) -0.074(17) -0.034(15) -0.033(16)
C41 0.130(11) 0.218(15) 0.140(12) -0.066(12) -0.028(11) -0.034(11)
F147 0.145(18) 0.24(2) 0.166(19) -0.040(18) -0.030(17) -0.033(18)
F37 0.154(16) 0.228(19) 0.150(17) -0.049(17) -0.040(15) -0.037(16)
F149 0.110(17) 0.23(2) 0.16(2) -0.022(19) -0.025(17) 0.003(18)
C83 0.124(11) 0.209(15) 0.120(11) -0.094(11) -0.042(10) -0.037(11)
F75 0.115(19) 0.23(3) 0.074(14) -0.065(17) -0.041(14) 0.00(2)
F151 0.143(19) 0.24(2) 0.107(16) -0.105(16) -0.046(15) -0.004(19)
F19 0.13(2) 0.18(2) 0.15(2) -0.096(18) -0.055(17) -0.046(18)
O23 0.119(10) 0.096(9) 0.064(7) -0.039(6) -0.024(7) -0.042(8)
C21 0.123(9) 0.107(8) 0.093(7) -0.040(7) -0.033(7) -0.036(7)
C85 0.125(10) 0.108(9) 0.106(9) -0.029(8) -0.033(8) -0.039(8)
F153 0.140(13) 0.076(9) 0.108(12) -0.030(9) -0.014(11) -0.030(9)
F77 0.147(16) 0.118(14) 0.135(16) -0.028(13) -0.052(14) -0.047(13)
C43 0.121(9) 0.112(9) 0.106(9) -0.043(8) -0.044(8) -0.043(8)
F155 0.145(15) 0.102(12) 0.153(16) -0.015(12) -0.039(13) -0.049(12)
F39 0.126(14) 0.110(13) 0.123(14) -0.012(11) -0.064(12) -0.033(11)
F157 0.121(13) 0.129(12) 0.139(13) -0.036(11) -0.042(12) -0.026(11)
C87 0.127(11) 0.116(10) 0.116(10) -0.048(9) -0.033(9) -0.029(9)
F79 0.138(13) 0.126(12) 0.120(12) -0.065(10) -0.040(10) -0.032(11)
F159 0.109(13) 0.162(17) 0.141(15) -0.071(13) -0.073(12) 0.001(12)
F5 0.156(16) 0.112(13) 0.139(15) -0.061(11) -0.036(13) -0.022(12)
F161 0.119(13) 0.123(12) 0.124(13) -0.032(11) -0.025(11) -0.049(10)
C11 0.09(3) 0.091(18) 0.06(2) -0.024(17) -0.015(18) -0.065(18)
Cl3 0.15(3) 0.087(15) 0.15(3) -0.034(19) -0.02(3) -0.071(16)
Cl7 0.078(10) 0.060(7) 0.096(11) -0.029(7) -0.006(9) -0.028(7)
C89 0.086(18) 0.044(16) 0.08(2) -0.031(15) -0.039(18) -0.012(14)
Cl2 0.067(14) 0.076(15) 0.14(2) -0.052(15) -0.015(16) -0.006(11)
Cl9 0.036(6) 0.087(11) 0.065(9) -0.043(9) -0.011(6) -0.008(7)
F81 0.24(2) 0.236(19) 0.25(2) -0.065(18) -0.070(18) -0.099(18)
C45 0.145(10) 0.144(10) 0.108(8) -0.029(8) -0.054(8) -0.063(9)
F163 0.248(17) 0.247(16) 0.250(17) -0.061(14) -0.068(14) -0.091(14)
C91 0.248(15) 0.247(14) 0.249(15) -0.062(12) -0.067(12) -0.092(12)
F41 0.25(3) 0.25(3) 0.22(3) -0.09(3) -0.08(3) -0.10(3)
C23 0.249(15) 0.250(14) 0.251(15) -0.059(11) -0.065(11) -0.090(11)
C93 0.059(16) 0.10(3) 0.06(2) -0.005(18) -0.011(16) -0.052(19)
Cl5 0.070(10) 0.065(9) 0.060(8) -0.005(7) -0.035(8) -0.037(8)
Cl11 0.094(19) 0.12(2) 0.071(14) 0.001(15) -0.035(14) -0.063(18)
O3 0.071(8) 0.077(8) 0.061(7) -0.006(6) -0.007(6) -0.025(6)
O25 0.10(2) 0.16(3) 0.099(18) -0.040(18) -0.049(17) -0.06(2)
C47 0.098(14) 0.059(8) 0.042(7) -0.011(6) -0.001(7) -0.026(9)
C95 0.118(13) 0.077(9) 0.075(10) -0.007(8) -0.069(9) -0.003(9)
C3 0.077(10) 0.112(11) 0.071(10) 0.016(9) -0.015(8) -0.065(9)
C97 0.117(13) 0.080(10) 0.070(9) -0.014(8) -0.067(9) -0.009(9)
C49 0.077(10) 0.109(11) 0.070(9) 0.012(8) -0.016(8) -0.067(9)
O13 0.16(2) 0.107(16) 0.126(19) 0.019(14) -0.076(18) -0.107(18)
C99 0.080(10) 0.113(11) 0.074(9) 0.014(8) -0.020(7) -0.061(9)
C25 0.082(10) 0.106(12) 0.068(10) 0.018(9) -0.010(9) -0.065(10)
C101 0.076(15) 0.067(12) 0.10(2) -0.016(12) -0.042(15) -0.034(11)
C51 0.122(13) 0.079(10) 0.068(9) -0.014(7) -0.066(9) -0.010(9)
C103 0.083(10) 0.112(12) 0.072(10) 0.020(9) -0.017(8) -0.060(10)
C13 0.079(10) 0.077(9) 0.126(12) -0.065(9) -0.050(9) 0.012(8)
C105 0.120(12) 0.082(9) 0.072(9) -0.011(7) -0.069(9) -0.004(9)
C53 0.120(12) 0.077(9) 0.075(9) -0.007(7) -0.065(9) -0.004(8)
O27 0.094(13) 0.045(7) 0.114(15) -0.043(9) 0.013(11) -0.006(8)
F165 0.150(18) 0.148(18) 0.125(17) -0.017(16) -0.040(16) -0.058(16)
F83 0.165(19) 0.154(19) 0.150(18) -0.011(18) -0.024(18) -0.047(17)
C107 0.099(11) 0.081(9) 0.103(11) -0.037(9) 0.004(10) -0.051(9)
C27 0.075(12) 0.051(8) 0.116(16) -0.042(10) -0.022(12) -0.016(8)
F167 0.160(16) 0.136(15) 0.112(15) -0.027(13) -0.046(14) -0.072(14)
F21 0.17(2) 0.15(2) 0.098(17) -0.017(19) -0.041(18) -0.06(2)
F169 0.166(17) 0.147(16) 0.079(14) -0.042(13) -0.054(13) -0.057(14)
C109 0.098(10) 0.082(9) 0.103(11) -0.043(8) 0.003(9) -0.056(8)
C55 0.087(10) 0.068(8) 0.131(12) -0.064(9) -0.046(9) 0.005(7)
C111 0.072(10) 0.087(10) 0.124(13) -0.062(10) -0.050(10) 0.013(9)
C7 0.091(9) 0.088(9) 0.104(10) -0.041(8) -0.007(8) -0.060(8)
C113 0.09(2) 0.058(12) 0.061(13) 0.008(10) -0.027(13) -0.038(14)
C57 0.098(10) 0.093(9) 0.102(10) -0.049(8) -0.011(9) -0.055(9)
C115 0.086(10) 0.079(9) 0.124(13) -0.062(9) -0.057(10) 0.016(8)
C29 0.249(16) 0.252(16) 0.253(17) -0.057(13) -0.065(14) -0.090(14)
C117 0.153(12) 0.146(12) 0.115(11) -0.025(11) -0.049(11) -0.060(11)
C59 0.152(11) 0.147(11) 0.103(9) -0.028(9) -0.054(9) -0.059(10)
C119 0.256(16) 0.252(15) 0.257(16) -0.053(13) -0.060(13) -0.088(13)
C15 0.096(10) 0.076(9) 0.130(13) -0.056(9) -0.049(10) 0.011(8)
C121 0.099(11) 0.087(9) 0.106(11) -0.049(9) -0.001(10) -0.054(9)
C61 0.065(11) 0.081(13) 0.053(10) -0.018(9) 0.002(9) -0.035(10)
O7 0.127(16) 0.057(8) 0.061(9) -0.007(7) -0.016(11) -0.018(10)
O29 0.105(14) 0.108(13) 0.064(9) -0.018(9) -0.024(9) -0.053(11)
C123 0.083(12) 0.069(9) 0.059(9) -0.020(7) -0.022(8) -0.040(9)
C31 0.115(13) 0.111(12) 0.061(9) -0.056(9) 0.011(9) -0.051(11)
C125 0.096(13) 0.036(7) 0.051(8) -0.005(6) -0.016(9) -0.018(8)
C63 0.114(12) 0.113(12) 0.072(9) -0.061(9) 0.008(9) -0.051(11)
O15 0.052(8) 0.142(16) 0.103(13) -0.056(12) -0.044(9) 0.003(9)
C127 0.111(12) 0.114(12) 0.064(9) -0.056(9) 0.012(9) -0.053(11)
C2 0.051(9) 0.107(15) 0.091(13) -0.052(12) -0.038(9) 0.002(10)
C129 0.074(9) 0.102(10) 0.130(13) -0.012(10) -0.054(10) -0.030(8)
C65 0.117(13) 0.111(12) 0.072(9) -0.059(9) 0.007(9) -0.051(11)
C131 0.085(9) 0.092(10) 0.121(12) -0.020(9) -0.066(10) -0.034(8)
C33 0.070(14) 0.089(16) 0.067(13) -0.028(11) -0.032(11) -0.022(12)
C133 0.077(9) 0.092(9) 0.124(12) -0.015(9) -0.064(9) -0.026(8)
O31 0.080(13) 0.103(14) 0.068(11) -0.038(11) -0.001(9) -0.021(11)
C67 0.077(10) 0.102(11) 0.131(13) -0.015(10) -0.058(10) -0.038(8)
C135 0.086(10) 0.096(10) 0.121(12) -0.019(9) -0.066(10) -0.035(8)
C17 0.112(12) 0.110(11) 0.068(9) -0.060(8) 0.007(8) -0.056(10)
C137 0.062(14) 0.076(16) 0.055(13) -0.026(13) -0.006(12) -0.035(13)
F85 0.135(15) 0.168(16) 0.132(15) -0.012(14) -0.031(14) -0.058(14)
F171 0.143(17) 0.145(18) 0.132(17) -0.022(16) -0.051(16) -0.050(16)
F43 0.152(18) 0.160(18) 0.131(17) -0.028(16) -0.059(15) -0.060(16)
C69 0.143(11) 0.153(11) 0.119(10) -0.027(10) -0.049(10) -0.064(10)
O2 0.059(14) 0.068(15) 0.065(14) -0.037(12) -0.009(12) -0.034(12)
F173 0.17(2) 0.16(2) 0.098(17) -0.028(16) -0.057(17) -0.052(19)
F87 0.26(2) 0.25(2) 0.26(2) -0.05(2) -0.06(2) -0.10(2)
F175 0.26(3) 0.26(3) 0.26(3) -0.05(2) -0.05(2) -0.08(2)
F11 0.248(17) 0.250(16) 0.252(17) -0.059(14) -0.067(14) -0.090(14)
F177 0.27(2) 0.27(2) 0.27(2) -0.04(2) -0.05(2) -0.08(2)
F89 0.26(2) 0.26(2) 0.27(2) -0.05(2) -0.05(2) -0.07(2)
F179 0.24(3) 0.25(3) 0.25(3) -0.06(2) -0.08(2) -0.10(2)
C139 0.143(10) 0.144(10) 0.106(8) -0.029(8) -0.056(8) -0.063(9)
F45 0.145(17) 0.132(16) 0.111(14) -0.019(13) -0.069(13) -0.068(14)
F181 0.158(16) 0.133(15) 0.120(14) -0.013(13) -0.036(14) -0.052(14)
F91 0.169(16) 0.154(15) 0.103(15) -0.030(14) -0.040(14) -0.060(14)
F183 0.140(17) 0.111(15) 0.133(17) -0.023(14) -0.060(15) -0.058(14)
F23 0.17(2) 0.14(2) 0.081(14) -0.008(16) -0.035(15) -0.073(17)
C35 0.152(11) 0.144(10) 0.107(9) -0.027(9) -0.053(9) -0.060(9)
C141 0.148(11) 0.143(11) 0.105(10) -0.025(9) -0.059(9) -0.063(10)
F185 0.142(18) 0.169(18) 0.148(18) 0.002(17) -0.012(17) -0.057(16)
F93 0.140(15) 0.159(16) 0.137(15) -0.035(14) -0.032(14) -0.070(14)
F187 0.136(15) 0.177(16) 0.138(15) -0.024(14) -0.046(13) -0.076(14)
C71 0.143(11) 0.155(11) 0.118(10) -0.022(10) -0.049(10) -0.063(10)
F47 0.166(18) 0.167(19) 0.114(15) 0.002(15) -0.075(14) -0.034(16)
C143 0.248(14) 0.248(13) 0.249(14) -0.061(10) -0.066(11) -0.091(11)
O33 0.238(16) 0.242(16) 0.236(16) -0.065(12) -0.072(13) -0.096(13)
F189 0.23(2) 0.22(2) 0.25(2) -0.07(2) -0.08(2) -0.10(2)
F95 0.24(2) 0.23(2) 0.26(3) -0.06(2) -0.05(2) -0.11(2)
C9 0.246(16) 0.243(16) 0.250(17) -0.062(13) -0.067(13) -0.094(14)
F191 0.25(2) 0.24(2) 0.25(2) -0.063(19) -0.065(19) -0.091(19)
C145 0.249(15) 0.249(15) 0.252(15) -0.059(12) -0.066(12) -0.090(12)
C73 0.258(17) 0.254(16) 0.260(17) -0.051(14) -0.058(14) -0.085(14)
F3 0.25(2) 0.27(2) 0.26(2) -0.044(18) -0.049(18) -0.088(18)
F193 0.25(2) 0.248(19) 0.25(2) -0.059(17) -0.073(18) -0.087(18)
F97 0.27(2) 0.27(2) 0.27(2) -0.03(2) -0.04(2) -0.08(2)
F195 0.27(3) 0.27(3) 0.27(3) -0.05(2) -0.03(2) -0.06(2)
F49 0.25(2) 0.25(2) 0.25(2) -0.061(18) -0.074(18) -0.094(18)
F197 0.27(2) 0.25(2) 0.26(2) -0.05(2) -0.07(2) -0.10(2)
C10A 0.057(10) 0.071(10) 0.028(7) 0.001(7) -0.010(8) -0.043(8)
C12A 0.046(9) 0.036(7) 0.031(7) 0.000(6) -0.015(7) -0.010(7)
C14A 0.079(11) 0.039(8) 0.030(7) 0.000(7) -0.021(7) -0.028(8)
C16A 0.081(14) 0.050(9) 0.026(8) -0.008(7) 0.001(11) 0.003(11)
C18A 0.051(10) 0.076(12) 0.043(9) 0.003(10) 0.000(8) -0.008(10)
C20A 0.08(2) 0.14(3) 0.050(16) 0.002(19) 0.024(16) -0.03(2)
C22A 0.11(2) 0.080(17) 0.057(15) -0.023(13) 0.014(16) 0.005(18)
C24A 0.13(3) 0.13(3) 0.08(2) -0.009(19) -0.05(2) -0.08(2)
C26A 0.09(2) 0.09(2) 0.041(13) 0.026(14) -0.019(14) 0.021(19)
C28A 0.10(2) 0.11(2) 0.08(2) 0.009(18) -0.030(18) -0.078(19)
C148 0.115(14) 0.077(11) 0.071(11) -0.013(10) -0.068(11) -0.008(11)
C150 0.117(13) 0.077(11) 0.066(10) -0.013(9) -0.069(10) -0.009(10)
C149 0.114(13) 0.075(10) 0.069(10) -0.011(9) -0.072(10) -0.006(10)
C151 0.119(12) 0.078(9) 0.071(9) -0.011(8) -0.066(10) -0.007(9)
C152 0.117(13) 0.077(9) 0.072(10) -0.008(8) -0.068(10) -0.004(9)
C154 0.05(2) 0.11(5) 0.04(2) -0.01(2) -0.02(2) -0.03(3)
O35 0.044(13) 0.13(2) 0.086(17) -0.045(16) -0.030(13) 0.009(14)
C156 0.086(12) 0.070(11) 0.129(14) -0.062(11) -0.048(12) 0.007(10)
C155 0.084(11) 0.071(10) 0.129(14) -0.061(11) -0.045(11) 0.011(9)
C157 0.090(11) 0.072(10) 0.130(14) -0.059(11) -0.047(11) 0.010(9)
C153 0.051(13) 0.110(19) 0.087(17) -0.050(15) -0.034(13) 0.004(14)
O98 0.04(2) 0.22(9) 0.026(16) 0.01(3) -0.012(14) -0.01(3)
C159 0.085(11) 0.074(10) 0.128(13) -0.061(10) -0.044(11) 0.013(9)
C158 0.090(11) 0.078(10) 0.129(13) -0.056(11) -0.048(11) 0.016(9)
O36 0.035(14) 0.033(12) 0.066(19) -0.012(12) -0.012(13) -0.004(10)
C160 0.024(13) 0.038(19) 0.027(14) 0.003(12) 0.001(11) -0.020(14)
O38 0.13(3) 0.023(11) 0.09(2) -0.028(13) -0.04(2) 0.002(15)
O39 0.061(19) 0.027(10) 0.057(17) -0.005(10) -0.041(16) -0.008(11)
O37 0.073(12) 0.075(12) 0.072(12) -0.023(6) -0.024(6) -0.027(6)
O44 0.099(17) 0.090(16) 0.046(13) -0.012(13) -0.004(14) -0.048(14)
C162 0.085(17) 0.049(12) 0.111(18) -0.041(13) -0.025(16) -0.012(13)
C161 0.061(11) 0.061(11) 0.061(11) -0.019(4) -0.019(4) -0.022(4)
C163 0.037(8) 0.037(8) 0.037(8) -0.011(3) -0.011(3) -0.013(3)
C165 0.086(15) 0.065(13) 0.053(13) -0.017(11) -0.021(12) -0.044(12)
C164 0.075(11) 0.098(11) 0.126(13) -0.013(11) -0.062(11) -0.027(9)
C1A 0.081(10) 0.095(10) 0.121(12) -0.019(10) -0.067(10) -0.033(9)
C1B 0.078(10) 0.093(11) 0.121(13) -0.018(10) -0.067(11) -0.031(9)
C1C 0.073(11) 0.093(12) 0.125(14) -0.015(11) -0.066(11) -0.030(10)
C67A 0.078(10) 0.100(11) 0.126(13) -0.015(11) -0.059(11) -0.033(9)
C3A 0.076(11) 0.110(12) 0.070(10) 0.011(9) -0.019(9) -0.067(10)
C49A 0.078(11) 0.110(12) 0.068(10) 0.013(9) -0.018(9) -0.065(10)
C99A 0.076(11) 0.108(12) 0.070(11) 0.008(10) -0.021(9) -0.070(10)
C25A 0.079(12) 0.111(14) 0.070(11) 0.016(11) -0.023(10) -0.062(11)
C166 0.076(12) 0.108(13) 0.071(11) 0.008(11) -0.024(10) -0.067(11)
C31A 0.112(13) 0.111(13) 0.065(10) -0.055(10) 0.011(10) -0.054(12)
C63A 0.113(12) 0.106(12) 0.067(10) -0.063(9) 0.006(9) -0.056(11)
C167 0.110(14) 0.107(13) 0.067(11) -0.057(10) 0.008(11) -0.058(12)
C65A 0.112(12) 0.108(12) 0.064(10) -0.059(9) 0.009(10) -0.055(11)
C17A 0.110(13) 0.104(13) 0.067(10) -0.064(9) 0.007(10) -0.058(11)
C168 0.098(10) 0.083(10) 0.104(11) -0.039(9) 0.001(10) -0.056(9)
C1D 0.095(11) 0.084(10) 0.101(11) -0.042(10) -0.003(10) -0.059(9)
C7A 0.094(12) 0.084(11) 0.099(12) -0.048(10) -0.007(11) -0.060(10)
C57A 0.094(11) 0.088(10) 0.100(11) -0.045(10) -0.009(10) -0.061(9)
C1E 0.097(10) 0.086(10) 0.102(11) -0.045(9) -0.005(10) -0.057(9)
O40 0.118(19) 0.047(13) 0.051(13) -0.007(11) -0.011(15) -0.005(15)
C169 0.098(17) 0.033(11) 0.047(13) -0.001(11) -0.008(14) -0.012(13)
Ag2A 0.045(2) 0.0272(19) 0.0590(17) -0.0167(18) -0.0298(15) -0.0025(15)
Ag1A 0.031(2) 0.0333(13) 0.0561(17) -0.0083(10) -0.014(2) -0.0157(17)
Ag3A 0.0321(14) 0.040(2) 0.0528(16) -0.0288(15) -0.0051(10) -0.0101(13)
P11A 0.093(9) 0.050(6) 0.045(5) -0.020(5) -0.038(5) 0.022(6)
P3A 0.113(15) 0.150(18) 0.039(5) -0.036(9) 0.015(7) -0.111(15)
P13A 0.064(6) 0.056(6) 0.028(3) -0.015(3) -0.003(4) -0.038(6)
P7A 0.158(19) 0.049(6) 0.034(4) -0.005(4) -0.009(8) -0.061(9)
P15A 0.045(5) 0.074(8) 0.038(5) -0.018(5) -0.001(4) 0.000(6)
C64A 0.111(8) 0.083(7) 0.098(8) -0.041(7) -0.028(8) -0.023(7)
F74A 0.141(16) 0.101(14) 0.087(14) -0.011(12) -0.020(14) -0.042(13)
F76A 0.134(15) 0.084(12) 0.083(11) -0.040(10) -0.048(11) -0.004(12)
F78A 0.124(11) 0.100(10) 0.090(10) -0.043(9) -0.026(10) -0.027(10)
C66A 0.103(7) 0.075(6) 0.106(7) -0.044(6) -0.031(7) -0.024(6)
F80A 0.094(11) 0.092(11) 0.124(12) -0.030(10) -0.030(11) -0.012(10)
F82A 0.125(12) 0.083(10) 0.114(11) -0.033(10) -0.019(11) -0.012(10)
F84A 0.129(13) 0.090(11) 0.117(12) -0.046(10) -0.037(11) -0.032(11)
C68A 0.099(8) 0.082(8) 0.104(8) -0.043(7) -0.037(8) -0.026(7)
F86A 0.101(12) 0.087(11) 0.122(13) -0.033(10) -0.050(10) -0.039(10)
F88A 0.105(13) 0.104(13) 0.118(13) -0.020(11) -0.059(11) -0.023(11)
F90A 0.091(12) 0.112(12) 0.114(13) -0.049(11) -0.016(11) -0.038(10)
C170 0.100(7) 0.067(6) 0.100(7) -0.051(5) -0.034(6) -0.029(5)
O9A 0.092(8) 0.060(6) 0.106(8) -0.043(6) -0.034(7) -0.026(6)
O32A 0.059(8) 0.054(8) 0.107(10) -0.022(8) -0.042(8) -0.010(7)
C171 0.060(7) 0.075(8) 0.121(10) -0.030(8) -0.031(8) -0.023(7)
C1F 0.057(6) 0.065(6) 0.111(8) -0.031(6) -0.040(6) -0.013(6)
F199 0.048(10) 0.063(10) 0.129(14) -0.039(11) -0.009(11) -0.024(9)
F1A 0.075(16) 0.113(18) 0.14(2) -0.031(17) -0.005(17) -0.031(15)
F1B 0.061(13) 0.090(14) 0.125(18) -0.024(15) -0.028(14) -0.023(12)
C1G 0.070(8) 0.078(8) 0.107(9) -0.031(8) -0.042(8) -0.009(8)
F1C 0.099(13) 0.091(13) 0.114(14) -0.035(12) -0.027(12) 0.002(13)
F1D 0.098(14) 0.095(13) 0.122(14) -0.041(12) -0.030(13) -0.004(13)
F1E 0.096(18) 0.101(18) 0.107(18) -0.028(16) -0.039(16) -0.001(16)
C1H 0.067(8) 0.071(7) 0.117(9) -0.041(7) -0.041(8) -0.007(7)
F1F 0.078(13) 0.084(13) 0.140(15) -0.041(13) -0.035(13) -0.001(12)
F1G 0.064(11) 0.041(9) 0.121(15) -0.035(10) -0.047(11) 0.002(8)
F1H 0.100(14) 0.084(13) 0.129(15) -0.049(12) -0.024(14) -0.013(12)

loop_
_atom_type_symbol
_atom_type_description
_atom_type_scat_dispersion_real
_atom_type_scat_dispersion_imag
_atom_type_scat_source
C C 0.0033 0.0016 'International Tables Vol C Tables 4.2.6.8 and 6.1.1.4'
H H 0.0000 0.0000 'International Tables Vol C Tables 4.2.6.8 and 6.1.1.4'
Ag Ag -0.8971 1.1015 'International Tables Vol C Tables 4.2.6.8 and 6.1.1.4'
Al Al 0.0645 0.0514 'International Tables Vol C Tables 4.2.6.8 and 6.1.1.4'
Cl Cl 0.1484 0.1585 'International Tables Vol C Tables 4.2.6.8 and 6.1.1.4'
F F 0.0171 0.0103 'International Tables Vol C Tables 4.2.6.8 and 6.1.1.4'
Fe Fe 0.3463 0.8444 'International Tables Vol C Tables 4.2.6.8 and 6.1.1.4'
Mo Mo -1.6832 0.6857 'International Tables Vol C Tables 4.2.6.8 and 6.1.1.4'
O O 0.0106 0.0060 'International Tables Vol C Tables 4.2.6.8 and 6.1.1.4'
P P 0.1023 0.0942 'International Tables Vol C Tables 4.2.6.8 and 6.1.1.4'
Sb Sb -0.5866 1.5461 'International Tables Vol C Tables 4.2.6.8 and 6.1.1.4'

loop_
_exptl_crystal_face_index_h
_exptl_crystal_face_index_k
_exptl_crystal_face_index_l
_exptl_crystal_face_perp_dist
2 1 0 0.0747
-1 -1 2 0.0538
1 0 2 0.0622
1 1 -2 0.0849
1 0 1 0.0727
-1 0 -1 0.0630
0 1 -2 0.0789
-2 -1 1 0.0555
-1 -1 1 0.0561
2 0 1 0.0748
1 -1 2 0.0830
20 8 -3 0.0739
-17 3 -15 0.0632
1 -1 -2 0.0707
-13 -24 -16 0.0980
-20 -19 -4 0.0688
5 21 18 0.0567
1 10 23 0.0445

loop_
_geom_angle_atom_site_label_1
_geom_angle_atom_site_label_2
_geom_angle_atom_site_label_3
_geom_angle
_geom_angle_site_symmetry_1
_geom_angle_site_symmetry_3
_geom_angle_publ_flag
Ag3 Ag1 Ag2 60.11(10) . . ?
Sb4 Ag1 Ag3 105.10(10) . . ?
Sb4 Ag1 Ag2 156.45(16) . . ?
Sb4 Ag1 P8 131.2(4) . . ?
P4 Ag1 Ag3 51.98(16) . . ?
P4 Ag1 Ag2 108.57(18) . . ?
P4 Ag1 Sb4 53.24(14) . . ?
P4 Ag1 P8 130.8(3) . . ?
P4 Ag1 P14 91.6(4) . . ?
P6 Ag1 Ag3 113.33(19) . . ?
P6 Ag1 Ag2 57.11(16) . . ?
P6 Ag1 Sb4 124.1(2) . . ?
P6 Ag1 P4 138.8(2) . . ?
P6 Ag1 P8 84.2(3) . . ?
P6 Ag1 P14 126.9(4) . . ?
P8 Ag1 Ag3 95.6(3) . . ?
P8 Ag1 Ag2 71.2(4) . . ?
P14 Ag1 Ag3 82.0(4) . . ?
P14 Ag1 Ag2 99.0(3) . . ?
P14 Ag1 Sb4 96.5(3) . . ?
P14 Ag1 P8 42.9(3) . . ?
Ag1 Ag3 Ag2 60.06(10) . . ?
Sb1 Ag3 Ag1 156.45(16) . . ?
Sb1 Ag3 Ag2 104.94(10) . . ?
P1 Ag3 Ag1 108.40(19) . . ?
P1 Ag3 Ag2 51.81(16) . . ?
P1 Ag3 Sb1 53.25(15) . . ?
P1 Ag3 P10 125.3(4) . . ?
P1 Ag3 P16 81.3(3) . . ?
P4 Ag3 Ag1 57.49(16) . . ?
P4 Ag3 Ag2 113.63(19) . . ?
P4 Ag3 Sb1 124.0(2) . . ?
P4 Ag3 P1 139.0(2) . . ?
P4 Ag3 P10 92.6(4) . . ?
P4 Ag3 P16 133.6(3) . . ?
P10 Ag3 Ag1 81.6(3) . . ?
P10 Ag3 Ag2 98.7(3) . . ?
P10 Ag3 Sb1 120.4(4) . . ?
P10 Ag3 P16 44.0(4) . . ?
P16 Ag3 Ag1 93.9(3) . . ?
P16 Ag3 Ag2 68.8(4) . . ?
P16 Ag3 Sb1 97.0(3) . . ?
Ag1 Ag2 Ag3 59.83(10) . . ?
Sb6 Ag2 Ag1 105.07(10) . . ?
Sb6 Ag2 Ag3 156.40(15) . . ?
P1 Ag2 Ag1 113.33(18) . . ?
P1 Ag2 Ag3 57.35(16) . . ?
P1 Ag2 Sb6 124.31(19) . . ?
P1 Ag2 P6 138.9(2) . . ?
P1 Ag2 P12 110.5(4) . . ?
P6 Ag2 Ag1 52.11(16) . . ?
P6 Ag2 Ag3 108.42(18) . . ?
P6 Ag2 Sb6 53.09(15) . . ?
P12 Ag2 Ag1 88.1(3) . . ?
P12 Ag2 Ag3 89.1(3) . . ?
P12 Ag2 Sb6 109.5(3) . . ?
P12 Ag2 P6 107.2(4) . . ?
Mo4 Sb1 Ag3 103.34(9) . . ?
Mo4 Sb1 Mo12 67.04(7) . . ?
Mo12 Sb1 Ag3 102.40(8) . . ?
P1 Sb1 Ag3 58.63(12) . . ?
P1 Sb1 Mo4 56.39(12) . . ?
P1 Sb1 Mo12 54.11(12) . . ?
Mo6 Sb4 Ag1 102.22(8) . . ?
Mo10 Sb4 Ag1 103.34(9) . . ?
Mo10 Sb4 Mo6 66.92(7) . . ?
P4 Sb4 Ag1 58.65(12) . . ?
P4 Sb4 Mo6 53.91(11) . . ?
P4 Sb4 Mo10 56.33(12) . . ?
Mo1 Sb6 Ag2 103.36(9) . . ?
Mo1 Sb6 Mo8 66.91(7) . . ?
Mo8 Sb6 Ag2 102.37(7) . . ?
P6 Sb6 Ag2 58.67(12) . . ?
P6 Sb6 Mo1 56.31(12) . . ?
P6 Sb6 Mo8 54.05(13) . . ?
C10 Fe1 P12 97.1(6) . . ?
C10 Fe1 C18 38.1(4) . . ?
C12 Fe1 P12 114.2(7) . . ?
C12 Fe1 C10 38.8(5) . . ?
C12 Fe1 C18 64.6(7) . . ?
C14 Fe1 P12 153.5(7) . . ?
C14 Fe1 C10 65.9(7) . . ?
C14 Fe1 C12 40.0(5) . . ?
C14 Fe1 C16 40.0(5) . . ?
C14 Fe1 C18 65.3(7) . . ?
C16 Fe1 P12 152.3(6) . . ?
C16 Fe1 C10 65.7(6) . . ?
C16 Fe1 C12 66.6(6) . . ?
C16 Fe1 C18 38.9(4) . . ?
C18 Fe1 P12 114.5(6) . . ?
C12A Fe1 C10A 38.6(5) . . ?
C14A Fe1 C10A 65.2(7) . . ?
C14A Fe1 C12A 38.9(5) . . ?
C16A Fe1 C10A 65.1(8) . . ?
C16A Fe1 C12A 65.4(7) . . ?
C16A Fe1 C14A 39.7(6) . . ?
C16A Fe1 C18A 39.4(6) . . ?
C18A Fe1 C10A 38.9(6) . . ?
C18A Fe1 C12A 65.6(8) . . ?
C18A Fe1 C14A 66.5(9) . . ?
Sb6 Mo1 Mo8 57.75(6) . . ?
P6 Mo1 Sb6 55.90(16) . . ?
P6 Mo1 Mo8 50.41(13) . . ?
C1 Mo1 Sb6 86.5(7) . . ?
C1 Mo1 Mo8 130.3(5) . . ?
C1 Mo1 P6 81.8(6) . . ?
C1 Mo1 C95 142.4(11) . . ?
C1 Mo1 C97 83.1(11) . . ?
C1 Mo1 C51 88.6(12) . . ?
C1 Mo1 C105 115.2(11) . . ?
C1 Mo1 C53 120.8(12) . . ?
C1 Mo1 C113 85.5(13) . . ?
C95 Mo1 Sb6 106.6(12) . . ?
C95 Mo1 Mo8 84.6(10) . . ?
C95 Mo1 P6 134.9(10) . . ?
C95 Mo1 C105 35.2(14) . . ?
C95 Mo1 C53 35.5(17) . . ?
C97 Mo1 Sb6 102.8(10) . . ?
C97 Mo1 Mo8 134.0(11) . . ?
C97 Mo1 P6 154.5(9) . . ?
C97 Mo1 C95 59.9(14) . . ?
C97 Mo1 C105 37.7(14) . . ?
C97 Mo1 C53 59.7(14) . . ?
C51 Mo1 Sb6 136.2(12) . . ?
C51 Mo1 Mo8 141.0(11) . . ?
C51 Mo1 P6 164.3(14) . . ?
C51 Mo1 C95 57.3(16) . . ?
C51 Mo1 C97 33.4(15) . . ?
C51 Mo1 C105 57.9(17) . . ?
C51 Mo1 C53 35.3(13) . . ?
C105 Mo1 Sb6 85.3(9) . . ?
C105 Mo1 Mo8 96.5(10) . . ?
C105 Mo1 P6 137.6(10) . . ?
C53 Mo1 Sb6 141.9(13) . . ?
C53 Mo1 Mo8 107.9(10) . . ?
C53 Mo1 P6 145.6(10) . . ?
C53 Mo1 C105 59.9(15) . . ?
C113 Mo1 Sb6 128.2(7) . . ?
C113 Mo1 Mo8 91.0(9) . . ?
C113 Mo1 P6 72.3(7) . . ?
C113 Mo1 C95 110.4(15) . . ?
C113 Mo1 C97 126.7(13) . . ?
C113 Mo1 C51 94.6(15) . . ?
C113 Mo1 C105 142.9(11) . . ?
C113 Mo1 C53 83.2(14) . . ?
Sb1 Mo4 Mo12 57.65(6) . . ?
P1 Mo4 Sb1 56.18(16) . . ?
P1 Mo4 Mo12 50.45(12) . . ?
C47 Mo4 Sb1 87.3(7) . . ?
C47 Mo4 Mo12 131.1(5) . . ?
C47 Mo4 P1 82.5(5) . . ?
C47 Mo4 C31 84.3(11) . . ?
C47 Mo4 C63 142.6(10) . . ?
C47 Mo4 C127 87.3(11) . . ?
C47 Mo4 C65 114.5(12) . . ?
C47 Mo4 C33 84.0(12) . . ?
C47 Mo4 C17 121.6(11) . . ?
C31 Mo4 Sb1 102.1(11) . . ?
C31 Mo4 Mo12 132.1(11) . . ?
C31 Mo4 P1 155.0(10) . . ?
C31 Mo4 C63 59.4(13) . . ?
C31 Mo4 C65 34.8(14) . . ?
C31 Mo4 C17 58.4(13) . . ?
C63 Mo4 Sb1 107.2(11) . . ?
C63 Mo4 Mo12 84.1(9) . . ?
C63 Mo4 P1 134.3(9) . . ?
C63 Mo4 C65 36.5(15) . . ?
C127 Mo4 Sb1 136.4(13) . . ?
C127 Mo4 Mo12 141.6(10) . . ?
C127 Mo4 P1 163.6(13) . . ?
C127 Mo4 C31 34.2(17) . . ?
C127 Mo4 C63 58.2(11) . . ?
C127 Mo4 C65 57.3(16) . . ?
C127 Mo4 C17 36.4(13) . . ?
C65 Mo4 Sb1 86.3(10) . . ?
C65 Mo4 Mo12 97.5(10) . . ?
C65 Mo4 P1 139.0(10) . . ?
C33 Mo4 Sb1 129.7(7) . . ?
C33 Mo4 Mo12 93.2(9) . . ?
C33 Mo4 P1 73.5(8) . . ?
C33 Mo4 C31 126.0(14) . . ?
C33 Mo4 C63 109.4(15) . . ?
C33 Mo4 C127 92.7(15) . . ?
C33 Mo4 C65 141.7(13) . . ?
C33 Mo4 C17 84.7(14) . . ?
C17 Mo4 Sb1 139.3(12) . . ?
C17 Mo4 Mo12 106.7(9) . . ?
C17 Mo4 P1 145.9(9) . . ?
C17 Mo4 C63 32.5(15) . . ?
C17 Mo4 C65 57.0(15) . . ?
Sb4 Mo6 Mo10 55.36(6) . . ?
P4 Mo6 Sb4 55.58(16) . . ?
P4 Mo6 Mo10 51.93(12) . . ?
C101 Mo6 Sb4 72.6(7) . . ?
C101 Mo6 Mo10 85.1(9) . . ?
C101 Mo6 P4 124.9(8) . . ?
C101 Mo6 C129 110.4(14) . . ?
C101 Mo6 C131 134.7(10) . . ?
C101 Mo6 C133 142.2(12) . . ?
C101 Mo6 C67 86.6(13) . . ?
C101 Mo6 C135 97.9(11) . . ?
C123 Mo6 Sb4 76.1(7) . . ?
C123 Mo6 Mo10 131.1(7) . . ?
C123 Mo6 P4 98.0(6) . . ?
C123 Mo6 C101 85.4(12) . . ?
C123 Mo6 C129 141.0(14) . . ?
C123 Mo6 C131 86.4(13) . . ?
C123 Mo6 C133 117.8(13) . . ?
C123 Mo6 C67 119.8(14) . . ?
C123 Mo6 C135 89.0(13) . . ?
C129 Mo6 Sb4 142.0(12) . . ?
C129 Mo6 Mo10 86.7(12) . . ?
C129 Mo6 P4 100.7(12) . . ?
C129 Mo6 C131 56.8(15) . . ?
C129 Mo6 C67 32.8(16) . . ?
C131 Mo6 Sb4 146.6(8) . . ?
C131 Mo6 Mo10 131.2(10) . . ?
C131 Mo6 P4 100.3(7) . . ?
C131 Mo6 C67 59.9(13) . . ?
C133 Mo6 Sb4 138.8(8) . . ?
C133 Mo6 Mo10 98.0(10) . . ?
C133 Mo6 P4 83.4(8) . . ?
C133 Mo6 C129 33.1(14) . . ?
C133 Mo6 C131 33.9(15) . . ?
C133 Mo6 C67 56.3(13) . . ?
C133 Mo6 C135 56.4(13) . . ?
C67 Mo6 Sb4 153.3(10) . . ?
C67 Mo6 Mo10 107.4(12) . . ?
C67 Mo6 P4 133.6(12) . . ?
C135 Mo6 Sb4 162.7(11) . . ?
C135 Mo6 Mo10 139.8(11) . . ?
C135 Mo6 P4 136.9(9) . . ?
C135 Mo6 C129 54.5(16) . . ?
C135 Mo6 C131 37.5(10) . . ?
C135 Mo6 C67 33.8(15) . . ?
Sb6 Mo8 Mo1 55.34(6) . . ?
P6 Mo8 Sb6 55.21(16) . . ?
P6 Mo8 Mo1 51.77(13) . . ?
C4 Mo8 Sb6 76.7(7) . . ?
C4 Mo8 Mo1 131.7(7) . . ?
C4 Mo8 P6 98.5(6) . . ?
C4 Mo8 C13 84.9(13) . . ?
C4 Mo8 C55 119.4(12) . . ?
C4 Mo8 C111 83.8(14) . . ?
C4 Mo8 C115 115.3(13) . . ?
C4 Mo8 C15 141.4(14) . . ?
C4 Mo8 C2 84.6(12) . . ?
C13 Mo8 Sb6 146.9(7) . . ?
C13 Mo8 Mo1 132.7(12) . . ?
C13 Mo8 P6 101.9(8) . . ?
C13 Mo8 C55 37.0(15) . . ?
C13 Mo8 C115 59.0(11) . . ?
C55 Mo8 Sb6 138.3(8) . . ?
C55 Mo8 Mo1 96.4(10) . . ?
C55 Mo8 P6 83.5(8) . . ?
C111 Mo8 Sb6 158.2(12) . . ?
C111 Mo8 Mo1 144.3(12) . . ?
C111 Mo8 P6 139.1(9) . . ?
C111 Mo8 C13 37.3(11) . . ?
C111 Mo8 C55 60.9(14) . . ?
C111 Mo8 C115 34.5(15) . . ?
C111 Mo8 C15 59.5(17) . . ?
C115 Mo8 Sb6 154.1(8) . . ?
C115 Mo8 Mo1 110.8(11) . . ?
C115 Mo8 P6 137.4(12) . . ?
C115 Mo8 C55 58.0(13) . . ?
C15 Mo8 Sb6 141.5(12) . . ?
C15 Mo8 Mo1 86.1(12) . . ?
C15 Mo8 P6 101.8(11) . . ?
C15 Mo8 C13 59.0(15) . . ?
C15 Mo8 C55 33.4(14) . . ?
C15 Mo8 C115 35.7(16) . . ?
C2 Mo8 Sb6 71.5(8) . . ?
C2 Mo8 Mo1 84.8(9) . . ?
C2 Mo8 P6 123.7(8) . . ?
C2 Mo8 C13 134.3(12) . . ?
C2 Mo8 C55 142.4(12) . . ?
C2 Mo8 C111 97.3(12) . . ?
C2 Mo8 C115 86.3(12) . . ?
C2 Mo8 C15 109.9(15) . . ?
Sb4 Mo10 Mo6 57.72(6) . . ?
P4 Mo10 Sb4 56.17(16) . . ?
P4 Mo10 Mo6 50.33(12) . . ?
C6 Mo10 Sb4 86.3(7) . . ?
C6 Mo10 Mo6 130.2(6) . . ?
C6 Mo10 P4 82.0(6) . . ?
C6 Mo10 C3 142.0(11) . . ?
C6 Mo10 C49 114.3(11) . . ?
C6 Mo10 C99 121.0(12) . . ?
C6 Mo10 C25 82.7(13) . . ?
C6 Mo10 C103 87.5(14) . . ?
C6 Mo10 C61 84.2(13) . . ?
C3 Mo10 Sb4 108.9(13) . . ?
C3 Mo10 Mo6 85.7(10) . . ?
C3 Mo10 P4 135.6(10) . . ?
C3 Mo10 C49 37.2(14) . . ?
C3 Mo10 C99 32.9(18) . . ?
C49 Mo10 Sb4 85.9(9) . . ?
C49 Mo10 Mo6 97.5(9) . . ?
C49 Mo10 P4 138.6(10) . . ?
C99 Mo10 Sb4 141.5(13) . . ?
C99 Mo10 Mo6 107.9(10) . . ?
C99 Mo10 P4 145.5(9) . . ?
C99 Mo10 C49 59.2(15) . . ?
C25 Mo10 Sb4 102.4(11) . . ?
C25 Mo10 Mo6 133.9(12) . . ?
C25 Mo10 P4 154.3(11) . . ?
C25 Mo10 C3 60.5(14) . . ?
C25 Mo10 C49 36.7(15) . . ?
C25 Mo10 C99 59.9(14) . . ?
C103 Mo10 Sb4 137.2(15) . . ?
C103 Mo10 Mo6 142.3(13) . . ?
C103 Mo10 P4 162.5(17) . . ?
C103 Mo10 C3 57.4(18) . . ?
C103 Mo10 C49 58.8(19) . . ?
C103 Mo10 C99 35.9(14) . . ?
C103 Mo10 C25 34.9(18) . . ?
C61 Mo10 Sb4 128.6(7) . . ?
C61 Mo10 Mo6 92.6(8) . . ?
C61 Mo10 P4 72.5(7) . . ?
C61 Mo10 C3 109.3(16) . . ?
C61 Mo10 C49 143.2(12) . . ?
C61 Mo10 C99 84.0(15) . . ?
C61 Mo10 C25 126.1(14) . . ?
C61 Mo10 C103 92.7(17) . . ?
Sb1 Mo12 Mo4 55.31(6) . . ?
P1 Mo12 Sb1 55.54(16) . . ?
P1 Mo12 Mo4 51.88(12) . . ?
C107 Mo12 Sb1 158.5(13) . . ?
C107 Mo12 Mo4 144.7(12) . . ?
C107 Mo12 P1 137.4(10) . . ?
C107 Mo12 C109 37.2(13) . . ?
C107 Mo12 C7 58.2(15) . . ?
C107 Mo12 C57 57.8(16) . . ?
C107 Mo12 C121 38.6(15) . . ?
C27 Mo12 Sb1 72.6(7) . . ?
C27 Mo12 Mo4 86.0(10) . . ?
C27 Mo12 P1 125.3(8) . . ?
C27 Mo12 C107 97.3(13) . . ?
C27 Mo12 C109 134.5(11) . . ?
C27 Mo12 C7 141.9(10) . . ?
C27 Mo12 C57 108.7(12) . . ?
C27 Mo12 C121 85.9(12) . . ?
C109 Mo12 Sb1 147.9(7) . . ?
C109 Mo12 Mo4 129.5(11) . . ?
C109 Mo12 P1 100.2(8) . . ?
C7 Mo12 Sb1 139.7(8) . . ?
C7 Mo12 Mo4 98.6(9) . . ?
C7 Mo12 P1 84.4(8) . . ?
C7 Mo12 C109 31.5(14) . . ?
C7 Mo12 C121 56.5(13) . . ?
C57 Mo12 Sb1 143.0(9) . . ?
C57 Mo12 Mo4 87.7(9) . . ?
C57 Mo12 P1 103.3(10) . . ?
C57 Mo12 C109 55.3(13) . . ?
C57 Mo12 C7 34.6(12) . . ?
C57 Mo12 C121 31.2(15) . . ?
C121 Mo12 Sb1 152.4(9) . . ?
C121 Mo12 Mo4 107.3(10) . . ?
C121 Mo12 P1 134.4(11) . . ?
C121 Mo12 C109 59.3(11) . . ?
C125 Mo12 Sb1 76.7(8) . . ?
C125 Mo12 Mo4 131.7(8) . . ?
C125 Mo12 P1 98.2(6) . . ?
C125 Mo12 C107 83.6(15) . . ?
C125 Mo12 C27 84.7(13) . . ?
C125 Mo12 C109 87.9(14) . . ?
C125 Mo12 C7 117.1(13) . . ?
C125 Mo12 C57 139.9(12) . . ?
C125 Mo12 C121 119.1(12) . . ?
Ag2 P1 Ag3 70.85(16) . . ?
Ag2 P1 Sb1 138.7(2) . . ?
Ag2 P1 Mo4 141.1(3) . . ?
Sb1 P1 Ag3 68.11(18) . . ?
Sb1 P1 Mo4 67.44(16) . . ?
Mo4 P1 Ag3 118.8(3) . . ?
Mo12 P1 Ag3 122.1(3) . . ?
Mo12 P1 Ag2 132.0(2) . . ?
Mo12 P1 Sb1 70.35(17) . . ?
Mo12 P1 Mo4 77.67(15) . . ?
Ag3 P4 Ag1 70.53(17) . . ?
Ag3 P4 Sb4 138.4(2) . . ?
Ag3 P4 Mo10 141.1(3) . . ?
Sb4 P4 Ag1 68.11(18) . . ?
Sb4 P4 Mo10 67.50(16) . . ?
Mo6 P4 Ag1 122.2(3) . . ?
Mo6 P4 Ag3 132.1(2) . . ?
Mo6 P4 Sb4 70.51(17) . . ?
Mo6 P4 Mo10 77.74(15) . . ?
Mo10 P4 Ag1 118.9(2) . . ?
Ag1 P6 Ag2 70.78(17) . . ?
Ag1 P6 Mo1 141.0(3) . . ?
Sb6 P6 Ag1 138.7(2) . . ?
Sb6 P6 Ag2 68.23(17) . . ?
Sb6 P6 Mo1 67.79(17) . . ?
Mo1 P6 Ag2 119.2(2) . . ?
Mo8 P6 Ag1 131.5(3) . . ?
Mo8 P6 Ag2 122.4(3) . . ?
Mo8 P6 Sb6 70.75(18) . . ?
Mo8 P6 Mo1 77.82(16) . . ?
Fe1 P8 Ag1 113.8(5) . . ?
P12 P8 Ag1 97.0(5) . . ?
P12 P8 Fe1 61.1(4) . . ?
P14 P8 Ag1 66.6(5) . . ?
P14 P8 Fe1 63.7(4) . . ?
P14 P8 P12 106.9(7) . . ?
Fe1 P10 Ag3 117.9(5) . . ?
P14 P10 Ag3 101.1(5) . . ?
P14 P10 Fe1 62.0(5) . . ?
P16 P10 Ag3 69.9(5) . . ?
P16 P10 Fe1 62.0(5) . . ?
P16 P10 P14 107.5(8) . . ?
Fe1 P12 Ag2 134.5(5) . . ?
P8 P12 Ag2 94.9(5) . . ?
P8 P12 Fe1 63.3(4) . . ?
P16 P12 Ag2 90.0(5) . . ?
P16 P12 Fe1 64.2(4) . . ?
P16 P12 P8 109.1(6) . . ?
Fe1 P14 Ag1 115.3(5) . . ?
P8 P14 Ag1 70.5(5) . . ?
P8 P14 Fe1 61.9(5) . . ?
P8 P14 P10 107.9(8) . . ?
P10 P14 Ag1 95.4(6) . . ?
P10 P14 Fe1 63.6(5) . . ?
Fe1 P16 Ag3 117.0(5) . . ?
P10 P16 Ag3 66.0(5) . . ?
P10 P16 Fe1 64.8(5) . . ?
P12 P16 Ag3 102.1(6) . . ?
P12 P16 Fe1 61.3(4) . . ?
P12 P16 P10 108.6(7) . . ?
O4 C1 Mo1 169(2) . . ?
O4 C1 Mo2 167(2) . . ?
O8 C4 Mo8 175(2) . . ?
O1 C6 Mo10 168(2) . . ?
O1 C6 Mo11 169(2) . . ?
Cl1 C8 H8A 109.6 . . ?
Cl1 C8 H8B 109.6 . . ?
Cl4 C8 Cl1 110.3(17) . . ?
Cl4 C8 H8A 109.6 . . ?
Cl4 C8 H8B 109.6 . . ?
H8A C8 H8B 108.1 . . ?
C12 C10 Fe1 68.7(8) . . ?
C12 C10 C28 131(2) . . ?
C18 C10 Fe1 71.2(11) . . ?
C18 C10 C12 107.7(12) . . ?
C18 C10 C28 122(2) . . ?
C28 C10 Fe1 127.0(16) . . ?
C10 C12 Fe1 72.6(9) . . ?
C10 C12 C14 108.0(12) . . ?
C10 C12 C26 124(2) . . ?
C14 C12 Fe1 68.5(8) . . ?
C14 C12 C26 128(2) . . ?
C26 C12 Fe1 125.2(16) . . ?
C12 C14 Fe1 71.5(8) . . ?
C12 C14 C24 126(2) . . ?
C16 C14 Fe1 71.1(10) . . ?
C16 C14 C12 108.1(12) . . ?
C16 C14 C24 126(2) . . ?
C24 C14 Fe1 124.4(17) . . ?
C14 C16 Fe1 69.0(10) . . ?
C14 C16 C22 130.1(19) . . ?
C18 C16 Fe1 73.2(11) . . ?
C18 C16 C14 107.0(12) . . ?
C18 C16 C22 122.8(19) . . ?
C22 C16 Fe1 125.8(16) . . ?
C10 C18 Fe1 70.7(11) . . ?
C10 C18 C16 109.1(12) . . ?
C10 C18 C20 127.3(19) . . ?
C16 C18 Fe1 67.9(11) . . ?
C16 C18 C20 123.4(19) . . ?
C20 C18 Fe1 123.5(18) . . ?
C18 C20 H20A 109.5 . . ?
C18 C20 H20B 109.5 . . ?
C18 C20 H20C 109.5 . . ?
H20A C20 H20B 109.5 . . ?
H20A C20 H20C 109.5 . . ?
H20B C20 H20C 109.5 . . ?
C16 C22 H22A 109.5 . . ?
C16 C22 H22B 109.5 . . ?
C16 C22 H22C 109.5 . . ?
H22A C22 H22B 109.5 . . ?
H22A C22 H22C 109.5 . . ?
H22B C22 H22C 109.5 . . ?
C14 C24 H24A 109.5 . . ?
C14 C24 H24B 109.5 . . ?
C14 C24 H24C 109.5 . . ?
H24A C24 H24B 109.5 . . ?
H24A C24 H24C 109.5 . . ?
H24B C24 H24C 109.5 . . ?
C12 C26 H26A 109.5 . . ?
C12 C26 H26B 109.5 . . ?
C12 C26 H26C 109.5 . . ?
H26A C26 H26B 109.5 . . ?
H26A C26 H26C 109.5 . . ?
H26B C26 H26C 109.5 . . ?
C10 C28 H28A 109.5 . . ?
C10 C28 H28B 109.5 . . ?
C10 C28 H28C 109.5 . . ?
H28A C28 H28B 109.5 . . ?
H28A C28 H28C 109.5 . . ?
H28B C28 H28C 109.5 . . ?
O10 Al1 O16 114.2(16) . . ?
O10 Al1 O21 105.7(17) . . ?
O12 Al1 O11 102(2) . . ?
O12 Al1 O33 110.8(18) . . ?
O14 Al1 O10 104.8(10) . . ?
O14 Al1 O12 119(2) . . ?
O14 Al1 O16 110.5(19) . . ?
O14 Al1 O21 108.7(19) . . ?
O14 Al1 O11 113(2) . . ?
O14 Al1 O33 109.5(9) . . ?
O21 Al1 O16 113(2) . . ?
O33 Al1 O11 100.5(17) . . ?
C23 O10 Al1 155(2) . . ?
C30 O12 Al1 167(4) . . ?
O12 C30 C32 132(3) . . ?
O12 C30 C34 98(3) . . ?
O12 C30 C36 96(2) . . ?
C32 C30 C34 108(2) . . ?
C32 C30 C36 115(2) . . ?
C36 C30 C34 105.6(13) . . ?
F1 C32 C30 111(3) . . ?
F1 C32 F4 103(3) . . ?
F4 C32 C30 107(3) . . ?
F6 C32 C30 102(3) . . ?
F6 C32 F1 120(3) . . ?
F6 C32 F4 115(3) . . ?
F8 C34 C30 106.0(9) . . ?
F8 C34 F12 108.794(7) . . ?
F10 C34 C30 107.6(10) . . ?
F10 C34 F8 111.222(1) . . ?
F10 C34 F12 118.116(5) . . ?
F12 C34 C30 104.2(8) . . ?
F14 C36 C30 102.1(11) . . ?
F14 C36 F18 117.190(5) . . ?
F16 C36 C30 109.4(9) . . ?
F16 C36 F14 120.105(6) . . ?
F16 C36 F18 110.477(3) . . ?
F18 C36 C30 93.2(9) . . ?
C45 O14 Al1 161(2) . . ?
C139 O14 Al1 150(2) . . ?
C40 O16 Al1 155(4) . . ?
F20 C38 C40 107.8(10) . . ?
F20 C38 F22 121.338(4) . . ?
F20 C38 F24 104.514(4) . . ?
F22 C38 C40 99.7(7) . . ?
F22 C38 F24 122.283(6) . . ?
F24 C38 C40 97.3(10) . . ?
O16 C40 C38 109(3) . . ?
O16 C40 C42 107(3) . . ?
O16 C40 C44 113(3) . . ?
C42 C40 C38 100.0(12) . . ?
C44 C40 C38 103.2(15) . . ?
C44 C40 C42 123(2) . . ?
F26 C42 C40 105.4(10) . . ?
F26 C42 F28 118.8 . . ?
F26 C42 F30 103.168(4) . . ?
F28 C42 C40 113.8(8) . . ?
F28 C42 F30 105.009(2) . . ?
F30 C42 C40 110.1(12) . . ?
F32 C44 C40 109(3) . . ?
F32 C44 F34 108(3) . . ?
F32 C44 F36 107(3) . . ?
F34 C44 C40 114.0(19) . . ?
F36 C44 C40 106(2) . . ?
F36 C44 F34 112(3) . . ?
O18 Al3 O20 111(2) . . ?
O18 Al3 O22 115.1(10) . . ?
O18 Al3 O24 94.1(17) . . ?
O20 Al3 O22 106.6(19) . . ?
O20 Al3 O24 95(2) . . ?
O22 Al3 O24 132.7(10) . . ?
O17 Al3 O9 104.7(18) . . ?
O17 Al3 O19 113(2) . . ?
O17 Al3 O5 114(2) . . ?
O19 Al3 O9 111.2(9) . . ?
O19 Al3 O5 115.0(18) . . ?
O5 Al3 O9 97.0(10) . . ?
C136 O18 Al3 156(2) . . ?
C50 C46 C48 119(2) . . ?
C52 C46 C48 109(2) . . ?
C52 C46 C50 117(2) . . ?
O19 C46 C48 86(2) . . ?
O19 C46 C50 111(2) . . ?
O19 C46 C52 112(2) . . ?
F38 C48 C46 120(3) . . ?
F40 C48 C46 100(3) . . ?
F40 C48 F38 113(3) . . ?
F40 C48 F42 108(3) . . ?
F42 C48 C46 113(3) . . ?
F42 C48 F38 103(3) . . ?
F44 C50 C46 106(3) . . ?
F46 C50 C46 107(2) . . ?
F46 C50 F44 112(3) . . ?
F46 C50 F48 108(3) . . ?
F48 C50 C46 115(2) . . ?
F48 C50 F44 108(3) . . ?
F50 C52 C46 110(2) . . ?
F50 C52 F52 111(3) . . ?
F50 C52 F54 110(3) . . ?
F52 C52 C46 108(2) . . ?
F52 C52 F54 103(3) . . ?
F54 C52 C46 115(2) . . ?
C54 O20 Al3 166(4) . . ?
O20 C54 C56 103(3) . . ?
O20 C54 C58 114(3) . . ?
O20 C54 C60 117(3) . . ?
C58 C54 C56 106(2) . . ?
C60 C54 C56 111(2) . . ?
C60 C54 C58 105(2) . . ?
F56 C56 C54 111(2) . . ?
F56 C56 F58 106(3) . . ?
F56 C56 F60 113(3) . . ?
F58 C56 C54 117(3) . . ?
F60 C56 C54 106(2) . . ?
F60 C56 F58 103(3) . . ?
F62 C58 C54 113(3) . . ?
F62 C58 F64 108(3) . . ?
F64 C58 C54 105(2) . . ?
F66 C58 C54 103(3) . . ?
F66 C58 F62 101(3) . . ?
F66 C58 F64 127(3) . . ?
F68 C60 C54 107(2) . . ?
F68 C60 F72 111(3) . . ?
F70 C60 C54 106(3) . . ?
F70 C60 F68 103(3) . . ?
F70 C60 F72 117(3) . . ?
F72 C60 C54 111(3) . . ?
C62 O22 Al3 147.8(14) . . ?
O22 C62 C128 106(2) . . ?
O22 C62 C130 105(2) . . ?
O22 C62 C132 125(3) . . ?
C128 C62 C130 109(2) . . ?
C128 C62 C132 104(2) . . ?
C132 C62 C130 108(2) . . ?
F74 C64 F76 108(3) . . ?
F74 C64 F78 113(3) . . ?
F74 C64 C134 111(3) . . ?
F76 C64 C134 109(3) . . ?
F78 C64 F76 110(3) . . ?
F78 C64 C134 106(2) . . ?
F80 C66 C134 110(4) . . ?
F82 C66 F80 106(3) . . ?
F82 C66 C134 114(3) . . ?
F84 C66 F80 111(3) . . ?
F84 C66 F82 107(3) . . ?
F84 C66 C134 109(3) . . ?
F86 C68 F88 102.048(5) . . ?
F86 C68 F90 116.843(4) . . ?
F86 C68 C134 108.8(10) . . ?
F88 C68 C134 115.9(17) . . ?
F90 C68 F88 107.870(6) . . ?
F90 C68 C134 105.8(13) . . ?
C72 O24 Al3 147(2) . . ?
F92 C70 C72 113(2) . . ?
F92 C70 F94 109(2) . . ?
F94 C70 C72 114(2) . . ?
F96 C70 C72 109(2) . . ?
F96 C70 F92 105(2) . . ?
F96 C70 F94 107(2) . . ?
O24 C72 C70 106(2) . . ?
O24 C72 C74 108(2) . . ?
O24 C72 C76 110(2) . . ?
C74 C72 C70 106.8(18) . . ?
C76 C72 C70 115.0(19) . . ?
C76 C72 C74 111.0(19) . . ?
F98 C74 C72 110(2) . . ?
F98 C74 F100 108(2) . . ?
F98 C74 F102 109(3) . . ?
F100 C74 C72 108(2) . . ?
F102 C74 C72 112(2) . . ?
F102 C74 F100 109(2) . . ?
F104 C76 C72 114(2) . . ?
F104 C76 F106 106(2) . . ?
F104 C76 F108 110(3) . . ?
F106 C76 C72 115(2) . . ?
F108 C76 C72 110(2) . . ?
F108 C76 F106 101(2) . . ?
O26 Al2 O28 93(2) . . ?
O26 Al2 O32 111.4(18) . . ?
O30 Al2 O26 108(2) . . ?
O30 Al2 O28 115.1(16) . . ?
O30 Al2 O32 111.0(11) . . ?
O30 Al2 O34 111.3(13) . . ?
O30 Al2 O23 105.4(11) . . ?
O30 Al2 O32A 109.1(17) . . ?
O32 Al2 O28 116(2) . . ?
O23 Al2 O34 108.5(15) . . ?
O32A Al2 O34 107(2) . . ?
O32A Al2 O23 116(2) . . ?
C78 O26 Al2 153(3) . . ?
O26 C78 C80 114(2) . . ?
O26 C78 C82 108(2) . . ?
O26 C78 C84 112(3) . . ?
C80 C78 C82 116(2) . . ?
C80 C78 C84 106(2) . . ?
C82 C78 C84 99.9(19) . . ?
F110 C80 C78 113(2) . . ?
F110 C80 F114 103(3) . . ?
F112 C80 C78 114(2) . . ?
F112 C80 F110 106(2) . . ?
F112 C80 F114 112(3) . . ?
F114 C80 C78 110(3) . . ?
F116 C82 C78 103(2) . . ?
F118 C82 C78 112(3) . . ?
F118 C82 F116 113(3) . . ?
F120 C82 C78 109(3) . . ?
F120 C82 F116 112(3) . . ?
F120 C82 F118 107(3) . . ?
F122 C84 C78 112(3) . . ?
F122 C84 F124 115(3) . . ?
F122 C84 F126 109(3) . . ?
F124 C84 C78 105(3) . . ?
F124 C84 F126 106(3) . . ?
F126 C84 C78 109(2) . . ?
C86 O28 Al2 154(3) . . ?
O28 C86 C88 118(3) . . ?
O28 C86 C90 100(3) . . ?
O28 C86 C92 108(3) . . ?
C88 C86 C90 113(3) . . ?
C88 C86 C92 110(3) . . ?
C92 C86 C90 107(3) . . ?
F128 C88 C86 109(3) . . ?
F130 C88 C86 108(3) . . ?
F130 C88 F128 109(3) . . ?
F130 C88 F132 105(3) . . ?
F132 C88 C86 111(3) . . ?
F132 C88 F128 114(3) . . ?
F134 C90 C86 107(3) . . ?
F136 C90 C86 118(4) . . ?
F136 C90 F134 103(3) . . ?
F138 C90 C86 117(3) . . ?
F138 C90 F134 106(3) . . ?
F138 C90 F136 105(3) . . ?
F140 C92 C86 107(3) . . ?
F140 C92 F142 109(3) . . ?
F140 C92 F144 113(3) . . ?
F142 C92 C86 101(3) . . ?
F144 C92 C86 120(4) . . ?
F144 C92 F142 106(3) . . ?
C94 O30 Al2 155.3(12) . . ?
O30 C94 C96 110.4(17) . . ?
O30 C94 C98 111.3(16) . . ?
O30 C94 C100 104.9(15) . . ?
C96 C94 C100 109.3(17) . . ?
C98 C94 C96 112.7(13) . . ?
C98 C94 C100 107.9(18) . . ?
F146 C96 C94 113.1(19) . . ?
F148 C96 C94 110.0(15) . . ?
F148 C96 F146 121(2) . . ?
F148 C96 F150 103(2) . . ?
F150 C96 C94 114.1(18) . . ?
F150 C96 F146 94(2) . . ?
F152 C98 C94 114.2(19) . . ?
F154 C98 C94 111.8(15) . . ?
F154 C98 F152 92(2) . . ?
F156 C98 C94 115.3(17) . . ?
F156 C98 F152 110(2) . . ?
F156 C98 F154 112(2) . . ?
F158 C100 C94 106(2) . . ?
F160 C100 C94 108(2) . . ?
F160 C100 F158 109(3) . . ?
F160 C100 F162 111(3) . . ?
F162 C100 C94 118(2) . . ?
F162 C100 F158 105(3) . . ?
C104 O32 Al2 153(2) . . ?
F164 C102 C104 111.4(17) . . ?
F164 C102 F166 102(2) . . ?
F166 C102 C104 109(2) . . ?
F168 C102 C104 116.0(19) . . ?
F168 C102 F164 107(2) . . ?
F168 C102 F166 111(2) . . ?
O32 C104 C102 111.1(18) . . ?
O32 C104 C106 106(2) . . ?
O32 C104 C108 111.2(18) . . ?
C102 C104 C106 109.0(18) . . ?
C102 C104 C108 109.9(17) . . ?
C108 C104 C106 109.3(16) . . ?
F170 C106 C104 109(2) . . ?
F170 C106 F172 111(3) . . ?
F172 C106 C104 113(2) . . ?
F174 C106 C104 112(2) . . ?
F174 C106 F170 106(2) . . ?
F174 C106 F172 106(2) . . ?
F176 C108 C104 114.1(18) . . ?
F176 C108 F178 112(2) . . ?
F178 C108 C104 108.4(17) . . ?
F180 C108 C104 111(2) . . ?
F180 C108 F176 106(2) . . ?
F180 C108 F178 105(2) . . ?
Mo3 P2 Sb3 70.8(3) . . ?
Mo3 P2 Mo11 77.0(3) . . ?
Mo3 P2 Ag1A 123.3(5) . . ?
Mo3 P2 Ag3A 129.9(5) . . ?
Sb3 P2 Mo11 67.8(3) . . ?
Sb3 P2 Ag1A 67.3(4) . . ?
Mo11 P2 Ag1A 117.8(5) . . ?
Ag3A P2 Sb3 138.8(5) . . ?
Ag3A P2 Mo11 142.9(5) . . ?
Ag3A P2 Ag1A 72.2(3) . . ?
P2 Mo3 Sb3 55.5(3) . . ?
P2 Mo3 Mo11 52.4(2) . . ?
P2 Mo3 C1C 83.0(14) . . ?
Sb3 Mo3 Mo11 55.91(11) . . ?
C161 Mo3 P2 127.0(17) . . ?
C161 Mo3 Sb3 74.7(17) . . ?
C161 Mo3 Mo11 86.7(17) . . ?
C161 Mo3 C164 99(3) . . ?
C161 Mo3 C1A 92(3) . . ?
C161 Mo3 C1B 131(2) . . ?
C161 Mo3 C1C 139(2) . . ?
C161 Mo3 C67A 76(3) . . ?
C165 Mo3 P2 97.6(16) . . ?
C165 Mo3 Sb3 80.2(18) . . ?
C165 Mo3 Mo11 135.2(18) . . ?
C165 Mo3 C161 90(2) . . ?
C165 Mo3 C164 141(3) . . ?
C165 Mo3 C1A 80(3) . . ?
C165 Mo3 C1B 78(3) . . ?
C165 Mo3 C1C 116(3) . . ?
C165 Mo3 C67A 113(4) . . ?
C164 Mo3 P2 107(2) . . ?
C164 Mo3 Sb3 139(3) . . ?
C164 Mo3 Mo11 83(2) . . ?
C164 Mo3 C1B 68(3) . . ?
C164 Mo3 C1C 41(3) . . ?
C1A Mo3 P2 141(2) . . ?
C1A Mo3 Sb3 156(3) . . ?
C1A Mo3 Mo11 145(3) . . ?
C1A Mo3 C164 62(4) . . ?
C1A Mo3 C1B 39(2) . . ?
C1A Mo3 C1C 64(3) . . ?
C1A Mo3 C67A 37(4) . . ?
C1B Mo3 P2 102.1(14) . . ?
C1B Mo3 Sb3 146(2) . . ?
C1B Mo3 Mo11 135(2) . . ?
C1B Mo3 C1C 41(3) . . ?
C1C Mo3 Sb3 137.9(14) . . ?
C1C Mo3 Mo11 95(2) . . ?
C67A Mo3 P2 143(3) . . ?
C67A Mo3 Sb3 148(3) . . ?
C67A Mo3 Mo11 110(3) . . ?
C67A Mo3 C164 36(4) . . ?
C67A Mo3 C1B 66(3) . . ?
C67A Mo3 C1C 65(3) . . ?
P2 Sb3 Mo3 53.7(2) . . ?
P2 Sb3 Mo11 56.2(2) . . ?
P2 Sb3 Ag1A 59.1(3) . . ?
Mo11 Sb3 Mo3 65.99(13) . . ?
Mo11 Sb3 Ag1A 102.95(18) . . ?
Ag1A Sb3 Mo3 103.39(17) . . ?
Sb2 Mo7 Mo2 55.96(12) . . ?
P9 Mo7 Mo2 52.4(2) . . ?
P9 Mo7 Sb2 55.1(4) . . ?
P9 Mo7 C155 101.1(14) . . ?
C154 Mo7 Mo2 135(2) . . ?
C154 Mo7 Sb2 79(2) . . ?
C154 Mo7 P9 99(2) . . ?
C154 Mo7 C156 116(2) . . ?
C154 Mo7 C155 81(3) . . ?
C154 Mo7 C157 140(3) . . ?
C154 Mo7 C153 87(3) . . ?
C154 Mo7 C159 85(3) . . ?
C154 Mo7 C158 114(3) . . ?
C156 Mo7 Mo2 95.8(18) . . ?
C156 Mo7 Sb2 137.6(16) . . ?
C156 Mo7 P9 82.9(16) . . ?
C156 Mo7 C155 37.2(12) . . ?
C155 Mo7 Mo2 132.3(19) . . ?
C155 Mo7 Sb2 146.0(16) . . ?
C157 Mo7 Mo2 85(2) . . ?
C157 Mo7 Sb2 141(2) . . ?
C157 Mo7 P9 105.1(17) . . ?
C157 Mo7 C156 38.8(13) . . ?
C157 Mo7 C155 63(3) . . ?
C157 Mo7 C159 56(4) . . ?
C157 Mo7 C158 39.6(12) . . ?
C153 Mo7 Mo2 87(2) . . ?
C153 Mo7 Sb2 73(2) . . ?
C153 Mo7 P9 126(2) . . ?
C153 Mo7 C156 142(3) . . ?
C153 Mo7 C155 133(3) . . ?
C153 Mo7 C157 104(3) . . ?
C153 Mo7 C159 96(3) . . ?
C153 Mo7 C158 73(3) . . ?
C159 Mo7 Mo2 140(2) . . ?
C159 Mo7 Sb2 161(3) . . ?
C159 Mo7 P9 138.5(19) . . ?
C159 Mo7 C156 59(3) . . ?
C159 Mo7 C155 38.2(13) . . ?
C159 Mo7 C158 39.5(13) . . ?
C158 Mo7 Mo2 105.8(19) . . ?
C158 Mo7 Sb2 142.3(18) . . ?
C158 Mo7 P9 144.0(17) . . ?
C158 Mo7 C156 70(2) . . ?
C158 Mo7 C155 72(2) . . ?
C1 Mo2 Mo7 127.6(5) . . ?
C1 Mo2 Sb2 79.3(6) . . ?
C1 Mo2 P9 81.3(5) . . ?
C1 Mo2 C150 83.8(18) . . ?
C1 Mo2 C149 139.0(18) . . ?
C1 Mo2 C151 79(2) . . ?
C1 Mo2 C152 108.8(18) . . ?
Sb2 Mo2 Mo7 58.01(13) . . ?
P9 Mo2 Mo7 50.7(2) . . ?
P9 Mo2 Sb2 55.5(4) . . ?
C148 Mo2 C1 119.8(17) . . ?
C148 Mo2 Mo7 112.6(16) . . ?
C148 Mo2 Sb2 143(2) . . ?
C148 Mo2 P9 150(2) . . ?
C148 Mo2 C150 37.1(15) . . ?
C148 Mo2 C149 36.5(15) . . ?
C148 Mo2 C151 60(3) . . ?
C148 Mo2 C152 57(4) . . ?
C150 Mo2 Mo7 147.6(19) . . ?
C150 Mo2 Sb2 134(2) . . ?
C150 Mo2 P9 160(2) . . ?
C150 Mo2 C149 62(3) . . ?
C150 Mo2 C151 35.8(14) . . ?
C150 Mo2 C152 58(4) . . ?
C149 Mo2 Mo7 86.2(18) . . ?
C149 Mo2 Sb2 108(2) . . ?
C149 Mo2 P9 136.8(18) . . ?
C149 Mo2 C151 60(3) . . ?
C149 Mo2 C152 34.7(14) . . ?
C151 Mo2 Mo7 132(2) . . ?
C151 Mo2 Sb2 99(2) . . ?
C151 Mo2 P9 150(3) . . ?
C151 Mo2 C152 34.5(13) . . ?
C152 Mo2 Mo7 99(2) . . ?
C152 Mo2 Sb2 88(3) . . ?
C152 Mo2 P9 140(3) . . ?
C160 Mo2 C1 97.9(14) . . ?
C160 Mo2 Mo7 89.2(11) . . ?
C160 Mo2 Sb2 130.1(11) . . ?
C160 Mo2 P9 74.7(11) . . ?
C160 Mo2 C148 81(3) . . ?
C160 Mo2 C150 94(3) . . ?
C160 Mo2 C149 106(2) . . ?
C160 Mo2 C151 130(3) . . ?
C160 Mo2 C152 138(3) . . ?
Mo7 Sb2 Ag2A 103.22(15) . . ?
Mo2 Sb2 Mo7 66.03(13) . . ?
Mo2 Sb2 Ag2A 102.79(18) . . ?
P9 Sb2 Mo7 54.0(2) . . ?
P9 Sb2 Mo2 56.4(2) . . ?
P9 Sb2 Ag2A 58.5(3) . . ?
Mo7 P9 Mo2 76.9(3) . . ?
Mo7 P9 Sb2 70.9(3) . . ?
Mo7 P9 Ag2A 124.2(6) . . ?
Mo7 P9 Ag1A 129.6(5) . . ?
Mo2 P9 Ag2A 118.9(5) . . ?
Sb2 P9 Mo2 68.1(3) . . ?
Sb2 P9 Ag2A 68.4(4) . . ?
Sb2 P9 Ag1A 139.6(6) . . ?
Ag1A P9 Mo2 142.3(6) . . ?
Ag1A P9 Ag2A 72.0(3) . . ?
Sb5 Mo9 Mo5 55.86(12) . . ?
P5 Mo9 Mo5 52.3(2) . . ?
P5 Mo9 Sb5 55.5(3) . . ?
C162 Mo9 Mo5 92(3) . . ?
C162 Mo9 Sb5 77(2) . . ?
C162 Mo9 P5 130(3) . . ?
C162 Mo9 C168 88(3) . . ?
C162 Mo9 C1D 126(3) . . ?
C162 Mo9 C7A 140(3) . . ?
C162 Mo9 C57A 107(3) . . ?
C162 Mo9 C1E 77(3) . . ?
C162 Mo9 C169 84(3) . . ?
C168 Mo9 Mo5 146(2) . . ?
C168 Mo9 Sb5 155(3) . . ?
C168 Mo9 P5 141.5(19) . . ?
C168 Mo9 C1D 38.4(14) . . ?
C168 Mo9 C7A 64(3) . . ?
C168 Mo9 C57A 64(3) . . ?
C168 Mo9 C1E 38.8(15) . . ?
C1D Mo9 Mo5 133.2(18) . . ?
C1D Mo9 Sb5 148.2(16) . . ?
C1D Mo9 P5 103.1(14) . . ?
C1D Mo9 C7A 37.0(12) . . ?
C1D Mo9 C57A 61(3) . . ?
C7A Mo9 Mo5 96.5(15) . . ?
C7A Mo9 Sb5 138.3(13) . . ?
C7A Mo9 P5 83.1(13) . . ?
C57A Mo9 Mo5 83.7(17) . . ?
C57A Mo9 Sb5 139.5(17) . . ?
C57A Mo9 P5 102.0(14) . . ?
C57A Mo9 C7A 36.7(12) . . ?
C1E Mo9 Mo5 107.8(17) . . ?
C1E Mo9 Sb5 149(2) . . ?
C1E Mo9 P5 139.8(19) . . ?
C1E Mo9 C1D 63(3) . . ?
C1E Mo9 C7A 63(2) . . ?
C1E Mo9 C57A 37.7(14) . . ?
C169 Mo9 Mo5 134(2) . . ?
C169 Mo9 Sb5 79(2) . . ?
C169 Mo9 P5 97.9(17) . . ?
C169 Mo9 C168 80(3) . . ?
C169 Mo9 C1D 82(3) . . ?
C169 Mo9 C7A 115(3) . . ?
C169 Mo9 C57A 141(3) . . ?
C169 Mo9 C1E 116(3) . . ?
Sb5 Mo5 Mo9 57.90(13) . . ?
P5 Mo5 Mo9 50.6(2) . . ?
P5 Mo5 Sb5 55.9(3) . . ?
C47 Mo5 Mo9 128.2(5) . . ?
C47 Mo5 Sb5 79.9(6) . . ?
C47 Mo5 P5 82.1(5) . . ?
C47 Mo5 C31A 86.5(17) . . ?
C47 Mo5 C63A 109.1(17) . . ?
C47 Mo5 C167 120.0(17) . . ?
C47 Mo5 C65A 81(2) . . ?
C47 Mo5 C17A 137.4(19) . . ?
C163 Mo5 Mo9 91.5(13) . . ?
C163 Mo5 Sb5 131.5(14) . . ?
C163 Mo5 P5 75.6(14) . . ?
C163 Mo5 C47 96.2(14) . . ?
C163 Mo5 C31A 91(3) . . ?
C163 Mo5 C63A 137(2) . . ?
C163 Mo5 C167 81(3) . . ?
C163 Mo5 C65A 126(3) . . ?
C163 Mo5 C17A 106(2) . . ?
C31A Mo5 Mo9 144.7(16) . . ?
C31A Mo5 Sb5 136(2) . . ?
C31A Mo5 P5 161.2(18) . . ?
C31A Mo5 C63A 58.2(16) . . ?
C31A Mo5 C17A 58(2) . . ?
C63A Mo5 Mo9 98.4(17) . . ?
C63A Mo5 Sb5 87.5(18) . . ?
C63A Mo5 P5 140.0(18) . . ?
C167 Mo5 Mo9 111.8(16) . . ?
C167 Mo5 Sb5 142(2) . . ?
C167 Mo5 P5 150(2) . . ?
C167 Mo5 C31A 34.2(13) . . ?
C167 Mo5 C63A 56(3) . . ?
C167 Mo5 C17A 34.2(11) . . ?
C65A Mo5 Mo9 132(2) . . ?
C65A Mo5 Sb5 102(2) . . ?
C65A Mo5 P5 154(3) . . ?
C65A Mo5 C31A 34.8(12) . . ?
C65A Mo5 C63A 34.4(12) . . ?
C65A Mo5 C167 56(4) . . ?
C65A Mo5 C17A 57(3) . . ?
C17A Mo5 Mo9 87.7(18) . . ?
C17A Mo5 Sb5 108.8(18) . . ?
C17A Mo5 P5 138.1(19) . . ?
C17A Mo5 C63A 33.9(13) . . ?
Mo9 Sb5 Ag3A 103.25(17) . . ?
Mo5 Sb5 Mo9 66.24(13) . . ?
Mo5 Sb5 Ag3A 102.96(18) . . ?
P5 Sb5 Mo9 53.9(2) . . ?
P5 Sb5 Mo5 56.2(2) . . ?
P5 Sb5 Ag3A 58.9(3) . . ?
Mo9 P5 Mo5 77.1(3) . . ?
Mo9 P5 Sb5 70.6(3) . . ?
Mo9 P5 Ag2A 130.1(5) . . ?
Mo9 P5 Ag3A 123.3(5) . . ?
Mo5 P5 Ag3A 118.3(5) . . ?
Sb5 P5 Mo5 67.9(3) . . ?
Sb5 P5 Ag3A 67.8(4) . . ?
Ag2A P5 Mo5 142.7(5) . . ?
Ag2A P5 Sb5 138.7(5) . . ?
Ag2A P5 Ag3A 71.6(3) . . ?
Fe1 P11 Ag1A 112.4(4) . . ?
P13 P11 Fe1 60.7(5) . . ?
P13 P11 Ag1A 101.7(5) . . ?
P7 P11 Fe1 63.1(5) . . ?
P7 P11 P13 107.2(8) . . ?
P7 P11 Ag1A 63.1(4) . . ?
Fe1 P3 Ag3A 132.1(6) . . ?
P7 P3 Fe1 64.8(5) . . ?
P7 P3 Ag3A 98.0(6) . . ?
P15 P3 Fe1 62.7(6) . . ?
P15 P3 P7 109.2(7) . . ?
P15 P3 Ag3A 85.1(7) . . ?
Fe1 P13 Ag2A 121.7(6) . . ?
P11 P13 Fe1 64.8(5) . . ?
P11 P13 Ag2A 93.2(5) . . ?
P15 P13 Fe1 62.2(5) . . ?
P15 P13 P11 109.6(8) . . ?
P15 P13 Ag2A 79.0(5) . . ?
Fe1 P7 Ag1A 121.3(5) . . ?
P11 P7 Fe1 64.2(5) . . ?
P11 P7 P3 107.5(9) . . ?
P11 P7 Ag1A 74.0(4) . . ?
P3 P7 Fe1 60.0(5) . . ?
P3 P7 Ag1A 99.2(6) . . ?
P3 P15 Fe1 61.6(5) . . ?
P13 P15 Fe1 63.1(4) . . ?
P13 P15 P3 106.4(8) . . ?
C6 Mo11 P2 81.8(6) . . ?
C6 Mo11 Mo3 127.6(5) . . ?
C6 Mo11 Sb3 78.9(6) . . ?
C6 Mo11 C3A 109(3) . . ?
C6 Mo11 C49A 79(3) . . ?
C6 Mo11 C99A 141.3(19) . . ?
C6 Mo11 C25A 89(2) . . ?
C6 Mo11 C166 122.3(19) . . ?
P2 Mo11 Mo3 50.6(2) . . ?
P2 Mo11 Sb3 56.0(3) . . ?
Sb3 Mo11 Mo3 58.11(13) . . ?
C137 Mo11 C6 96(3) . . ?
C137 Mo11 P2 76(2) . . ?
C137 Mo11 Mo3 92(3) . . ?
C137 Mo11 Sb3 132(2) . . ?
C137 Mo11 C3A 137(4) . . ?
C137 Mo11 C49A 131(4) . . ?
C137 Mo11 C99A 104(4) . . ?
C137 Mo11 C25A 85(4) . . ?
C137 Mo11 C166 79(3) . . ?
C3A Mo11 P2 141(3) . . ?
C3A Mo11 Mo3 99(3) . . ?
C3A Mo11 Sb3 88(3) . . ?
C3A Mo11 C49A 33(4) . . ?
C3A Mo11 C99A 37(4) . . ?
C3A Mo11 C25A 62(4) . . ?
C3A Mo11 C166 57.9(15) . . ?
C49A Mo11 P2 149(3) . . ?
C49A Mo11 Mo3 130(3) . . ?
C49A Mo11 Sb3 96(4) . . ?
C49A Mo11 C25A 46(4) . . ?
C99A Mo11 P2 135.0(18) . . ?
C99A Mo11 Mo3 84.8(18) . . ?
C99A Mo11 Sb3 109(3) . . ?
C99A Mo11 C49A 63(3) . . ?
C99A Mo11 C25A 61(3) . . ?
C99A Mo11 C166 35(3) . . ?
C25A Mo11 P2 157(3) . . ?
C25A Mo11 Mo3 144(2) . . ?
C25A Mo11 Sb3 142(3) . . ?
C166 Mo11 P2 147(2) . . ?
C166 Mo11 Mo3 110.1(18) . . ?
C166 Mo11 Sb3 144(2) . . ?
C166 Mo11 C49A 64(4) . . ?
C166 Mo11 C25A 34(3) . . ?
Cl8 C110 Cl10 112.7(14) . . ?
Cl8 C110 H11A 109.0 . . ?
Cl8 C110 H11B 109.0 . . ?
Cl10 C110 H11A 109.0 . . ?
Cl10 C110 H11B 109.0 . . ?
H11A C110 H11B 107.8 . . ?
C112 O34 Al2 155(3) . . ?
O34 C112 C114 111(2) . . ?
O34 C112 C116 108(2) . . ?
O34 C112 C118 110(2) . . ?
C114 C112 C116 112(2) . . ?
C114 C112 C118 109.0(19) . . ?
C116 C112 C118 106.7(18) . . ?
F182 C114 C112 113(3) . . ?
F182 C114 F186 104(3) . . ?
F184 C114 C112 114(2) . . ?
F184 C114 F182 109(3) . . ?
F184 C114 F186 108(3) . . ?
F186 C114 C112 108(2) . . ?
F188 C116 C112 107(2) . . ?
F190 C116 C112 112(2) . . ?
F190 C116 F188 112(3) . . ?
F192 C116 C112 113(2) . . ?
F192 C116 F188 111(3) . . ?
F192 C116 F190 102(3) . . ?
F194 C118 C112 111.4(19) . . ?
F194 C118 F196 112(3) . . ?
F194 C118 F198 112(2) . . ?
F196 C118 C112 113(2) . . ?
F196 C118 F198 96(2) . . ?
F198 C118 C112 112(2) . . ?
C120 O17 Al3 169(4) . . ?
O17 C120 C122 106(3) . . ?
O17 C120 C124 112(3) . . ?
O17 C120 C126 120(3) . . ?
C122 C120 C124 104(3) . . ?
C126 C120 C122 113(3) . . ?
C126 C120 C124 101(3) . . ?
F99 C122 C120 105(3) . . ?
F99 C122 F25 113(4) . . ?
F99 C122 F101 108(4) . . ?
F25 C122 C120 111(3) . . ?
F101 C122 C120 111(3) . . ?
F101 C122 F25 109(4) . . ?
F51 C124 C120 112(3) . . ?
F51 C124 F103 96(3) . . ?
F103 C124 C120 100(3) . . ?
F13 C124 C120 102(3) . . ?
F13 C124 F51 98(3) . . ?
F13 C124 F103 146(5) . . ?
F105 C126 C120 103(3) . . ?
F105 C126 F107 119(4) . . ?
F53 C126 C120 107(3) . . ?
F53 C126 F105 101(3) . . ?
F53 C126 F107 122(4) . . ?
F107 C126 C120 103(3) . . ?
C134 O9 Al3 162(2) . . ?
F27 C128 C62 107(3) . . ?
F27 C128 F109 103(3) . . ?
F27 C128 F55 113(3) . . ?
F109 C128 C62 107(3) . . ?
F55 C128 C62 114(2) . . ?
F55 C128 F109 112(3) . . ?
F111 C130 C62 116(3) . . ?
F7 C130 C62 105(3) . . ?
F7 C130 F111 99(3) . . ?
F113 C130 C62 119(3) . . ?
F113 C130 F111 108(3) . . ?
F113 C130 F7 107(3) . . ?
F57 C132 C62 105(3) . . ?
F57 C132 F115 101(3) . . ?
F115 C132 C62 111(3) . . ?
F29 C132 C62 107(3) . . ?
F29 C132 F57 128(4) . . ?
F29 C132 F115 104(3) . . ?
C64 C134 C68 104(2) . . ?
C66 C134 C64 112(3) . . ?
C66 C134 C68 112(3) . . ?
O9 C134 C64 122(3) . . ?
O9 C134 C66 101(3) . . ?
O9 C134 C68 106(2) . . ?
C46 O19 Al3 157(2) . . ?
O18 C136 C138 90(2) . . ?
O18 C136 C140 105(3) . . ?
O18 C136 C142 116(2) . . ?
C138 C136 C140 115(2) . . ?
C142 C136 C138 100(2) . . ?
C142 C136 C140 126(2) . . ?
F117 C138 C136 116(2) . . ?
F59 C138 C136 102(2) . . ?
F59 C138 F117 108(2) . . ?
F59 C138 F119 105(2) . . ?
F119 C138 C136 118(2) . . ?
F119 C138 F117 105(2) . . ?
F15 C140 C136 105(3) . . ?
F15 C140 F61 101(3) . . ?
F121 C140 C136 109(3) . . ?
F121 C140 F15 117(4) . . ?
F121 C140 F61 110(3) . . ?
F61 C140 C136 115(3) . . ?
F123 C142 C136 111(3) . . ?
F123 C142 F31 113(3) . . ?
F123 C142 F125 108(4) . . ?
F31 C142 C136 110(3) . . ?
F31 C142 F125 100(3) . . ?
F125 C142 C136 115(3) . . ?
F63 C144 C146 115(2) . . ?
F127 C144 C146 112(2) . . ?
F127 C144 F63 108(3) . . ?
F2 C144 C146 110(2) . . ?
F2 C144 F63 103(2) . . ?
F2 C144 F127 109(3) . . ?
C144 C146 C37 102(2) . . ?
C147 C146 C144 117(2) . . ?
C147 C146 C37 104(2) . . ?
O5 C146 C144 107(2) . . ?
O5 C146 C147 116(2) . . ?
O5 C146 C37 110(3) . . ?
F129 C147 C146 114(2) . . ?
F129 C147 F65 104(2) . . ?
F129 C147 F131 102(3) . . ?
F65 C147 C146 117(3) . . ?
F65 C147 F131 103(3) . . ?
F131 C147 C146 116(3) . . ?
F33 C37 C146 111(3) . . ?
F33 C37 F133 104(3) . . ?
F133 C37 C146 110(3) . . ?
F67 C37 C146 116(2) . . ?
F67 C37 F33 111(3) . . ?
F67 C37 F133 105(3) . . ?
C146 O5 Al3 158(2) . . ?
Cl6 C75 Cl12 111.7(13) . . ?
Cl6 C75 H75A 109.3 . . ?
Cl6 C75 H75B 109.3 . . ?
Cl12 C75 H75A 109.3 . . ?
Cl12 C75 H75B 109.3 . . ?
H75A C75 H75B 107.9 . . ?
C19 O21 Al1 149(4) . . ?
O21 C19 C77 120(3) . . ?
O21 C19 C39 109(3) . . ?
O21 C19 C79 101(3) . . ?
C39 C19 C77 106(2) . . ?
C79 C19 C77 113(3) . . ?
C79 C19 C39 107(2) . . ?
F135 C77 C19 110(3) . . ?
F135 C77 F17 98(3) . . ?
F17 C77 C19 103(3) . . ?
F137 C77 C19 104(3) . . ?
F137 C77 F135 128(4) . . ?
F137 C77 F17 111(4) . . ?
F69 C39 C19 104(3) . . ?
F69 C39 F139 122(3) . . ?
F69 C39 F143 103(3) . . ?
F139 C39 C19 108(3) . . ?
F143 C39 C19 112(3) . . ?
F143 C39 F139 107(3) . . ?
F35 C79 C19 108(3) . . ?
F35 C79 F71 110(3) . . ?
F141 C79 C19 107(3) . . ?
F141 C79 F35 114(3) . . ?
F141 C79 F71 116(3) . . ?
F71 C79 C19 100(2) . . ?
C81 O11 Al1 145(4) . . ?
F9 C5 C81 101(3) . . ?
F9 C5 F145 125(4) . . ?
F9 C5 F73 97(3) . . ?
F145 C5 C81 105(3) . . ?
F145 C5 F73 122(4) . . ?
F73 C5 C81 104(3) . . ?
O11 C81 C5 110(3) . . ?
O11 C81 C41 102(3) . . ?
O11 C81 C83 112(3) . . ?
C41 C81 C5 99.5(19) . . ?
C83 C81 C5 115(2) . . ?
C83 C81 C41 118(2) . . ?
F147 C41 C81 101.3(11) . . ?
F147 C41 F37 107.861(4) . . ?
F37 C41 C81 118.9(11) . . ?
F149 C41 C81 96.1(12) . . ?
F149 C41 F147 112.575(5) . . ?
F149 C41 F37 118.705(6) . . ?
F75 C83 C81 109(3) . . ?
F75 C83 F151 109(3) . . ?
F75 C83 F19 106(3) . . ?
F151 C83 C81 112(2) . . ?
F19 C83 C81 109(2) . . ?
F19 C83 F151 111(4) . . ?
C21 O23 Al2 171(2) . . ?
O23 C21 C85 111(2) . . ?
O23 C21 C43 100(3) . . ?
O23 C21 C87 110(3) . . ?
C85 C21 C43 113(2) . . ?
C87 C21 C85 114(3) . . ?
C87 C21 C43 109(2) . . ?
F153 C85 C21 108(3) . . ?
F77 C85 C21 110(3) . . ?
F77 C85 F153 103(3) . . ?
F161 C85 C21 112(3) . . ?
F161 C85 F153 106(3) . . ?
F161 C85 F77 117(3) . . ?
F155 C43 C21 106(3) . . ?
F39 C43 C21 114(3) . . ?
F39 C43 F155 98(2) . . ?
F157 C43 C21 122(3) . . ?
F157 C43 F155 111(3) . . ?
F157 C43 F39 104(3) . . ?
F79 C87 C21 112(3) . . ?
F79 C87 F159 106(3) . . ?
F79 C87 F5 114(3) . . ?
F159 C87 C21 102(3) . . ?
F5 C87 C21 121(3) . . ?
F5 C87 F159 100(3) . . ?
H11C C11 H11D 108.4 . . ?
Cl3 C11 H11C 110.0 . . ?
Cl3 C11 H11D 110.0 . . ?
Cl7 C11 H11C 110.0 . . ?
Cl7 C11 H11D 110.0 . . ?
Cl7 C11 Cl3 108(2) . . ?
H89A C89 H89B 108.0 . . ?
Cl2 C89 H89A 109.4 . . ?
Cl2 C89 H89B 109.4 . . ?
Cl9 C89 H89A 109.4 . . ?
Cl9 C89 H89B 109.4 . . ?
Cl9 C89 Cl2 111(3) . . ?
O14 C45 C117 99(3) . . ?
O14 C45 C59 108(3) . . ?
O14 C45 C69 115(3) . . ?
C59 C45 C117 114(2) . . ?
C59 C45 C69 117(2) . . ?
C69 C45 C117 104(2) . . ?
C91 F163 F11 109(10) . . ?
F81 C91 F41 111(4) . . ?
F81 C91 C23 133(10) . . ?
F163 C91 F81 110(4) . . ?
F163 C91 F41 112(4) . . ?
F163 C91 C23 90(10) . . ?
F41 C91 C23 98(9) . . ?
O10 C23 C91 89(6) . . ?
O10 C23 C29 135(2) . . ?
O10 C23 C119 106.3(15) . . ?
C91 C23 C29 100(3) . . ?
C91 C23 C119 101(3) . . ?
C119 C23 C29 115.2(16) . . ?
H93A C93 H93B 107.6 . . ?
Cl5 C93 H93A 108.7 . . ?
Cl5 C93 H93B 108.7 . . ?
Cl5 C93 Cl11 114(3) . . ?
Cl11 C93 H93A 108.7 . . ?
Cl11 C93 H93B 108.7 . . ?
O3 C47 Mo4 168(2) . . ?
O3 C47 Mo5 169(2) . . ?
Mo1 C95 H95 118.7 . . ?
C105 C95 Mo1 75(2) . . ?
C105 C95 H95 123.8 . . ?
C53 C95 Mo1 74(2) . . ?
C53 C95 H95 123.8 . . ?
C53 C95 C105 112(4) . . ?
Mo10 C3 H3 117.9 . . ?
C49 C3 Mo10 74.5(18) . . ?
C49 C3 H3 124.0 . . ?
C99 C3 Mo10 75(2) . . ?
C99 C3 H3 124.0 . . ?
C99 C3 C49 112(4) . . ?
Mo1 C97 H97 117.6 . . ?
C51 C97 Mo1 73.0(18) . . ?
C51 C97 H97 126.9 . . ?
C51 C97 C105 106(4) . . ?
C105 C97 Mo1 74.7(16) . . ?
C105 C97 H97 126.9 . . ?
Mo10 C49 H49 126.4 . . ?
C3 C49 Mo10 68(2) . . ?
C3 C49 H49 129.1 . . ?
C25 C49 Mo10 67.8(19) . . ?
C25 C49 C3 102(4) . . ?
C25 C49 H49 129.1 . . ?
Mo10 C99 H99 124.3 . . ?
C3 C99 Mo10 72(2) . . ?
C3 C99 H99 126.9 . . ?
C3 C99 C103 106(5) . . ?
C103 C99 Mo10 68.5(18) . . ?
C103 C99 H99 126.9 . . ?
Mo10 C25 H25 118.8 . . ?
C49 C25 Mo10 75.5(18) . . ?
C49 C25 H25 126.5 . . ?
C103 C25 Mo10 71.1(19) . . ?
C103 C25 C49 107(4) . . ?
C103 C25 H25 126.5 . . ?
O13 C101 Mo6 170(3) . . ?
Mo1 C51 H51 120.6 . . ?
C97 C51 Mo1 73.6(19) . . ?
C97 C51 H51 121.9 . . ?
C97 C51 C53 116(5) . . ?
C53 C51 Mo1 75.3(17) . . ?
C53 C51 H51 121.9 . . ?
Mo10 C103 H103 118.2 . . ?
C99 C103 Mo10 76(2) . . ?
C99 C103 H103 123.7 . . ?
C25 C103 Mo10 74(2) . . ?
C25 C103 C99 113(6) . . ?
C25 C103 H103 123.7 . . ?
Mo8 C13 H13 120.5 . . ?
C55 C13 Mo8 73.3(17) . . ?
C55 C13 H13 127.1 . . ?
C111 C13 Mo8 71.1(17) . . ?
C111 C13 H13 127.1 . . ?
C111 C13 C55 106(3) . . ?
Mo1 C105 H105 125.7 . . ?
C95 C105 Mo1 70(2) . . ?
C95 C105 C97 103(4) . . ?
C95 C105 H105 128.6 . . ?
C97 C105 Mo1 67.6(18) . . ?
C97 C105 H105 128.6 . . ?
Mo1 C53 H53 122.9 . . ?
C95 C53 Mo1 70.7(19) . . ?
C95 C53 H53 129.0 . . ?
C51 C53 Mo1 69.4(15) . . ?
C51 C53 C95 102(4) . . ?
C51 C53 H53 129.0 . . ?
Mo12 C107 H107 117.1 . . ?
C109 C107 Mo12 73.7(17) . . ?
C109 C107 H107 129.6 . . ?
C109 C107 C121 101(4) . . ?
C121 C107 Mo12 72.6(17) . . ?
C121 C107 H107 129.6 . . ?
O27 C27 Mo12 171(3) . . ?
Mo12 C109 H109 124.3 . . ?
C107 C109 Mo12 69.1(18) . . ?
C107 C109 H109 125.6 . . ?
C7 C109 Mo12 73(2) . . ?
C7 C109 C107 109(3) . . ?
C7 C109 H109 125.6 . . ?
Mo8 C55 H55 124.3 . . ?
C13 C55 Mo8 69.7(18) . . ?
C13 C55 H55 126.4 . . ?
C15 C55 Mo8 71(2) . . ?
C15 C55 C13 107(4) . . ?
C15 C55 H55 126.4 . . ?
Mo8 C111 H111 119.8 . . ?
C13 C111 Mo8 71.6(16) . . ?
C13 C111 H111 126.8 . . ?
C115 C111 Mo8 73.8(18) . . ?
C115 C111 C13 106(4) . . ?
C115 C111 H111 126.8 . . ?
Mo12 C7 H7 118.3 . . ?
C109 C7 Mo12 76(2) . . ?
C109 C7 H7 124.9 . . ?
C109 C7 C57 110(4) . . ?
C57 C7 Mo12 73(2) . . ?
C57 C7 H7 124.9 . . ?
O6 C113 Mo1 172(4) . . ?
Mo12 C57 H57 119.8 . . ?
C7 C57 Mo12 72.9(19) . . ?
C7 C57 H57 122.9 . . ?
C121 C57 Mo12 76(2) . . ?
C121 C57 C7 114(4) . . ?
C121 C57 H57 122.9 . . ?
Mo8 C115 H115 123.5 . . ?
C111 C115 Mo8 71.7(17) . . ?
C111 C115 H115 125.1 . . ?
C111 C115 C15 110(3) . . ?
C15 C115 Mo8 71.3(17) . . ?
C15 C115 H115 125.1 . . ?
F175 C29 C23 123.6(12) . . ?
F175 C29 F11 115.211(3) . . ?
F175 C29 F179 117.165(6) . . ?
F11 C29 C23 93.1(15) . . ?
F11 C29 F179 110.677(3) . . ?
F179 C29 C23 93(2) . . ?
F165 C117 C45 108(3) . . ?
F165 C117 F83 104(3) . . ?
F83 C117 C45 108(3) . . ?
F167 C117 C45 108(3) . . ?
F167 C117 F165 119(3) . . ?
F167 C117 F83 110(3) . . ?
F21 C59 C45 107(3) . . ?
F169 C59 C45 105(3) . . ?
F169 C59 F21 107(3) . . ?
F173 C59 C45 121(3) . . ?
F173 C59 F21 107(3) . . ?
F173 C59 F169 108(3) . . ?
F87 C119 C23 93(2) . . ?
F87 C119 F89 104.334(2) . . ?
F177 C119 C23 124.3(13) . . ?
F177 C119 F87 106.094(4) . . ?
F177 C119 F89 112.866(3) . . ?
F89 C119 C23 112.2(9) . . ?
Mo8 C15 H15 118.6 . . ?
C55 C15 Mo8 75(2) . . ?
C55 C15 C115 111(4) . . ?
C55 C15 H15 124.7 . . ?
C115 C15 Mo8 73(2) . . ?
C115 C15 H15 124.7 . . ?
Mo12 C121 H121 122.7 . . ?
C107 C121 Mo12 68.8(16) . . ?
C107 C121 H121 127.1 . . ?
C57 C121 Mo12 73.0(18) . . ?
C57 C121 C107 106(3) . . ?
C57 C121 H121 127.1 . . ?
O31 C61 Mo10 175(3) . . ?
O29 C123 Mo6 173(2) . . ?
Mo4 C31 H31 119.2 . . ?
C127 C31 Mo4 71(2) . . ?
C127 C31 H31 125.8 . . ?
C127 C31 C65 108(4) . . ?
C65 C31 Mo4 76(2) . . ?
C65 C31 H31 125.8 . . ?
O7 C125 Mo12 170(3) . . ?
Mo4 C63 H63 118.9 . . ?
C65 C63 Mo4 73(2) . . ?
C65 C63 H63 126.2 . . ?
C17 C63 Mo4 73(2) . . ?
C17 C63 H63 126.2 . . ?
C17 C63 C65 108(3) . . ?
Mo4 C127 H127 117.6 . . ?
C31 C127 Mo4 74.5(19) . . ?
C31 C127 H127 125.7 . . ?
C31 C127 C17 109(4) . . ?
C17 C127 Mo4 74.1(15) . . ?
C17 C127 H127 125.7 . . ?
O15 C2 Mo8 168(3) . . ?
Mo6 C129 H129 120.0 . . ?
C133 C129 Mo6 73(2) . . ?
C133 C129 H129 123.6 . . ?
C133 C129 C67 113(5) . . ?
C67 C129 Mo6 75(3) . . ?
C67 C129 H129 123.6 . . ?
Mo4 C65 H65 124.9 . . ?
C31 C65 Mo4 70(2) . . ?
C31 C65 C63 106(4) . . ?
C31 C65 H65 127.1 . . ?
C63 C65 Mo4 70(2) . . ?
C63 C65 H65 127.1 . . ?
Mo6 C131 H131 119.7 . . ?
C133 C131 Mo6 72(2) . . ?
C133 C131 H131 129.9 . . ?
C133 C131 C135 100(3) . . ?
C135 C131 Mo6 70.8(17) . . ?
C135 C131 H131 129.9 . . ?
O25 C33 Mo4 174(3) . . ?
Mo6 C133 H133 119.6 . . ?
C129 C133 Mo6 74(2) . . ?
C129 C133 C131 112(4) . . ?
C129 C133 H133 124.1 . . ?
C131 C133 Mo6 74(2) . . ?
C131 C133 H133 124.1 . . ?
Mo6 C67 H67 120.5 . . ?
C129 C67 Mo6 72(2) . . ?
C129 C67 H67 127.5 . . ?
C129 C67 C135 105(4) . . ?
C135 C67 Mo6 71.7(18) . . ?
C135 C67 H67 127.5 . . ?
Mo6 C135 H135 120.4 . . ?
C131 C135 Mo6 71.8(14) . . ?
C131 C135 H135 124.9 . . ?
C67 C135 Mo6 74.5(18) . . ?
C67 C135 C131 110(3) . . ?
C67 C135 H135 124.9 . . ?
Mo4 C17 H17 122.6 . . ?
C63 C17 Mo4 74(2) . . ?
C63 C17 C127 109(4) . . ?
C63 C17 H17 125.3 . . ?
C127 C17 Mo4 69.5(15) . . ?
C127 C17 H17 125.3 . . ?
O2 C137 Mo11 168(7) . . ?
F85 C69 C45 104(2) . . ?
F171 C69 C45 106(2) . . ?
F171 C69 F85 118(3) . . ?
F171 C69 F43 109(3) . . ?
F43 C69 C45 110(3) . . ?
F43 C69 F85 110(3) . . ?
C29 F11 F163 112(5) . . ?
O14 C139 C35 105(2) . . ?
O14 C139 C141 110(2) . . ?
O14 C139 C71 110(2) . . ?
C35 C139 C71 103.2(19) . . ?
C141 C139 C35 116(2) . . ?
C141 C139 C71 112(2) . . ?
F45 C35 C139 113(3) . . ?
F45 C35 F181 104(3) . . ?
F181 C35 C139 107(3) . . ?
F91 C35 C139 108(3) . . ?
F91 C35 F45 115(3) . . ?
F91 C35 F181 110(3) . . ?
F183 C141 C139 108(2) . . ?
F23 C141 C139 110(3) . . ?
F23 C141 F183 108(3) . . ?
F23 C141 F47 111(3) . . ?
F47 C141 C139 115(3) . . ?
F47 C141 F183 104(3) . . ?
F185 C71 C139 110.8(11) . . ?
F185 C71 F187 112.724(5) . . ?
F93 C71 C139 102.4(11) . . ?
F93 C71 F185 116.562(3) . . ?
F93 C71 F187 109.592(3) . . ?
F187 C71 C139 103.5(11) . . ?
O33 C143 C9 96(3) . . ?
O33 C143 C145 110(4) . . ?
O33 C143 C73 85.1(14) . . ?
C9 C143 C73 117(3) . . ?
C145 C143 C9 118(3) . . ?
C145 C143 C73 120(3) . . ?
C143 O33 Al1 158.7(16) . . ?
F189 C9 C143 97(4) . . ?
F189 C9 F95 111(3) . . ?
F189 C9 F191 112(4) . . ?
F95 C9 C143 118(5) . . ?
F95 C9 F191 111(3) . . ?
F191 C9 C143 107(5) . . ?
F3 C145 C143 89(5) . . ?
F3 C145 F193 114(3) . . ?
F3 C145 F49 114(3) . . ?
F193 C145 C143 107(5) . . ?
F193 C145 F49 109(3) . . ?
F49 C145 C143 122(6) . . ?
F97 C73 C143 110.1(11) . . ?
F97 C73 F195 109.167(6) . . ?
F97 C73 F197 107.778(8) . . ?
F195 C73 C143 112.1(16) . . ?
F197 C73 C143 115.8(18) . . ?
F197 C73 F195 101.459(4) . . ?
C12A C10A Fe1 70.0(10) . . ?
C12A C10A C18A 108.4(14) . . ?
C12A C10A C28A 122.1(19) . . ?
C18A C10A Fe1 69.2(13) . . ?
C18A C10A C28A 129(2) . . ?
C28A C10A Fe1 123.4(19) . . ?
C10A C12A Fe1 71.4(11) . . ?
C10A C12A C14A 108.9(13) . . ?
C10A C12A C26A 123(2) . . ?
C14A C12A Fe1 70.3(11) . . ?
C14A C12A C26A 128(2) . . ?
C26A C12A Fe1 128.4(15) . . ?
C12A C14A Fe1 70.8(10) . . ?
C12A C14A C16A 106.8(13) . . ?
C12A C14A C24A 126(2) . . ?
C16A C14A Fe1 69.6(11) . . ?
C16A C14A C24A 127(2) . . ?
C24A C14A Fe1 129(2) . . ?
C14A C16A Fe1 70.7(11) . . ?
C14A C16A C22A 127(2) . . ?
C18A C16A Fe1 70.5(14) . . ?
C18A C16A C14A 108.5(13) . . ?
C18A C16A C22A 125(2) . . ?
C22A C16A Fe1 124(2) . . ?
C10A C18A Fe1 71.9(12) . . ?
C10A C18A C16A 107.3(14) . . ?
C10A C18A C20A 124(2) . . ?
C16A C18A Fe1 70.1(13) . . ?
C16A C18A C20A 129(2) . . ?
C20A C18A Fe1 125(2) . . ?
C18A C20A H20D 109.5 . . ?
C18A C20A H20E 109.5 . . ?
C18A C20A H20F 109.5 . . ?
H20D C20A H20E 109.5 . . ?
H20D C20A H20F 109.5 . . ?
H20E C20A H20F 109.5 . . ?
C16A C22A H22D 109.5 . . ?
C16A C22A H22E 109.5 . . ?
C16A C22A H22F 109.5 . . ?
H22D C22A H22E 109.5 . . ?
H22D C22A H22F 109.5 . . ?
H22E C22A H22F 109.5 . . ?
C14A C24A H24D 109.5 . . ?
C14A C24A H24E 109.5 . . ?
C14A C24A H24F 109.5 . . ?
H24D C24A H24E 109.5 . . ?
H24D C24A H24F 109.5 . . ?
H24E C24A H24F 109.5 . . ?
C12A C26A H26D 109.5 . . ?
C12A C26A H26E 109.5 . . ?
C12A C26A H26F 109.5 . . ?
H26D C26A H26E 109.5 . . ?
H26D C26A H26F 109.5 . . ?
H26E C26A H26F 109.5 . . ?
C10A C28A H28D 109.5 . . ?
C10A C28A H28E 109.5 . . ?
C10A C28A H28F 109.5 . . ?
H28D C28A H28E 109.5 . . ?
H28D C28A H28F 109.5 . . ?
H28E C28A H28F 109.5 . . ?
Mo2 C148 H148 117.1 . . ?
C150 C148 Mo2 74(3) . . ?
C150 C148 H148 123.8 . . ?
C149 C148 Mo2 76(3) . . ?
C149 C148 H148 123.8 . . ?
C149 C148 C150 112(7) . . ?
Mo2 C150 H150 121.1 . . ?
C148 C150 Mo2 69(3) . . ?
C148 C150 H150 127.1 . . ?
C151 C150 Mo2 75(4) . . ?
C151 C150 C148 106(8) . . ?
C151 C150 H150 127.1 . . ?
Mo2 C149 H149 119.7 . . ?
C148 C149 Mo2 67(3) . . ?
C148 C149 H149 128.5 . . ?
C148 C149 C152 103(8) . . ?
C152 C149 Mo2 77(4) . . ?
C152 C149 H149 128.5 . . ?
Mo2 C151 H151 119.8 . . ?
C150 C151 Mo2 69(4) . . ?
C150 C151 H151 126.5 . . ?
C150 C151 C152 107(9) . . ?
C152 C151 Mo2 76(5) . . ?
C152 C151 H151 126.5 . . ?
Mo2 C152 H152 129.8 . . ?
C149 C152 Mo2 68(4) . . ?
C149 C152 H152 124.2 . . ?
C151 C152 Mo2 69(4) . . ?
C151 C152 C149 112(9) . . ?
C151 C152 H152 124.2 . . ?
O98 C154 Mo7 177(4) . . ?
Mo7 C156 H156 127.5 . . ?
C155 C156 Mo7 73(3) . . ?
C155 C156 H156 127.5 . . ?
C155 C156 C157 105(6) . . ?
C157 C156 Mo7 65(3) . . ?
C157 C156 H156 127.5 . . ?
Mo7 C155 H155 131.4 . . ?
C156 C155 Mo7 70(3) . . ?
C156 C155 H155 131.4 . . ?
C156 C155 C159 97(7) . . ?
C159 C155 Mo7 64(3) . . ?
C159 C155 H155 131.4 . . ?
Mo7 C157 H157 118.5 . . ?
C156 C157 Mo7 76(3) . . ?
C156 C157 H157 118.5 . . ?
C156 C157 C158 123(7) . . ?
C158 C157 Mo7 73(3) . . ?
C158 C157 H157 118.5 . . ?
O35 C153 Mo7 169(9) . . ?
Mo7 C159 H159 115.3 . . ?
C155 C159 Mo7 77(3) . . ?
C155 C159 H159 115.3 . . ?
C155 C159 C158 128(7) . . ?
C158 C159 Mo7 73(3) . . ?
C158 C159 H159 115.3 . . ?
Mo7 C158 H158 135.1 . . ?
C157 C158 Mo7 67(3) . . ?
C157 C158 C159 87(6) . . ?
C157 C158 H158 135.1 . . ?
C159 C158 Mo7 68(3) . . ?
C159 C158 H158 135.1 . . ?
O36 C160 Mo2 172(4) . . ?
O38 C162 Mo9 159(8) . . ?
O37 C161 Mo3 166(6) . . ?
O39 C163 Mo5 170(4) . . ?
O44 C165 Mo3 166(5) . . ?
Mo3 C164 H164 124.9 . . ?
C1C C164 Mo3 73(4) . . ?
C1C C164 H164 126.3 . . ?
C67A C164 Mo3 68(5) . . ?
C67A C164 H164 126.3 . . ?
C67A C164 C1C 107(9) . . ?
Mo3 C1A H1A 120.0 . . ?
C1B C1A Mo3 77(3) . . ?
C1B C1A H1A 121.7 . . ?
C67A C1A Mo3 72(4) . . ?
C67A C1A H1A 121.7 . . ?
C67A C1A C1B 117(8) . . ?
Mo3 C1B H1B 126.5 . . ?
C1A C1B Mo3 64(3) . . ?
C1A C1B H1B 129.7 . . ?
C1A C1B C1C 101(7) . . ?
C1C C1B Mo3 71(4) . . ?
C1C C1B H1B 129.7 . . ?
Mo3 C1C H1C 129.1 . . ?
C164 C1C Mo3 66(4) . . ?
C164 C1C H1C 128.4 . . ?
C1B C1C Mo3 68(4) . . ?
C1B C1C C164 103(6) . . ?
C1B C1C H1C 128.4 . . ?
Mo3 C67A H67A 120.9 . . ?
C164 C67A Mo3 76(4) . . ?
C164 C67A H67A 123.9 . . ?
C1A C67A Mo3 70(4) . . ?
C1A C67A C164 112(8) . . ?
C1A C67A H67A 123.9 . . ?
Mo11 C3A H3A 119.6 . . ?
C49A C3A Mo11 79(5) . . ?
C49A C3A H3A 118.2 . . ?
C49A C3A C99A 124(10) . . ?
C99A C3A Mo11 74(4) . . ?
C99A C3A H3A 118.1 . . ?
Mo11 C49A H49A 124.5 . . ?
C3A C49A Mo11 68(4) . . ?
C3A C49A H49A 132.5 . . ?
C3A C49A C25A 95(9) . . ?
C25A C49A Mo11 67(4) . . ?
C25A C49A H49A 132.5 . . ?
Mo11 C99A H99A 121.1 . . ?
C3A C99A Mo11 69(3) . . ?
C3A C99A H99A 128.7 . . ?
C166 C99A Mo11 73(3) . . ?
C166 C99A C3A 103(6) . . ?
C166 C99A H99A 128.7 . . ?
Mo11 C25A H25A 123.8 . . ?
C49A C25A Mo11 67(4) . . ?
C49A C25A H25A 129.9 . . ?
C166 C25A Mo11 71(4) . . ?
C166 C25A C49A 100(9) . . ?
C166 C25A H25A 129.9 . . ?
Mo11 C166 H166 124.5 . . ?
C99A C166 Mo11 71(4) . . ?
C99A C166 H166 120.9 . . ?
C25A C166 Mo11 75(4) . . ?
C25A C166 C99A 118(9) . . ?
C25A C166 H166 120.9 . . ?
Mo5 C31A H31A 121.6 . . ?
C167 C31A Mo5 73(3) . . ?
C167 C31A H31A 128.4 . . ?
C167 C31A C65A 103(7) . . ?
C65A C31A Mo5 69(4) . . ?
C65A C31A H31A 128.4 . . ?
Mo5 C63A H63A 124.5 . . ?
C65A C63A Mo5 68(4) . . ?
C65A C63A H63A 127.7 . . ?
C65A C63A C17A 105(6) . . ?
C17A C63A Mo5 72(3) . . ?
C17A C63A H63A 127.7 . . ?
Mo5 C167 H167 120.9 . . ?
C31A C167 Mo5 73(3) . . ?
C31A C167 H167 124.6 . . ?
C31A C167 C17A 111(8) . . ?
C17A C167 Mo5 73(3) . . ?
C17A C167 H167 124.6 . . ?
Mo5 C65A H65A 114.3 . . ?
C31A C65A Mo5 76(4) . . ?
C31A C65A H65A 123.5 . . ?
C63A C65A Mo5 78(4) . . ?
C63A C65A C31A 113(6) . . ?
C63A C65A H65A 123.5 . . ?
Mo5 C17A H17A 118.8 . . ?
C63A C17A Mo5 74(3) . . ?
C63A C17A H17A 126.0 . . ?
C167 C17A Mo5 73(3) . . ?
C167 C17A C63A 108(7) . . ?
C167 C17A H17A 126.0 . . ?
Mo9 C168 H168 120.3 . . ?
C1D C168 Mo9 73(3) . . ?
C1D C168 H168 127.0 . . ?
C1D C168 C1E 106(6) . . ?
C1E C168 Mo9 72(3) . . ?
C1E C168 H168 127.0 . . ?
Mo9 C1D H1D 123.2 . . ?
C168 C1D Mo9 69(3) . . ?
C168 C1D H1D 124.4 . . ?
C168 C1D C7A 111(6) . . ?
C7A C1D Mo9 75(3) . . ?
C7A C1D H1D 124.4 . . ?
Mo9 C7A H7A 126.6 . . ?
C1D C7A Mo9 68(3) . . ?
C1D C7A H7A 127.6 . . ?
C1D C7A C57A 105(6) . . ?
C57A C7A Mo9 70(3) . . ?
C57A C7A H7A 127.6 . . ?
Mo9 C57A H57A 124.6 . . ?
C7A C57A Mo9 74(3) . . ?
C7A C57A H57A 125.0 . . ?
C1E C57A Mo9 68(3) . . ?
C1E C57A C7A 110(6) . . ?
C1E C57A H57A 125.0 . . ?
Mo9 C1E H1E 122.1 . . ?
C168 C1E Mo9 69(3) . . ?
C168 C1E H1E 126.0 . . ?
C57A C1E Mo9 74(3) . . ?
C57A C1E C168 108(6) . . ?
C57A C1E H1E 126.0 . . ?
O40 C169 Mo9 168(8) . . ?
Sb2 Ag2A Ag1A 104.35(19) . . ?
Sb2 Ag2A Ag3A 157.1(3) . . ?
P9 Ag2A Sb2 53.1(3) . . ?
P9 Ag2A P13 101.5(5) . . ?
P9 Ag2A Ag1A 51.6(3) . . ?
P9 Ag2A Ag3A 108.0(4) . . ?
P5 Ag2A Sb2 125.0(4) . . ?
P5 Ag2A P9 136.6(4) . . ?
P5 Ag2A P13 119.5(5) . . ?
P5 Ag2A Ag1A 112.9(4) . . ?
P5 Ag2A Ag3A 57.1(3) . . ?
P13 Ag2A Sb2 100.5(4) . . ?
P13 Ag2A Ag1A 87.6(4) . . ?
P13 Ag2A Ag3A 95.9(4) . . ?
Ag3A Ag2A Ag1A 60.29(18) . . ?
P2 Ag1A Sb3 53.7(3) . . ?
P2 Ag1A P11 131.1(4) . . ?
P2 Ag1A P7 89.6(4) . . ?
P2 Ag1A Ag2A 106.9(3) . . ?
P2 Ag1A Ag3A 51.0(3) . . ?
Sb3 Ag1A P11 127.2(4) . . ?
Sb3 Ag1A Ag2A 156.6(3) . . ?
Sb3 Ag1A Ag3A 104.2(2) . . ?
P9 Ag1A P2 136.4(4) . . ?
P9 Ag1A Sb3 125.9(4) . . ?
P9 Ag1A P11 86.5(4) . . ?
P9 Ag1A P7 129.1(4) . . ?
P9 Ag1A Ag2A 56.5(4) . . ?
P9 Ag1A Ag3A 112.1(4) . . ?
P11 Ag1A Ag2A 74.5(4) . . ?
P11 Ag1A Ag3A 97.6(3) . . ?
P7 Ag1A Sb3 96.5(3) . . ?
P7 Ag1A P11 42.9(4) . . ?
P7 Ag1A Ag2A 96.2(4) . . ?
P7 Ag1A Ag3A 77.2(4) . . ?
Ag2A Ag1A Ag3A 59.85(19) . . ?
P2 Ag3A Sb5 125.1(4) . . ?
P2 Ag3A P5 136.1(4) . . ?
P2 Ag3A P3 102.0(6) . . ?
P2 Ag3A Ag2A 112.3(4) . . ?
P2 Ag3A Ag1A 56.8(3) . . ?
Sb5 Ag3A Ag2A 104.3(2) . . ?
Sb5 Ag3A Ag1A 156.4(3) . . ?
P5 Ag3A Sb5 53.3(3) . . ?
P5 Ag3A Ag2A 51.3(3) . . ?
P5 Ag3A Ag1A 107.2(4) . . ?
P3 Ag3A Sb5 116.2(5) . . ?
P3 Ag3A P5 117.6(6) . . ?
P3 Ag3A Ag2A 92.3(4) . . ?
P3 Ag3A Ag1A 83.6(4) . . ?
Ag2A Ag3A Ag1A 59.86(18) . . ?
P13A P11A Fe1 63.5(4) . . ?
P13A P11A P7A 106.3(9) . . ?
P7A P11A Fe1 60.0(6) . . ?
P7A P3A Fe1 61.4(7) . . ?
P7A P3A P15A 107.0(9) . . ?
P15A P3A Fe1 63.3(5) . . ?
P11A P13A Fe1 62.7(5) . . ?
P11A P13A P15A 108.8(9) . . ?
P15A P13A Fe1 62.0(5) . . ?
P11A P7A Fe1 64.7(5) . . ?
P3A P7A Fe1 63.2(6) . . ?
P3A P7A P11A 110.2(7) . . ?
P3A P15A Fe1 61.3(7) . . ?
P13A P15A Fe1 63.8(4) . . ?
P13A P15A P3A 107.7(10) . . ?
F74A C64A F76A 105(3) . . ?
F74A C64A F78A 109(3) . . ?
F74A C64A C170 114(3) . . ?
F76A C64A C170 113(3) . . ?
F78A C64A F76A 110(3) . . ?
F78A C64A C170 105(3) . . ?
F80A C66A C170 111(3) . . ?
F82A C66A F80A 105(3) . . ?
F82A C66A C170 113(3) . . ?
F84A C66A F80A 111(3) . . ?
F84A C66A F82A 109(3) . . ?
F84A C66A C170 108(3) . . ?
F86A C68A F88A 97(3) . . ?
F86A C68A F90A 126(3) . . ?
F86A C68A C170 108(2) . . ?
F88A C68A C170 111(3) . . ?
F90A C68A F88A 101(3) . . ?
F90A C68A C170 112(3) . . ?
C64A C170 C68A 105(3) . . ?
C66A C170 C64A 112(3) . . ?
C66A C170 C68A 114(2) . . ?
O9A C170 C64A 109(2) . . ?
O9A C170 C66A 116(3) . . ?
O9A C170 C68A 99(2) . . ?
C170 O9A Al3 151.0(14) . . ?
C1F O32A Al2 151(4) . . ?
F199 C171 C1F 111(3) . . ?
F199 C171 F1A 104(3) . . ?
F1A C171 C1F 112(3) . . ?
F1B C171 C1F 116(3) . . ?
F1B C171 F199 104(3) . . ?
F1B C171 F1A 109(4) . . ?
O32A C1F C171 112(3) . . ?
O32A C1F C1G 106(3) . . ?
O32A C1F C1H 113(3) . . ?
C171 C1F C1G 109(3) . . ?
C171 C1F C1H 109(2) . . ?
C1H C1F C1G 108(2) . . ?
F1C C1G C1F 106(3) . . ?
F1C C1G F1D 109(4) . . ?
F1D C1G C1F 111(3) . . ?
F1E C1G C1F 116(3) . . ?
F1E C1G F1C 104(4) . . ?
F1E C1G F1D 111(4) . . ?
F1F C1H C1F 110(3) . . ?
F1F C1H F1G 120(3) . . ?
F1F C1H F1H 107(4) . . ?
F1G C1H C1F 109(2) . . ?
F1H C1H C1F 110(3) . . ?
F1H C1H F1G 101(3) . . ?

loop_
_geom_bond_atom_site_label_1
_geom_bond_atom_site_label_2
_geom_bond_distance
_geom_bond_site_symmetry_2
_geom_bond_publ_flag
Ag1 Ag3 2.959(5) . ?
Ag1 Ag2 2.966(5) . ?
Ag1 Sb4 2.875(3) . ?
Ag1 P4 2.646(6) . ?
Ag1 P6 2.479(6) . ?
Ag1 P8 2.939(13) . ?
Ag1 P14 2.863(13) . ?
Ag3 Ag2 2.967(5) . ?
Ag3 Sb1 2.874(3) . ?
Ag3 P1 2.645(6) . ?
Ag3 P4 2.472(6) . ?
Ag3 P10 2.763(13) . ?
Ag3 P16 2.840(13) . ?
Ag2 Sb6 2.867(3) . ?
Ag2 P1 2.469(6) . ?
Ag2 P6 2.637(6) . ?
Ag2 P12 2.526(11) . ?
Sb1 Mo4 2.759(2) . ?
Sb1 Mo12 2.835(2) . ?
Sb1 P1 2.482(7) . ?
Sb4 Mo6 2.837(2) . ?
Sb4 Mo10 2.761(2) . ?
Sb4 P4 2.483(7) . ?
Sb6 Mo1 2.760(2) . ?
Sb6 Mo8 2.838(2) . ?
Sb6 P6 2.469(7) . ?
Fe1 P12 2.257(9) . ?
Fe1 C10 2.140(19) . ?
Fe1 C12 2.090(18) . ?
Fe1 C14 2.051(19) . ?
Fe1 C16 2.079(19) . ?
Fe1 C18 2.147(19) . ?
Fe1 C10A 2.12(2) . ?
Fe1 C12A 2.099(16) . ?
Fe1 C14A 2.092(19) . ?
Fe1 C16A 2.08(2) . ?
Fe1 C18A 2.08(3) . ?
Fe1 P7A 2.258(9) . ?
Mo1 Mo8 3.087(3) . ?
Mo1 P6 2.481(5) . ?
Mo1 C1 1.95(2) . ?
Mo1 C95 2.31(4) . ?
Mo1 C97 2.29(3) . ?
Mo1 C51 2.28(3) . ?
Mo1 C105 2.38(4) . ?
Mo1 C53 2.35(3) . ?
Mo1 C113 2.05(4) . ?
Mo4 Mo12 3.090(3) . ?
Mo4 P1 2.488(5) . ?
Mo4 C47 1.95(2) . ?
Mo4 C31 2.31(3) . ?
Mo4 C63 2.34(4) . ?
Mo4 C127 2.27(3) . ?
Mo4 C65 2.39(4) . ?
Mo4 C33 2.01(3) . ?
Mo4 C17 2.33(2) . ?
Mo6 Mo10 3.087(3) . ?
Mo6 P4 2.432(5) . ?
Mo6 C101 2.03(3) . ?
Mo6 C123 2.00(3) . ?
Mo6 C129 2.33(4) . ?
Mo6 C131 2.34(3) . ?
Mo6 C133 2.32(4) . ?
Mo6 C67 2.36(3) . ?
Mo6 C135 2.33(3) . ?
Mo8 P6 2.434(6) . ?
Mo8 C4 1.93(3) . ?
Mo8 C13 2.31(3) . ?
Mo8 C55 2.36(3) . ?
Mo8 C111 2.31(3) . ?
Mo8 C115 2.33(3) . ?
Mo8 C15 2.31(4) . ?
Mo8 C2 2.04(3) . ?
Mo10 P4 2.487(5) . ?
Mo10 C6 1.94(2) . ?
Mo10 C3 2.31(4) . ?
Mo10 C49 2.40(4) . ?
Mo10 C99 2.35(3) . ?
Mo10 C25 2.29(3) . ?
Mo10 C103 2.26(3) . ?
Mo10 C61 1.98(3) . ?
Mo12 P1 2.439(5) . ?
Mo12 C107 2.28(3) . ?
Mo12 C27 2.03(3) . ?
Mo12 C109 2.34(3) . ?
Mo12 C7 2.31(3) . ?
Mo12 C57 2.30(3) . ?
Mo12 C121 2.33(3) . ?
Mo12 C125 2.00(3) . ?
P8 P12 2.129(18) . ?
P8 P14 2.123(17) . ?
Cl1 C8 1.80(4) . ?
P10 P14 2.156(18) . ?
P10 P16 2.102(17) . ?
P12 P16 2.096(18) . ?
Cl4 C8 1.73(3) . ?
C1 O4 1.12(3) . ?
C1 Mo2 2.21(2) . ?
O1 C6 1.12(3) . ?
O6 C113 1.13(5) . ?
C4 O8 1.19(4) . ?
C6 Mo11 2.20(2) . ?
C8 H8A 0.9900 . ?
C8 H8B 0.9900 . ?
C10 C12 1.404(15) . ?
C10 C18 1.399(14) . ?
C10 C28 1.511(16) . ?
C12 C14 1.416(15) . ?
C12 C26 1.510(16) . ?
C14 C16 1.411(15) . ?
C14 C24 1.507(16) . ?
C16 C18 1.409(14) . ?
C16 C22 1.504(15) . ?
C18 C20 1.507(16) . ?
C20 H20A 0.9000 . ?
C20 H20B 0.9000 . ?
C20 H20C 0.9000 . ?
C22 H22A 0.9000 . ?
C22 H22B 0.9000 . ?
C22 H22C 0.9000 . ?
C24 H24A 0.9000 . ?
C24 H24B 0.9000 . ?
C24 H24C 0.9000 . ?
C26 H26A 0.9000 . ?
C26 H26B 0.9000 . ?
C26 H26C 0.9000 . ?
C28 H28A 0.9000 . ?
C28 H28B 0.9000 . ?
C28 H28C 0.9000 . ?
Al1 O10 1.723(8) . ?
Al1 O12 1.70(3) . ?
Al1 O14 1.69(2) . ?
Al1 O16 1.79(3) . ?
Al1 O21 1.74(3) . ?
Al1 O11 1.75(3) . ?
Al1 O33 1.710(8) . ?
O10 C23 1.49(2) . ?
O12 C30 1.33(4) . ?
C30 C32 1.53(2) . ?
C30 C34 1.56(2) . ?
C30 C36 1.54(2) . ?
C32 F1 1.34(2) . ?
C32 F4 1.35(3) . ?
C32 F6 1.32(3) . ?
C34 F8 1.38694(4) . ?
C34 F10 1.33637(4) . ?
C34 F12 1.408007(15) . ?
C36 F14 1.36234(4) . ?
C36 F16 1.34447(8) . ?
C36 F18 1.40058(5) . ?
O14 C45 1.32(4) . ?
O14 C139 1.32(4) . ?
O16 C40 1.32(5) . ?
C38 C40 1.61(2) . ?
C38 F20 1.19292(3) . ?
C38 F22 1.30851(5) . ?
C38 F24 1.35977(5) . ?
C40 C42 1.51(2) . ?
C40 C44 1.49(2) . ?
C42 F26 1.28592(6) . ?
C42 F28 1.33257(3) . ?
C42 F30 1.40822(6) . ?
C44 F32 1.35(2) . ?
C44 F34 1.409(18) . ?
C44 F36 1.36(2) . ?
Al3 O18 1.669(19) . ?
Al3 O20 1.704(18) . ?
Al3 O22 1.718(7) . ?
Al3 O24 1.72(2) . ?
Al3 O17 1.691(17) . ?
Al3 O9 1.735(7) . ?
Al3 O19 1.695(17) . ?
Al3 O5 1.71(2) . ?
Al3 O9A 1.678(7) . ?
O18 C136 1.39(2) . ?
C46 C48 1.54(2) . ?
C46 C50 1.52(2) . ?
C46 C52 1.52(2) . ?
C46 O19 1.37(2) . ?
C48 F38 1.36(2) . ?
C48 F40 1.26(2) . ?
C48 F42 1.31(2) . ?
C50 F44 1.35(2) . ?
C50 F46 1.32(2) . ?
C50 F48 1.34(2) . ?
C52 F50 1.31(2) . ?
C52 F52 1.35(2) . ?
C52 F54 1.35(2) . ?
O20 C54 1.31(3) . ?
C54 C56 1.56(2) . ?
C54 C58 1.56(3) . ?
C54 C60 1.53(2) . ?
C56 F56 1.32(2) . ?
C56 F58 1.35(2) . ?
C56 F60 1.33(2) . ?
C58 F62 1.35(3) . ?
C58 F64 1.37(2) . ?
C58 F66 1.34(3) . ?
C60 F68 1.35(2) . ?
C60 F70 1.32(2) . ?
C60 F72 1.36(2) . ?
O22 C62 1.40(3) . ?
C62 C128 1.53(2) . ?
C62 C130 1.56(3) . ?
C62 C132 1.54(3) . ?
C64 F74 1.31(2) . ?
C64 F76 1.33(2) . ?
C64 F78 1.33(2) . ?
C64 C134 1.53(2) . ?
C66 F80 1.35(2) . ?
C66 F82 1.34(2) . ?
C66 F84 1.34(2) . ?
C66 C134 1.47(5) . ?
C68 F86 1.33138(5) . ?
C68 F88 1.35258(8) . ?
C68 F90 1.33621(3) . ?
C68 C134 1.56(5) . ?
O24 C72 1.36(3) . ?
C70 C72 1.53(2) . ?
C70 F92 1.34(2) . ?
C70 F94 1.35(2) . ?
C70 F96 1.34(2) . ?
C72 C74 1.52(2) . ?
C72 C76 1.52(2) . ?
C74 F98 1.32(2) . ?
C74 F100 1.33(2) . ?
C74 F102 1.33(2) . ?
C76 F104 1.34(2) . ?
C76 F106 1.36(2) . ?
C76 F108 1.35(2) . ?
Al2 O26 1.70(2) . ?
Al2 O28 1.73(3) . ?
Al2 O30 1.694(12) . ?
Al2 O32 1.701(15) . ?
Al2 O34 1.705(15) . ?
Al2 O23 1.699(18) . ?
Al2 O32A 1.70(2) . ?
O26 C78 1.30(3) . ?
C78 C80 1.52(2) . ?
C78 C82 1.54(2) . ?
C78 C84 1.57(2) . ?
C80 F110 1.33(2) . ?
C80 F112 1.32(2) . ?
C80 F114 1.37(2) . ?
C82 F116 1.39(2) . ?
C82 F118 1.36(2) . ?
C82 F120 1.33(2) . ?
C84 F122 1.31(2) . ?
C84 F124 1.32(2) . ?
C84 F126 1.34(2) . ?
O28 C86 1.33(4) . ?
C86 C88 1.51(2) . ?
C86 C90 1.54(2) . ?
C86 C92 1.52(3) . ?
C88 F128 1.34(2) . ?
C88 F130 1.33(2) . ?
C88 F132 1.34(2) . ?
C90 F134 1.37(2) . ?
C90 F136 1.35(2) . ?
C90 F138 1.33(2) . ?
C92 F140 1.32(3) . ?
C92 F142 1.34(3) . ?
C92 F144 1.33(2) . ?
O30 C94 1.33(2) . ?
C94 C96 1.533(18) . ?
C94 C98 1.510(19) . ?
C94 C100 1.58(2) . ?
C96 F146 1.32(2) . ?
C96 F148 1.30(2) . ?
C96 F150 1.32(2) . ?
C98 F152 1.35(2) . ?
C98 F154 1.34(2) . ?
C98 F156 1.289(19) . ?
C100 F158 1.34(2) . ?
C100 F160 1.32(2) . ?
C100 F162 1.34(2) . ?
O32 C104 1.31(2) . ?
C102 C104 1.52(2) . ?
C102 F164 1.34(2) . ?
C102 F166 1.35(2) . ?
C102 F168 1.29(2) . ?
C104 C106 1.57(2) . ?
C104 C108 1.54(2) . ?
C106 F170 1.34(2) . ?
C106 F172 1.36(2) . ?
C106 F174 1.33(2) . ?
C108 F176 1.33(2) . ?
C108 F178 1.35(2) . ?
C108 F180 1.33(2) . ?
Cl6 C75 1.74(3) . ?
Cl8 C110 1.72(2) . ?
Cl10 C110 1.78(3) . ?
Cl12 C75 1.77(3) . ?
P2 Mo3 2.427(9) . ?
P2 Sb3 2.483(13) . ?
P2 Mo11 2.489(10) . ?
P2 Ag1A 2.644(13) . ?
P2 Ag3A 2.453(11) . ?
Mo3 Sb3 2.845(6) . ?
Mo3 Mo11 3.060(4) . ?
Mo3 C161 2.04(4) . ?
Mo3 C165 2.03(4) . ?
Mo3 C164 2.33(10) . ?
Mo3 C1A 2.19(6) . ?
Mo3 C1B 2.38(8) . ?
Mo3 C1C 2.44(8) . ?
Mo3 C67A 2.21(7) . ?
Sb3 Mo11 2.774(5) . ?
Sb3 Ag1A 2.844(6) . ?
Mo7 Mo2 3.056(4) . ?
Mo7 Sb2 2.836(6) . ?
Mo7 P9 2.428(10) . ?
Mo7 C154 2.01(6) . ?
Mo7 C156 2.38(7) . ?
Mo7 C155 2.43(7) . ?
Mo7 C157 2.23(7) . ?
Mo7 C153 2.05(3) . ?
Mo7 C159 2.25(6) . ?
Mo7 C158 2.31(6) . ?
Mo2 Sb2 2.771(5) . ?
Mo2 P9 2.487(9) . ?
Mo2 C148 2.21(6) . ?
Mo2 C150 2.28(6) . ?
Mo2 C149 2.33(6) . ?
Mo2 C151 2.35(8) . ?
Mo2 C152 2.44(9) . ?
Mo2 C160 2.06(4) . ?
Sb2 P9 2.461(15) . ?
Sb2 Ag2A 2.861(6) . ?
P9 Ag2A 2.624(13) . ?
P9 Ag1A 2.467(12) . ?
Mo9 Mo5 3.067(5) . ?
Mo9 Sb5 2.838(6) . ?
Mo9 P5 2.431(9) . ?
Mo9 C162 2.00(7) . ?
Mo9 C168 2.25(7) . ?
Mo9 C1D 2.31(7) . ?
Mo9 C7A 2.41(8) . ?
Mo9 C57A 2.36(7) . ?
Mo9 C1E 2.28(6) . ?
Mo9 C169 2.01(3) . ?
Mo5 Sb5 2.773(5) . ?
Mo5 P5 2.488(10) . ?
Mo5 C47 2.21(2) . ?
Mo5 C163 2.02(3) . ?
Mo5 C31A 2.33(6) . ?
Mo5 C63A 2.37(7) . ?
Mo5 C167 2.33(6) . ?
Mo5 C65A 2.25(8) . ?
Mo5 C17A 2.34(5) . ?
Sb5 P5 2.479(14) . ?
Sb5 Ag3A 2.863(5) . ?
P5 Ag2A 2.463(11) . ?
P5 Ag3A 2.647(13) . ?
P11 P13 2.15(2) . ?
P11 P7 2.109(18) . ?
P11 Ag1A 2.977(15) . ?
P3 P7 2.14(2) . ?
P3 P15 2.12(3) . ?
P3 Ag3A 2.611(13) . ?
P13 P15 2.11(2) . ?
P13 Ag2A 2.792(14) . ?
P7 Ag1A 2.760(13) . ?
Mo11 C137 1.99(4) . ?
Mo11 C3A 2.32(8) . ?
Mo11 C49A 2.46(9) . ?
Mo11 C99A 2.39(6) . ?
Mo11 C25A 2.46(8) . ?
Mo11 C166 2.42(7) . ?
C110 H11A 0.9900 . ?
C110 H11B 0.9900 . ?
O34 C112 1.31(2) . ?
C112 C114 1.51(3) . ?
C112 C116 1.54(3) . ?
C112 C118 1.56(3) . ?
C114 F182 1.30(3) . ?
C114 F184 1.30(3) . ?
C114 F186 1.40(3) . ?
C116 F188 1.39(3) . ?
C116 F190 1.37(3) . ?
C116 F192 1.33(3) . ?
C118 F194 1.30(3) . ?
C118 F196 1.31(3) . ?
C118 F198 1.34(3) . ?
O17 C120 1.29(3) . ?
C120 C122 1.56(3) . ?
C120 C124 1.59(4) . ?
C120 C126 1.53(3) . ?
C122 F99 1.32(3) . ?
C122 F25 1.35(3) . ?
C122 F101 1.33(3) . ?
C124 F51 1.37(4) . ?
C124 F103 1.40(3) . ?
C124 F13 1.35(3) . ?
C126 F105 1.36(3) . ?
C126 F53 1.31(3) . ?
C126 F107 1.37(3) . ?
O9 C134 1.39(2) . ?
C128 F27 1.31(2) . ?
C128 F109 1.34(2) . ?
C128 F55 1.32(2) . ?
C130 F111 1.36(3) . ?
C130 F7 1.35(3) . ?
C130 F113 1.33(3) . ?
C132 F57 1.32(2) . ?
C132 F115 1.35(3) . ?
C132 F29 1.31(3) . ?
C136 C138 1.55(3) . ?
C136 C140 1.56(4) . ?
C136 C142 1.51(3) . ?
C138 F117 1.40(3) . ?
C138 F59 1.22(3) . ?
C138 F119 1.27(3) . ?
C140 F15 1.34(3) . ?
C140 F121 1.26(4) . ?
C140 F61 1.35(3) . ?
C142 F123 1.29(3) . ?
C142 F31 1.34(3) . ?
C142 F125 1.38(3) . ?
C144 C146 1.53(3) . ?
C144 F63 1.36(3) . ?
C144 F127 1.35(3) . ?
C144 F2 1.34(3) . ?
C146 C147 1.51(3) . ?
C146 C37 1.55(3) . ?
C146 O5 1.35(3) . ?
C147 F129 1.32(3) . ?
C147 F65 1.33(3) . ?
C147 F131 1.35(3) . ?
C37 F33 1.34(3) . ?
C37 F133 1.36(3) . ?
C37 F67 1.33(3) . ?
C75 H75A 0.9900 . ?
C75 H75B 0.9900 . ?
O21 C19 1.36(4) . ?
C19 C77 1.55(3) . ?
C19 C39 1.55(3) . ?
C19 C79 1.53(3) . ?
C77 F135 1.34(3) . ?
C77 F17 1.38(3) . ?
C77 F137 1.31(3) . ?
C39 F69 1.38(3) . ?
C39 F139 1.41(2) . ?
C39 F143 1.39(3) . ?
C79 F35 1.38(3) . ?
C79 F141 1.36(3) . ?
C79 F71 1.40(3) . ?
O11 C81 1.30(5) . ?
C5 C81 1.58(3) . ?
C5 F9 1.23(3) . ?
C5 F145 1.29(2) . ?
C5 F73 1.37(3) . ?
C81 C41 1.55(3) . ?
C81 C83 1.47(3) . ?
C41 F147 1.34527(6) . ?
C41 F37 1.36021(3) . ?
C41 F149 1.30985(4) . ?
C83 F75 1.35(3) . ?
C83 F151 1.40(3) . ?
C83 F19 1.38(3) . ?
O23 C21 1.32(4) . ?
C21 C85 1.51(3) . ?
C21 C43 1.53(3) . ?
C21 C87 1.50(3) . ?
C85 F153 1.34(3) . ?
C85 F77 1.34(3) . ?
C85 F161 1.33(3) . ?
C43 F155 1.39(3) . ?
C43 F39 1.35(3) . ?
C43 F157 1.30(3) . ?
C87 F79 1.30(3) . ?
C87 F159 1.34(3) . ?
C87 F5 1.32(3) . ?
C11 H11C 0.9900 . ?
C11 H11D 0.9900 . ?
C11 Cl3 1.81(5) . ?
C11 Cl7 1.74(4) . ?
C89 H89A 0.9900 . ?
C89 H89B 0.9900 . ?
C89 Cl2 1.77(4) . ?
C89 Cl9 1.72(3) . ?
F81 C91 1.34(2) . ?
C45 C117 1.55(2) . ?
C45 C59 1.51(2) . ?
C45 C69 1.53(2) . ?
F163 C91 1.33(2) . ?
F163 F11 1.47(16) . ?
C91 F41 1.34(2) . ?
C91 C23 1.56(3) . ?
C23 C29 1.63(2) . ?
C23 C119 1.60(3) . ?
C93 H93A 0.9900 . ?
C93 H93B 0.9900 . ?
C93 Cl5 1.74(3) . ?
C93 Cl11 1.78(4) . ?
O3 C47 1.13(3) . ?
O25 C33 1.19(4) . ?
C95 H95 0.9500 . ?
C95 C105 1.42(6) . ?
C95 C53 1.42(7) . ?
C3 H3 0.9500 . ?
C3 C49 1.51(6) . ?
C3 C99 1.32(8) . ?
C97 H97 0.9500 . ?
C97 C51 1.31(6) . ?
C97 C105 1.51(6) . ?
C49 H49 0.9500 . ?
C49 C25 1.48(6) . ?
O13 C101 1.13(3) . ?
C99 H99 0.9500 . ?
C99 C103 1.42(6) . ?
C25 H25 0.9500 . ?
C25 C103 1.37(7) . ?
C51 H51 0.9500 . ?
C51 C53 1.41(6) . ?
C103 H103 0.9500 . ?
C13 H13 0.9500 . ?
C13 C55 1.49(6) . ?
C13 C111 1.48(5) . ?
C105 H105 0.9500 . ?
C53 H53 0.9500 . ?
O27 C27 1.17(3) . ?
F165 C117 1.34(2) . ?
F83 C117 1.35(2) . ?
C107 H107 0.9500 . ?
C107 C109 1.48(5) . ?
C107 C121 1.53(6) . ?
F167 C117 1.33(2) . ?
F21 C59 1.35(2) . ?
F169 C59 1.34(2) . ?
C109 H109 0.9500 . ?
C109 C7 1.26(6) . ?
C55 H55 0.9500 . ?
C55 C15 1.34(6) . ?
C111 H111 0.9500 . ?
C111 C115 1.38(6) . ?
C7 H7 0.9500 . ?
C7 C57 1.37(5) . ?
C57 H57 0.9500 . ?
C57 C121 1.25(6) . ?
C115 H115 0.9500 . ?
C115 C15 1.42(7) . ?
C29 F175 1.31207(5) . ?
C29 F11 1.32167(7) . ?
C29 F179 1.33374(9) . ?
C59 F173 1.34(2) . ?
C119 F87 1.339705(19) . ?
C119 F177 1.31764(4) . ?
C119 F89 1.36838(2) . ?
C15 H15 0.9500 . ?
C121 H121 0.9500 . ?
C61 O31 1.14(4) . ?
O7 C125 1.04(3) . ?
O29 C123 1.07(4) . ?
C31 H31 0.9500 . ?
C31 C127 1.35(7) . ?
C31 C65 1.41(6) . ?
C63 H63 0.9500 . ?
C63 C65 1.48(6) . ?
C63 C17 1.31(6) . ?
O15 C2 1.13(3) . ?
C127 H127 0.9500 . ?
C127 C17 1.44(5) . ?
C129 H129 0.9500 . ?
C129 C133 1.33(6) . ?
C129 C67 1.33(7) . ?
C65 H65 0.9500 . ?
C131 H131 0.9500 . ?
C131 C133 1.36(6) . ?
C131 C135 1.50(4) . ?
C133 H133 0.9500 . ?
C67 H67 0.9500 . ?
C67 C135 1.36(6) . ?
C135 H135 0.9500 . ?
C17 H17 0.9500 . ?
C137 O2 1.16(5) . ?
F85 C69 1.350(19) . ?
F171 C69 1.315(19) . ?
F43 C69 1.331(19) . ?
C139 C35 1.53(2) . ?
C139 C141 1.52(2) . ?
C139 C71 1.54(2) . ?
F45 C35 1.35(2) . ?
F181 C35 1.37(2) . ?
F91 C35 1.33(2) . ?
F183 C141 1.34(2) . ?
F23 C141 1.33(2) . ?
C141 F47 1.34(2) . ?
F185 C71 1.33287(4) . ?
F93 C71 1.31156(8) . ?
F187 C71 1.34016(9) . ?
C143 O33 1.39(3) . ?
C143 C9 1.51(3) . ?
C143 C145 1.51(3) . ?
C143 C73 1.52(3) . ?
F189 C9 1.33(2) . ?
F95 C9 1.33(2) . ?
C9 F191 1.33(2) . ?
C145 F3 1.33(2) . ?
C145 F193 1.33(2) . ?
C145 F49 1.34(2) . ?
C73 F97 1.31267(5) . ?
C73 F195 1.38417(4) . ?
C73 F197 1.35334(12) . ?
C10A C12A 1.393(17) . ?
C10A C18A 1.400(18) . ?
C10A C28A 1.52(2) . ?
C12A C14A 1.396(16) . ?
C12A C26A 1.505(19) . ?
C14A C16A 1.416(18) . ?
C14A C24A 1.501(19) . ?
C16A C18A 1.403(19) . ?
C16A C22A 1.50(2) . ?
C18A C20A 1.51(2) . ?
C20A H20D 0.9000 . ?
C20A H20E 0.9000 . ?
C20A H20F 0.9000 . ?
C22A H22D 0.9000 . ?
C22A H22E 0.9000 . ?
C22A H22F 0.9000 . ?
C24A H24D 0.9000 . ?
C24A H24E 0.9000 . ?
C24A H24F 0.9000 . ?
C26A H26D 0.9000 . ?
C26A H26E 0.9000 . ?
C26A H26F 0.9000 . ?
C28A H28D 0.9000 . ?
C28A H28E 0.9000 . ?
C28A H28F 0.9000 . ?
C148 H148 0.9500 . ?
C148 C150 1.43(6) . ?
C148 C149 1.42(6) . ?
C150 H150 0.9500 . ?
C150 C151 1.42(6) . ?
C149 H149 0.9500 . ?
C149 C152 1.43(6) . ?
C151 H151 0.9500 . ?
C151 C152 1.42(6) . ?
C152 H152 0.9500 . ?
C154 O98 1.15(9) . ?
O35 C153 1.14(4) . ?
C156 H156 1.0000 . ?
C156 C155 1.53(5) . ?
C156 C157 1.54(5) . ?
C155 H155 1.0000 . ?
C155 C159 1.54(5) . ?
C157 H157 1.0000 . ?
C157 C158 1.54(5) . ?
C159 H159 1.0000 . ?
C159 C158 1.54(5) . ?
C158 H158 1.0000 . ?
O36 C160 1.14(5) . ?
O38 C162 1.21(8) . ?
O39 C163 1.19(4) . ?
O37 C161 1.15(6) . ?
O44 C165 1.15(6) . ?
C164 H164 0.9500 . ?
C164 C1C 1.68(13) . ?
C164 C67A 1.42(16) . ?
C1A H1A 0.9500 . ?
C1A C1B 1.54(10) . ?
C1A C67A 1.41(16) . ?
C1B H1B 0.9500 . ?
C1B C1C 1.67(14) . ?
C1C H1C 0.9500 . ?
C67A H67A 0.9500 . ?
C3A H3A 0.9500 . ?
C3A C49A 1.38(16) . ?
C3A C99A 1.49(15) . ?
C49A H49A 0.9500 . ?
C49A C25A 1.9(2) . ?
C99A H99A 0.9500 . ?
C99A C166 1.45(14) . ?
C25A H25A 0.9500 . ?
C25A C166 1.43(12) . ?
C166 H166 0.9500 . ?
C31A H31A 0.9500 . ?
C31A C167 1.37(5) . ?
C31A C65A 1.37(5) . ?
C63A H63A 0.9500 . ?
C63A C65A 1.37(5) . ?
C63A C17A 1.37(5) . ?
C167 H167 0.9500 . ?
C167 C17A 1.37(5) . ?
C65A H65A 0.9500 . ?
C17A H17A 0.9500 . ?
C168 H168 0.9500 . ?
C168 C1D 1.50(5) . ?
C168 C1E 1.50(5) . ?
C1D H1D 0.9500 . ?
C1D C7A 1.50(5) . ?
C7A H7A 0.9500 . ?
C7A C57A 1.50(5) . ?
C57A H57A 0.9500 . ?
C57A C1E 1.50(5) . ?
C1E H1E 0.9500 . ?
O40 C169 1.04(4) . ?
Ag2A Ag1A 2.994(9) . ?
Ag2A Ag3A 2.994(9) . ?
Ag1A Ag3A 3.007(9) . ?
P11A P13A 2.140(18) . ?
P11A P7A 2.14(3) . ?
P3A P7A 2.12(4) . ?
P3A P15A 2.15(3) . ?
P13A P15A 2.15(2) . ?
C64A F74A 1.31(3) . ?
C64A F76A 1.33(3) . ?
C64A F78A 1.31(3) . ?
C64A C170 1.52(3) . ?
C66A F80A 1.36(3) . ?
C66A F82A 1.35(3) . ?
C66A F84A 1.33(3) . ?
C66A C170 1.46(4) . ?
C68A F86A 1.32(2) . ?
C68A F88A 1.38(3) . ?
C68A F90A 1.33(2) . ?
C68A C170 1.57(5) . ?
C170 O9A 1.38(2) . ?
O32A C1F 1.31(3) . ?
C171 C1F 1.52(3) . ?
C171 F199 1.34(3) . ?
C171 F1A 1.35(3) . ?
C171 F1B 1.29(3) . ?
C1F C1G 1.57(3) . ?
C1F C1H 1.55(3) . ?
C1G F1C 1.34(3) . ?
C1G F1D 1.36(3) . ?
C1G F1E 1.33(3) . ?
C1H F1F 1.32(3) . ?
C1H F1G 1.36(3) . ?
C1H F1H 1.33(3) . ?

loop_
_geom_torsion_atom_site_label_1
_geom_torsion_atom_site_label_2
_geom_torsion_atom_site_label_3
_geom_torsion_atom_site_label_4
_geom_torsion
_geom_torsion_site_symmetry_1
_geom_torsion_site_symmetry_2
_geom_torsion_site_symmetry_3
_geom_torsion_site_symmetry_4
_geom_torsion_publ_flag
Fe1 C10 C12 C14 59.6(8) . . . . ?
Fe1 C10 C12 C26 -121(2) . . . . ?
Fe1 C10 C18 C16 -57.1(16) . . . . ?
Fe1 C10 C18 C20 118(3) . . . . ?
Fe1 C12 C14 C16 62.0(13) . . . . ?
Fe1 C12 C14 C24 -120(2) . . . . ?
Fe1 C14 C16 C18 63.8(15) . . . . ?
Fe1 C14 C16 C22 -120(2) . . . . ?
Fe1 C16 C18 C10 58.8(15) . . . . ?
Fe1 C16 C18 C20 -116(2) . . . . ?
Fe1 C10A C12A C14A 60.6(15) . . . . ?
Fe1 C10A C12A C26A -124(2) . . . . ?
Fe1 C10A C18A C16A -61.6(18) . . . . ?
Fe1 C10A C18A C20A 120(3) . . . . ?
Fe1 C12A C14A C16A 60.6(15) . . . . ?
Fe1 C12A C14A C24A -125(3) . . . . ?
Fe1 C14A C16A C18A 60.6(18) . . . . ?
Fe1 C14A C16A C22A -118(3) . . . . ?
Fe1 C16A C18A C10A 62.7(18) . . . . ?
Fe1 C16A C18A C20A -119(3) . . . . ?
Mo1 C95 C105 C97 -59.9(16) . . . . ?
Mo1 C95 C53 C51 62.8(18) . . . . ?
Mo1 C97 C51 C53 -64(2) . . . . ?
Mo1 C97 C105 C95 61.3(18) . . . . ?
Mo1 C51 C53 C95 -64(2) . . . . ?
Mo4 C31 C127 C17 -66.8(19) . . . . ?
Mo4 C31 C65 C63 61(2) . . . . ?
Mo4 C63 C65 C31 -60.8(19) . . . . ?
Mo4 C63 C17 C127 61(2) . . . . ?
Mo4 C127 C17 C63 -64(2) . . . . ?
Mo6 C129 C133 C131 -65(3) . . . . ?
Mo6 C129 C67 C135 65(2) . . . . ?
Mo6 C131 C133 C129 65(3) . . . . ?
Mo6 C131 C135 C67 -65(2) . . . . ?
Mo6 C67 C135 C131 63(2) . . . . ?
Mo8 C13 C55 C15 62(2) . . . . ?
Mo8 C13 C111 C115 -66(2) . . . . ?
Mo8 C55 C15 C115 65(3) . . . . ?
Mo8 C111 C115 C15 -61(2) . . . . ?
Mo8 C115 C15 C55 -67(2) . . . . ?
Mo10 C3 C49 C25 -60.0(16) . . . . ?
Mo10 C3 C99 C103 60(2) . . . . ?
Mo10 C49 C25 C103 -64.7(19) . . . . ?
Mo10 C99 C103 C25 65(2) . . . . ?
Mo10 C25 C103 C99 -66(2) . . . . ?
Mo12 C107 C109 C7 62(2) . . . . ?
Mo12 C107 C121 C57 -64(2) . . . . ?
Mo12 C109 C7 C57 65(2) . . . . ?
Mo12 C7 C57 C121 65(3) . . . . ?
Mo12 C57 C121 C107 61(2) . . . . ?
C10 C12 C14 Fe1 -62.2(8) . . . . ?
C10 C12 C14 C16 -0.2(14) . . . . ?
C10 C12 C14 C24 178(2) . . . . ?
C12 C10 C18 Fe1 59.2(10) . . . . ?
C12 C10 C18 C16 2(2) . . . . ?
C12 C10 C18 C20 177(2) . . . . ?
C12 C14 C16 Fe1 -62.3(10) . . . . ?
C12 C14 C16 C18 1(2) . . . . ?
C12 C14 C16 C22 178(2) . . . . ?
C14 C16 C18 Fe1 -61.0(14) . . . . ?
C14 C16 C18 C10 -2(2) . . . . ?
C14 C16 C18 C20 -177(2) . . . . ?
C18 C10 C12 Fe1 -60.8(13) . . . . ?
C18 C10 C12 C14 -1.2(15) . . . . ?
C18 C10 C12 C26 178(2) . . . . ?
C22 C16 C18 Fe1 122(2) . . . . ?
C22 C16 C18 C10 -179(2) . . . . ?
C22 C16 C18 C20 6(4) . . . . ?
C24 C14 C16 Fe1 119(2) . . . . ?
C24 C14 C16 C18 -177(2) . . . . ?
C24 C14 C16 C22 0(4) . . . . ?
C26 C12 C14 Fe1 119(2) . . . . ?
C26 C12 C14 C16 -179(2) . . . . ?
C26 C12 C14 C24 -1(3) . . . . ?
C28 C10 C12 Fe1 121(2) . . . . ?
C28 C10 C12 C14 -179(2) . . . . ?
C28 C10 C12 C26 0(3) . . . . ?
C28 C10 C18 Fe1 -122(2) . . . . ?
C28 C10 C18 C16 -180(2) . . . . ?
C28 C10 C18 C20 -5(4) . . . . ?
Al1 O10 C23 C91 166(4) . . . . ?
Al1 O10 C23 C29 -91(5) . . . . ?
Al1 O10 C23 C119 66(5) . . . . ?
Al1 O12 C30 C32 -142(18) . . . . ?
Al1 O12 C30 C34 95(20) . . . . ?
Al1 O12 C30 C36 -12(20) . . . . ?
Al1 O14 C45 C117 -138(7) . . . . ?
Al1 O14 C45 C59 103(7) . . . . ?
Al1 O14 C45 C69 -29(8) . . . . ?
Al1 O14 C139 C35 -177(4) . . . . ?
Al1 O14 C139 C141 58(5) . . . . ?
Al1 O14 C139 C71 -66(5) . . . . ?
Al1 O16 C40 C38 -93(9) . . . . ?
Al1 O16 C40 C42 14(9) . . . . ?
Al1 O16 C40 C44 153(8) . . . . ?
Al1 O21 C19 C77 -5(9) . . . . ?
Al1 O21 C19 C39 -128(7) . . . . ?
Al1 O21 C19 C79 119(7) . . . . ?
Al1 O11 C81 C5 -170(6) . . . . ?
Al1 O11 C81 C41 -65(7) . . . . ?
Al1 O11 C81 C83 62(7) . . . . ?
O10 Al1 O14 C139 79(4) . . . . ?
O10 Al1 O16 C40 27(9) . . . . ?
O10 Al1 O21 C19 87(7) . . . . ?
O10 C23 C29 F175 -175(4) . . . . ?
O10 C23 C29 F11 -52(6) . . . . ?
O10 C23 C29 F179 59(6) . . . . ?
O10 C23 C119 F87 -85(3) . . . . ?
O10 C23 C119 F177 163.2(19) . . . . ?
O10 C23 C119 F89 21(4) . . . . ?
O12 Al1 O14 C45 -25(8) . . . . ?
O12 Al1 O11 C81 -164(7) . . . . ?
O12 Al1 O33 C143 46(5) . . . . ?
O12 C30 C32 F1 -103(4) . . . . ?
O12 C30 C32 F4 8(5) . . . . ?
O12 C30 C32 F6 128(5) . . . . ?
O12 C30 C34 F8 -42(2) . . . . ?
O12 C30 C34 F10 -161(2) . . . . ?
O12 C30 C34 F12 73(2) . . . . ?
O12 C30 C36 F14 170(3) . . . . ?
O12 C30 C36 F16 -62(3) . . . . ?
O12 C30 C36 F18 51(3) . . . . ?
C32 C30 C34 F8 179.2(17) . . . . ?
C32 C30 C34 F10 60.2(19) . . . . ?
C32 C30 C34 F12 -66(2) . . . . ?
C32 C30 C36 F14 -49(2) . . . . ?
C32 C30 C36 F16 79(2) . . . . ?
C32 C30 C36 F18 -168(2) . . . . ?
C34 C30 C32 F1 16(3) . . . . ?
C34 C30 C32 F4 127(3) . . . . ?
C34 C30 C32 F6 -113(3) . . . . ?
C34 C30 C36 F14 70.4(15) . . . . ?
C34 C30 C36 F16 -161.4(11) . . . . ?
C34 C30 C36 F18 -48.3(15) . . . . ?
C36 C30 C32 F1 133(3) . . . . ?
C36 C30 C32 F4 -116(3) . . . . ?
C36 C30 C32 F6 5(4) . . . . ?
C36 C30 C34 F8 56.0(16) . . . . ?
C36 C30 C34 F10 -63.1(16) . . . . ?
C36 C30 C34 F12 170.7(12) . . . . ?
O14 Al1 O10 C23 17(3) . . . . ?
O14 Al1 O12 C30 -82(20) . . . . ?
O14 Al1 O16 C40 -91(9) . . . . ?
O14 Al1 O21 C19 -161(7) . . . . ?
O14 Al1 O11 C81 -35(7) . . . . ?
O14 Al1 O33 C143 -88(5) . . . . ?
O14 C45 C117 F165 156(3) . . . . ?
O14 C45 C117 F83 44(3) . . . . ?
O14 C45 C117 F167 -75(3) . . . . ?
O14 C45 C59 F21 -24(4) . . . . ?
O14 C45 C59 F169 90(4) . . . . ?
O14 C45 C59 F173 -147(4) . . . . ?
O14 C45 C69 F85 -86(4) . . . . ?
O14 C45 C69 F171 39(4) . . . . ?
O14 C45 C69 F43 156(3) . . . . ?
O14 C139 C35 F45 170(3) . . . . ?
O14 C139 C35 F181 56(3) . . . . ?
O14 C139 C35 F91 -62(3) . . . . ?
O14 C139 C141 F183 -85(3) . . . . ?
O14 C139 C141 F23 32(3) . . . . ?
O14 C139 C141 F47 159(3) . . . . ?
O14 C139 C71 F185 -56(2) . . . . ?
O14 C139 C71 F93 69(2) . . . . ?
O14 C139 C71 F187 -177.1(19) . . . . ?
O16 Al1 O10 C23 -104(4) . . . . ?
O16 Al1 O14 C139 -157(4) . . . . ?
O16 Al1 O21 C19 -38(8) . . . . ?
O16 C40 C42 F26 39(3) . . . . ?
O16 C40 C42 F28 -92(3) . . . . ?
O16 C40 C42 F30 150(2) . . . . ?
O16 C40 C44 F32 153(4) . . . . ?
O16 C40 C44 F34 -86(4) . . . . ?
O16 C40 C44 F36 38(4) . . . . ?
C38 C40 C42 F26 152.6(11) . . . . ?
C38 C40 C42 F28 20.8(19) . . . . ?
C38 C40 C42 F30 -96.8(13) . . . . ?
C38 C40 C44 F32 35(3) . . . . ?
C38 C40 C44 F34 157(2) . . . . ?
C38 C40 C44 F36 -80(3) . . . . ?
F20 C38 C40 O16 59(2) . . . . ?
F20 C38 C40 C42 -52.8(17) . . . . ?
F20 C38 C40 C44 179.5(16) . . . . ?
F22 C38 C40 O16 -68(2) . . . . ?
F22 C38 C40 C42 179.7(12) . . . . ?
F22 C38 C40 C44 51.9(18) . . . . ?
F24 C38 C40 O16 167(2) . . . . ?
F24 C38 C40 C42 55.0(15) . . . . ?
F24 C38 C40 C44 -72.7(17) . . . . ?
C42 C40 C44 F32 -76(4) . . . . ?
C42 C40 C44 F34 45(3) . . . . ?
C42 C40 C44 F36 169(3) . . . . ?
C44 C40 C42 F26 -94(2) . . . . ?
C44 C40 C42 F28 133.8(18) . . . . ?
C44 C40 C42 F30 16(2) . . . . ?
Al3 O18 C136 C138 -63(9) . . . . ?
Al3 O18 C136 C140 52(9) . . . . ?
Al3 O18 C136 C142 -165(7) . . . . ?
Al3 O20 C54 C56 -42(18) . . . . ?
Al3 O20 C54 C58 -157(16) . . . . ?
Al3 O20 C54 C60 80(17) . . . . ?
Al3 O22 C62 C128 179.2(18) . . . . ?
Al3 O22 C62 C130 -66(4) . . . . ?
Al3 O22 C62 C132 59(4) . . . . ?
Al3 O24 C72 C70 -179(4) . . . . ?
Al3 O24 C72 C74 -65(5) . . . . ?
Al3 O24 C72 C76 56(5) . . . . ?
Al3 O17 C120 C122 134(22) . . . . ?
Al3 O17 C120 C124 22(24) . . . . ?
Al3 O17 C120 C126 -97(22) . . . . ?
Al3 O9 C134 C64 84(7) . . . . ?
Al3 O9 C134 C66 -151(5) . . . . ?
Al3 O9 C134 C68 -35(7) . . . . ?
O18 Al3 O20 C54 62(18) . . . . ?
O18 Al3 O22 C62 -138(3) . . . . ?
O18 Al3 O24 C72 103(5) . . . . ?
O18 C136 C138 F117 -39(3) . . . . ?
O18 C136 C138 F59 -157(2) . . . . ?
O18 C136 C138 F119 88(3) . . . . ?
O18 C136 C140 F15 33(4) . . . . ?
O18 C136 C140 F121 159(4) . . . . ?
O18 C136 C140 F61 -77(4) . . . . ?
O18 C136 C142 F123 -147(4) . . . . ?
O18 C136 C142 F31 -22(5) . . . . ?
O18 C136 C142 F125 90(4) . . . . ?
C48 C46 C50 F44 158(3) . . . . ?
C48 C46 C50 F46 -81(3) . . . . ?
C48 C46 C50 F48 39(4) . . . . ?
C48 C46 C52 F50 102(3) . . . . ?
C48 C46 C52 F52 -138(3) . . . . ?
C48 C46 C52 F54 -23(3) . . . . ?
C48 C46 O19 Al3 79(7) . . . . ?
C50 C46 C48 F38 141(3) . . . . ?
C50 C46 C48 F40 17(4) . . . . ?
C50 C46 C48 F42 -97(4) . . . . ?
C50 C46 C52 F50 -36(4) . . . . ?
C50 C46 C52 F52 85(3) . . . . ?
C50 C46 C52 F54 -161(3) . . . . ?
C50 C46 O19 Al3 -162(6) . . . . ?
C52 C46 C48 F38 4(4) . . . . ?
C52 C46 C48 F40 -120(3) . . . . ?
C52 C46 C48 F42 126(3) . . . . ?
C52 C46 C50 F44 -68(4) . . . . ?
C52 C46 C50 F46 52(4) . . . . ?
C52 C46 C50 F48 173(3) . . . . ?
C52 C46 O19 Al3 -30(8) . . . . ?
O20 Al3 O18 C136 115(9) . . . . ?
O20 Al3 O22 C62 99(3) . . . . ?
O20 Al3 O24 C72 -145(5) . . . . ?
O20 C54 C56 F56 179(4) . . . . ?
O20 C54 C56 F58 -59(4) . . . . ?
O20 C54 C56 F60 56(4) . . . . ?
O20 C54 C58 F62 -66(4) . . . . ?
O20 C54 C58 F64 176(4) . . . . ?
O20 C54 C58 F66 42(4) . . . . ?
O20 C54 C60 F68 -161(4) . . . . ?
O20 C54 C60 F70 -51(4) . . . . ?
O20 C54 C60 F72 77(4) . . . . ?
C56 C54 C58 F62 -178(3) . . . . ?
C56 C54 C58 F64 64(3) . . . . ?
C56 C54 C58 F66 -70(3) . . . . ?
C56 C54 C60 F68 -43(3) . . . . ?
C56 C54 C60 F70 66(3) . . . . ?
C56 C54 C60 F72 -165(3) . . . . ?
C58 C54 C56 F56 -60(3) . . . . ?
C58 C54 C56 F58 62(3) . . . . ?
C58 C54 C56 F60 176(3) . . . . ?
C58 C54 C60 F68 71(3) . . . . ?
C58 C54 C60 F70 -179(3) . . . . ?
C58 C54 C60 F72 -51(3) . . . . ?
C60 C54 C56 F56 53(4) . . . . ?
C60 C54 C56 F58 175(3) . . . . ?
C60 C54 C56 F60 -70(3) . . . . ?
C60 C54 C58 F62 64(3) . . . . ?
C60 C54 C58 F64 -54(3) . . . . ?
C60 C54 C58 F66 172(3) . . . . ?
O22 Al3 O18 C136 -6(9) . . . . ?
O22 Al3 O20 C54 -172(17) . . . . ?
O22 Al3 O24 C72 -27(5) . . . . ?
O22 C62 C128 F27 31(3) . . . . ?
O22 C62 C128 F109 -79(3) . . . . ?
O22 C62 C128 F55 156(3) . . . . ?
O22 C62 C130 F111 -46(4) . . . . ?
O22 C62 C130 F7 62(3) . . . . ?
O22 C62 C130 F113 -178(3) . . . . ?
O22 C62 C132 F57 151(3) . . . . ?
O22 C62 C132 F115 43(4) . . . . ?
O22 C62 C132 F29 -70(4) . . . . ?
F74 C64 C134 C66 -67(5) . . . . ?
F74 C64 C134 C68 172(4) . . . . ?
F74 C64 C134 O9 53(5) . . . . ?
F76 C64 C134 C66 174(4) . . . . ?
F76 C64 C134 C68 53(4) . . . . ?
F76 C64 C134 O9 -66(5) . . . . ?
F78 C64 C134 C66 56(5) . . . . ?
F78 C64 C134 C68 -65(4) . . . . ?
F78 C64 C134 O9 175(4) . . . . ?
F80 C66 C134 C64 41(5) . . . . ?
F80 C66 C134 C68 157(4) . . . . ?
F80 C66 C134 O9 -91(4) . . . . ?
F82 C66 C134 C64 159(4) . . . . ?
F82 C66 C134 C68 -84(4) . . . . ?
F82 C66 C134 O9 28(5) . . . . ?
F84 C66 C134 C64 -81(4) . . . . ?
F84 C66 C134 C68 35(4) . . . . ?
F84 C66 C134 O9 147(4) . . . . ?
F86 C68 C134 C64 55(2) . . . . ?
F86 C68 C134 C66 -66(2) . . . . ?
F86 C68 C134 O9 -175.0(18) . . . . ?
F88 C68 C134 C64 -60(2) . . . . ?
F88 C68 C134 C66 179(2) . . . . ?
F88 C68 C134 O9 71(3) . . . . ?
F90 C68 C134 C64 -179.1(19) . . . . ?
F90 C68 C134 C66 60(2) . . . . ?
F90 C68 C134 O9 -49(3) . . . . ?
O24 Al3 O18 C136 -148(9) . . . . ?
O24 Al3 O20 C54 -34(17) . . . . ?
O24 Al3 O22 C62 -15(3) . . . . ?
O24 C72 C74 F98 56(3) . . . . ?
O24 C72 C74 F100 -62(3) . . . . ?
O24 C72 C74 F102 178(2) . . . . ?
O24 C72 C76 F104 152(3) . . . . ?
O24 C72 C76 F106 -85(3) . . . . ?
O24 C72 C76 F108 28(3) . . . . ?
C70 C72 C74 F98 170(2) . . . . ?
C70 C72 C74 F100 52(3) . . . . ?
C70 C72 C74 F102 -69(3) . . . . ?
C70 C72 C76 F104 32(3) . . . . ?
C70 C72 C76 F106 155(2) . . . . ?
C70 C72 C76 F108 -92(3) . . . . ?
F92 C70 C72 O24 -75(3) . . . . ?
F92 C70 C72 C74 171(2) . . . . ?
F92 C70 C72 C76 47(3) . . . . ?
F94 C70 C72 O24 161(2) . . . . ?
F94 C70 C72 C74 47(3) . . . . ?
F94 C70 C72 C76 -77(3) . . . . ?
F96 C70 C72 O24 42(3) . . . . ?
F96 C70 C72 C74 -73(3) . . . . ?
F96 C70 C72 C76 163(2) . . . . ?
C74 C72 C76 F104 -89(3) . . . . ?
C74 C72 C76 F106 34(3) . . . . ?
C74 C72 C76 F108 147(2) . . . . ?
C76 C72 C74 F98 -64(3) . . . . ?
C76 C72 C74 F100 178(2) . . . . ?
C76 C72 C74 F102 57(3) . . . . ?
Al2 O26 C78 C80 25(10) . . . . ?
Al2 O26 C78 C82 155(8) . . . . ?
Al2 O26 C78 C84 -96(9) . . . . ?
Al2 O28 C86 C88 -162(8) . . . . ?
Al2 O28 C86 C90 75(10) . . . . ?
Al2 O28 C86 C92 -37(10) . . . . ?
Al2 O30 C94 C96 -152(3) . . . . ?
Al2 O30 C94 C98 -26(5) . . . . ?
Al2 O30 C94 C100 91(4) . . . . ?
Al2 O32 C104 C102 -36(6) . . . . ?
Al2 O32 C104 C106 83(5) . . . . ?
Al2 O32 C104 C108 -158(4) . . . . ?
Al2 O34 C112 C114 -43(7) . . . . ?
Al2 O34 C112 C116 80(6) . . . . ?
Al2 O34 C112 C118 -164(6) . . . . ?
Al2 O32A C1F C171 10(10) . . . . ?
Al2 O32A C1F C1G 128(8) . . . . ?
Al2 O32A C1F C1H -114(8) . . . . ?
O26 Al2 O28 C86 -165(9) . . . . ?
O26 Al2 O30 C94 -142(4) . . . . ?
O26 Al2 O32 C104 -16(6) . . . . ?
O26 C78 C80 F110 -33(4) . . . . ?
O26 C78 C80 F112 -153(4) . . . . ?
O26 C78 C80 F114 81(4) . . . . ?
O26 C78 C82 F116 82(3) . . . . ?
O26 C78 C82 F118 -157(4) . . . . ?
O26 C78 C82 F120 -38(4) . . . . ?
O26 C78 C84 F122 -36(4) . . . . ?
O26 C78 C84 F124 90(4) . . . . ?
O26 C78 C84 F126 -157(3) . . . . ?
C80 C78 C82 F116 -149(2) . . . . ?
C80 C78 C82 F118 -28(3) . . . . ?
C80 C78 C82 F120 91(3) . . . . ?
C80 C78 C84 F122 -161(3) . . . . ?
C80 C78 C84 F124 -36(3) . . . . ?
C80 C78 C84 F126 78(3) . . . . ?
C82 C78 C80 F110 -159(3) . . . . ?
C82 C78 C80 F112 81(3) . . . . ?
C82 C78 C80 F114 -45(3) . . . . ?
C82 C78 C84 F122 78(4) . . . . ?
C82 C78 C84 F124 -156(3) . . . . ?
C82 C78 C84 F126 -43(3) . . . . ?
C84 C78 C80 F110 92(3) . . . . ?
C84 C78 C80 F112 -29(3) . . . . ?
C84 C78 C80 F114 -155(3) . . . . ?
C84 C78 C82 F116 -36(3) . . . . ?
C84 C78 C82 F118 85(3) . . . . ?
C84 C78 C82 F120 -155(3) . . . . ?
O28 Al2 O26 C78 58(9) . . . . ?
O28 Al2 O30 C94 116(4) . . . . ?
O28 Al2 O32 C104 89(5) . . . . ?
O28 C86 C88 F128 157(5) . . . . ?
O28 C86 C88 F130 -84(4) . . . . ?
O28 C86 C88 F132 31(5) . . . . ?
O28 C86 C90 F134 -100(4) . . . . ?
O28 C86 C90 F136 145(4) . . . . ?
O28 C86 C90 F138 19(4) . . . . ?
O28 C86 C92 F140 143(4) . . . . ?
O28 C86 C92 F142 -104(5) . . . . ?
O28 C86 C92 F144 12(5) . . . . ?
C88 C86 C90 F134 135(4) . . . . ?
C88 C86 C90 F136 19(5) . . . . ?
C88 C86 C90 F138 -107(4) . . . . ?
C88 C86 C92 F140 -87(4) . . . . ?
C88 C86 C92 F142 26(5) . . . . ?
C88 C86 C92 F144 142(4) . . . . ?
C90 C86 C88 F128 -87(4) . . . . ?
C90 C86 C88 F130 31(4) . . . . ?
C90 C86 C88 F132 146(4) . . . . ?
C90 C86 C92 F140 36(5) . . . . ?
C90 C86 C92 F142 149(4) . . . . ?
C90 C86 C92 F144 -95(5) . . . . ?
C92 C86 C88 F128 33(4) . . . . ?
C92 C86 C88 F130 151(3) . . . . ?
C92 C86 C88 F132 -94(4) . . . . ?
C92 C86 C90 F134 13(4) . . . . ?
C92 C86 C90 F136 -102(4) . . . . ?
C92 C86 C90 F138 132(4) . . . . ?
O30 Al2 O26 C78 -60(9) . . . . ?
O30 Al2 O28 C86 -53(10) . . . . ?
O30 Al2 O32 C104 -137(5) . . . . ?
O30 Al2 O34 C112 -8(7) . . . . ?
O30 Al2 O32A C1F 161(8) . . . . ?
O30 C94 C96 F146 88(2) . . . . ?
O30 C94 C96 F148 -51(3) . . . . ?
O30 C94 C96 F150 -166(2) . . . . ?
O30 C94 C98 F152 -29(3) . . . . ?
O30 C94 C98 F154 73(3) . . . . ?
O30 C94 C98 F156 -157(2) . . . . ?
O30 C94 C100 F158 -164(2) . . . . ?
O30 C94 C100 F160 80(3) . . . . ?
O30 C94 C100 F162 -47(3) . . . . ?
C96 C94 C98 F152 96(3) . . . . ?
C96 C94 C98 F154 -162(2) . . . . ?
C96 C94 C98 F156 -33(3) . . . . ?
C96 C94 C100 F158 78(2) . . . . ?
C96 C94 C100 F160 -39(3) . . . . ?
C96 C94 C100 F162 -166(2) . . . . ?
C98 C94 C96 F146 -37(3) . . . . ?
C98 C94 C96 F148 -176(2) . . . . ?
C98 C94 C96 F150 69(3) . . . . ?
C98 C94 C100 F158 -45(2) . . . . ?
C98 C94 C100 F160 -162(2) . . . . ?
C98 C94 C100 F162 71(3) . . . . ?
C100 C94 C96 F146 -157(2) . . . . ?
C100 C94 C96 F148 64(3) . . . . ?
C100 C94 C96 F150 -51(2) . . . . ?
C100 C94 C98 F152 -143(2) . . . . ?
C100 C94 C98 F154 -41(2) . . . . ?
C100 C94 C98 F156 88(2) . . . . ?
O32 Al2 O26 C78 178(8) . . . . ?
O32 Al2 O28 C86 79(9) . . . . ?
O32 Al2 O30 C94 -19(4) . . . . ?
O32 C104 C106 F170 77(2) . . . . ?
O32 C104 C106 F172 -46(3) . . . . ?
O32 C104 C106 F174 -166(2) . . . . ?
O32 C104 C108 F176 -164(2) . . . . ?
O32 C104 C108 F178 -39(3) . . . . ?
O32 C104 C108 F180 76(3) . . . . ?
C102 C104 C106 F170 -163(2) . . . . ?
C102 C104 C106 F172 74(3) . . . . ?
C102 C104 C106 F174 -46(2) . . . . ?
C102 C104 C108 F176 73(3) . . . . ?
C102 C104 C108 F178 -162(2) . . . . ?
C102 C104 C108 F180 -47(3) . . . . ?
F164 C102 C104 O32 75(3) . . . . ?
F164 C102 C104 C106 -41(2) . . . . ?
F164 C102 C104 C108 -161.0(19) . . . . ?
F166 C102 C104 O32 -36(3) . . . . ?
F166 C102 C104 C106 -153(2) . . . . ?
F166 C102 C104 C108 88(2) . . . . ?
F168 C102 C104 O32 -162(3) . . . . ?
F168 C102 C104 C106 81(3) . . . . ?
F168 C102 C104 C108 -39(3) . . . . ?
C106 C104 C108 F176 -47(3) . . . . ?
C106 C104 C108 F178 78(2) . . . . ?
C106 C104 C108 F180 -167(2) . . . . ?
C108 C104 C106 F170 -43(2) . . . . ?
C108 C104 C106 F172 -166(2) . . . . ?
C108 C104 C106 F174 74(2) . . . . ?
Mo3 C164 C1C C1B -58(3) . . . . ?
Mo3 C164 C67A C1A 62(3) . . . . ?
Mo3 C1A C1B C1C 63(3) . . . . ?
Mo3 C1A C67A C164 -65(3) . . . . ?
Mo3 C1B C1C C164 57(3) . . . . ?
Mo7 C156 C155 C159 -60(2) . . . . ?
Mo7 C156 C157 C158 59(3) . . . . ?
Mo7 C155 C159 C158 -55(4) . . . . ?
Mo7 C157 C158 C159 67(3) . . . . ?
Mo7 C159 C158 C157 -67(2) . . . . ?
Mo2 C148 C150 C151 66(3) . . . . ?
Mo2 C148 C149 C152 -69(3) . . . . ?
Mo2 C150 C151 C152 68(4) . . . . ?
Mo2 C149 C152 C151 -56(4) . . . . ?
Mo2 C151 C152 C149 55(4) . . . . ?
Mo9 C168 C1D C7A 64(3) . . . . ?
Mo9 C168 C1E C57A -65(3) . . . . ?
Mo9 C1D C7A C57A 60(3) . . . . ?
Mo9 C7A C57A C1E 59(3) . . . . ?
Mo9 C57A C1E C168 62(4) . . . . ?
Mo5 C31A C167 C17A -64(3) . . . . ?
Mo5 C31A C65A C63A 70(5) . . . . ?
Mo5 C63A C65A C31A -69(5) . . . . ?
Mo5 C63A C17A C167 65(3) . . . . ?
Mo5 C167 C17A C63A -67(3) . . . . ?
Mo11 C3A C49A C25A -63(3) . . . . ?
Mo11 C3A C99A C166 66(3) . . . . ?
Mo11 C99A C166 C25A 60(3) . . . . ?
Mo11 C25A C166 C99A -59(4) . . . . ?
O34 Al2 O30 C94 -147(4) . . . . ?
O34 Al2 O32A C1F -78(9) . . . . ?
O34 C112 C114 F182 -42(4) . . . . ?
O34 C112 C114 F184 -168(3) . . . . ?
O34 C112 C114 F186 72(3) . . . . ?
O34 C112 C116 F188 77(3) . . . . ?
O34 C112 C116 F190 -159(3) . . . . ?
O34 C112 C116 F192 -45(3) . . . . ?
O34 C112 C118 F194 -42(3) . . . . ?
O34 C112 C118 F196 85(3) . . . . ?
O34 C112 C118 F198 -168(3) . . . . ?
C114 C112 C116 F188 -160(2) . . . . ?
C114 C112 C116 F190 -37(3) . . . . ?
C114 C112 C116 F192 78(3) . . . . ?
C114 C112 C118 F194 -164(3) . . . . ?
C114 C112 C118 F196 -37(3) . . . . ?
C114 C112 C118 F198 70(3) . . . . ?
C116 C112 C114 F182 -163(3) . . . . ?
C116 C112 C114 F184 71(3) . . . . ?
C116 C112 C114 F186 -49(3) . . . . ?
C116 C112 C118 F194 75(3) . . . . ?
C116 C112 C118 F196 -158(3) . . . . ?
C116 C112 C118 F198 -51(3) . . . . ?
C118 C112 C114 F182 79(3) . . . . ?
C118 C112 C114 F184 -47(3) . . . . ?
C118 C112 C114 F186 -166(2) . . . . ?
C118 C112 C116 F188 -41(3) . . . . ?
C118 C112 C116 F190 82(3) . . . . ?
C118 C112 C116 F192 -163(3) . . . . ?
O17 Al3 O9 C134 -152(6) . . . . ?
O17 Al3 O19 C46 -23(8) . . . . ?
O17 Al3 O5 C146 64(8) . . . . ?
O17 C120 C122 F99 -159(4) . . . . ?
O17 C120 C122 F25 -37(5) . . . . ?
O17 C120 C122 F101 84(4) . . . . ?
O17 C120 C124 F51 -47(4) . . . . ?
O17 C120 C124 F103 -149(4) . . . . ?
O17 C120 C124 F13 57(5) . . . . ?
O17 C120 C126 F105 -169(4) . . . . ?
O17 C120 C126 F53 -62(5) . . . . ?
O17 C120 C126 F107 67(5) . . . . ?
C122 C120 C124 F51 -161(3) . . . . ?
C122 C120 C124 F103 97(3) . . . . ?
C122 C120 C124 F13 -57(4) . . . . ?
C122 C120 C126 F105 -43(4) . . . . ?
C122 C120 C126 F53 63(4) . . . . ?
C122 C120 C126 F107 -168(3) . . . . ?
C124 C120 C122 F99 -41(4) . . . . ?
C124 C120 C122 F25 81(4) . . . . ?
C124 C120 C122 F101 -157(3) . . . . ?
C124 C120 C126 F105 67(3) . . . . ?
C124 C120 C126 F53 174(3) . . . . ?
C124 C120 C126 F107 -57(4) . . . . ?
C126 C120 C122 F99 68(4) . . . . ?
C126 C120 C122 F25 -170(4) . . . . ?
C126 C120 C122 F101 -49(4) . . . . ?
C126 C120 C124 F51 82(3) . . . . ?
C126 C120 C124 F103 -20(4) . . . . ?
C126 C120 C124 F13 -174(3) . . . . ?
O9 Al3 O17 C120 -17(23) . . . . ?
O9 Al3 O19 C46 -140(7) . . . . ?
O9 Al3 O5 C146 174(7) . . . . ?
C128 C62 C130 F111 66(4) . . . . ?
C128 C62 C130 F7 175(3) . . . . ?
C128 C62 C130 F113 -65(4) . . . . ?
C128 C62 C132 F57 29(3) . . . . ?
C128 C62 C132 F115 -78(3) . . . . ?
C128 C62 C132 F29 169(3) . . . . ?
C130 C62 C128 F27 -82(4) . . . . ?
C130 C62 C128 F109 169(3) . . . . ?
C130 C62 C128 F55 44(4) . . . . ?
C130 C62 C132 F57 -85(3) . . . . ?
C130 C62 C132 F115 167(3) . . . . ?
C130 C62 C132 F29 54(4) . . . . ?
C132 C62 C128 F27 164(3) . . . . ?
C132 C62 C128 F109 55(3) . . . . ?
C132 C62 C128 F55 -70(4) . . . . ?
C132 C62 C130 F111 178(3) . . . . ?
C132 C62 C130 F7 -73(3) . . . . ?
C132 C62 C130 F113 46(4) . . . . ?
O19 Al3 O17 C120 -138(22) . . . . ?
O19 Al3 O9 C134 -30(6) . . . . ?
O19 Al3 O5 C146 -69(8) . . . . ?
O19 C46 C48 F38 -107(3) . . . . ?
O19 C46 C48 F40 128(3) . . . . ?
O19 C46 C48 F42 14(3) . . . . ?
O19 C46 C50 F44 61(3) . . . . ?
O19 C46 C50 F46 -179(3) . . . . ?
O19 C46 C50 F48 -58(4) . . . . ?
O19 C46 C52 F50 -165(3) . . . . ?
O19 C46 C52 F52 -44(4) . . . . ?
O19 C46 C52 F54 70(4) . . . . ?
C138 C136 C140 F15 131(3) . . . . ?
C138 C136 C140 F121 -103(4) . . . . ?
C138 C136 C140 F61 20(4) . . . . ?
C138 C136 C142 F123 118(4) . . . . ?
C138 C136 C142 F31 -117(3) . . . . ?
C138 C136 C142 F125 -5(4) . . . . ?
C140 C136 C138 F117 -146(2) . . . . ?
C140 C136 C138 F59 96(3) . . . . ?
C140 C136 C138 F119 -19(3) . . . . ?
C140 C136 C142 F123 -13(5) . . . . ?
C140 C136 C142 F31 113(4) . . . . ?
C140 C136 C142 F125 -135(4) . . . . ?
C142 C136 C138 F117 77(3) . . . . ?
C142 C136 C138 F59 -41(3) . . . . ?
C142 C136 C138 F119 -156(2) . . . . ?
C142 C136 C140 F15 -105(4) . . . . ?
C142 C136 C140 F121 21(5) . . . . ?
C142 C136 C140 F61 144(4) . . . . ?
C144 C146 C147 F129 158(3) . . . . ?
C144 C146 C147 F65 37(4) . . . . ?
C144 C146 C147 F131 -84(3) . . . . ?
C144 C146 C37 F33 58(3) . . . . ?
C144 C146 C37 F133 173(3) . . . . ?
C144 C146 C37 F67 -69(3) . . . . ?
C144 C146 O5 Al3 -31(8) . . . . ?
F63 C144 C146 C147 160(2) . . . . ?
F63 C144 C146 C37 48(3) . . . . ?
F63 C144 C146 O5 -68(3) . . . . ?
F127 C144 C146 C147 38(3) . . . . ?
F127 C144 C146 C37 -75(3) . . . . ?
F127 C144 C146 O5 170(3) . . . . ?
F2 C144 C146 C147 -84(3) . . . . ?
F2 C144 C146 C37 164(3) . . . . ?
F2 C144 C146 O5 48(4) . . . . ?
C147 C146 C37 F33 -64(3) . . . . ?
C147 C146 C37 F133 51(3) . . . . ?
C147 C146 C37 F67 169(3) . . . . ?
C147 C146 O5 Al3 102(7) . . . . ?
C37 C146 C147 F129 -90(3) . . . . ?
C37 C146 C147 F65 149(3) . . . . ?
C37 C146 C147 F131 27(3) . . . . ?
C37 C146 O5 Al3 -141(7) . . . . ?
O5 Al3 O17 C120 88(22) . . . . ?
O5 Al3 O9 C134 90(6) . . . . ?
O5 Al3 O19 C46 111(7) . . . . ?
O5 C146 C147 F129 30(4) . . . . ?
O5 C146 C147 F65 -91(3) . . . . ?
O5 C146 C147 F131 148(3) . . . . ?
O5 C146 C37 F33 172(3) . . . . ?
O5 C146 C37 F133 -74(3) . . . . ?
O5 C146 C37 F67 44(4) . . . . ?
O21 Al1 O10 C23 132(3) . . . . ?
O21 Al1 O14 C139 -33(5) . . . . ?
O21 Al1 O16 C40 147(8) . . . . ?
O21 C19 C77 F135 -145(4) . . . . ?
O21 C19 C77 F17 -41(4) . . . . ?
O21 C19 C77 F137 75(4) . . . . ?
O21 C19 C39 F69 -151(4) . . . . ?
O21 C19 C39 F139 78(4) . . . . ?
O21 C19 C39 F143 -40(4) . . . . ?
O21 C19 C79 F35 -172(4) . . . . ?
O21 C19 C79 F141 -49(4) . . . . ?
O21 C19 C79 F71 73(3) . . . . ?
C77 C19 C39 F69 78(3) . . . . ?
C77 C19 C39 F139 -54(4) . . . . ?
C77 C19 C39 F143 -171(3) . . . . ?
C77 C19 C79 F35 -43(4) . . . . ?
C77 C19 C79 F141 81(4) . . . . ?
C77 C19 C79 F71 -158(3) . . . . ?
C39 C19 C77 F135 -20(4) . . . . ?
C39 C19 C77 F17 84(3) . . . . ?
C39 C19 C77 F137 -160(3) . . . . ?
C39 C19 C79 F35 74(4) . . . . ?
C39 C19 C79 F141 -163(4) . . . . ?
C39 C19 C79 F71 -41(3) . . . . ?
C79 C19 C77 F135 97(4) . . . . ?
C79 C19 C77 F17 -159(3) . . . . ?
C79 C19 C77 F137 -43(4) . . . . ?
C79 C19 C39 F69 -43(4) . . . . ?
C79 C19 C39 F139 -174(3) . . . . ?
C79 C19 C39 F143 68(4) . . . . ?
O11 Al1 O12 C30 43(21) . . . . ?
O11 Al1 O14 C45 -145(7) . . . . ?
O11 Al1 O33 C143 153(5) . . . . ?
O11 C81 C41 F147 65(2) . . . . ?
O11 C81 C41 F37 -52(3) . . . . ?
O11 C81 C41 F149 180(2) . . . . ?
O11 C81 C83 F75 26(4) . . . . ?
O11 C81 C83 F151 147(4) . . . . ?
O11 C81 C83 F19 -89(4) . . . . ?
C5 C81 C41 F147 178.0(19) . . . . ?
C5 C81 C41 F37 60(2) . . . . ?
C5 C81 C41 F149 -67(2) . . . . ?
C5 C81 C83 F75 -99(4) . . . . ?
C5 C81 C83 F151 22(4) . . . . ?
C5 C81 C83 F19 145(3) . . . . ?
F9 C5 C81 O11 62(4) . . . . ?
F9 C5 C81 C41 -44(4) . . . . ?
F9 C5 C81 C83 -171(4) . . . . ?
F145 C5 C81 O11 -69(4) . . . . ?
F145 C5 C81 C41 -176(3) . . . . ?
F145 C5 C81 C83 58(4) . . . . ?
F73 C5 C81 O11 163(4) . . . . ?
F73 C5 C81 C41 56(3) . . . . ?
F73 C5 C81 C83 -71(4) . . . . ?
C41 C81 C83 F75 144(3) . . . . ?
C41 C81 C83 F151 -95(4) . . . . ?
C41 C81 C83 F19 28(4) . . . . ?
C83 C81 C41 F147 -57(2) . . . . ?
C83 C81 C41 F37 -175.2(19) . . . . ?
C83 C81 C41 F149 57(2) . . . . ?
O23 Al2 O30 C94 95(4) . . . . ?
O23 Al2 O34 C112 107(6) . . . . ?
O23 Al2 O32A C1F 43(9) . . . . ?
O23 C21 C85 F153 -68(3) . . . . ?
O23 C21 C85 F77 43(4) . . . . ?
O23 C21 C85 F161 176(3) . . . . ?
O23 C21 C43 F155 -86(3) . . . . ?
O23 C21 C43 F39 168(3) . . . . ?
O23 C21 C43 F157 42(4) . . . . ?
O23 C21 C87 F79 164(3) . . . . ?
O23 C21 C87 F159 -84(3) . . . . ?
O23 C21 C87 F5 25(4) . . . . ?
C85 C21 C43 F155 156(3) . . . . ?
C85 C21 C43 F39 50(4) . . . . ?
C85 C21 C43 F157 -76(4) . . . . ?
C85 C21 C87 F79 -72(4) . . . . ?
C85 C21 C87 F159 41(4) . . . . ?
C85 C21 C87 F5 150(3) . . . . ?
C43 C21 C85 F153 43(4) . . . . ?
C43 C21 C85 F77 154(3) . . . . ?
C43 C21 C85 F161 -73(4) . . . . ?
C43 C21 C87 F79 55(4) . . . . ?
C43 C21 C87 F159 168(3) . . . . ?
C43 C21 C87 F5 -83(4) . . . . ?
C87 C21 C85 F153 168(3) . . . . ?
C87 C21 C85 F77 -81(3) . . . . ?
C87 C21 C85 F161 52(4) . . . . ?
C87 C21 C43 F155 29(3) . . . . ?
C87 C21 C43 F39 -77(3) . . . . ?
C87 C21 C43 F157 157(3) . . . . ?
F81 C91 C23 O10 -39(10) . . . . ?
F81 C91 C23 C29 -175(10) . . . . ?
F81 C91 C23 C119 67(10) . . . . ?
F163 C91 C23 O10 79(7) . . . . ?
F163 C91 C23 C29 -56(7) . . . . ?
F163 C91 C23 C119 -175(7) . . . . ?
C91 F163 F11 C29 -19(15) . . . . ?
C91 C23 C29 F175 -77(5) . . . . ?
C91 C23 C29 F11 47(4) . . . . ?
C91 C23 C29 F179 158(4) . . . . ?
C91 C23 C119 F87 -177(4) . . . . ?
C91 C23 C119 F177 71(5) . . . . ?
C91 C23 C119 F89 -71(4) . . . . ?
F41 C91 C23 O10 -169(7) . . . . ?
F41 C91 C23 C29 56(7) . . . . ?
F41 C91 C23 C119 -63(7) . . . . ?
C23 C29 F11 F163 -19(8) . . . . ?
C3 C49 C25 Mo10 60.3(17) . . . . ?
C3 C49 C25 C103 -4(3) . . . . ?
C3 C99 C103 Mo10 -62(2) . . . . ?
C3 C99 C103 C25 3(4) . . . . ?
C97 C51 C53 Mo1 63(2) . . . . ?
C97 C51 C53 C95 -1(3) . . . . ?
C49 C3 C99 Mo10 -66(2) . . . . ?
C49 C3 C99 C103 -6(4) . . . . ?
C49 C25 C103 Mo10 67.7(18) . . . . ?
C49 C25 C103 C99 1(3) . . . . ?
C99 C3 C49 Mo10 67(3) . . . . ?
C99 C3 C49 C25 7(3) . . . . ?
C51 C97 C105 Mo1 -66.7(17) . . . . ?
C51 C97 C105 C95 -5(3) . . . . ?
C13 C55 C15 Mo8 -60.7(19) . . . . ?
C13 C55 C15 C115 4(3) . . . . ?
C13 C111 C115 Mo8 64.6(19) . . . . ?
C13 C111 C115 C15 3(3) . . . . ?
C105 C95 C53 Mo1 -66(2) . . . . ?
C105 C95 C53 C51 -3(3) . . . . ?
C105 C97 C51 Mo1 67.9(16) . . . . ?
C105 C97 C51 C53 4(3) . . . . ?
C53 C95 C105 Mo1 65(2) . . . . ?
C53 C95 C105 C97 5(3) . . . . ?
C107 C109 C7 Mo12 -60(2) . . . . ?
C107 C109 C7 C57 5(4) . . . . ?
C109 C107 C121 Mo12 68.9(19) . . . . ?
C109 C107 C121 C57 5(4) . . . . ?
C109 C7 C57 Mo12 -67(3) . . . . ?
C109 C7 C57 C121 -2(4) . . . . ?
C55 C13 C111 Mo8 65.6(18) . . . . ?
C55 C13 C111 C115 -1(3) . . . . ?
C111 C13 C55 Mo8 -64.1(19) . . . . ?
C111 C13 C55 C15 -2(3) . . . . ?
C111 C115 C15 Mo8 62(2) . . . . ?
C111 C115 C15 C55 -5(4) . . . . ?
C7 C57 C121 Mo12 -63(2) . . . . ?
C7 C57 C121 C107 -2(4) . . . . ?
C29 C23 C119 F87 76(4) . . . . ?
C29 C23 C119 F177 -35(5) . . . . ?
C29 C23 C119 F89 -177(3) . . . . ?
C117 C45 C59 F21 -132(3) . . . . ?
C117 C45 C59 F169 -18(4) . . . . ?
C117 C45 C59 F173 104(4) . . . . ?
C117 C45 C69 F85 20(4) . . . . ?
C117 C45 C69 F171 145(3) . . . . ?
C117 C45 C69 F43 -98(3) . . . . ?
C59 C45 C117 F165 -90(4) . . . . ?
C59 C45 C117 F83 158(3) . . . . ?
C59 C45 C117 F167 39(4) . . . . ?
C59 C45 C69 F85 146(4) . . . . ?
C59 C45 C69 F171 -89(4) . . . . ?
C59 C45 C69 F43 29(4) . . . . ?
C119 C23 C29 F175 30(5) . . . . ?
C119 C23 C29 F11 154(4) . . . . ?
C119 C23 C29 F179 -95(4) . . . . ?
C121 C107 C109 Mo12 -68(2) . . . . ?
C121 C107 C109 C7 -6(3) . . . . ?
C31 C127 C17 Mo4 67(2) . . . . ?
C31 C127 C17 C63 3(3) . . . . ?
C127 C31 C65 Mo4 -64(2) . . . . ?
C127 C31 C65 C63 -3(3) . . . . ?
C129 C67 C135 Mo6 -65(2) . . . . ?
C129 C67 C135 C131 -2(4) . . . . ?
C65 C31 C127 Mo4 67.0(19) . . . . ?
C65 C31 C127 C17 0(3) . . . . ?
C65 C63 C17 Mo4 -66(2) . . . . ?
C65 C63 C17 C127 -5(3) . . . . ?
C133 C129 C67 Mo6 -64(3) . . . . ?
C133 C129 C67 C135 1(4) . . . . ?
C133 C131 C135 Mo6 67(2) . . . . ?
C133 C131 C135 C67 2(3) . . . . ?
C67 C129 C133 Mo6 65(3) . . . . ?
C67 C129 C133 C131 0(4) . . . . ?
C135 C131 C133 Mo6 -65.8(19) . . . . ?
C135 C131 C133 C129 -1(4) . . . . ?
C17 C63 C65 Mo4 66(2) . . . . ?
C17 C63 C65 C31 5(3) . . . . ?
C69 C45 C117 F165 38(4) . . . . ?
C69 C45 C117 F83 -74(4) . . . . ?
C69 C45 C117 F167 167(3) . . . . ?
C69 C45 C59 F21 107(4) . . . . ?
C69 C45 C59 F169 -139(3) . . . . ?
C69 C45 C59 F173 -17(4) . . . . ?
F175 C29 F11 F163 110(9) . . . . ?
F11 F163 C91 F81 -177(14) . . . . ?
F11 F163 C91 F41 -53(15) . . . . ?
F11 F163 C91 C23 46(12) . . . . ?
F179 C29 F11 F163 -114(9) . . . . ?
C35 C139 C141 F183 156(3) . . . . ?
C35 C139 C141 F23 -87(3) . . . . ?
C35 C139 C141 F47 40(4) . . . . ?
C35 C139 C71 F185 56(2) . . . . ?
C35 C139 C71 F93 -179.3(16) . . . . ?
C35 C139 C71 F187 -65.4(18) . . . . ?
C141 C139 C35 F45 -68(3) . . . . ?
C141 C139 C35 F181 178(3) . . . . ?
C141 C139 C35 F91 60(3) . . . . ?
C141 C139 C71 F185 -179.0(17) . . . . ?
C141 C139 C71 F93 -54(2) . . . . ?
C141 C139 C71 F187 60(2) . . . . ?
C71 C139 C35 F45 55(3) . . . . ?
C71 C139 C35 F181 -59(3) . . . . ?
C71 C139 C35 F91 -177(3) . . . . ?
C71 C139 C141 F183 38(3) . . . . ?
C71 C139 C141 F23 155(3) . . . . ?
C71 C139 C141 F47 -78(3) . . . . ?
O33 Al1 O12 C30 150(20) . . . . ?
O33 Al1 O14 C45 104(7) . . . . ?
O33 Al1 O11 C81 82(7) . . . . ?
O33 C143 C9 F189 -100(3) . . . . ?
O33 C143 C9 F95 18(4) . . . . ?
O33 C143 C9 F191 144(4) . . . . ?
O33 C143 C145 F3 127(4) . . . . ?
O33 C143 C145 F193 -118(4) . . . . ?
O33 C143 C145 F49 9(5) . . . . ?
O33 C143 C73 F97 172.1(12) . . . . ?
O33 C143 C73 F195 50(2) . . . . ?
O33 C143 C73 F197 -65(2) . . . . ?
C9 C143 O33 Al1 -104(5) . . . . ?
C9 C143 C145 F3 -125(5) . . . . ?
C9 C143 C145 F193 -10(6) . . . . ?
C9 C143 C145 F49 117(5) . . . . ?
C9 C143 C73 F97 78(3) . . . . ?
C9 C143 C73 F195 -44(3) . . . . ?
C9 C143 C73 F197 -160(3) . . . . ?
C145 C143 O33 Al1 18(6) . . . . ?
C145 C143 C9 F189 143(4) . . . . ?
C145 C143 C9 F95 -99(5) . . . . ?
C145 C143 C9 F191 27(5) . . . . ?
C145 C143 C73 F97 -78(4) . . . . ?
C145 C143 C73 F195 160(3) . . . . ?
C145 C143 C73 F197 45(4) . . . . ?
C73 C143 O33 Al1 139(3) . . . . ?
C73 C143 C9 F189 -13(4) . . . . ?
C73 C143 C9 F95 105(4) . . . . ?
C73 C143 C9 F191 -129(4) . . . . ?
C73 C143 C145 F3 31(4) . . . . ?
C73 C143 C145 F193 146(4) . . . . ?
C73 C143 C145 F49 -87(5) . . . . ?
C10A C12A C14A Fe1 -61.3(15) . . . . ?
C10A C12A C14A C16A -1(2) . . . . ?
C10A C12A C14A C24A 174(3) . . . . ?
C12A C10A C18A Fe1 59.2(16) . . . . ?
C12A C10A C18A C16A -2(3) . . . . ?
C12A C10A C18A C20A 179(3) . . . . ?
C12A C14A C16A Fe1 -61.4(15) . . . . ?
C12A C14A C16A C18A -1(3) . . . . ?
C12A C14A C16A C22A -179(3) . . . . ?
C14A C16A C18A Fe1 -60.7(16) . . . . ?
C14A C16A C18A C10A 2(3) . . . . ?
C14A C16A C18A C20A -180(3) . . . . ?
C18A C10A C12A Fe1 -58.7(18) . . . . ?
C18A C10A C12A C14A 2(3) . . . . ?
C18A C10A C12A C26A 177(2) . . . . ?
C22A C16A C18A Fe1 118(3) . . . . ?
C22A C16A C18A C10A -179(3) . . . . ?
C22A C16A C18A C20A -1(5) . . . . ?
C24A C14A C16A Fe1 124(3) . . . . ?
C24A C14A C16A C18A -175(3) . . . . ?
C24A C14A C16A C22A 6(4) . . . . ?
C26A C12A C14A Fe1 124(2) . . . . ?
C26A C12A C14A C16A -175(2) . . . . ?
C26A C12A C14A C24A -1(4) . . . . ?
C28A C10A C12A Fe1 118(2) . . . . ?
C28A C10A C12A C14A 178(2) . . . . ?
C28A C10A C12A C26A -7(4) . . . . ?
C28A C10A C18A Fe1 -117(3) . . . . ?
C28A C10A C18A C16A -178(3) . . . . ?
C28A C10A C18A C20A 3(5) . . . . ?
C148 C150 C151 Mo2 -62(2) . . . . ?
C148 C150 C151 C152 5(5) . . . . ?
C148 C149 C152 Mo2 62(3) . . . . ?
C148 C149 C152 C151 7(5) . . . . ?
C150 C148 C149 Mo2 66(2) . . . . ?
C150 C148 C149 C152 -3(3) . . . . ?
C150 C151 C152 Mo2 -63(4) . . . . ?
C150 C151 C152 C149 -8(6) . . . . ?
C149 C148 C150 Mo2 -68(3) . . . . ?
C149 C148 C150 C151 -1(3) . . . . ?
C156 C155 C159 Mo7 64(2) . . . . ?
C156 C155 C159 C158 8(4) . . . . ?
C156 C157 C158 Mo7 -60(2) . . . . ?
C156 C157 C158 C159 7(3) . . . . ?
C155 C156 C157 Mo7 -63(2) . . . . ?
C155 C156 C157 C158 -3.8(17) . . . . ?
C155 C159 C158 Mo7 57(4) . . . . ?
C155 C159 C158 C157 -9(4) . . . . ?
C157 C156 C155 Mo7 57.6(16) . . . . ?
C157 C156 C155 C159 -2.0(15) . . . . ?
C1A C1B C1C Mo3 -58(2) . . . . ?
C1A C1B C1C C164 -0.8(19) . . . . ?
C1B C1A C67A Mo3 65(3) . . . . ?
C1B C1A C67A C164 0(3) . . . . ?
C1C C164 C67A Mo3 -62(3) . . . . ?
C1C C164 C67A C1A 0(3) . . . . ?
C67A C164 C1C Mo3 59(3) . . . . ?
C67A C164 C1C C1B 1(3) . . . . ?
C67A C1A C1B Mo3 -62(3) . . . . ?
C67A C1A C1B C1C 1(2) . . . . ?
C3A C99A C166 Mo11 -63(3) . . . . ?
C3A C99A C166 C25A -3(5) . . . . ?
C49A C3A C99A Mo11 -64(3) . . . . ?
C49A C3A C99A C166 2(4) . . . . ?
C49A C25A C166 Mo11 61(3) . . . . ?
C49A C25A C166 C99A 2(4) . . . . ?
C99A C3A C49A Mo11 62(3) . . . . ?
C99A C3A C49A C25A -1(2) . . . . ?
C31A C167 C17A Mo5 64(3) . . . . ?
C31A C167 C17A C63A -3(3) . . . . ?
C167 C31A C65A Mo5 -66(3) . . . . ?
C167 C31A C65A C63A 4(5) . . . . ?
C65A C31A C167 Mo5 63(3) . . . . ?
C65A C31A C167 C17A -1(3) . . . . ?
C65A C63A C17A Mo5 -60(4) . . . . ?
C65A C63A C17A C167 5(5) . . . . ?
C17A C63A C65A Mo5 63(4) . . . . ?
C17A C63A C65A C31A -6(6) . . . . ?
C168 C1D C7A Mo9 -60(3) . . . . ?
C168 C1D C7A C57A 1(2) . . . . ?
C1D C168 C1E Mo9 65(3) . . . . ?
C1D C168 C1E C57A 1(5) . . . . ?
C1D C7A C57A Mo9 -59(3) . . . . ?
C1D C7A C57A C1E 0(2) . . . . ?
C7A C57A C1E Mo9 -62(3) . . . . ?
C7A C57A C1E C168 -1(4) . . . . ?
C1E C168 C1D Mo9 -65(4) . . . . ?
C1E C168 C1D C7A -1(4) . . . . ?
C64A C170 O9A Al3 8(5) . . . . ?
F74A C64A C170 C66A -80(4) . . . . ?
F74A C64A C170 C68A 155(3) . . . . ?
F74A C64A C170 O9A 50(4) . . . . ?
F76A C64A C170 C66A 159(3) . . . . ?
F76A C64A C170 C68A 35(3) . . . . ?
F76A C64A C170 O9A -70(4) . . . . ?
F78A C64A C170 C66A 39(4) . . . . ?
F78A C64A C170 C68A -86(3) . . . . ?
F78A C64A C170 O9A 169(3) . . . . ?
C66A C170 O9A Al3 137(3) . . . . ?
F80A C66A C170 C64A 46(4) . . . . ?
F80A C66A C170 C68A 165(3) . . . . ?
F80A C66A C170 O9A -81(4) . . . . ?
F82A C66A C170 C64A 163(3) . . . . ?
F82A C66A C170 C68A -78(4) . . . . ?
F82A C66A C170 O9A 36(4) . . . . ?
F84A C66A C170 C64A -77(4) . . . . ?
F84A C66A C170 C68A 43(4) . . . . ?
F84A C66A C170 O9A 157(3) . . . . ?
C68A C170 O9A Al3 -101(3) . . . . ?
F86A C68A C170 C64A 80(3) . . . . ?
F86A C68A C170 C66A -43(3) . . . . ?
F86A C68A C170 O9A -167(3) . . . . ?
F88A C68A C170 C64A -25(3) . . . . ?
F88A C68A C170 C66A -148(3) . . . . ?
F88A C68A C170 O9A 88(3) . . . . ?
F90A C68A C170 C64A -136(3) . . . . ?
F90A C68A C170 C66A 100(3) . . . . ?
F90A C68A C170 O9A -23(3) . . . . ?
O32A Al2 O30 C94 -30(5) . . . . ?
O32A Al2 O34 C112 -127(6) . . . . ?
O32A C1F C1G F1C 46(4) . . . . ?
O32A C1F C1G F1D -72(4) . . . . ?
O32A C1F C1G F1E 161(4) . . . . ?
O32A C1F C1H F1F 157(4) . . . . ?
O32A C1F C1H F1G -70(4) . . . . ?
O32A C1F C1H F1H 40(4) . . . . ?
C171 C1F C1G F1C 167(3) . . . . ?
C171 C1F C1G F1D 49(4) . . . . ?
C171 C1F C1G F1E -79(4) . . . . ?
C171 C1F C1H F1F 32(4) . . . . ?
C171 C1F C1H F1G 165(3) . . . . ?
C171 C1F C1H F1H -85(4) . . . . ?
F199 C171 C1F O32A 41(5) . . . . ?
F199 C171 C1F C1G -76(4) . . . . ?
F199 C171 C1F C1H 167(3) . . . . ?
F1A C171 C1F O32A -75(4) . . . . ?
F1A C171 C1F C1G 169(3) . . . . ?
F1A C171 C1F C1H 51(4) . . . . ?
F1B C171 C1F O32A 160(4) . . . . ?
F1B C171 C1F C1G 44(4) . . . . ?
F1B C171 C1F C1H -74(4) . . . . ?
C1G C1F C1H F1F -86(4) . . . . ?
C1G C1F C1H F1G 47(4) . . . . ?
C1G C1F C1H F1H 157(3) . . . . ?
C1H C1F C1G F1C -75(4) . . . . ?
C1H C1F C1G F1D 167(3) . . . . ?
C1H C1F C1G F1E 40(4) . . . . ?

loop_
_twin_individual_id
_twin_individual_mass_fraction_refined
1 0.96(3)
2 0.04(3)

loop_
_exptl_oxdiff_crystal_face_indexfrac_h
_exptl_oxdiff_crystal_face_indexfrac_k
_exptl_oxdiff_crystal_face_indexfrac_l
_exptl_oxdiff_crystal_face_x
_exptl_oxdiff_crystal_face_y
_exptl_oxdiff_crystal_face_z
2.0000 1.0000 -0.0000 -0.0061 -0.0173 0.0912
-1.0000 -1.0000 2.0000 0.0123 -0.0700 -0.1096
1.0000 0.0000 2.0000 0.0062 -0.0873 -0.0184
1.0000 1.0000 -2.0000 -0.0123 0.0700 0.1096
1.0000 0.0000 1.0000 0.0125 -0.0532 0.0114
-1.0000 -0.0000 -1.0000 -0.0125 0.0532 -0.0114
-0.0000 1.0000 -2.0000 -0.0311 0.0891 0.0684
-2.0000 -1.0000 1.0000 -0.0002 -0.0168 -0.1210
-1.0000 -1.0000 1.0000 0.0186 -0.0359 -0.0798
2.0000 0.0000 1.0000 0.0312 -0.0723 0.0527
1.0000 -1.0000 2.0000 0.0498 -0.1082 -0.0271
20.2998 8.0539 -2.8134 0.0471 -0.1238 0.9912
-16.8099 3.4933 -14.8662 -0.3743 0.9010 -0.2194
1.0000 -1.0000 -2.0000 0.0750 0.0282 0.0923
-12.9164 -24.3883 -15.8041 0.9215 0.2764 -0.2728
-20.3648 -18.6021 -4.1028 0.4556 0.1406 -0.8790
5.0075 21.1779 18.4198 -0.9462 -0.2815 -0.1593
1.0320 10.1649 23.2164 -0.5704 -0.5990 -0.5620
